data_4131471
loop_
_publ_author_name
'Shimada, Masaki'
'Yamanoi, Yoshinori'
'Ohto, Tatsuhiko'
'Pham, Song-Toan'
'Yamada, Ryo'
'Tada, Hirokazu'
'Omoto, Kenichiro'
'Tashiro, Shohei'
'Shionoya, Mitsuhiko'
'Hattori, Mineyuki'
'Jimura, Keiko'
'Hayashi, Shigenobu'
'Koike, Hikaru'
'Iwamura, Munetaka'
'Nozaki, Koichi'
'Nishihara, Hiroshi'

_publ_section_title
;
 Multifunctional Octamethyltetrasila[2.2]cyclophanes: Conformational
 Variations, Circularly Polarized Luminescence, and Organic
 Electroluminescence.
;
_journal_issue 32
_journal_name_full 'Journal of the American Chemical Society'
_journal_page_first 11214
_journal_page_last 11221
_journal_paper_doi 10.1021/jacs.7b05671
_journal_volume 139
_journal_year 2017
_chemical_formula_moiety '2(C120 H104 Ag2 N4 O2 S2 Si4), 4(Sb F6), 3(C H2 Cl2), 2(C4 H10 O)'
_chemical_formula_sum 'C251 H234 Ag4 Cl6 F24 N8 O6 S4 Sb4 Si8'
_chemical_formula_weight 5398.74
_space_group_crystal_system triclinic
_space_group_IT_number 2
_space_group_name_Hall '-P 1'
_space_group_name_H-M_alt 'P -1'
_atom_sites_solution_hydrogens geom
_atom_sites_solution_primary direct
_atom_sites_solution_secondary difmap
_cell_angle_alpha 111.0626(9)
_cell_angle_beta 100.2965(10)
_cell_angle_gamma 92.7909(11)
_cell_formula_units_Z 2
_cell_length_a 23.3109(9)
_cell_length_b 23.5067(8)
_cell_length_c 24.2410(9)
_cell_measurement_reflns_used 53862
_cell_measurement_temperature 93
_cell_measurement_theta_max 27.56
_cell_measurement_theta_min 3.02
_cell_volume 12103.5(8)
_computing_cell_refinement 'RAPID AUTO'
_computing_data_collection 'RAPID AUTO (Rigaku, ????)'
_computing_data_reduction 'RAPID AUTO'
_computing_molecular_graphics 'CrystalStructure 4.1'
_computing_publication_material 'CrystalStructure 4.1 (Rigaku, 2014)'
_computing_structure_refinement 'SHELXL2013 (Sheldrick, 2008)'
_computing_structure_solution 'SHELXS2013 (Sheldrick, 2008)'
_diffrn_ambient_temperature 93
_diffrn_detector_area_resol_mean 10.000
_diffrn_measured_fraction_theta_full 0.934
_diffrn_measured_fraction_theta_max 0.960
_diffrn_measurement_device_type 'Rigaku R-AXIS RAPID'
_diffrn_measurement_method \w
_diffrn_radiation_type 'Mo K\a'
_diffrn_radiation_wavelength 0.71075
_diffrn_reflns_av_R_equivalents 0.0926
_diffrn_reflns_Laue_measured_fraction_full 0.934
_diffrn_reflns_Laue_measured_fraction_max 0.960
_diffrn_reflns_limit_h_max 27
_diffrn_reflns_limit_h_min -27
_diffrn_reflns_limit_k_max 26
_diffrn_reflns_limit_k_min -27
_diffrn_reflns_limit_l_max 28
_diffrn_reflns_limit_l_min -27
_diffrn_reflns_number 92857
_diffrn_reflns_point_group_measured_fraction_full 0.934
_diffrn_reflns_point_group_measured_fraction_max 0.960
_diffrn_reflns_theta_full 25.242
_diffrn_reflns_theta_max 25.000
_diffrn_reflns_theta_min 3.016
_diffrn_standards_number 0
_exptl_absorpt_coefficient_mu 0.970
_exptl_absorpt_correction_T_max 0.908
_exptl_absorpt_correction_T_min 0.000
_exptl_absorpt_correction_type multi-scan
_exptl_absorpt_process_details 'ABSCOR (Rigaku, 1995)'
_exptl_crystal_colour yellow
_exptl_crystal_density_diffrn 1.481
_exptl_crystal_density_method 'not measured'
_exptl_crystal_description block
_exptl_crystal_F_000 5460.00
_exptl_crystal_size_max 0.300
_exptl_crystal_size_mid 0.100
_exptl_crystal_size_min 0.100
_refine_diff_density_max 1.58
_refine_diff_density_min -1.34
_refine_ls_extinction_method none
_refine_ls_goodness_of_fit_ref 1.056
_refine_ls_hydrogen_treatment constr
_refine_ls_number_parameters 2863
_refine_ls_number_reflns 40928
_refine_ls_number_restraints 494
_refine_ls_R_factor_all 0.1799
_refine_ls_R_factor_gt 0.1052
_refine_ls_shift/su_max 0.006
_refine_ls_structure_factor_coef Fsqd
_refine_ls_weighting_details 'w = 1/[\s^2^(Fo^2^)+(0.1770P)^2^+36.7956P] where P=(Fo^2^+2Fc^2^)/3'
_refine_ls_weighting_scheme calc
_refine_ls_wR_factor_gt 0.2923
_refine_ls_wR_factor_ref 0.3406
_reflns_number_gt 20999
_reflns_number_total 40928
_reflns_threshold_expression F^2^>2.0\s(F^2^)
_cod_data_source_file ja7b05671_si_002.cif
_cod_data_source_block Ag2L_1
_cod_database_code 4131471
_shelxl_res_file
;
TITL 160223
CELL  0.71075 23.31095 23.50674 24.24095 111.063 100.296 92.791
ZERR  2 0.00092 0.00084 0.00085 0.001 0.001 0.001
LATT 1
SFAC C O N H F SB AG CL S SI
UNIT 600 15 24 600 36 12 12 36 12 12
SHEL 99999.000000 0.840885
OMIT     -3  -5   5
OMIT     -3   1   5
OMIT     -1   6   1
OMIT     -4   7   7
OMIT     -3  -9   5
OMIT     -8  -4   9
OMIT     -6  -1   6
L.S. 10
FMAP 2
PLAN -25
WPDB -2
HTAB
LIST 4
TEMP -180.0
ACTA
SIZE 0.100 0.100 0.300
ABIN
DFIX 1.4500 0.0200 C182 O2
DFIX 1.4500 0.0200 C182 C183
DFIX 1.4500 0.0200 C183 C184
DFIX 1.4500 0.0200 C184 C185
DFIX 1.4500 0.0200 C185 C186
DFIX 1.4500 0.0200 C186 C187
DFIX 1.4500 0.0200 C250 C249
DFIX 1.4500 0.0200 C249 C248
DFIX 1.4500 0.0200 C248 C247
DFIX 1.4500 0.0200 C247 C197
DFIX 1.4500 0.0200 C197 C196
DFIX 1.4500 0.0200 C196 O6
 
DFIX 1.3700 0.0200 C1S C2S
DFIX 1.4100 0.0200 C2S C3S
DFIX 1.3700 0.0200 C3S C4S
DFIX 1.7200 0.0200 C4S S1S
DFIX 1.7200 0.0200 S1S C1S
DFIX 1.7200 0.0200 C5S S2S
DFIX 1.7200 0.0200 S2S C8S
DFIX 1.3700 0.0200 C8S C7S
DFIX 1.4120 0.0200 C7S C6S
DFIX 1.3700 0.0200 C6S C5S
DFIX 2.5300 0.0200 C7S S2S
DFIX 2.5300 0.0200 S2S C6S
DFIX 2.5300 0.0200 C2S S1S
DFIX 2.5300 0.0200 C3S S1S
FLAT 0.0500 C2S C3S C4S S1S C1S
DFIX 1.4300 0.0200 C4R C1R
DFIX 1.3500 0.0200 C1R C2R
DFIX 1.7400 0.0200 C2R S1R
DFIX 1.7400 0.0200 S1R C3R
DFIX 1.3500 0.0200 C3R C4R
FLAT 0.1000 S2S C5S C7S C8S C6S
DFIX 1.4500 0.0200 C4F C3F
DFIX 1.4500 0.0200 C3F O1F
DFIX 1.4500 0.0200 O1F C1F
DFIX 1.4500 0.0200 C1F C2F
DFIX 1.7500 0.0200 Cl1D C1D
DFIX 1.7500 0.0200 C1D Cl2D
DFIX 1.7500 0.0200 C1D Cl3D
 
DFIX 1.4500 0.0200 O1 C7H
DFIX 1.4500 0.0200 O1 C1H
DFIX 1.4500 0.0200 C2H C1H
DFIX 1.4500 0.0200 C2H C3H
DFIX 1.4500 0.0200 C3H C4H
DFIX 1.4500 0.0200 C4H C5H
DFIX 1.4500 0.0200 C5H C6H
DFIX 1.4500 0.0200 C1G O4
DFIX 1.4500 0.0200 C1G C2G
DFIX 1.4500 0.0200 C3G C2G
DFIX 1.4500 0.0200 C3G C4G
DFIX 1.4500 0.0200 C4G C5G
DFIX 1.4500 0.0200 C5G C6G
 
DFIX 1.4500 0.0200 O4 C7G
DFIX 1.4500 0.0200 C8H C3H
DFIX 1.4500 0.0200 C2H C3H
 
EADP O1 C7H C1H C8H C2H C3H C4H C5H C6H
EADP O6 C196 C197 C247 C248 C249 C250
EADP C177 C219 C181 C180 C179 C178
ISOR 0.1000 0.2000 C10S
ISOR 0.05000 0.1 C12Q
 
EADP C7S C6S C5S S2S C8S Si4S Si2S Si1S Si3S S1S C4S C1S C2S C3S C14S C13S  =
     C15S C16S C12S C11S C9S C10S
 
SIMU 0.0400 0.0800 F22 F14 F15 F23 Sb3 F16 F13
DFIX 1.4200 0.0200 C2Q C1Q
DFIX 1.4400 0.0200 C1Q C4S
DFIX 1.7400 0.0200 C4S S1Q
DFIX 1.7400 0.0200 S1Q C1S
DFIX 1.4400 0.0200 C1S C2Q
FLAT 0.1000 C4S C1Q C2Q C1S S1Q
DFIX 1.8000 0.0200 C10Q Si1Q
DFIX 1.8000 0.0200 Si2Q C9Q
DFIX 1.8000 0.0200 Si3Q C14Q
DFIX 1.8000 0.0200 Si3Q C13Q
DFIX 1.8000 0.0200 Si4Q C16Q
DFIX 1.8070 0.0200 Si4Q C15Q
DFIX 1.8000 0.0200 Si1Q C12Q
DFIX 1.8000 0.0200 Si1Q C11Q
SIMU 0.0400 0.0800 O4 C1G C7G C2G C3G C4G C5G C8G C6G
DELU 0.0100 0.0100 O4 C1G C7G C2G C3G C4G C5G C8G C6G
 
FLAT 0.1000 S2Q C8S C3Q C4Q C5S
SIMU 0.0100 0.0400 C1Q C2Q C1S C4S S1Q
SIMU 0.0100 0.0400 S2Q C8S C3Q C4Q C5S
DELU 0.0050 0.0050 C3Q C8S S2Q C5S C4Q
DELU 0.0050 0.0050 C1Q C2Q C1S C4S S1Q
DELU 0.0050 0.0050 C12Q Si1Q C11Q
SIMU 0.0100 0.0400 C12Q Si1Q C11Q
EADP  C13Q Si3Q C14Q
DELU 0.0050 0.0050 C9Q Si2Q C15S
SIMU 0.0200 0.0400 C9Q Si2Q C15S
 
DELU 0.0050 0.0050 C11Q Si1Q C12Q
SIMU 0.0200 0.0400 C11Q Si1Q C12Q
ISOR 0.0500 0.1000 C3R
 
SIMU 0.01 0.01 C1T C4T
DELU 0.01 0.01 C1T C4T
SIMU 0.01 0.01 C6T C8T
DELU 0.01 0.01 C6T C8T
ISOR 0.01 0.01 C1T
 
DELU 0.0050 0.0050 C9R Si3R C10R
SIMU 0.0200 0.0400 C10R Si3R C9R
SIMU 0.0200 0.0400 C11T Si1T C12T
DELU 0.0050 0.0050 C12T Si1T C11T
DELU 0.0050 0.0050 C6R C8R C7R S2R C5R
SIMU 0.0200 0.0400 C8R C7R S2R C5R C6R
DFIX 1.8000 0.0200 Si4Q C17Q
DFIX 1.8000 0.0200 Si4Q C18Q
DANG 2.9654 0.0400 C17Q C18Q
EADP C17Q Si2Q C18Q
EADP C12Q Si1Q C11Q
SIMU 0.0300 0.0600 H31 C31
SIMU 0.0300 0.0600 C30 H30
SIMU 0.0300 0.0600 C29 H29
SIMU 0.0300 0.0600 C32 H32
DELU 0.00800 0.00800 C187 C186 C185 C184 C183 C182 O2
DELU 0.0100 0.0100 C93 C94 C95 C96
SIMU 0.0400 0.0800 O2 C182 C183 C184 C185 C186 C187
 
WGHT    0.177000   36.795601
FVAR       0.16975   0.46213   0.34540   0.69187   0.49269   0.37596   0.70738
Part 11
S1Q   9    0.750657    0.738333    0.831282   -71.00000    0.07574    0.05556 =
         0.06324    0.01553    0.03696    0.01040
S2Q   9    0.630996    0.723885    0.900686   -71.00000    0.07624    0.06385 =
         0.05137    0.02916    0.02932    0.01846
C3Q   1    0.726963    0.766898    0.971514   -71.00000    0.08232    0.06539 =
         0.05811    0.02771    0.02128    0.01524
AFIX  43
H31Q  4    0.761866    0.791147    0.997882   -71.00000   -1.20000
AFIX   0
 
C4Q   1    0.723526    0.701577    0.955153   -71.00000    0.07848    0.06581 =
         0.04840    0.03528    0.02534    0.01016
AFIX  43
H41Q  4    0.752135    0.683484    0.974405   -71.00000   -1.20000
AFIX   0
C1Q   1    0.652148    0.766024    0.777386   -71.00000    0.08406    0.06379 =
         0.05285    0.01970    0.03041    0.01585
AFIX  43
H11Q  4    0.622926    0.789115    0.766532   -71.00000   -1.20000
AFIX   0
C2Q   1    0.647653    0.701361    0.750341   -71.00000    0.08199    0.06360 =
         0.04536    0.02441    0.03400    0.01942
AFIX  43
H21Q  4    0.615555    0.676550    0.719528   -71.00000   -1.20000
 
AFIX   0
SI2Q 10    0.666062    0.868895    0.951631   -71.00000    0.14095    0.05991 =
         0.06996    0.03219    0.06449    0.03913
SI1Q 10    0.731557    0.876873    0.896015   -71.00000    0.16588    0.08295 =
         0.08883    0.02812    0.06626    0.02704
 
SI3Q 10    0.699789    0.597803    0.771917   -71.00000    0.07035    0.04798 =
         0.04327    0.01798    0.03134    0.00147
C9Q   1    0.598117    0.872080    0.902600   -71.00000    0.17243    0.05719 =
         0.03949    0.03002    0.02522   -0.00917
AFIX  33
H59Q  4    0.573149    0.897886    0.927182   -71.00000   -1.20000
H69Q  4    0.577352    0.830512    0.880638   -71.00000   -1.20000
H79Q  4    0.607359    0.889552    0.873645   -71.00000   -1.20000
AFIX   0
 
C13Q  1    0.771716    0.572476    0.772510   -71.00000    0.07035    0.04798 =
         0.04327    0.01798    0.03134    0.00147
AFIX  33
H63Q  4    0.800668    0.603888    0.804791   -71.00000   -1.20000
H73Q  4    0.782182    0.565814    0.733448   -71.00000   -1.20000
H83Q  4    0.771335    0.533979    0.779615   -71.00000   -1.20000
AFIX   0
 
C14Q  1    0.650210    0.549138    0.702308   -71.00000    0.07035    0.04798 =
         0.04327    0.01798    0.03134    0.00147
AFIX  33
H64Q  4    0.613171    0.566782    0.698387   -71.00000   -1.20000
H74Q  4    0.642513    0.508046    0.702949   -71.00000   -1.20000
H84Q  4    0.668111    0.546247    0.667911   -71.00000   -1.20000
AFIX   0
 
C11Q  1    0.803099    0.889151    0.945757   -71.00000    0.16588    0.08295 =
         0.08883    0.02812    0.06626    0.02704
AFIX  33
H61Q  4    0.798578    0.903265    0.987840   -71.00000   -1.20000
H71Q  4    0.828775    0.920268    0.940532   -71.00000   -1.20000
H81Q  4    0.820522    0.850541    0.935724   -71.00000   -1.20000
AFIX   0
 
C12Q  1    0.719590    0.931890    0.859884   -71.00000    0.16588    0.08295 =
         0.08883    0.02812    0.06626    0.02704
AFIX  33
H62Q  4    0.695338    0.961908    0.880898   -71.00000   -1.20000
H72Q  4    0.699464    0.910385    0.817558   -71.00000   -1.20000
H82Q  4    0.757491    0.953152    0.861645   -71.00000   -1.20000
AFIX   0
SI4Q 10    0.666389    0.592736    0.853901   -71.00000    0.12450    0.04240 =
         0.06631    0.01569    0.06214    0.01239
C17Q  1    0.587734    0.571282    0.833831   -71.00000    0.14095    0.05991 =
         0.06996    0.03219    0.06449    0.03913
AFIX  33
H17A  4    0.574141    0.566646    0.868149   -71.00000   -1.20000
H17B  4    0.578036    0.532283    0.798967   -71.00000   -1.20000
H17C  4    0.568382    0.603287    0.823496   -71.00000   -1.20000
AFIX   0
 
C18Q  1    0.702881    0.539522    0.881633   -71.00000    0.14095    0.05991 =
         0.06996    0.03219    0.06449    0.03913
AFIX  33
H18N  4    0.698109    0.499275    0.848675   -71.00000   -1.20000
H18O  4    0.685603    0.535678    0.914324   -71.00000   -1.20000
H18P  4    0.744787    0.554658    0.896990   -71.00000   -1.20000
AFIX   0
 
Part 0
 
C1S   1    0.696511    0.677853    0.774481    11.00000    0.08070    0.06617 =
         0.05407    0.02453    0.02335    0.01711
C4S   1    0.704102    0.793478    0.822169    11.00000    0.08070    0.06617 =
         0.05407    0.02453    0.02335    0.01711
C5S   1    0.686897    0.673957    0.919932    11.00000    0.08070    0.06617 =
         0.05407    0.02453    0.02335    0.01711
C8S   1    0.694029    0.789773    0.956642    11.00000    0.08070    0.06617 =
         0.05407    0.02453    0.02335    0.01711
C15S  1    0.670104    0.920217    1.022040    11.00000    0.08070    0.06617 =
         0.05407    0.02453    0.02335    0.01711
PART 11
AFIX  33
H65Q  4    0.631662    0.934552    1.025638   -71.00000   -1.20000
H75Q  4    0.699338    0.955215    1.030217   -71.00000   -1.20000
H85Q  4    0.681668    0.900789    1.051290   -71.00000   -1.20000
AFIX  33
Part 0
 
Part 12
H23S  4    0.629390    0.916999    1.000898    71.00000   -1.20000
H24S  4    0.687715    0.963213    1.038511    71.00000   -1.20000
H25S  4    0.670770    0.905420    1.055110    71.00000   -1.20000
AFIX   0
PART 0
 
PART 12
 
SI2S 10    0.692764    0.593650    0.866092    71.00000    0.08070    0.06617 =
         0.05407    0.02453    0.02335    0.01711
C11S  1    0.632465    0.541618    0.871331    71.00000    0.08070    0.06617 =
         0.05407    0.02453    0.02335    0.01711
AFIX  33
H61S  4    0.595290    0.558931    0.866948    71.00000   -1.20000
H71S  4    0.641385    0.537556    0.910717    71.00000   -1.20000
H81S  4    0.629114    0.501096    0.839074    71.00000   -1.20000
AFIX   0
 
C12S  1    0.766383    0.568115    0.885024    71.00000    0.08070    0.06617 =
         0.05407    0.02453    0.02335    0.01711
AFIX  33
H14S  4    0.777588    0.542412    0.847655    71.00000   -1.20000
H15S  4    0.764108    0.544415    0.910741    71.00000   -1.20000
H16S  4    0.795837    0.604204    0.906546    71.00000   -1.20000
AFIX   0
 
PART 0
 
PART 12
 
C14S  1    0.753313    0.926634    0.862429    71.00000    0.08070    0.06617 =
         0.05407    0.02453    0.02335    0.01711
AFIX  33
H20S  4    0.745801    0.926381    0.821247    71.00000   -1.20000
H21S  4    0.791402    0.912222    0.871019    71.00000   -1.20000
H22S  4    0.753787    0.968511    0.891327    71.00000   -1.20000
AFIX   0
 
C10S  1    0.714378    0.538035    0.717898    71.00000    0.08070    0.06617 =
         0.05407    0.02453    0.02335    0.01711
AFIX  33
H60S  4    0.743073    0.559654    0.704963    71.00000   -1.20000
H70S  4    0.686356    0.509539    0.682301    71.00000   -1.20000
H80S  4    0.734812    0.515025    0.740372    71.00000   -1.20000
AFIX   0
 
C9S   1    0.593331    0.570737    0.736257    71.00000    0.08070    0.06617 =
         0.05407    0.02453    0.02335    0.01711
AFIX  33
H5S   4    0.578839    0.592734    0.710080    71.00000   -1.20000
H6S   4    0.572606    0.580539    0.769703    71.00000   -1.20000
H7S   4    0.586321    0.526408    0.712771    71.00000   -1.20000
AFIX   0
SI1S 10    0.674312    0.594765    0.767358    71.00000    0.08070    0.06617 =
         0.05407    0.02453    0.02335    0.01711
 
SI3S 10    0.693701    0.874392    0.869517    71.00000    0.08070    0.06617 =
         0.05407    0.02453    0.02335    0.01711
SI4S 10    0.712751    0.872738    0.968062    71.00000    0.08070    0.06617 =
         0.05407    0.02453    0.02335    0.01711
S1S   9    0.648030    0.731258    0.798936    71.00000    0.08070    0.06617 =
         0.05407    0.02453    0.02335    0.01711
S2S   9    0.742148    0.734504    0.936442    71.00000    0.08070    0.06617 =
         0.05407    0.02453    0.02335    0.01711
C2S   1    0.749896    0.706553    0.780661    71.00000    0.08070    0.06617 =
         0.05407    0.02453    0.02335    0.01711
AFIX  43
H1S   4    0.781752    0.685380    0.767881    71.00000   -1.20000
AFIX   0
C3S   1    0.754088    0.769912    0.807419    71.00000    0.08070    0.06617 =
         0.05407    0.02453    0.02335    0.01711
AFIX  43
H2S   4    0.789723    0.795509    0.815070    71.00000   -1.20000
AFIX   0
 
C6S   1    0.636922    0.698075    0.933786    71.00000    0.08070    0.06617 =
         0.05407    0.02453    0.02335    0.01711
AFIX  43
H3S   4    0.602015    0.673534    0.930737    71.00000   -1.20000
AFIX   0
C7S   1    0.641584    0.763008    0.953151    71.00000    0.08070    0.06617 =
         0.05407    0.02453    0.02335    0.01711
AFIX  43
H4S   4    0.609572    0.785463    0.962836    71.00000   -1.20000
AFIX   0
C13S  1    0.621120    0.893458    0.843532    71.00000    0.08070    0.06617 =
         0.05407    0.02453    0.02335    0.01711
AFIX  33
H17S  4    0.604905    0.865326    0.801838    71.00000   -1.20000
H18S  4    0.624739    0.935775    0.845171    71.00000   -1.20000
H19S  4    0.594888    0.889473    0.869688    71.00000   -1.20000
AFIX   0
 
C16S  1    0.790545    0.898432    1.001790    71.00000    0.08070    0.06617 =
         0.05407    0.02453    0.02335    0.01711
AFIX  33
H26S  4    0.813642    0.865027    0.985145    71.00000   -1.20000
H27S  4    0.796848    0.910168    1.045714    71.00000   -1.20000
H28S  4    0.802923    0.933900    0.992624    71.00000   -1.20000
AFIX   0
 
Part 0
 
PART 7
C7G   1    1.131024    0.687858    0.924591    51.00000    0.10599    0.14198 =
         0.09088   -0.02524   -0.01386    0.03811
AFIX  23
H3G   4    1.131147    0.732490    0.934020    51.00000   -1.20000
H4G   4    1.127430    0.665566    0.880619    51.00000   -1.20000
AFIX   0
 
PART 0
 
Part 8
C1G   1    1.137862    0.671024    0.992614   -51.00000    0.10547    0.14156 =
         0.08393   -0.01470    0.02865    0.06668
AFIX  23
H26G  4    1.134916    0.637290    1.007722   -51.00000   -1.20000
H2G   4    1.139480    0.710382    1.026870   -51.00000   -1.20000
AFIX   0
PART 0
 
C2G   1    1.191584    0.670371    0.968880    11.00000    0.05769    0.12652 =
         0.12335   -0.00732    0.00733    0.02142
PART 7
AFIX  23
H5G   4    1.192547    0.687365    1.012837    51.00000   -1.20000
H6G   4    1.196765    0.626229    0.954688    51.00000   -1.20000
AFIX  23
PART 0
 
PART 8
H7G   4    1.182684    0.631356    0.933170   -51.00000   -1.20000
H8G   4    1.220025    0.661319    0.999293   -51.00000   -1.20000
AFIX   0
PART 0
 
C3G   1    1.230372    0.707492    0.949122    11.00000    0.11661    0.10266 =
         0.15796    0.04430   -0.02656   -0.00435
AFIX  23
H9G   4    1.213255    0.700972    0.906568    11.00000   -1.20000
H10G  4    1.229821    0.751359    0.973629    11.00000   -1.20000
AFIX   0
 
C4G   1    1.291212    0.695758    0.953008    11.00000    0.10904    0.12476 =
         0.05571    0.02431    0.02014   -0.02747
PART 9
AFIX  23
H11G  4    1.289322    0.659883    0.915179    61.00000   -1.20000
H12G  4    1.309838    0.730790    0.946287    61.00000   -1.20000
AFIX  23
PART 0
 
PART 10
H13G  4    1.312400    0.718430    0.933789   -61.00000   -1.20000
H14G  4    1.294307    0.651357    0.934063   -61.00000   -1.20000
AFIX   0
PART 0
 
PART 9
C5G   1    1.337610    0.684766    0.995068    61.00000    0.06452    0.14617 =
         0.09168    0.03947    0.03207   -0.01488
AFIX  23
H15G  4    1.320394    0.657633    1.012621    61.00000   -1.20000
H16G  4    1.366279    0.662587    0.972382    61.00000   -1.20000
AFIX   0
PART 0
 
PART 10
C8G   1    1.315107    0.720761    1.023525   -61.00000    0.09090    0.14856 =
         0.05706    0.04764    0.01517   -0.04690
AFIX  23
H17G  4    1.292956    0.754969    1.042167   -61.00000   -1.20000
H19G  4    1.305428    0.687627    1.037747   -61.00000   -1.20000
AFIX   0
PART 0
 
C6G   1    1.368562    0.739408    1.043760    11.00000    0.10494    0.18947 =
         0.10751    0.05927   -0.01231   -0.05694
PART 9
AFIX  33
H20G  4    1.349161    0.775101    1.042456    61.00000   -1.20000
H21G  4    1.409215    0.745021    1.039395    61.00000   -1.20000
H22G  4    1.368345    0.735238    1.082523    61.00000   -1.20000
AFIX  33
PART 0
 
PART 10
H23G  4    1.379281    0.772812    1.030915   -61.00000   -1.20000
H24G  4    1.391561    0.705570    1.028218   -61.00000   -1.20000
H25G  4    1.376796    0.754476    1.088028   -61.00000   -1.20000
AFIX   0
PART 0
 
Part 5
C1H   1    0.158117    0.877659   -0.010153    41.00000    0.14077    0.22860 =
         0.09905    0.08440    0.01327   -0.00135
AFIX  23
H41H  4    0.186597    0.848628   -0.024178    41.00000   -1.20000
H42H  4    0.180391    0.916468    0.020333    41.00000   -1.20000
AFIX   0
 
C2H   1    0.124556    0.889739   -0.062096    41.00000    0.14077    0.22860 =
         0.09905    0.08440    0.01327   -0.00135
AFIX  23
H43H  4    0.090538    0.910904   -0.049913    41.00000   -1.20000
H44H  4    0.149994    0.917643   -0.072504    41.00000   -1.20000
AFIX   0
Part0
 
Part 6
C7H   1    0.061470    0.841745   -0.020789   -41.00000    0.14077    0.22860 =
         0.09905    0.08440    0.01327   -0.00135
AFIX  23
H45H  4    0.032559    0.863391    0.001891   -41.00000   -1.20000
H46H  4    0.046847    0.797480   -0.041611   -41.00000   -1.20000
AFIX   0
 
C8H   1    0.078045    0.872240   -0.066681   -41.00000    0.14077    0.22860 =
         0.09905    0.08440    0.01327   -0.00135
AFIX  23
H47H  4    0.041951    0.885285   -0.084561   -41.00000   -1.20000
H48H  4    0.106070    0.909736   -0.042896   -41.00000   -1.20000
AFIX   0
Part 0
 
C3H   1    0.103406    0.834014   -0.115565    11.00000    0.14077    0.22860 =
         0.09905    0.08440    0.01327   -0.00135
PART 5
AFIX  23
H49H  4    0.069331    0.812185   -0.109156    41.00000   -1.20000
H50H  4    0.134758    0.806769   -0.120175    41.00000   -1.20000
AFIX  23
PART 0
 
PART 6
H51H  4    0.091410    0.790339   -0.123499   -41.00000   -1.20000
H52H  4    0.146758    0.841738   -0.102756   -41.00000   -1.20000
AFIX   0
PART 0
 
C4H   1    0.085351    0.845188   -0.173386    11.00000    0.14077    0.22860 =
         0.09905    0.08440    0.01327   -0.00135
AFIX  23
H53H  4    0.050830    0.868022   -0.168513    11.00000   -1.20000
H54H  4    0.117463    0.874353   -0.173372    11.00000   -1.20000
AFIX   0
C5H   1    0.070476    0.798724   -0.234920    11.00000    0.14077    0.22860 =
         0.09905    0.08440    0.01327   -0.00135
AFIX  23
H55H  4    0.107458    0.789485   -0.249153    11.00000   -1.20000
H56H  4    0.052317    0.760599   -0.233209    11.00000   -1.20000
AFIX   0
 
C6H   1    0.032230    0.813892   -0.278499    11.00000    0.14077    0.22860 =
         0.09905    0.08440    0.01327   -0.00135
AFIX  33
H57H  4    0.052318    0.846943   -0.286297    11.00000   -1.20000
H58H  4   -0.002938    0.827569   -0.263262    11.00000   -1.20000
H59H  4    0.020826    0.777667   -0.316114    11.00000   -1.20000
AFIX   0
 
C1D   1    0.839897    1.016028    1.227884    11.00000    0.21152    0.12022 =
         0.21589    0.06853    0.03765   -0.01736
PART 3
AFIX  23
H1X   4    0.848368    0.980053    1.238704    31.00000   -1.20000
H2X   4    0.805500    1.032418    1.244118    31.00000   -1.20000
AFIX  23
PART 0
 
PART 4
H1Y   4    0.842539    1.061103    1.248839   -31.00000   -1.20000
H2Y   4    0.809659    0.995681    1.240893   -31.00000   -1.20000
AFIX   0
PART 0
 
CL1D  8    0.825358    0.994711    1.149878    11.00000    0.26601    0.23491 =
         0.27425    0.10737    0.09813    0.01658
PART 3
CL3D  8    0.902354    1.073884    1.258937    31.00000    0.14381    0.15259 =
         0.13152    0.03337    0.08186    0.01854
PART 0
 
PART 4
CL2D  8    0.905014    0.990766    1.240131   -31.00000    0.15862    0.17377 =
         0.48256    0.10634    0.01819    0.02536
PART 0
 
C11R  1    0.362383    0.980858    0.422653    11.00000    0.10834    0.05053 =
         0.12356    0.00404    0.07898   -0.01120
PART 1
AFIX  33
H1R   4    0.370687    0.991380    0.389013    21.00000   -1.20000
H2R   4    0.393025    0.957786    0.434337    21.00000   -1.20000
H3R   4    0.361689    1.018599    0.457182    21.00000   -1.20000
AFIX  33
PART 0
 
PART 2
H1T   4    0.353130    0.979379    0.381066   -21.00000   -1.20000
H2T   4    0.396993    0.959819    0.428070   -21.00000   -1.20000
H3T   4    0.370522    1.023769    0.450873   -21.00000   -1.20000
AFIX   0
PART 0
 
C4R   1    0.150019    0.880353    0.391831    11.00000    0.12799    0.04595 =
         0.09390    0.02435    0.08774    0.03636
PART 1
AFIX  43
H4R   4    0.146808    0.909233    0.372637    21.00000   -1.20000
AFIX   0
 
PART 0
 
C2R   1    0.127399    0.778165    0.388353    11.00000    0.05133    0.04922 =
         0.07879    0.02674    0.02708    0.02464
C7R   1    0.263843    0.740024    0.362476    11.00000    0.03833    0.06137 =
         0.04887    0.02550    0.02765    0.00952
C5R   1    0.300282    0.854006    0.394762    11.00000    0.02283    0.06037 =
         0.07176    0.02154    0.01987    0.00479
SI1R 10    0.123891    0.690242    0.358753    11.00000    0.04320    0.05810 =
         0.06058    0.02873    0.02391    0.01112
SI2R 10    0.218964    0.666181    0.344137    11.00000    0.04779    0.04796 =
         0.07955    0.02249    0.03145    0.00690
C15R  1    0.217532    0.616183    0.262593    11.00000    0.11829    0.07485 =
         0.13040   -0.01130    0.08373   -0.02390
AFIX  33
H26R  4    0.208388    0.640090    0.237019    11.00000   -1.20000
H27R  4    0.187439    0.580714    0.249338    11.00000   -1.20000
H28R  4    0.256028    0.601894    0.259259    11.00000   -1.20000
AFIX   0
 
C14R  1    0.103933    0.665703    0.417485    11.00000    0.07986    0.05721 =
         0.08718    0.03641    0.04122    0.01065
AFIX  33
H23R  4    0.061608    0.652339    0.407452    11.00000   -1.20000
H24R  4    0.114065    0.700137    0.456625    11.00000   -1.20000
H25R  4    0.125481    0.631549    0.419699    11.00000   -1.20000
AFIX   0
 
C13R  1    0.071996    0.655845    0.283640    11.00000    0.07179    0.09518 =
         0.11199    0.04875   -0.00944   -0.00617
AFIX  33
H20R  4    0.082565    0.675232    0.256579    11.00000   -1.20000
H21R  4    0.031827    0.662631    0.288837    11.00000   -1.20000
H22R  4    0.074381    0.611633    0.266110    11.00000   -1.20000
AFIX   0
 
C16R  1    0.253388    0.625640    0.391887    11.00000    0.06883    0.09496 =
         0.21537    0.11510    0.04140    0.02199
AFIX  33
H17R  4    0.276896    0.595703    0.369447    11.00000   -1.20000
H18R  4    0.222701    0.604293    0.402756    11.00000   -1.20000
H19R  4    0.278790    0.655465    0.428736    11.00000   -1.20000
AFIX   0
 
PART 1
 
S2R   9    0.253536    0.794434    0.332205    21.00000    0.03938    0.04810 =
         0.05709    0.01866    0.02168    0.01190
S1R   9    0.181081    0.828257    0.456416    21.00000    0.04259    0.04662 =
         0.04881    0.02082    0.02276    0.00657
SI3R 10    0.234780    0.962313    0.471422    21.00000    0.04953    0.04637 =
         0.04249    0.01355    0.02484    0.00260
SI4R 10    0.294281    0.936009    0.400272    21.00000    0.04878    0.04622 =
         0.05597    0.01998    0.02627    0.00667
C12R  1    0.257677    0.938996    0.325222    21.00000    0.06826    0.08828 =
         0.05506    0.01872    0.02943    0.03497
AFIX  33
H14R  4    0.279563    0.918005    0.294319    21.00000   -1.20000
H15R  4    0.257265    0.981927    0.329103    21.00000   -1.20000
H16R  4    0.217259    0.918602    0.313402    21.00000   -1.20000
AFIX   0
 
C6R   1    0.327970    0.831309    0.430454    21.00000    0.02095    0.07695 =
         0.06614    0.02818    0.02206    0.00085
AFIX  43
H6R   4    0.360466    0.854224    0.461838    21.00000   -1.20000
AFIX   0
 
C8R   1    0.306577    0.766360    0.420365    21.00000    0.03481    0.06846 =
         0.06482    0.02570    0.01549    0.01283
AFIX  43
H7R   4    0.318639    0.745729    0.446945    21.00000   -1.20000
AFIX   0
 
C1R   1    0.116854    0.818479    0.359377    21.00000    0.09000    0.08386 =
         0.05143    0.04440    0.02464    0.05115
AFIX  43
H5R   4    0.090346    0.807419    0.321497    21.00000   -1.20000
AFIX   0
 
C3R   1    0.182790    0.896804    0.444471    21.00000    0.07166    0.08766 =
         0.07738    0.03394    0.05196    0.05445
C10R  1    0.283169    0.970296    0.546407    21.00000    0.07040    0.03843 =
         0.04602    0.00916    0.01352    0.00041
AFIX  33
H8R   4    0.324172    0.968774    0.542236    21.00000   -1.20000
H9R   4    0.270721    0.936599    0.558101    21.00000   -1.20000
H10R  4    0.279562    1.009632    0.577547    21.00000   -1.20000
AFIX   0
 
C9R   1    0.195251    1.027356    0.478106    21.00000    0.04315    0.05765 =
         0.06350    0.02350    0.03083    0.00715
AFIX  33
H11R  4    0.183249    1.029727    0.438207    21.00000   -1.20000
H12R  4    0.220605    1.064991    0.505582    21.00000   -1.20000
H13R  4    0.160329    1.022842    0.494177    21.00000   -1.20000
AFIX   0
PART 0
 
PART 2
 
C6T   1    0.297412    0.824502    0.336701   -21.00000    0.02578    0.05857 =
         0.04427    0.01887    0.02338    0.00062
AFIX  43
H6T   4    0.307554    0.844037    0.311003   -21.00000   -1.20000
AFIX   0
C8T   1    0.278023    0.761574    0.316133   -21.00000    0.03103    0.05496 =
         0.04947    0.01349    0.01971    0.00983
AFIX  43
H5T   4    0.274336    0.734850    0.275208   -21.00000   -1.20000
AFIX   0
 
C1T   1    0.129762    0.814252    0.440753   -21.00000    0.02815    0.04899 =
         0.03910    0.01268    0.01810    0.00172
AFIX  43
H7T   4    0.120214    0.802324    0.471856   -21.00000   -1.20000
AFIX   0
 
C10T  1    0.304348    0.963125    0.519552   -21.00000    0.10144    0.06823 =
         0.04395   -0.00034    0.04791    0.00596
AFIX  33
H15T  4    0.271573    0.985594    0.531958   -21.00000   -1.20000
H16T  4    0.341571    0.989244    0.541391   -21.00000   -1.20000
H17T  4    0.303128    0.925896    0.528898   -21.00000   -1.20000
AFIX   0
 
S1T   9    0.143044    0.812603    0.337064   -21.00000    0.04395    0.05278 =
         0.04358    0.01730    0.02207    0.00927
S2T   9    0.276874    0.803753    0.429540   -21.00000    0.04435    0.05299 =
         0.05429    0.02547    0.01816    0.00741
SI1T 10    0.201751    0.952343    0.396660   -21.00000    0.04785    0.05096 =
         0.05345    0.02283    0.02589    0.00932
SI2T 10    0.298300    0.941842    0.437866   -21.00000    0.04650    0.06100 =
         0.04895    0.01621    0.01823    0.00207
C4T   1    0.148035    0.874220    0.448589   -21.00000    0.03164    0.05110 =
         0.04051    0.01056    0.01378   -0.00413
AFIX  43
H8T   4    0.158039    0.907273    0.486752   -21.00000   -1.20000
AFIX   0
 
C12T  1    0.197237    0.944908    0.316802   -21.00000    0.07030    0.04532 =
         0.05574    0.02240    0.03414   -0.00011
AFIX  33
H9T   4    0.156856    0.929698    0.293856   -21.00000   -1.20000
H10T  4    0.223764    0.915978    0.298731   -21.00000   -1.20000
H11T  4    0.208716    0.985138    0.315813   -21.00000   -1.20000
AFIX   0
 
C11T  1    0.169667    1.018853    0.444619   -21.00000    0.07524    0.06772 =
         0.06421    0.03023    0.04520    0.02488
AFIX  33
H12T  4    0.145565    1.036432    0.418817   -21.00000   -1.20000
H13T  4    0.201390    1.050119    0.472882   -21.00000   -1.20000
H14T  4    0.145175    1.004982    0.467378   -21.00000   -1.20000
AFIX   0
 
PART 0
 
SB1   6    0.741282    0.863389    0.645060    11.00000    0.09953    0.06004 =
         0.05532    0.02560    0.03478    0.03170
F7    5    0.808838    0.828779    0.633488    11.00000    0.22098    0.16905 =
         0.17647    0.13258    0.17309    0.13338
F8    5    0.727182    0.811381    0.684480    11.00000    0.08358    0.07783 =
         0.11598    0.05623    0.01044    0.01128
F9    5    0.670532    0.894290    0.651165    11.00000    0.06791    0.07500 =
         0.14644    0.05647    0.00001    0.01375
F10   5    0.779085    0.923505    0.716647    11.00000    0.07504    0.08176 =
         0.07866    0.03079    0.00224   -0.01208
F11   5    0.701812    0.802530    0.572478    11.00000    0.42088    0.07024 =
         0.05241    0.00169   -0.02196    0.09828
F12   5    0.752270    0.910902    0.601537    11.00000    0.19165    0.13003 =
         0.13119    0.09360    0.09074    0.07544
SB2   6    0.093474    0.371355    0.651062    11.00000    0.05405    0.06083 =
         0.05375    0.02026    0.02413    0.00524
F1    5    0.079370    0.356507    0.568490    11.00000    0.07588    0.16813 =
         0.05177    0.03137    0.02445    0.00953
F2    5    0.155130    0.322125    0.642729    11.00000    0.08054    0.07840 =
         0.10329    0.03107    0.04469    0.02556
F3    5    0.148715    0.439524    0.665830    11.00000    0.08104    0.08503 =
         0.10533    0.02338    0.01467   -0.02121
F4    5    0.040436    0.301851    0.635101    11.00000    0.08067    0.06233 =
         0.12089    0.02439    0.05973    0.00372
F5    5    0.032329    0.419017    0.660078    11.00000    0.09006    0.06973 =
         0.09747    0.04261    0.01751    0.01842
F6    5    0.107740    0.384267    0.733787    11.00000    0.10226    0.12133 =
         0.06784    0.04365    0.04580    0.05502
SB3   6    0.541662    0.371172    0.688709    11.00000    0.06469    0.07394 =
         0.07050    0.04026    0.02173    0.00833
F13   5    0.583009    0.304035    0.665729    11.00000    0.15572    0.05513 =
         0.09026    0.02865    0.01376    0.01316
F14   5    0.497538    0.435817    0.712937    11.00000    0.10323    0.17421 =
         0.10303    0.09180    0.06274    0.08740
F15   5    0.541439    0.387073    0.621860    11.00000    0.23993    0.12351 =
         0.08783    0.06457    0.10276    0.11007
F16   5    0.537773    0.358207    0.757820    11.00000    0.22367    0.43752 =
         0.29118    0.32351    0.21037    0.24866
F22   5    0.473582    0.319036    0.647983    11.00000    0.13185    0.15401 =
         0.54737    0.21278   -0.16742   -0.06330
F23   5    0.609858    0.420944    0.726301    11.00000    0.10195    0.06928 =
         0.17100   -0.02200   -0.02299    0.01592
SB4   6    0.688768    0.886772    1.200891    11.00000    0.05516    0.07775 =
         0.08430    0.04261    0.02435    0.01871
F17   5    0.685345    0.925030    1.279548    11.00000    0.12214    0.15385 =
         0.10436   -0.00655    0.04851    0.02716
F18   5    0.692272    0.961238    1.189647    11.00000    0.08324    0.16859 =
         0.36549    0.19454    0.02838    0.02536
F19   5    0.607827    0.875832    1.175783    11.00000    0.06599    0.10709 =
         0.11851    0.04581    0.01357    0.02419
F20   5    0.691952    0.842528    1.120161    11.00000    0.13505    0.28881 =
         0.08580    0.08956    0.04968    0.08726
F21   5    0.684556    0.812801    1.210569    11.00000    0.06659    0.09245 =
         0.11195    0.05750    0.03818    0.02335
F24   5    0.770213    0.890514    1.220071    11.00000    0.05823    0.13120 =
         0.11424    0.07375    0.03731    0.02814
AG1   7    0.397127    0.828492    0.378438    11.00000    0.03799    0.05129 =
         0.05622    0.01992    0.02038    0.00525
AG2   7    0.031340    0.809189    0.401535    11.00000    0.04119    0.06430 =
         0.05714    0.02945    0.02753    0.01667
O1    2    0.118860    0.852105    0.016943    11.00000    0.14077    0.22860 =
         0.09905    0.08440    0.01327   -0.00135
O2    2    0.319393    0.866808    0.791007    11.00000    0.08000    0.11268 =
         0.04040    0.01508    0.01149    0.02758
N1    3   -0.029353    0.829961    0.470156    11.00000    0.03550    0.03843 =
         0.07470    0.01902    0.02313    0.00835
N2    3   -0.057949    0.823482    0.351721    11.00000    0.04035    0.06027 =
         0.04950    0.03101    0.02136    0.01385
N3    3    0.458731    0.818744    0.312130    11.00000    0.04587    0.03241 =
         0.06473    0.02643    0.02650    0.00624
N4    3    0.488494    0.831514    0.433988    11.00000    0.04430    0.03276 =
         0.04581    0.01517    0.02229   -0.00679
C1    1    0.165443    0.847671    0.615349    11.00000    0.04490    0.05191 =
         0.04293    0.00588    0.01877    0.01326
C2    1    0.129716    0.792819    0.594272    11.00000    0.03948    0.05785 =
         0.04563    0.02130    0.01490    0.00096
C3    1    0.150618    0.737625    0.603009    11.00000    0.05514    0.06099 =
         0.07085    0.02317    0.02618    0.01861
AFIX  43
H3    4    0.190094    0.739637    0.622915    11.00000   -1.20000
AFIX   0
 
C4    1    0.114807    0.684828    0.583319    11.00000    0.05648    0.04407 =
         0.06265    0.02184    0.01734    0.00451
AFIX  43
H4    4    0.129843    0.649691    0.588188    11.00000   -1.20000
AFIX   0
 
C5    1    0.055427    0.680265    0.555589    11.00000    0.05952    0.06236 =
         0.05558    0.02212    0.02582    0.00695
AFIX  43
H5    4    0.030921    0.642437    0.542850    11.00000   -1.20000
AFIX   0
 
C6    1    0.032970    0.728507    0.546904    11.00000    0.04350    0.04913 =
         0.04120    0.00934    0.00761    0.00363
AFIX  43
H6    4   -0.007488    0.724403    0.528944    11.00000   -1.20000
AFIX   0
C7    1    0.069478    0.787950    0.564527    11.00000    0.04580    0.05592 =
         0.04169    0.00944    0.01553    0.00721
C8    1    0.048102    0.838365    0.555433    11.00000    0.03431    0.04325 =
         0.04582    0.01338    0.02646    0.01098
 
C9    1    0.084847    0.894176    0.573389    11.00000    0.05059    0.04038 =
         0.04462    0.01713    0.02178    0.01107
C10   1    0.064559    0.946331    0.563868    11.00000    0.04378    0.07348 =
         0.04418    0.01749    0.03195    0.01006
AFIX  43
H10   4    0.024854    0.943234    0.544022    11.00000   -1.20000
AFIX   0
 
C11   1    0.099242    1.000746    0.581800    11.00000    0.05717    0.03974 =
         0.07221    0.01816    0.02895    0.01324
AFIX  43
H11   4    0.085147    1.033828    0.571841    11.00000   -1.20000
AFIX   0
 
C12   1    0.158263    1.006861    0.616502    11.00000    0.05002    0.05179 =
         0.10054    0.02396    0.02926    0.00506
AFIX  43
H12   4    0.182115    1.045426    0.632494    11.00000   -1.20000
AFIX   0
C13   1    0.179673    0.957901    0.626301    11.00000    0.04529    0.05671 =
         0.06088    0.00382    0.00812    0.00643
AFIX  43
H13   4    0.219028    0.962043    0.647533    11.00000   -1.20000
AFIX   0
 
C14   1    0.143308    0.899505    0.604815    11.00000    0.05182    0.05223 =
         0.03614    0.01629    0.02477    0.01644
C15   1   -0.015405    0.834235    0.527513    11.00000    0.05568    0.04055 =
         0.03845    0.00927    0.01873    0.00568
C16   1   -0.058644    0.833078    0.560802    11.00000    0.05251    0.04600 =
         0.05241    0.01950    0.03333    0.00567
AFIX  43
H16   4   -0.047663    0.835450    0.601315    11.00000   -1.20000
AFIX   0
 
C17   1   -0.116123    0.828564    0.534909    11.00000    0.05269    0.04620 =
         0.06565    0.02311    0.03359    0.00836
AFIX  43
H17   4   -0.145342    0.828476    0.557644    11.00000   -1.20000
AFIX   0
C18   1   -0.087989    0.825847    0.444265    11.00000    0.04984    0.03693 =
         0.05869    0.01239    0.02237    0.00712
C19   1   -0.132891    0.823986    0.474312    11.00000    0.05814    0.04091 =
         0.05545    0.01646    0.02926    0.01208
C20   1   -0.193137    0.818292    0.445351    11.00000    0.03830    0.05594 =
         0.07495    0.02603    0.02606    0.01414
AFIX  43
H20   4   -0.223515    0.816184    0.466220    11.00000   -1.20000
AFIX   0
C21   1   -0.206357    0.815940    0.387688    11.00000    0.04535    0.06937 =
         0.08060    0.04371    0.01447    0.01079
AFIX  43
H21   4   -0.246341    0.811738    0.368143    11.00000   -1.20000
AFIX   0
C22   1   -0.160439    0.819735    0.355284    11.00000    0.04319    0.06750 =
         0.06008    0.03355    0.02724    0.01516
C23   1   -0.101993    0.822892    0.382415    11.00000    0.03953    0.04088 =
         0.05754    0.02877    0.02519    0.01251
C24   1   -0.174455    0.819323    0.296795    11.00000    0.04139    0.12651 =
         0.04954    0.03409    0.01396    0.02149
AFIX  43
H24   4   -0.214420    0.815579    0.277392    11.00000   -1.20000
AFIX   0
C25   1   -0.130511    0.824332    0.267040    11.00000    0.04748    0.11840 =
         0.03800    0.03319    0.01767    0.00910
AFIX  43
H25   4   -0.139047    0.826735    0.228180    11.00000   -1.20000
AFIX   0
C26   1   -0.071354    0.825764    0.297190    11.00000    0.03740    0.07698 =
         0.05979    0.02943    0.03225    0.01797
C27   1   -0.024078    0.826108    0.262661    11.00000    0.04541    0.08325 =
         0.04845    0.04065    0.02434    0.01518
C28   1    0.006960    0.883892    0.272092    11.00000    0.06403    0.07398 =
         0.08464    0.04159    0.05096    0.03055
C29   1   -0.003713    0.938352    0.315624    11.00000    0.11604    0.07253 =
         0.10848    0.04745    0.08486    0.03441
AFIX  43
H29   4   -0.029237    0.937391    0.341839    11.00000   -1.20000
AFIX   0
 
C30   1    0.022424    0.990601    0.319215    11.00000    0.19119    0.07138 =
         0.18881    0.03966    0.14240    0.04945
AFIX  43
H30   4    0.012530    1.027569    0.346275    11.00000   -1.20000
AFIX   0
 
C31   1    0.065797    0.995198    0.284051    11.00000    0.21160    0.13368 =
         0.21842    0.06618    0.18915    0.02570
AFIX  43
H31   4    0.086312    1.033551    0.289978    11.00000   -1.20000
AFIX   0
 
C32   1    0.075164    0.942654    0.243077    11.00000    0.17574    0.08904 =
         0.19339    0.06066    0.15470    0.04227
AFIX  43
H32   4    0.101472    0.944355    0.217806    11.00000   -1.20000
AFIX   0
 
C33   1    0.047315    0.883660    0.235419    11.00000    0.09149    0.08134 =
         0.08709    0.04365    0.06769    0.02479
C34   1    0.057920    0.829866    0.192681    11.00000    0.06475    0.06894 =
         0.06072    0.03077    0.03731    0.02284
C35   1    0.027518    0.772789    0.182976    11.00000    0.04416    0.07833 =
         0.04674    0.02518    0.02442    0.01056
C36   1    0.036748    0.715831    0.139770    11.00000    0.05213    0.08043 =
         0.05704    0.02236    0.02131    0.02071
AFIX  43
H36   4    0.064818    0.715644    0.115731    11.00000   -1.20000
AFIX   0
C37   1    0.007444    0.663898    0.132521    11.00000    0.07570    0.07377 =
         0.04588    0.00941    0.02522    0.02237
AFIX  43
H37   4    0.015425    0.626776    0.103985    11.00000   -1.20000
AFIX   0
C38   1   -0.035801    0.661520    0.166018    11.00000    0.06358    0.06151 =
         0.06834    0.02090    0.00831    0.00946
AFIX  43
H38   4   -0.058076    0.623469    0.158121    11.00000   -1.20000
AFIX   0
C39   1    0.103556    0.830275    0.154111    11.00000    0.05847    0.09050 =
         0.07985    0.04910    0.04575    0.02493
C40   1    0.088972    0.838270    0.099848    11.00000    0.06617    0.12564 =
         0.07557    0.06820    0.03450    0.03197
AFIX  43
H40   4    0.049534    0.842011    0.084329    11.00000   -1.20000
AFIX   0
C41   1    0.132612    0.840799    0.068066    11.00000    0.09075    0.11789 =
         0.06167    0.06237    0.03786    0.03920
C42   1    0.190129    0.838672    0.093027    11.00000    0.04941    0.12003 =
         0.06971    0.05527    0.04511    0.03532
AFIX  43
H42   4    0.219962    0.843451    0.072426    11.00000   -1.20000
AFIX   0
C43   1    0.205981    0.829878    0.146714    11.00000    0.07434    0.08940 =
         0.04776    0.03684    0.03456    0.04472
C44   1    0.160419    0.825527    0.177701    11.00000    0.06617    0.08538 =
         0.05359    0.04456    0.03835    0.02631
AFIX  43
H44   4    0.169421    0.819326    0.214771    11.00000   -1.20000
AFIX   0
C45   1    0.268157    0.825803    0.173314    11.00000    0.06587    0.07302 =
         0.04890    0.03716    0.03221    0.03203
C46   1    0.309924    0.879193    0.201691    11.00000    0.06035    0.05520 =
         0.05294    0.03236    0.02731    0.02582
C47   1    0.294087    0.938261    0.205599    11.00000    0.09848    0.06675 =
         0.05394    0.02455    0.03283    0.04862
AFIX  43
H47   4    0.254796    0.941974    0.189563    11.00000   -1.20000
AFIX   0
C48   1    0.333882    0.988760    0.231617    11.00000    0.12249    0.05217 =
         0.07554    0.02127    0.04491    0.04527
AFIX  43
H48   4    0.322571    1.027332    0.232574    11.00000   -1.20000
AFIX   0
C49   1    0.393106    0.985094    0.257899    11.00000    0.09768    0.04935 =
         0.07624    0.02450    0.04363    0.02090
AFIX  43
H49   4    0.420488    1.021204    0.277454    11.00000   -1.20000
AFIX   0
C50   1    0.409091    0.931814    0.254753    11.00000    0.07138    0.04887 =
         0.05341    0.01732    0.02736    0.01688
AFIX  43
H50   4    0.448989    0.929310    0.269934    11.00000   -1.20000
AFIX   0
C51   1    0.366085    0.874181    0.227739    11.00000    0.05360    0.05073 =
         0.05253    0.02373    0.03629    0.01693
C52   1    0.383373    0.816970    0.228913    11.00000    0.03831    0.04146 =
         0.04844    0.01591    0.02502    0.00379
C53   1    0.341185    0.765241    0.200448    11.00000    0.05009    0.05627 =
         0.05126    0.02274    0.03091    0.01766
C54   1    0.358431    0.705033    0.197304    11.00000    0.05213    0.04188 =
         0.07853    0.02058    0.01885    0.00330
AFIX  43
H54   4    0.397270    0.701991    0.215288    11.00000   -1.20000
AFIX   0
C55   1    0.319007    0.653787    0.168774    11.00000    0.06166    0.05054 =
         0.06950    0.02496    0.02100    0.00509
AFIX  43
H55   4    0.330332    0.614928    0.166760    11.00000   -1.20000
AFIX   0
C56   1    0.261962    0.657985    0.142422    11.00000    0.06133    0.07828 =
         0.05843    0.02981    0.02126   -0.01757
AFIX  43
H56   4    0.234842    0.621752    0.122075    11.00000   -1.20000
AFIX   0
C57   1    0.244069    0.714677    0.145482    11.00000    0.07024    0.06625 =
         0.04550    0.02955    0.01563    0.00830
AFIX  43
H57   4    0.204532    0.716424    0.128367    11.00000   -1.20000
AFIX   0
C58   1    0.283417    0.769516    0.173452    11.00000    0.05528    0.06210 =
         0.03423    0.00926    0.02431    0.01303
C59   1    0.444444    0.813857    0.254622    11.00000    0.04558    0.03617 =
         0.06334    0.00911    0.02031    0.00771
C60   1    0.487064    0.806704    0.218589    11.00000    0.04593    0.05834 =
         0.04593    0.00753    0.01797    0.00626
AFIX  43
H60   4    0.476628    0.804041    0.177941    11.00000   -1.20000
AFIX   0
C61   1    0.543638    0.803716    0.243689    11.00000    0.05564    0.04528 =
         0.05984   -0.00164    0.01818    0.00589
AFIX  43
H61   4    0.572331    0.796734    0.219416    11.00000   -1.20000
AFIX   0
C62   1    0.560351    0.810789    0.304962    11.00000    0.04312    0.04857 =
         0.05381    0.01539    0.01909   -0.00400
C63   1    0.516586    0.817725    0.336917    11.00000    0.03553    0.04259 =
         0.04596    0.01363    0.02267    0.00414
C64   1    0.618792    0.810040    0.332160    11.00000    0.05332    0.09835 =
         0.05746    0.02296    0.01984    0.00470
AFIX  43
H64   4    0.647842    0.803631    0.308320    11.00000   -1.20000
AFIX   0
C65   1    0.634270    0.817851    0.388935    11.00000    0.03610    0.09095 =
         0.09914    0.03002    0.02846    0.01917
AFIX  43
H65   4    0.674196    0.817844    0.406221    11.00000   -1.20000
AFIX   0
C66   1    0.530851    0.826074    0.401000    11.00000    0.04333    0.04281 =
         0.06518    0.01500    0.01026    0.00028
C67   1    0.591202    0.826393    0.424974    11.00000    0.04296    0.05823 =
         0.07807    0.02413    0.02030    0.00029
C68   1    0.604560    0.833166    0.487987    11.00000    0.03474    0.08009 =
         0.05735    0.01833    0.01323   -0.00015
AFIX  43
H68   4    0.643796    0.832690    0.506957    11.00000   -1.20000
AFIX   0
C69   1    0.562690    0.839981    0.519183    11.00000    0.04438    0.05422 =
         0.07827    0.01970    0.01622   -0.00407
AFIX  43
H69   4    0.571717    0.846477    0.560955    11.00000   -1.20000
AFIX   0
C70   1    0.504648    0.837454    0.489508    11.00000    0.04087    0.03560 =
         0.08196    0.01043    0.02453    0.00476
C71   1    0.457763    0.843581    0.528282    11.00000    0.04519    0.06026 =
         0.05337    0.02635    0.02533    0.00187
C72   1    0.428734    0.790270    0.528757    11.00000    0.05013    0.04352 =
         0.05340    0.01760    0.02122    0.01157
C73   1    0.437493    0.729577    0.491004    11.00000    0.05307    0.05784 =
         0.07343    0.02676    0.03490    0.00624
AFIX  43
H73   4    0.463455    0.724782    0.464005    11.00000   -1.20000
AFIX   0
C74   1    0.409392    0.679754    0.493552    11.00000    0.06643    0.06045 =
         0.08795    0.02602    0.05301    0.02014
AFIX  43
H74   4    0.414929    0.640314    0.467024    11.00000   -1.20000
AFIX   0
C75   1    0.370849    0.683770    0.535277    11.00000    0.06274    0.04045 =
         0.08305    0.01315    0.03824    0.00267
AFIX  43
H75   4    0.353845    0.648190    0.539133    11.00000   -1.20000
AFIX   0
C76   1    0.360112    0.742163    0.569216    11.00000    0.04932    0.05879 =
         0.06131    0.01539    0.02584   -0.00200
AFIX  43
H76   4    0.332317    0.746297    0.594270    11.00000   -1.20000
AFIX   0
C77   1    0.387840    0.793684    0.567989    11.00000    0.03801    0.06032 =
         0.04175    0.01689    0.01733    0.00613
C78   1    0.377747    0.853039    0.607063    11.00000    0.03202    0.06022 =
         0.04608    0.01841    0.01109   -0.00037
C79   1    0.409964    0.907195    0.607876    11.00000    0.03789    0.04275 =
         0.04621    0.01753    0.00005    0.00053
C80   1    0.403203    0.967039    0.646589    11.00000    0.05920    0.05897 =
         0.05585    0.01645    0.01274    0.02121
AFIX  43
H80   4    0.376598    0.970966    0.672839    11.00000   -1.20000
AFIX   0
C81   1    0.432821    1.019259    0.648180    11.00000    0.06709    0.03772 =
         0.06707    0.01514    0.02889   -0.00486
AFIX  43
H81   4    0.427678    1.058608    0.675208    11.00000   -1.20000
AFIX   0
C82   1    0.472014    1.012545    0.607529    11.00000    0.06778    0.03410 =
         0.05676    0.01261    0.00560   -0.00673
AFIX  43
H82   4    0.492948    1.048395    0.607835    11.00000   -1.20000
AFIX   0
C83   1    0.480094    0.958503    0.569748    11.00000    0.05042    0.05244 =
         0.06222    0.01958    0.01652   -0.01058
AFIX  43
H83   4    0.506035    0.956327    0.543155    11.00000   -1.20000
AFIX   0
C84   1    0.449811    0.902001    0.568154    11.00000    0.04220    0.04622 =
         0.03609    0.01045    0.01357    0.00566
C85   1    0.332374    0.858422    0.642586    11.00000    0.05134    0.04666 =
         0.04920    0.01062    0.01921    0.00445
C86   1    0.345939    0.862618    0.702259    11.00000    0.04587    0.04276 =
         0.04319    0.00315    0.01053    0.00716
AFIX  43
H86   4    0.385819    0.865468    0.721480    11.00000   -1.20000
AFIX   0
C87   1    0.302129    0.862704    0.734085    11.00000    0.06117    0.05919 =
         0.03898    0.00529    0.01664    0.01107
C88   1    0.242885    0.859236    0.705864    11.00000    0.06329    0.06550 =
         0.03714    0.01026    0.02681    0.01449
AFIX  43
H88   4    0.212735    0.860768    0.727870    11.00000   -1.20000
AFIX   0
C89   1    0.228777    0.853566    0.645682    11.00000    0.04289    0.03774 =
         0.05121    0.00715    0.01428    0.00238
C90   1    0.273179    0.852613    0.613988    11.00000    0.04583    0.04514 =
         0.04440    0.01532    0.02419    0.00561
AFIX  43
H90   4    0.263408    0.848003    0.572723    11.00000   -1.20000
AFIX   0
C182  1    0.279747    0.873823    0.829502    11.00000    0.09877    0.21359 =
         0.07916    0.07402    0.04260    0.06655
AFIX  23
H18A  4    0.248853    0.838114    0.813027    11.00000   -1.20000
H18B  4    0.260716    0.911471    0.833681    11.00000   -1.20000
AFIX   0
C183  1    0.315021    0.878425    0.890808    11.00000    0.14309    0.23200 =
         0.08490    0.08236    0.02674    0.05930
AFIX  23
H18C  4    0.333780    0.840417    0.885230    11.00000   -1.20000
H18D  4    0.346782    0.913144    0.905201    11.00000   -1.20000
AFIX   0
C184  1    0.282020    0.886933    0.935888    11.00000    0.15690    0.18341 =
         0.05365    0.03326    0.00782    0.01267
AFIX  23
H18E  4    0.246930    0.855780    0.920065    11.00000   -1.20000
H18F  4    0.268493    0.928072    0.946904    11.00000   -1.20000
AFIX   0
C185  1    0.318110    0.881349    0.990603    11.00000    0.14317    0.16068 =
         0.07134    0.04787    0.01373    0.00474
AFIX  23
H18G  4    0.291013    0.867280    1.011519    11.00000   -1.20000
H18H  4    0.343218    0.848472    0.976781    11.00000   -1.20000
AFIX   0
C186  1    0.356167    0.935824    1.035386    11.00000    0.09126    0.18345 =
         0.05612    0.04291    0.02417    0.01395
AFIX  23
H18I  4    0.332566    0.970344    1.048036    11.00000   -1.20000
H18J  4    0.386830    0.947973    1.016894    11.00000   -1.20000
AFIX   0
C187  1    0.385020    0.923193    1.090211    11.00000    0.09904    0.21685 =
         0.05284    0.05400    0.03922    0.03733
AFIX  33
H18K  4    0.354720    0.908967    1.107204    11.00000   -1.20000
H18L  4    0.407949    0.960963    1.120656    11.00000   -1.20000
H18M  4    0.411073    0.891472    1.078277    11.00000   -1.20000
AFIX   0
 
C216  1   -0.014157    0.771606    0.219280    11.00000    0.05093    0.06618 =
         0.05847    0.03462    0.02852    0.02356
C218  1   -0.045399    0.712832    0.208858    11.00000    0.04679    0.07021 =
         0.06253    0.01433    0.01245    0.01883
AFIX  43
H218  4   -0.073043    0.710581    0.232659    11.00000   -1.20000
AFIX   0
 
AG3   7    0.709120    0.682384    0.678113    11.00000    0.06733    0.05403 =
         0.05082    0.02258    0.03352    0.01709
AG4   7    0.671300    0.671785    1.015626    11.00000    0.07374    0.06222 =
         0.04954    0.02517    0.02315    0.01352
O4    2    1.089071    0.663996    0.947867    11.00000    0.07264    0.16457 =
         0.15658   -0.01473    0.00813    0.05646
O6    2    0.287479    0.696381    0.740989    11.00000    0.07888    0.28393 =
         0.11782    0.08114    0.04256    0.04605
N5    3    0.655712    0.669329    0.583722    11.00000    0.05890    0.03179 =
         0.05846    0.01699    0.02464    0.00514
N6    3    0.777767    0.678507    0.618632    11.00000    0.06436    0.04882 =
         0.05360    0.02010    0.03922    0.01811
N7    3    0.719033    0.659287    1.101658    11.00000    0.07084    0.05109 =
         0.05603    0.02187    0.00136    0.00354
N8    3    0.598410    0.663291    1.070668    11.00000    0.06765    0.05432 =
         0.04196    0.02045    0.02655    0.02015
C91   1    0.918561    0.680457    0.808673    11.00000    0.05684    0.08594 =
         0.06852    0.02842    0.03788    0.02436
C92   1    0.906170    0.735284    0.803878    11.00000    0.06558    0.06090 =
         0.07136    0.01778    0.01778    0.01143
C93   1    0.922889    0.792602    0.856344    11.00000    0.09010    0.07327 =
         0.06628    0.00635    0.01839    0.01212
AFIX  43
H93   4    0.938646    0.791972    0.895043    11.00000   -1.20000
AFIX   0
C94   1    0.915515    0.849234    0.849319    11.00000    0.14891    0.08108 =
         0.09267    0.00179    0.02119    0.04081
AFIX  43
H94   4    0.929504    0.886495    0.882971    11.00000   -1.20000
AFIX   0
C95   1    0.888312    0.851690    0.794405    11.00000    0.10984    0.06646 =
         0.11808    0.03059    0.03040    0.02355
AFIX  43
H95   4    0.881192    0.890053    0.791459    11.00000   -1.20000
AFIX   0
C96   1    0.871211    0.796197    0.742602    11.00000    0.09851    0.09019 =
         0.07977    0.02414    0.04433    0.04501
AFIX  43
H96   4    0.853712    0.797894    0.704786    11.00000   -1.20000
AFIX   0
C97   1    0.880020    0.738138    0.746782    11.00000    0.06369    0.06211 =
         0.06698    0.02031    0.03334    0.01700
C98   1    0.862118    0.683457    0.697201    11.00000    0.05356    0.05081 =
         0.06703    0.02422    0.02865    0.00842
C99   1    0.870833    0.626330    0.700389    11.00000    0.06006    0.05970 =
         0.06534    0.01516    0.02795    0.00483
C100  1    0.853149    0.570780    0.649191    11.00000    0.08012    0.05311 =
         0.07493    0.04108    0.02732    0.00866
AFIX  43
H100  4    0.834385    0.572187    0.611621    11.00000   -1.20000
AFIX   0
C101  1    0.862660    0.515463    0.653072    11.00000    0.09516    0.10054 =
         0.06896    0.01018    0.01092    0.02457
AFIX  43
H101  4    0.850084    0.478751    0.618423    11.00000   -1.20000
AFIX   0
C102  1    0.892260    0.512293    0.710560    11.00000    0.12491    0.06668 =
         0.09840    0.04540   -0.00084   -0.00683
AFIX  43
H102  4    0.899393    0.474065    0.713833    11.00000   -1.20000
AFIX   0
C103  1    0.909302    0.566891    0.759592    11.00000    0.08095    0.07777 =
         0.06613    0.03309    0.01297    0.00183
AFIX  43
H103  4    0.928036    0.565695    0.797262    11.00000   -1.20000
AFIX   0
C104  1    0.900342    0.622397    0.756142    11.00000    0.07184    0.05140 =
         0.05499    0.01819    0.02046    0.00149
C105  1    0.836247    0.685680    0.637807    11.00000    0.07024    0.05033 =
         0.06158    0.03093    0.03393    0.00625
C106  1    0.874247    0.690963    0.598039    11.00000    0.06570    0.06217 =
         0.09721    0.02694    0.04736    0.02079
AFIX  43
H106  4    0.915682    0.696712    0.611859    11.00000   -1.20000
AFIX   0
C107  1    0.850939    0.687738    0.540806    11.00000    0.08599    0.06356 =
         0.07116    0.02947    0.04595    0.02173
AFIX  43
H107  4    0.875979    0.690005    0.514558    11.00000   -1.20000
AFIX   0
C108  1    0.788710    0.680945    0.521030    11.00000    0.06621    0.06163 =
         0.06670    0.02274    0.04015    0.00914
C109  1    0.755044    0.677234    0.562530    11.00000    0.06018    0.02985 =
         0.06194    0.00898    0.02699    0.00554
C110  1    0.762572    0.681380    0.463676    11.00000    0.10728    0.06995 =
         0.05337    0.03417    0.04562    0.02112
AFIX  43
H110  4    0.786771    0.687061    0.437969    11.00000   -1.20000
AFIX   0
C111  1    0.703547    0.673777    0.445364    11.00000    0.06832    0.06175 =
         0.04546    0.02195    0.03716   -0.00210
AFIX  43
H111  4    0.686373    0.671335    0.405844    11.00000   -1.20000
AFIX   0
C112  1    0.691304    0.670905    0.542790    11.00000    0.06545    0.04099 =
         0.05080    0.02951    0.03560    0.00279
C113  1    0.667728    0.669501    0.484490    11.00000    0.07047    0.05117 =
         0.05726    0.01594    0.01906    0.01572
C114  1    0.607033    0.662065    0.466803    11.00000    0.08374    0.05419 =
         0.04837    0.01690    0.01401    0.00703
AFIX  43
H114  4    0.589088    0.658013    0.426960    11.00000   -1.20000
AFIX   0
C115  1    0.572584    0.660561    0.507507    11.00000    0.06970    0.06308 =
         0.05035    0.02200    0.02617    0.02322
AFIX  43
H115  4    0.530975    0.655038    0.495359    11.00000   -1.20000
AFIX   0
C116  1    0.599144    0.667204    0.566807    11.00000    0.06725    0.04488 =
         0.04504    0.02159    0.02662    0.00635
C117  1    0.559757    0.669648    0.610537    11.00000    0.05776    0.04215 =
         0.05356    0.01990    0.02707    0.00904
C118  1    0.531984    0.615055    0.610108    11.00000    0.05879    0.03670 =
         0.04496    0.01661    0.02147    0.00528
C119  1    0.543109    0.556291    0.575176    11.00000    0.05619    0.05216 =
         0.03666    0.02535    0.01568    0.00633
AFIX  43
H119  4    0.570650    0.552584    0.549911    11.00000   -1.20000
AFIX   0
C120  1    0.515436    0.503870    0.576321    11.00000    0.07093    0.04565 =
         0.06309    0.02766    0.02420    0.00593
AFIX  43
H120  4    0.524211    0.464796    0.552192    11.00000   -1.20000
AFIX   0
C121  1    0.474669    0.507666    0.612580    11.00000    0.08421    0.05128 =
         0.06592    0.03579    0.00956   -0.00392
AFIX  43
H121  4    0.455726    0.470853    0.612359    11.00000   -1.20000
AFIX   0
C122  1    0.460848    0.563758    0.649121    11.00000    0.07773    0.05135 =
         0.05452    0.02769    0.02902    0.01562
AFIX  43
H122  4    0.432334    0.565806    0.673081    11.00000   -1.20000
AFIX   0
C123  1    0.491932    0.619820    0.649378    11.00000    0.05236    0.05104 =
         0.04411    0.02162    0.01409    0.00980
C124  1    0.478659    0.678430    0.685012    11.00000    0.05179    0.04848 =
         0.04315    0.01647    0.02555    0.01387
C125  1    0.504148    0.730412    0.682347    11.00000    0.05456    0.05499 =
         0.04740    0.02146    0.03412    0.01217
C126  1    0.490925    0.790580    0.717640    11.00000    0.08754    0.04912 =
         0.05191    0.01663    0.04372    0.01580
AFIX  43
H126  4    0.464705    0.793855    0.744167    11.00000   -1.20000
AFIX   0
C127  1    0.516014    0.844682    0.713690    11.00000    0.09725    0.05483 =
         0.07155    0.02516    0.04557    0.01973
AFIX  43
H127  4    0.506138    0.883878    0.736091    11.00000   -1.20000
AFIX   0
C128  1    0.556506    0.838306    0.675027    11.00000    0.10351    0.03692 =
         0.09987    0.03747    0.07048    0.00853
AFIX  43
H128  4    0.574494    0.874015    0.672199    11.00000   -1.20000
AFIX   0
C129  1    0.570198    0.781826    0.641731    11.00000    0.08518    0.05513 =
         0.07346    0.02310    0.05895    0.01006
AFIX  43
H129  4    0.597153    0.779517    0.616097    11.00000   -1.20000
AFIX   0
C130  1    0.545975    0.727858    0.644224    11.00000    0.07559    0.04430 =
         0.04687    0.01841    0.03509    0.01204
C131  1    0.440011    0.681519    0.730646    11.00000    0.05071    0.05373 =
         0.05435    0.01821    0.02879    0.00475
C132  1    0.379839    0.687881    0.717008    11.00000    0.04720    0.07791 =
         0.06257    0.03842    0.02172    0.00590
AFIX  43
H132  4    0.362587    0.688919    0.678841    11.00000   -1.20000
AFIX   0
C133  1    0.346907    0.692489    0.758666    11.00000    0.04569    0.10447 =
         0.07393    0.03705    0.03077    0.01696
C134  1    0.431119    0.683086    0.828227    11.00000    0.07290    0.04777 =
         0.05554    0.02082    0.01438    0.00911
C135  1    0.465513    0.680389    0.786021    11.00000    0.05724    0.04751 =
         0.04991    0.02484    0.02294    0.01218
AFIX  43
H135  4    0.506406    0.677781    0.795430    11.00000   -1.20000
AFIX   0
C136  1    0.459991    0.677909    0.887244    11.00000    0.05813    0.04233 =
         0.04635    0.00915    0.02383    0.00830
C137  1    0.468580    0.620040    0.889686    11.00000    0.07384    0.04955 =
         0.04373    0.01584    0.03092    0.00760
C138  1    0.450935    0.565326    0.837934    11.00000    0.09319    0.04251 =
         0.06309    0.01066    0.01228    0.01337
AFIX  43
H138  4    0.435068    0.567056    0.799724    11.00000   -1.20000
AFIX   0
C139  1    0.457196    0.507587    0.843690    11.00000    0.12635    0.05872 =
         0.05937    0.01038    0.01642    0.00101
AFIX  43
H139  4    0.441070    0.470630    0.810427    11.00000   -1.20000
AFIX   0
C140  1    0.486986    0.505067    0.898103    11.00000    0.09624    0.05060 =
         0.07337    0.02913    0.04128    0.02570
AFIX  43
H140  4    0.494068    0.466278    0.899980    11.00000   -1.20000
AFIX   0
C141  1    0.506226    0.557300    0.948845    11.00000    0.08365    0.03874 =
         0.05019    0.01345    0.03322    0.00576
AFIX  43
H141  4    0.524931    0.554140    0.985629    11.00000   -1.20000
AFIX   0
C142  1    0.498296    0.616154    0.946628    11.00000    0.06968    0.05240 =
         0.05078    0.01395    0.02715    0.01589
C143  1    0.517419    0.670059    0.997826    11.00000    0.05262    0.04877 =
         0.03960    0.01155    0.02056    0.00839
C144  1    0.509843    0.728710    0.994094    11.00000    0.07552    0.03135 =
         0.04602    0.01149    0.02567    0.00995
C145  1    0.528073    0.784405    1.044904    11.00000    0.07631    0.05844 =
         0.06419    0.02695    0.02317    0.01289
AFIX  43
H145  4    0.547139    0.782777    1.082279    11.00000   -1.20000
AFIX   0
C146  1    0.519099    0.840531    1.041887    11.00000    0.08009    0.04831 =
         0.06400    0.01186    0.02207    0.00693
AFIX  43
H146  4    0.534194    0.877275    1.075810    11.00000   -1.20000
AFIX   0
C147  1    0.487879    0.842915    0.988968    11.00000    0.08742    0.04380 =
         0.07834    0.02299    0.01528    0.01540
AFIX  43
H147  4    0.476815    0.881338    0.989153    11.00000   -1.20000
AFIX   0
C148  1    0.471964    0.792336    0.935888    11.00000    0.07510    0.05421 =
         0.06262    0.02773    0.02114    0.01693
AFIX  43
H148  4    0.456876    0.796603    0.898676    11.00000   -1.20000
AFIX   0
C149  1    0.479046    0.731290    0.938532    11.00000    0.05911    0.04743 =
         0.05675    0.01153    0.02573    0.00959
C150  1    0.544082    0.665804    1.055651    11.00000    0.06235    0.03662 =
         0.05295    0.01883    0.02527    0.00093
C151  1    0.502969    0.663571    1.094713    11.00000    0.07789    0.05107 =
         0.05872    0.03205    0.03898    0.02182
AFIX  43
H151  4    0.461940    0.663723    1.082468    11.00000   -1.20000
AFIX   0
C152  1    0.527035    0.661267    1.149547    11.00000    0.08537    0.04835 =
         0.05091    0.01635    0.02879    0.02004
AFIX  43
H152  4    0.502424    0.660163    1.176528    11.00000   -1.20000
AFIX   0
C153  1    0.587818    0.660519    1.166315    11.00000    0.08333    0.05448 =
         0.05330    0.02629    0.03008    0.02978
C154  1    0.623446    0.661898    1.124666    11.00000    0.09194    0.03618 =
         0.05725    0.01507    0.02660    0.02179
C155  1    0.612772    0.657226    1.224150    11.00000    0.07633    0.06081 =
         0.04774    0.01050    0.02363    0.01518
AFIX  43
H155  4    0.588373    0.656362    1.251385    11.00000   -1.20000
AFIX   0
C156  1    0.670560    0.655419    1.238680    11.00000    0.10208    0.06680 =
         0.03847    0.01059    0.01752    0.01487
AFIX  43
H156  4    0.687125    0.655279    1.277391    11.00000   -1.20000
AFIX   0
C157  1    0.708902    0.653659    1.196870    11.00000    0.09067    0.05894 =
         0.05007    0.01946    0.01509    0.01043
C158  1    0.685353    0.659036    1.141323    11.00000    0.08746    0.05313 =
         0.03434    0.01950    0.02701    0.01740
C159  1    0.768667    0.650233    1.211019    11.00000    0.09340    0.08902 =
         0.04874    0.01403    0.01344    0.01567
AFIX  43
H159  4    0.786392    0.649842    1.249327    11.00000   -1.20000
AFIX   0
C160  1    0.800696    0.647512    1.170290    11.00000    0.06546    0.08039 =
         0.05858    0.03206   -0.00396   -0.00805
AFIX  43
H160  4    0.840608    0.640689    1.178566    11.00000   -1.20000
AFIX   0
C161  1    0.777906    0.654382    1.114392    11.00000    0.07233    0.07049 =
         0.04390    0.02222    0.01431    0.01013
C162  1    0.816246    0.656357    1.072997    11.00000    0.07093    0.07076 =
         0.04840    0.02533    0.01417    0.00907
C163  1    0.836595    0.601351    1.039415    11.00000    0.09720    0.07698 =
         0.05529    0.00611    0.02644    0.02637
C164  1    0.815648    0.542198    1.039541    11.00000    0.14047    0.06096 =
         0.09509    0.01366    0.04155   -0.00451
AFIX  43
H164  4    0.787848    0.538980    1.062870    11.00000   -1.20000
AFIX   0
C165  1    0.837577    0.490176    1.004355    11.00000    0.19201    0.06195 =
         0.16186    0.00755    0.06941    0.01095
AFIX  43
H165  4    0.825078    0.450996    1.004111    11.00000   -1.20000
AFIX   0
C166  1    0.877863    0.495396    0.969438    11.00000    0.19975    0.11303 =
         0.16044    0.04080    0.11910    0.03944
AFIX  43
H166  4    0.892288    0.459288    0.946212    11.00000   -1.20000
AFIX   0
C167  1    0.897189    0.549911    0.967373    11.00000    0.15975    0.09769 =
         0.11860    0.02628    0.08479    0.03593
AFIX  43
H167  4    0.923334    0.551804    0.942008    11.00000   -1.20000
AFIX   0
C168  1    0.877467    0.603475    1.003780    11.00000    0.10037    0.07760 =
         0.06903    0.02728    0.04143    0.01311
C169  1    0.899439    0.660666    1.003078    11.00000    0.05910    0.10332 =
         0.06091    0.02994    0.01576    0.02591
C170  1    0.878169    0.715467    1.039736    11.00000    0.06191    0.06411 =
         0.04346    0.01668    0.01549    0.01474
C171  1    0.903455    0.774691    1.042558    11.00000    0.07045    0.11845 =
         0.06104    0.03995    0.02463    0.01455
AFIX  43
H171  4    0.932155    0.777129    1.019909    11.00000   -1.20000
AFIX   0
C172  1    0.883865    0.828845    1.080294    11.00000    0.08812    0.07462 =
         0.07895    0.03412    0.03958    0.00771
AFIX  43
H172  4    0.900273    0.868376    1.084571    11.00000   -1.20000
AFIX   0
C173  1    0.840451    0.822490    1.110505    11.00000    0.10560    0.08505 =
         0.05634    0.02385    0.02594    0.01711
AFIX  43
H173  4    0.826456    0.858460    1.134599    11.00000   -1.20000
AFIX   0
C174  1    0.817417    0.768205    1.107310    11.00000    0.07157    0.07417 =
         0.05984    0.03448    0.02476    0.01196
AFIX  43
H174  4    0.786786    0.766539    1.128004    11.00000   -1.20000
AFIX   0
C175  1    0.837269    0.713301    1.074098    11.00000    0.06951    0.08973 =
         0.03259    0.02734    0.00937    0.01585
 
C177  1    0.913312    0.671768    0.905771    11.00000    0.06452    0.10184 =
         0.05983    0.01710    0.02184    0.02558
AFIX  43
H177  4    0.872234    0.673233    0.895923    11.00000   -1.20000
AFIX   0
 
C178  1    0.945650    0.674361    0.866614    11.00000    0.06452    0.10184 =
         0.05983    0.01710    0.02184    0.02558
C179  1    1.006210    0.675723    0.880820    11.00000    0.06452    0.10184 =
         0.05983    0.01710    0.02184    0.02558
AFIX  43
H179  4    1.030002    0.682324    0.855171    11.00000   -1.20000
AFIX   0
C180  1    1.031677    0.667108    0.934092    11.00000    0.06452    0.10184 =
         0.05983    0.01710    0.02184    0.02558
C181  1    0.998423    0.662706    0.973181    11.00000    0.06452    0.10184 =
         0.05983    0.01710    0.02184    0.02558
AFIX  43
H181  4    1.016748    0.656642    1.008593    11.00000   -1.20000
AFIX   0
 
C196  1    0.248610    0.689633    0.779257    11.00000    0.07888    0.28393 =
         0.11782    0.08114    0.04256    0.04605
AFIX  23
H19A  4    0.254278    0.726955    0.816542    11.00000   -1.20000
H19B  4    0.256379    0.653921    0.790753    11.00000   -1.20000
AFIX   0
C197  1    0.187064    0.680085    0.742448    11.00000    0.07888    0.28393 =
         0.11782    0.08114    0.04256    0.04605
AFIX  23
H19C  4    0.176115    0.720798    0.744298    11.00000   -1.20000
H19D  4    0.187829    0.655731    0.699773    11.00000   -1.20000
AFIX   0
C217  1    0.371680    0.688280    0.816078    11.00000    0.05896    0.07771 =
         0.05402    0.03213    0.04047    0.00682
AFIX  43
H217  4    0.348016    0.689054    0.844377    11.00000   -1.20000
AFIX   0
C219  1    0.938267    0.666763    0.963270    11.00000    0.06452    0.10184 =
         0.05983    0.01710    0.02184    0.02558
 
C247  1    0.139823    0.649458    0.759300    11.00000    0.07888    0.28393 =
         0.11782    0.08114    0.04256    0.04605
AFIX  23
H24A  4    0.135641    0.677312    0.799791    11.00000   -1.20000
H24B  4    0.154323    0.612274    0.764127    11.00000   -1.20000
AFIX   0
C248  1    0.079791    0.630178    0.720647    11.00000    0.07888    0.28393 =
         0.11782    0.08114    0.04256    0.04605
AFIX  23
H24C  4    0.052909    0.623609    0.745719    11.00000   -1.20000
H24D  4    0.067668    0.664927    0.709253    11.00000   -1.20000
AFIX   0
C249  1    0.070233    0.574871    0.664712    11.00000    0.07888    0.28393 =
         0.11782    0.08114    0.04256    0.04605
AFIX  23
H24E  4    0.095629    0.580261    0.637856    11.00000   -1.20000
H24F  4    0.080248    0.538668    0.674516    11.00000   -1.20000
AFIX   0
C250  1    0.010000    0.565811    0.635226    11.00000    0.07888    0.28393 =
         0.11782    0.08114    0.04256    0.04605
AFIX  33
H25A  4   -0.014870    0.566061    0.663892    11.00000   -1.20000
H25B  4    0.001553    0.526224    0.601067    11.00000   -1.20000
H25C  4    0.001891    0.598917    0.620440    11.00000   -1.20000
AFIX   0
CL1B  8    0.533265    1.000832    1.193041    11.00000    0.12250    0.07961 =
         0.06214    0.02126    0.02362    0.03385
CL2B  8    0.530470    1.017850    1.079249    11.00000    0.09690    0.08689 =
         0.07117    0.03106    0.00486    0.00330
C1B   1    0.575818    1.010534    1.144319    11.00000    0.09082    0.08459 =
         0.07997    0.04027    0.01644    0.02660
AFIX  23
H1C   4    0.597873    0.974828    1.130917    11.00000   -1.20000
H1D   4    0.604623    1.047804    1.165976    11.00000   -1.20000
AFIX   0
CL1C  8    0.354990    0.457470    0.683860    11.00000    0.10434    0.08822 =
         0.08075    0.02380    0.02317   -0.00768
CL2C  8    0.279176    0.551902    0.679335    11.00000    0.15925    0.09533 =
         0.17287    0.01254    0.05471    0.00131
C1C   1    0.281718    0.474654    0.653535    11.00000    0.13022    0.06468 =
         0.17643   -0.00104   -0.00588   -0.02089
AFIX  23
H1E   4    0.273920    0.457831    0.608791    11.00000   -1.20000
H1F   4    0.250923    0.454736    0.666267    11.00000   -1.20000
AFIX   0
O1E   2    0.708627    0.482651    1.096523    11.00000    0.11063    0.08390 =
         0.13776    0.03799    0.00997   -0.00182
C1E   1    0.715059    0.479992    1.155252    11.00000    0.13181    0.08453 =
         0.08760    0.02017    0.03607    0.01944
AFIX  23
H1A   4    0.697770    0.514745    1.181267    11.00000   -1.20000
H1B   4    0.692875    0.441443    1.151810    11.00000   -1.20000
AFIX   0
C2E   1    0.774871    0.482472    1.183361    11.00000    0.15037    0.17268 =
         0.06997    0.02502    0.03275    0.03276
AFIX  33
H2C   4    0.792438    0.448508    1.157577    11.00000   -1.20000
H2D   4    0.776662    0.478980    1.222703    11.00000   -1.20000
H2E   4    0.796598    0.521630    1.189109    11.00000   -1.20000
AFIX   0
C3E   1    0.651715    0.482731    1.068277    11.00000    0.06574    0.08715 =
         0.27263    0.08809    0.03275   -0.00216
AFIX  23
H3A   4    0.636358    0.520522    1.091653    11.00000   -1.20000
H3B   4    0.626583    0.447001    1.067196    11.00000   -1.20000
AFIX   0
C4E   1    0.648848    0.479618    1.000974    11.00000    0.12354    0.37059 =
         0.18005    0.21123    0.05117    0.08342
AFIX  33
H4A   4    0.671335    0.516527    1.002177    11.00000   -1.20000
H4B   4    0.607837    0.477277    0.981089    11.00000   -1.20000
H4C   4    0.665611    0.443140    0.978321    11.00000   -1.20000
AFIX   0
 
O1F   2    0.224416    0.489721    0.508649    11.00000    0.18060    0.07049 =
         0.13425    0.03235    0.09068    0.01559
C1F   1    0.174160    0.518655    0.528902    11.00000    0.12833    0.25942 =
         0.09515    0.00852    0.03608    0.07741
AFIX  23
H1G   4    0.185601    0.543944    0.572666    11.00000   -1.20000
H1H   4    0.162687    0.546345    0.507336    11.00000   -1.20000
AFIX   0
C2F   1    0.124874    0.474763    0.518492    11.00000    0.24674    0.10159 =
         0.21099    0.04272    0.17590    0.00528
AFIX  33
H1Z   4    0.093148    0.478181    0.487755    11.00000   -1.20000
H2Z   4    0.111178    0.482727    0.556217    11.00000   -1.20000
H3Z   4    0.136495    0.433280    0.504365    11.00000   -1.20000
AFIX   0
 
C3F   1    0.273138    0.533764    0.510728    11.00000    0.10532    0.13374 =
         0.17458    0.05590    0.04162   -0.02252
AFIX  23
H3C   4    0.259564    0.558122    0.486102    11.00000   -1.20000
H3D   4    0.289768    0.562131    0.552811    11.00000   -1.20000
AFIX   0
C4F   1    0.316615    0.494795    0.485438    11.00000    0.14164    0.05250 =
         0.24592    0.02990    0.12684    0.04163
AFIX  33
H4D   4    0.327410    0.469129    0.508881    11.00000   -1.20000
H4E   4    0.351671    0.520735    0.487284    11.00000   -1.20000
H4F   4    0.299815    0.468482    0.443249    11.00000   -1.20000
AFIX   0
HKLF 4
 
REM  160223
REM R1 =  0.1052 for   20999 Fo > 4sig(Fo)  and  0.1799 for all   40928 data
REM   2863 parameters refined using    494 restraints
 
END  
     
WGHT      0.1776     36.0443 

REM Instructions for potential hydrogen bonds
HTAB C1D F24
EQIV $1 -x+1, -y+1, -z+2
HTAB C160 F6_$1
HTAB C1B F18
EQIV $2 -x+1, -y+2, -z+2
HTAB C1B O2_$2
HTAB C1C F3

REM Highest difference peak  1.581,  deepest hole -1.342,  1-sigma level  0.169
Q1    1  -0.0014  0.5019  0.1369  11.00000  0.05    1.28
Q2    1   0.6602  0.6883  0.6344  11.00000  0.05    1.18
Q3    1   0.1469  0.7297  0.7962  11.00000  0.05    1.12
Q4    1   0.4639  0.3380  0.6692  11.00000  0.05    1.11
Q5    1   0.0035  0.8501  0.3925  11.00000  0.05    1.09
Q6    1   0.4924  0.3195  0.6188  11.00000  0.05    1.08
Q7    1   0.7995  0.8625  0.6902  11.00000  0.05    1.06
Q8    1   0.7184  0.9083  0.6452  11.00000  0.05    1.03
Q9    1   0.5877  0.3635  0.7271  11.00000  0.05    0.97
Q10   1   0.0360  0.3655  0.6157  11.00000  0.05    0.96
Q11   1   0.4978  0.3915  0.6622  11.00000  0.05    0.96
Q12   1   0.8254  0.8697  0.6561  11.00000  0.05    0.95
Q13   1   0.6795  0.7146  0.6609  11.00000  0.05    0.94
Q14   1   0.6849  0.8694  0.5943  11.00000  0.05    0.94
Q15   1   0.0601  0.8529  0.3815  11.00000  0.05    0.94
Q16   1   0.4251  0.7899  0.3828  11.00000  0.05    0.93
Q17   1   0.1417  0.3625  0.6944  11.00000  0.05    0.92
Q18   1   0.1176  0.3283  0.6586  11.00000  0.05    0.91
Q19   1   0.0809  0.3199  0.6745  11.00000  0.05    0.91
Q20   1   0.4816  0.3740  0.6439  11.00000  0.05    0.90
Q21   1   0.0918  0.7404  0.7723  11.00000  0.05    0.90
Q22   1   0.4452  0.8203  0.4167  11.00000  0.05    0.89
Q23   1  -0.0174  0.8206  0.3550  11.00000  0.05    0.88
Q24   1   0.5208  0.3281  0.7189  11.00000  0.05    0.86
Q25   1   0.5138  0.4060  0.6836  11.00000  0.05    0.85
;

loop_
_symmetry_equiv_pos_site_id
_space_group_symop_operation_xyz
1 +X,+Y,+Z
2 -X,-Y,-Z

loop_
_atom_site_label
_atom_site_type_symbol
_atom_site_fract_x
_atom_site_fract_y
_atom_site_fract_z
_atom_site_U_iso_or_equiv
_atom_site_adp_type
_atom_site_occupancy
_atom_site_site_symmetry_multiplicity
_atom_site_calc_flag
_atom_site_refinement_flags
Sb1 Sb 0.74128(5) 0.86339(5) 0.64506(4) 0.0672(3) Uani 1 2 d .
Sb2 Sb 0.09347(4) 0.37135(4) 0.65106(4) 0.0549(3) Uani 1 2 d .
Sb3 Sb 0.54166(5) 0.37117(5) 0.68871(5) 0.0650(3) Uani 1 2 d .
Sb4 Sb 0.68877(5) 0.88677(5) 1.20089(5) 0.0673(3) Uani 1 2 d .
Ag1 Ag 0.39713(4) 0.82849(4) 0.37844(4) 0.0472(2) Uani 1 2 d .
Ag2 Ag 0.03134(4) 0.80919(5) 0.40154(4) 0.0496(3) Uani 1 2 d .
Ag3 Ag 0.70912(5) 0.68238(5) 0.67811(4) 0.0534(3) Uani 1 2 d .
Ag4 Ag 0.67130(5) 0.67178(5) 1.01563(4) 0.0591(3) Uani 1 2 d .
Cl1B Cl 0.5333(2) 1.0008(2) 1.19304(18) 0.0883(14) Uani 1 2 d .
Cl1C Cl 0.3550(2) 0.4575(2) 0.6839(2) 0.0935(14) Uani 1 2 d .
Cl1D Cl 0.8254(6) 0.9947(6) 1.1499(7) 0.250(5) Uani 1 2 d .
Cl2B Cl 0.5305(2) 1.0178(2) 1.07925(19) 0.0866(13) Uani 1 2 d .
Cl2C Cl 0.2792(4) 0.5519(3) 0.6793(4) 0.151(3) Uani 1 2 d .
Cl2D Cl 0.9050(8) 0.9908(8) 1.2401(12) 0.283(14) Uani 0.655(18) 2 d .
Cl3D Cl 0.9023(9) 1.0739(9) 1.2589(9) 0.141(10) Uani 0.345(18) 2 d .
S1Q S 0.7507(6) 0.7383(5) 0.8313(5) 0.064(2) Uani 0.293(4) 2 d .
S1R S 0.1811(3) 0.8283(3) 0.4564(3) 0.0434(18) Uani 0.462(6) 2 d .
S1S S 0.6480(3) 0.7313(3) 0.7989(2) 0.0649(7) Uani 0.707(4) 2 d .
S1T S 0.1430(3) 0.8126(3) 0.3371(3) 0.0451(16) Uani 0.538(6) 2 d .
S2Q S 0.6310(6) 0.7239(6) 0.9007(5) 0.059(2) Uani 0.293(4) 2 d .
S2R S 0.2535(3) 0.7944(3) 0.3322(3) 0.0467(18) Uani 0.462(6) 2 d .
S2S S 0.7421(3) 0.7345(3) 0.9364(2) 0.0649(7) Uani 0.707(4) 2 d .
S2T S 0.2769(3) 0.8037(3) 0.4295(3) 0.0479(17) Uani 0.538(6) 2 d .
Si1Q Si 0.7316(13) 0.8769(9) 0.8960(10) 0.108(6) Uani 0.293(4) 2 d .
Si1R Si 0.12389(16) 0.69024(17) 0.35875(17) 0.0502(9) Uani 1 2 d .
Si1S Si 0.6743(4) 0.5948(4) 0.7674(4) 0.0649(7) Uani 0.707(4) 2 d .
Si1T Si 0.2018(3) 0.9523(3) 0.3967(3) 0.0477(18) Uani 0.538(6) 2 d .
Si2Q Si 0.6661(10) 0.8689(7) 0.9516(7) 0.081(4) Uani 0.293(4) 2 d .
Si2R Si 0.21896(17) 0.66618(17) 0.34414(19) 0.0564(10) Uani 1 2 d .
Si2S Si 0.6928(4) 0.5937(5) 0.8661(5) 0.0649(7) Uani 0.707(4) 2 d .
Si2T Si 0.2983(3) 0.9418(4) 0.4379(4) 0.052(2) Uani 0.538(6) 2 d .
Si3Q Si 0.6998(6) 0.5978(7) 0.7719(7) 0.051(4) Uani 0.293(4) 2 d .
Si3R Si 0.2348(3) 0.9623(3) 0.4714(3) 0.045(2) Uani 0.462(6) 2 d .
Si3S Si 0.6937(3) 0.8744(3) 0.8695(3) 0.0649(7) Uani 0.707(4) 2 d .
Si4Q Si 0.6664(9) 0.5927(8) 0.8539(9) 0.073(6) Uani 0.293(4) 2 d .
Si4R Si 0.2943(4) 0.9360(4) 0.4003(5) 0.048(2) Uani 0.462(6) 2 d .
Si4S Si 0.7127(3) 0.8727(3) 0.9681(3) 0.0649(7) Uani 0.707(4) 2 d .
F1 F 0.0794(4) 0.3565(6) 0.5685(4) 0.100(3) Uani 1 2 d .
F2 F 0.1551(4) 0.3221(4) 0.6427(4) 0.084(3) Uani 1 2 d .
F3 F 0.1487(4) 0.4395(4) 0.6658(5) 0.096(3) Uani 1 2 d .
F4 F 0.0404(4) 0.3019(4) 0.6351(5) 0.086(3) Uani 1 2 d .
F5 F 0.0323(4) 0.4190(4) 0.6601(4) 0.083(3) Uani 1 2 d .
F6 F 0.1077(5) 0.3843(5) 0.7338(4) 0.090(3) Uani 1 2 d .
F7 F 0.8088(7) 0.8288(6) 0.6335(6) 0.148(6) Uani 1 2 d .
F8 F 0.7272(4) 0.8114(4) 0.6845(5) 0.088(3) Uani 1 2 d .
F9 F 0.6705(4) 0.8943(4) 0.6512(5) 0.095(3) Uani 1 2 d .
F10 F 0.7791(4) 0.9235(4) 0.7167(4) 0.081(3) Uani 1 2 d .
F11 F 0.7018(9) 0.8025(5) 0.5725(4) 0.194(9) Uani 1 2 d .
F12 F 0.7523(7) 0.9109(6) 0.6015(5) 0.129(5) Uani 1 2 d .
F13 F 0.5830(6) 0.3040(4) 0.6657(4) 0.102(4) Uani 1 2 d .
F14 F 0.4975(5) 0.4358(6) 0.7129(5) 0.107(4) Uani 1 2 d .
F15 F 0.5414(7) 0.3871(5) 0.6219(5) 0.131(5) Uani 1 2 d .
F16 F 0.5378(8) 0.3582(11) 0.7578(9) 0.236(10) Uani 1 2 d .
F17 F 0.6854(6) 0.9250(6) 1.2796(5) 0.139(5) Uani 1 2 d .
F18 F 0.6923(6) 0.9612(7) 1.1897(9) 0.181(8) Uani 1 2 d .
F19 F 0.6078(4) 0.8758(5) 1.1758(5) 0.096(3) Uani 1 2 d .
F20 F 0.6919(6) 0.8425(9) 1.1202(5) 0.159(6) Uani 1 2 d .
F21 F 0.6846(4) 0.8128(4) 1.2106(4) 0.082(3) Uani 1 2 d .
F22 F 0.4736(7) 0.3190(8) 0.6480(13) 0.290(15) Uani 1 2 d .
F23 F 0.6099(5) 0.4209(5) 0.7263(6) 0.140(6) Uani 1 2 d .
F24 F 0.7702(4) 0.8905(5) 1.2201(5) 0.090(3) Uani 1 2 d .
O1 O 0.1189(8) 0.8521(10) 0.0169(7) 0.152(4) Uani 1 2 d .
O1E O 0.7086(7) 0.4827(6) 1.0965(8) 0.114(5) Uani 1 2 d .
O1F O 0.2244(7) 0.4897(6) 0.5087(7) 0.122(5) Uani 1 2 d .
O2 O 0.3194(5) 0.8668(5) 0.7910(4) 0.081(3) Uani 1 2 d .
O4 O 1.0891(7) 0.6640(9) 0.9479(8) 0.153(8) Uani 1 2 d .
O6 O 0.2875(6) 0.6964(10) 0.7410(7) 0.155(4) Uani 1 2 d .
N1 N -0.0294(4) 0.8300(4) 0.4702(5) 0.048(3) Uani 1 2 d .
N2 N -0.0580(4) 0.8235(5) 0.3517(4) 0.045(2) Uani 1 2 d .
N3 N 0.4587(4) 0.8187(4) 0.3121(5) 0.043(2) Uani 1 2 d .
N4 N 0.4885(4) 0.8315(4) 0.4340(4) 0.040(2) Uani 1 2 d .
N5 N 0.6557(5) 0.6693(4) 0.5837(5) 0.048(3) Uani 1 2 d .
N6 N 0.7778(5) 0.6785(5) 0.6186(5) 0.051(3) Uani 1 2 d .
N7 N 0.7190(6) 0.6593(5) 1.1017(5) 0.061(3) Uani 1 2 d .
N8 N 0.5984(5) 0.6633(5) 1.0707(4) 0.051(3) Uani 1 2 d .
C1B C 0.5758(8) 1.0105(8) 1.1443(7) 0.082(5) Uani 1 2 d .
C1C C 0.2817(11) 0.4747(9) 0.6535(12) 0.143(10) Uani 1 2 d .
C1D C 0.8399(10) 1.0160(11) 1.2279(11) 0.183(14) Uani 1 2 d .
C1E C 0.7151(11) 0.4800(10) 1.1553(9) 0.103(6) Uani 1 2 d .
C1F C 0.1742(10) 0.5187(14) 0.5289(11) 0.174(15) Uani 1 2 d .
C1G C 1.1379(10) 0.6710(19) 0.9926(11) 0.123(9) Uani 0.51(3) 2 d .
C1H C 0.1581(13) 0.878(2) -0.0101(14) 0.152(4) Uani 0.69(2) 2 d .
C1Q C 0.6522(12) 0.7660(16) 0.7774(11) 0.065(4) Uani 0.293(4) 2 d .
C1R C 0.1169(15) 0.8185(10) 0.3594(13) 0.067(10) Uani 0.462(6) 2 d .
C1S C 0.6965(6) 0.6778(6) 0.7745(5) 0.0649(7) Uani 1 2 d .
C1T C 0.1298(9) 0.8143(10) 0.4407(9) 0.038(4) Uani 0.538(6) 2 d .
C1 C 0.1654(6) 0.8477(6) 0.6153(5) 0.048(3) Uani 1 2 d .
C2 C 0.1297(5) 0.7928(6) 0.5943(5) 0.046(3) Uani 1 2 d .
C2E C 0.7749(12) 0.4825(13) 1.1834(9) 0.135(9) Uani 1 2 d .
C2F C 0.1249(16) 0.4748(11) 0.5185(15) 0.174(15) Uani 1 2 d .
C2G C 1.1916(8) 0.6704(10) 0.9689(9) 0.119(7) Uani 1 2 d .
C2H C 0.1246(19) 0.8897(15) -0.0621(12) 0.152(4) Uani 0.69(2) 2 d .
C2Q C 0.6476(14) 0.7014(17) 0.7503(15) 0.059(4) Uani 0.293(4) 2 d .
C2R C 0.1274(6) 0.7782(6) 0.3883(6) 0.057(4) Uani 1 2 d .
C2S C 0.7499(6) 0.7066(8) 0.7807(7) 0.0649(7) Uani 0.707(4) 2 d .
C3E C 0.6517(9) 0.4827(10) 1.0683(14) 0.137(11) Uani 1 2 d .
C3F C 0.2731(9) 0.5338(10) 0.5107(13) 0.138(9) Uani 1 2 d .
C3G C 1.2304(9) 0.7075(11) 0.9491(11) 0.135(7) Uani 1 2 d .
C3H C 0.1034(13) 0.8340(13) -0.1156(9) 0.152(4) Uani 1 2 d .
C3Q C 0.727(2) 0.767(2) 0.9715(18) 0.066(4) Uani 0.293(4) 2 d .
C3R C 0.1828(13) 0.8968(10) 0.4445(12) 0.072(10) Uani 0.462(6) 2 d .
C3 C 0.1506(7) 0.7376(7) 0.6030(6) 0.061(4) Uani 1 2 d .
C3S C 0.7541(6) 0.7699(8) 0.8074(6) 0.0649(7) Uani 0.707(4) 2 d .
C4E C 0.6489(12) 0.4796(18) 1.0010(13) 0.190(16) Uani 1 2 d .
C4F C 0.3166(10) 0.4948(8) 0.4854(13) 0.141(11) Uani 1 2 d .
C4G C 1.2912(8) 0.6958(10) 0.9530(7) 0.100(5) Uani 1 2 d .
C4H C 0.0853(13) 0.8452(13) -0.1734(8) 0.152(4) Uani 1 2 d .
C4Q C 0.724(2) 0.702(2) 0.9552(19) 0.059(4) Uani 0.293(4) 2 d .
C4R C 0.1500(9) 0.8803(7) 0.3918(8) 0.080(5) Uani 1 2 d .
C4 C 0.1148(6) 0.6848(6) 0.5833(6) 0.053(3) Uani 1 2 d .
C4S C 0.7041(6) 0.7935(6) 0.8222(6) 0.0649(7) Uani 1 2 d .
C4T C 0.1480(10) 0.8742(11) 0.4486(10) 0.042(5) Uani 0.538(6) 2 d .
C5 C 0.0554(6) 0.6803(7) 0.5556(6) 0.057(4) Uani 1 2 d .
C5G C 1.3376(18) 0.6848(15) 0.9951(18) 0.101(11) Uani 0.38(4) 2 d .
C5H C 0.0705(12) 0.7987(13) -0.2349(9) 0.152(4) Uani 1 2 d .
C5R C 0.3003(5) 0.8540(6) 0.3948(6) 0.051(3) Uani 1 2 d .
C5S C 0.6869(6) 0.6740(6) 0.9199(6) 0.0649(7) Uani 1 2 d .
C6G C 1.3686(10) 0.7394(12) 1.0438(10) 0.140(9) Uani 1 2 d .
C6H C 0.0322(11) 0.8139(14) -0.2785(10) 0.152(4) Uani 1 2 d .
C6R C 0.3280(11) 0.8313(14) 0.4305(13) 0.053(5) Uani 0.462(6) 2 d .
C6S C 0.6369(6) 0.6981(8) 0.9338(7) 0.0649(7) Uani 0.707(4) 2 d .
C6T C 0.2974(9) 0.8245(11) 0.3367(9) 0.041(4) Uani 0.538(6) 2 d .
C6 C 0.0330(6) 0.7285(6) 0.5469(5) 0.047(3) Uani 1 2 d .
C7 C 0.0695(6) 0.7880(6) 0.5645(5) 0.049(3) Uani 1 2 d .
C7G C 1.1310(17) 0.688(2) 0.9246(17) 0.136(10) Uani 0.49(3) 2 d .
C7H C 0.0615(19) 0.842(5) -0.021(3) 0.152(4) Uani 0.31(2) 2 d .
C7R C 0.2638(5) 0.7400(6) 0.3625(5) 0.046(2) Uani 1 2 d .
C7S C 0.6416(7) 0.7630(8) 0.9532(7) 0.0649(7) Uani 0.707(4) 2 d .
C8G C 1.3151(14) 0.7208(19) 1.0235(12) 0.099(9) Uani 0.62(4) 2 d .
C8H C 0.078(4) 0.872(4) -0.067(3) 0.152(4) Uani 0.31(2) 2 d .
C8R C 0.3066(12) 0.7664(15) 0.4204(13) 0.055(5) Uani 0.462(6) 2 d .
C8S C 0.6940(6) 0.7898(6) 0.9566(6) 0.0649(7) Uani 1 2 d .
C8T C 0.2780(10) 0.7616(12) 0.3161(11) 0.045(5) Uani 0.538(6) 2 d .
C8 C 0.0481(5) 0.8384(5) 0.5554(5) 0.039(3) Uani 1 2 d .
C9 C 0.0848(6) 0.8942(5) 0.5734(5) 0.043(3) Uani 1 2 d .
C9Q C 0.5981(17) 0.872(2) 0.9026(19) 0.087(12) Uani 0.293(4) 2 d .
C9R C 0.1953(14) 1.0274(15) 0.4781(15) 0.052(6) Uani 0.462(6) 2 d .
C9S C 0.5933(10) 0.5707(10) 0.7363(9) 0.0649(7) Uani 0.707(4) 2 d .
C10R C 0.2832(15) 0.9703(13) 0.5464(14) 0.054(7) Uani 0.462(6) 2 d .
C10S C 0.7144(10) 0.5380(10) 0.7179(9) 0.0649(7) Uani 0.707(4) 2 d .
C10T C 0.3044(15) 0.9631(14) 0.5195(11) 0.073(10) Uani 0.538(6) 2 d .
C10 C 0.0646(6) 0.9463(6) 0.5639(5) 0.052(3) Uani 1 2 d .
C11 C 0.0992(6) 1.0008(6) 0.5818(6) 0.055(3) Uani 1 2 d .
C11Q C 0.8031(19) 0.889(3) 0.946(2) 0.108(6) Uani 0.293(4) 2 d .
C11R C 0.3624(8) 0.9809(7) 0.4227(9) 0.096(6) Uani 1 2 d .
C11S C 0.6325(10) 0.5416(10) 0.8713(9) 0.0649(7) Uani 0.707(4) 2 d .
C11T C 0.1697(14) 1.0189(14) 0.4446(13) 0.063(7) Uani 0.538(6) 2 d .
C12 C 0.1583(6) 1.0069(7) 0.6165(7) 0.067(4) Uani 1 2 d .
C12Q C 0.720(4) 0.932(3) 0.860(3) 0.108(6) Uani 0.293(4) 2 d .
C12R C 0.2577(15) 0.9390(16) 0.3252(13) 0.070(10) Uani 0.462(6) 2 d .
C12S C 0.7664(10) 0.5681(10) 0.8850(9) 0.0649(7) Uani 0.707(4) 2 d .
C12T C 0.1972(12) 0.9449(11) 0.3168(10) 0.054(6) Uani 0.538(6) 2 d .
C13 C 0.1797(6) 0.9579(6) 0.6263(6) 0.060(4) Uani 1 2 d .
C13Q C 0.7717(12) 0.5725(19) 0.7725(18) 0.051(4) Uani 0.293(4) 2 d .
C13R C 0.0720(8) 0.6559(9) 0.2836(8) 0.095(6) Uani 1 2 d .
C13S C 0.6211(10) 0.8935(10) 0.8435(9) 0.0649(7) Uani 0.707(4) 2 d .
C14 C 0.1433(6) 0.8995(6) 0.6048(5) 0.044(3) Uani 1 2 d .
C14Q C 0.6502(17) 0.5491(18) 0.7023(13) 0.051(4) Uani 0.293(4) 2 d .
C14R C 0.1039(7) 0.6657(7) 0.4175(7) 0.069(4) Uani 1 2 d .
C14S C 0.7533(10) 0.9266(10) 0.8624(9) 0.0649(7) Uani 0.707(4) 2 d .
C15 C -0.0154(6) 0.8342(5) 0.5275(5) 0.045(3) Uani 1 2 d .
C15R C 0.2175(9) 0.6162(8) 0.2626(9) 0.116(8) Uani 1 2 d .
C15S C 0.6701(7) 0.9202(7) 1.0220(6) 0.0649(7) Uani 1 2 d .
C16 C -0.0586(6) 0.8331(5) 0.5608(6) 0.047(3) Uani 1 2 d .
C16R C 0.2534(8) 0.6256(9) 0.3919(11) 0.108(7) Uani 1 2 d .
C16S C 0.7905(10) 0.8984(10) 1.0018(9) 0.0649(7) Uani 0.707(4) 2 d .
C17 C -0.1161(6) 0.8286(6) 0.5349(6) 0.051(3) Uani 1 2 d .
C17Q C 0.5877(12) 0.571(2) 0.834(2) 0.081(4) Uani 0.293(4) 2 d .
C18 C -0.0880(6) 0.8258(5) 0.4443(6) 0.049(3) Uani 1 2 d .
C18Q C 0.703(2) 0.540(2) 0.882(2) 0.081(4) Uani 0.293(4) 2 d .
C19 C -0.1329(6) 0.8240(6) 0.4743(6) 0.049(3) Uani 1 2 d .
C20 C -0.1931(6) 0.8183(6) 0.4454(6) 0.054(3) Uani 1 2 d .
C21 C -0.2064(6) 0.8159(7) 0.3877(7) 0.060(4) Uani 1 2 d .
C22 C -0.1604(6) 0.8197(6) 0.3553(6) 0.052(3) Uani 1 2 d .
C23 C -0.1020(5) 0.8229(5) 0.3824(5) 0.041(3) Uani 1 2 d .
C24 C -0.1744(6) 0.8193(8) 0.2968(6) 0.071(5) Uani 1 2 d .
C25 C -0.1305(6) 0.8243(8) 0.2670(6) 0.066(4) Uani 1 2 d .
C26 C -0.0713(6) 0.8258(7) 0.2972(6) 0.054(3) Uani 1 2 d .
C27 C -0.0241(6) 0.8261(7) 0.2627(6) 0.052(3) Uani 1 2 d .
C28 C 0.0070(7) 0.8839(7) 0.2721(7) 0.065(4) Uani 1 2 d .
C29 C -0.0037(9) 0.9384(8) 0.3156(8) 0.086(5) Uani 1 2 d .
C30 C 0.0224(12) 0.9906(10) 0.3192(12) 0.138(8) Uani 1 2 d .
C31 C 0.0658(13) 0.9952(13) 0.2841(14) 0.168(9) Uani 1 2 d .
C32 C 0.0752(11) 0.9426(10) 0.2431(12) 0.134(7) Uani 1 2 d .
C33 C 0.0473(8) 0.8837(8) 0.2354(7) 0.076(5) Uani 1 2 d .
C34 C 0.0579(7) 0.8299(7) 0.1927(6) 0.059(4) Uani 1 2 d .
C35 C 0.0275(6) 0.7728(7) 0.1830(6) 0.054(3) Uani 1 2 d .
C36 C 0.0367(7) 0.7158(8) 0.1398(6) 0.062(4) Uani 1 2 d .
C37 C 0.0074(7) 0.6639(8) 0.1325(6) 0.067(4) Uani 1 2 d .
C38 C -0.0358(7) 0.6615(7) 0.1660(7) 0.066(4) Uani 1 2 d .
C39 C 0.1036(7) 0.8303(8) 0.1541(7) 0.067(4) Uani 1 2 d .
C40 C 0.0890(7) 0.8383(9) 0.0998(7) 0.077(5) Uani 1 2 d .
C41 C 0.1326(8) 0.8408(9) 0.0681(7) 0.078(5) Uani 1 2 d .
C42 C 0.1901(6) 0.8387(8) 0.0930(6) 0.069(4) Uani 1 2 d .
C43 C 0.2060(7) 0.8299(7) 0.1467(6) 0.063(4) Uani 1 2 d .
C44 C 0.1604(7) 0.8255(7) 0.1777(6) 0.059(4) Uani 1 2 d .
C45 C 0.2682(6) 0.8258(7) 0.1733(6) 0.055(4) Uani 1 2 d .
C46 C 0.3099(6) 0.8792(6) 0.2017(6) 0.050(3) Uani 1 2 d .
C47 C 0.2941(8) 0.9383(7) 0.2056(6) 0.069(5) Uani 1 2 d .
C48 C 0.3339(9) 0.9888(8) 0.2316(7) 0.080(5) Uani 1 2 d .
C49 C 0.3931(8) 0.9851(7) 0.2579(7) 0.070(4) Uani 1 2 d .
C50 C 0.4091(7) 0.9318(6) 0.2547(6) 0.056(3) Uani 1 2 d .
C51 C 0.3661(6) 0.8742(6) 0.2277(6) 0.047(3) Uani 1 2 d .
C52 C 0.3834(5) 0.8170(5) 0.2289(5) 0.041(3) Uani 1 2 d .
C53 C 0.3412(6) 0.7652(6) 0.2004(6) 0.049(3) Uani 1 2 d .
C54 C 0.3584(6) 0.7050(6) 0.1973(6) 0.057(4) Uani 1 2 d .
C55 C 0.3190(7) 0.6538(6) 0.1688(6) 0.059(4) Uani 1 2 d .
C56 C 0.2620(7) 0.6580(7) 0.1424(6) 0.065(4) Uani 1 2 d .
C57 C 0.2441(7) 0.7147(7) 0.1455(6) 0.058(4) Uani 1 2 d .
C58 C 0.2834(6) 0.7695(6) 0.1734(5) 0.051(3) Uani 1 2 d .
C59 C 0.4444(6) 0.8139(5) 0.2546(6) 0.050(3) Uani 1 2 d .
C60 C 0.4871(6) 0.8067(6) 0.2186(6) 0.052(3) Uani 1 2 d .
C61 C 0.5436(6) 0.8037(6) 0.2437(6) 0.059(4) Uani 1 2 d .
C62 C 0.5604(6) 0.8108(6) 0.3050(6) 0.049(3) Uani 1 2 d .
C63 C 0.5166(5) 0.8177(5) 0.3369(5) 0.040(3) Uani 1 2 d .
C64 C 0.6188(7) 0.8100(8) 0.3322(7) 0.071(4) Uani 1 2 d .
C65 C 0.6343(6) 0.8178(8) 0.3889(8) 0.075(5) Uani 1 2 d .
C66 C 0.5309(6) 0.8261(6) 0.4010(6) 0.052(3) Uani 1 2 d .
C67 C 0.5912(6) 0.8264(6) 0.4250(7) 0.059(4) Uani 1 2 d .
C68 C 0.6046(6) 0.8332(7) 0.4880(6) 0.059(4) Uani 1 2 d .
C69 C 0.5627(6) 0.8400(6) 0.5192(7) 0.060(4) Uani 1 2 d .
C70 C 0.5047(6) 0.8375(6) 0.4895(7) 0.055(4) Uani 1 2 d .
C71 C 0.4578(6) 0.8436(6) 0.5283(6) 0.050(3) Uani 1 2 d .
C72 C 0.4287(6) 0.7903(6) 0.5288(6) 0.048(3) Uani 1 2 d .
C73 C 0.4375(6) 0.7296(6) 0.4910(6) 0.058(4) Uani 1 2 d .
C74 C 0.4094(7) 0.6797(7) 0.4935(7) 0.067(4) Uani 1 2 d .
C75 C 0.3709(6) 0.6838(6) 0.5353(7) 0.062(4) Uani 1 2 d .
C76 C 0.3601(6) 0.7422(6) 0.5692(6) 0.057(4) Uani 1 2 d .
C77 C 0.3878(5) 0.7937(6) 0.5680(5) 0.046(3) Uani 1 2 d .
C78 C 0.3777(5) 0.8530(6) 0.6071(5) 0.046(3) Uani 1 2 d .
C79 C 0.4100(5) 0.9072(5) 0.6079(5) 0.043(3) Uani 1 2 d .
C80 C 0.4032(6) 0.9670(6) 0.6466(6) 0.059(4) Uani 1 2 d .
C81 C 0.4328(6) 1.0193(6) 0.6482(6) 0.057(4) Uani 1 2 d .
C82 C 0.4720(6) 1.0126(6) 0.6075(6) 0.056(4) Uani 1 2 d .
C83 C 0.4801(6) 0.9585(6) 0.5697(6) 0.056(3) Uani 1 2 d .
C84 C 0.4498(5) 0.9020(5) 0.5682(5) 0.042(3) Uani 1 2 d .
C85 C 0.3324(6) 0.8584(6) 0.6426(6) 0.050(3) Uani 1 2 d .
C86 C 0.3459(6) 0.8626(5) 0.7023(5) 0.047(3) Uani 1 2 d .
C87 C 0.3021(6) 0.8627(6) 0.7341(5) 0.056(4) Uani 1 2 d .
C88 C 0.2429(6) 0.8592(6) 0.7059(5) 0.055(4) Uani 1 2 d .
C89 C 0.2288(5) 0.8536(5) 0.6457(5) 0.046(3) Uani 1 2 d .
C90 C 0.2732(5) 0.8526(5) 0.6140(5) 0.044(3) Uani 1 2 d .
C91 C 0.9186(7) 0.6805(8) 0.8087(7) 0.067(4) Uani 1 2 d .
C92 C 0.9062(7) 0.7353(7) 0.8039(7) 0.067(4) Uani 1 2 d .
C93 C 0.9229(8) 0.7926(8) 0.8563(7) 0.082(5) Uani 1 2 d .
C94 C 0.9155(11) 0.8492(9) 0.8493(9) 0.116(8) Uani 1 2 d .
C95 C 0.8883(9) 0.8517(8) 0.7944(9) 0.098(6) Uani 1 2 d .
C96 C 0.8712(8) 0.7962(8) 0.7426(8) 0.087(5) Uani 1 2 d .
C97 C 0.8800(7) 0.7381(7) 0.7468(7) 0.062(4) Uani 1 2 d .
C98 C 0.8621(6) 0.6835(6) 0.6972(6) 0.054(3) Uani 1 2 d .
C99 C 0.8708(7) 0.6263(7) 0.7004(7) 0.062(4) Uani 1 2 d .
C100 C 0.8531(7) 0.5708(7) 0.6492(7) 0.063(4) Uani 1 2 d .
C101 C 0.8627(9) 0.5155(9) 0.6531(8) 0.095(6) Uani 1 2 d .
C102 C 0.8923(9) 0.5123(8) 0.7106(9) 0.096(6) Uani 1 2 d .
C103 C 0.9093(8) 0.5669(8) 0.7596(7) 0.074(4) Uani 1 2 d .
C104 C 0.9003(7) 0.6224(6) 0.7561(6) 0.059(4) Uani 1 2 d .
C105 C 0.8363(7) 0.6857(6) 0.6378(6) 0.055(3) Uani 1 2 d .
C106 C 0.8742(7) 0.6910(7) 0.5980(8) 0.071(4) Uani 1 2 d .
C107 C 0.8509(8) 0.6877(7) 0.5408(7) 0.068(4) Uani 1 2 d .
C108 C 0.7887(7) 0.6810(7) 0.5210(6) 0.062(4) Uani 1 2 d .
C109 C 0.7550(6) 0.6772(5) 0.5625(6) 0.051(3) Uani 1 2 d .
C110 C 0.7626(8) 0.6814(7) 0.4637(6) 0.070(4) Uani 1 2 d .
C111 C 0.7036(7) 0.6738(6) 0.4454(6) 0.055(3) Uani 1 2 d .
C112 C 0.6913(6) 0.6709(5) 0.5428(5) 0.046(3) Uani 1 2 d .
C113 C 0.6677(7) 0.6695(6) 0.4845(6) 0.060(4) Uani 1 2 d .
C114 C 0.6070(7) 0.6621(6) 0.4668(6) 0.063(4) Uani 1 2 d .
C115 C 0.5726(7) 0.6606(6) 0.5075(6) 0.058(4) Uani 1 2 d .
C116 C 0.5991(7) 0.6672(6) 0.5668(5) 0.049(3) Uani 1 2 d .
C117 C 0.5598(6) 0.6696(6) 0.6105(6) 0.048(3) Uani 1 2 d .
C118 C 0.5320(6) 0.6151(5) 0.6101(5) 0.045(3) Uani 1 2 d .
C119 C 0.5431(6) 0.5563(6) 0.5752(5) 0.045(3) Uani 1 2 d .
C120 C 0.5154(7) 0.5039(6) 0.5763(6) 0.057(3) Uani 1 2 d .
C121 C 0.4747(7) 0.5077(7) 0.6126(6) 0.064(4) Uani 1 2 d .
C122 C 0.4608(7) 0.5638(6) 0.6491(6) 0.057(4) Uani 1 2 d .
C123 C 0.4919(6) 0.6198(6) 0.6494(5) 0.047(3) Uani 1 2 d .
C124 C 0.4787(6) 0.6784(6) 0.6850(5) 0.046(3) Uani 1 2 d .
C125 C 0.5041(6) 0.7304(6) 0.6824(5) 0.048(3) Uani 1 2 d .
C126 C 0.4909(7) 0.7906(6) 0.7176(6) 0.059(4) Uani 1 2 d .
C127 C 0.5160(8) 0.8447(7) 0.7137(7) 0.070(4) Uani 1 2 d .
C128 C 0.5565(7) 0.8383(6) 0.6750(7) 0.070(5) Uani 1 2 d .
C129 C 0.5702(7) 0.7818(6) 0.6417(6) 0.066(4) Uani 1 2 d .
C130 C 0.5460(6) 0.7279(6) 0.6442(5) 0.052(3) Uani 1 2 d .
C131 C 0.4400(6) 0.6815(6) 0.7307(6) 0.051(3) Uani 1 2 d .
C132 C 0.3798(6) 0.6879(7) 0.7170(6) 0.058(4) Uani 1 2 d .
C133 C 0.3469(6) 0.6925(8) 0.7587(7) 0.071(4) Uani 1 2 d .
C134 C 0.4311(7) 0.6831(6) 0.8282(6) 0.058(4) Uani 1 2 d .
C135 C 0.4655(6) 0.6804(6) 0.7860(5) 0.048(3) Uani 1 2 d .
C136 C 0.4600(6) 0.6779(6) 0.8872(5) 0.049(3) Uani 1 2 d .
C137 C 0.4686(7) 0.6200(6) 0.8897(5) 0.054(3) Uani 1 2 d .
C138 C 0.4509(8) 0.5653(6) 0.8379(7) 0.069(4) Uani 1 2 d .
C139 C 0.4572(9) 0.5076(8) 0.8437(7) 0.086(5) Uani 1 2 d .
C140 C 0.4870(8) 0.5051(7) 0.8981(7) 0.068(4) Uani 1 2 d .
C141 C 0.5062(7) 0.5573(6) 0.9488(6) 0.056(4) Uani 1 2 d .
C142 C 0.4983(7) 0.6161(6) 0.9466(6) 0.057(4) Uani 1 2 d .
C143 C 0.5174(6) 0.6701(6) 0.9978(5) 0.047(3) Uani 1 2 d .
C144 C 0.5098(6) 0.7287(5) 0.9941(5) 0.050(3) Uani 1 2 d .
C145 C 0.5281(7) 0.7844(7) 1.0449(7) 0.064(4) Uani 1 2 d .
C146 C 0.5191(7) 0.8405(7) 1.0419(7) 0.066(4) Uani 1 2 d .
C147 C 0.4879(7) 0.8429(7) 0.9890(7) 0.070(4) Uani 1 2 d .
C148 C 0.4720(7) 0.7923(6) 0.9359(6) 0.061(4) Uani 1 2 d .
C149 C 0.4790(6) 0.7313(6) 0.9385(6) 0.055(3) Uani 1 2 d .
C150 C 0.5441(6) 0.6658(5) 1.0557(6) 0.048(3) Uani 1 2 d .
C151 C 0.5030(7) 0.6636(6) 1.0947(6) 0.056(3) Uani 1 2 d .
C152 C 0.5270(7) 0.6613(6) 1.1496(6) 0.060(4) Uani 1 2 d .
C153 C 0.5878(7) 0.6605(6) 1.1663(6) 0.059(4) Uani 1 2 d .
C154 C 0.6234(8) 0.6619(6) 1.1247(6) 0.061(4) Uani 1 2 d .
C155 C 0.6128(7) 0.6572(6) 1.2242(6) 0.063(4) Uani 1 2 d .
C156 C 0.6706(8) 0.6554(7) 1.2387(6) 0.071(5) Uani 1 2 d .
C157 C 0.7089(8) 0.6537(7) 1.1969(6) 0.067(4) Uani 1 2 d .
C158 C 0.6854(7) 0.6590(6) 1.1413(5) 0.055(4) Uani 1 2 d .
C159 C 0.7687(9) 0.6502(8) 1.2110(7) 0.080(5) Uani 1 2 d .
C160 C 0.8007(7) 0.6475(7) 1.1703(7) 0.069(4) Uani 1 2 d .
C161 C 0.7779(7) 0.6544(7) 1.1144(6) 0.062(4) Uani 1 2 d .
C162 C 0.8163(7) 0.6564(7) 1.0730(6) 0.062(4) Uani 1 2 d .
C163 C 0.8366(8) 0.6014(8) 1.0394(7) 0.080(5) Uani 1 2 d .
C164 C 0.8156(10) 0.5422(8) 1.0395(9) 0.102(6) Uani 1 2 d .
C165 C 0.8376(14) 0.4902(10) 1.0044(12) 0.144(10) Uani 1 2 d .
C166 C 0.8779(14) 0.4954(13) 0.9694(13) 0.149(11) Uani 1 2 d .
C167 C 0.8972(12) 0.5499(11) 0.9674(10) 0.121(8) Uani 1 2 d .
C168 C 0.8775(9) 0.6035(8) 1.0038(7) 0.079(5) Uani 1 2 d .
C169 C 0.8994(7) 0.6607(9) 1.0031(7) 0.074(5) Uani 1 2 d .
C170 C 0.8782(7) 0.7155(7) 1.0397(6) 0.057(4) Uani 1 2 d .
C171 C 0.9035(8) 0.7747(9) 1.0426(7) 0.080(5) Uani 1 2 d .
C172 C 0.8839(8) 0.8288(8) 1.0803(7) 0.076(5) Uani 1 2 d .
C173 C 0.8405(9) 0.8225(9) 1.1105(7) 0.082(5) Uani 1 2 d .
C174 C 0.8174(7) 0.7682(7) 1.1073(6) 0.064(4) Uani 1 2 d .
C175 C 0.8373(7) 0.7133(8) 1.0741(5) 0.063(4) Uani 1 2 d .
C177 C 0.9133(7) 0.6718(8) 0.9058(7) 0.077(2) Uani 1 2 d .
C178 C 0.9456(7) 0.6744(8) 0.8666(7) 0.077(2) Uani 1 2 d .
C179 C 1.0062(7) 0.6757(8) 0.8808(7) 0.077(2) Uani 1 2 d .
C180 C 1.0317(7) 0.6671(8) 0.9341(7) 0.077(2) Uani 1 2 d .
C181 C 0.9984(7) 0.6627(8) 0.9732(7) 0.077(2) Uani 1 2 d .
C182 C 0.2798(8) 0.8738(13) 0.8295(7) 0.120(7) Uani 1 2 d .
C183 C 0.3150(10) 0.8784(15) 0.8908(8) 0.145(8) Uani 1 2 d .
C184 C 0.2820(10) 0.8869(13) 0.9359(7) 0.137(8) Uani 1 2 d .
C185 C 0.3181(10) 0.8813(10) 0.9906(8) 0.125(7) Uani 1 2 d .
C186 C 0.3562(9) 0.9358(10) 1.0354(7) 0.110(6) Uani 1 2 d .
C187 C 0.3850(9) 0.9232(12) 1.0902(7) 0.118(8) Uani 1 2 d .
C196 C 0.2486(8) 0.6896(16) 0.7793(10) 0.155(4) Uani 1 2 d .
C197 C 0.1871(8) 0.6801(14) 0.7425(10) 0.155(4) Uani 1 2 d .
C216 C -0.0142(6) 0.7716(7) 0.2193(6) 0.052(3) Uani 1 2 d .
C217 C 0.3717(6) 0.6883(7) 0.8161(6) 0.058(4) Uani 1 2 d .
C218 C -0.0454(6) 0.7128(7) 0.2089(6) 0.062(4) Uani 1 2 d .
C219 C 0.9383(7) 0.6668(8) 0.9633(7) 0.077(2) Uani 1 2 d .
C247 C 0.1398(8) 0.6495(14) 0.7593(10) 0.155(4) Uani 1 2 d .
C248 C 0.0798(9) 0.6302(13) 0.7207(10) 0.155(4) Uani 1 2 d .
C249 C 0.0702(9) 0.5749(13) 0.6647(10) 0.155(4) Uani 1 2 d .
C250 C 0.0100(8) 0.5658(15) 0.6352(10) 0.155(4) Uani 1 2 d .
H1A H 0.69777 0.51475 1.18127 0.1233 Uiso 1 2 calc R
H1B H 0.69288 0.44144 1.15181 0.1233 Uiso 1 2 calc R
H1C H 0.59787 0.97483 1.13092 0.0985 Uiso 1 2 calc R
H1D H 0.60462 1.0478 1.16598 0.0985 Uiso 1 2 calc R
H1E H 0.27392 0.45783 0.60879 0.1718 Uiso 1 2 calc R
H1F H 0.25092 0.45474 0.66627 0.1718 Uiso 1 2 calc R
H1G H 0.1856 0.54394 0.57267 0.2085 Uiso 1 2 calc R
H1H H 0.16269 0.54635 0.50734 0.2085 Uiso 1 2 calc R
H1S H 0.78175 0.68538 0.76788 0.0779 Uiso 0.707(4) 2 calc R
H1Z H 0.09315 0.47818 0.48776 0.2093 Uiso 1 2 calc R
H2C H 0.79244 0.44851 1.15758 0.1621 Uiso 1 2 calc R
H2D H 0.77666 0.47898 1.2227 0.1621 Uiso 1 2 calc R
H2E H 0.7966 0.52163 1.18911 0.1621 Uiso 1 2 calc R
H2G H 1.13948 0.71038 1.02687 0.1481 Uiso 0.51(3) 2 calc R
H2S H 0.78972 0.79551 0.81507 0.0779 Uiso 0.707(4) 2 calc R
H2Z H 0.11118 0.48273 0.55622 0.2093 Uiso 1 2 calc R
H3 H 0.19009 0.73964 0.62292 0.0727 Uiso 1 2 calc R
H3A H 0.63636 0.52052 1.09165 0.1641 Uiso 1 2 calc R
H3B H 0.62658 0.447 1.0672 0.1641 Uiso 1 2 calc R
H3C H 0.25956 0.55812 0.4861 0.1657 Uiso 1 2 calc R
H3D H 0.28977 0.56213 0.55281 0.1657 Uiso 1 2 calc R
H3G H 1.13115 0.73249 0.93402 0.1635 Uiso 0.49(3) 2 calc R
H3S H 0.60202 0.67353 0.93074 0.0779 Uiso 0.707(4) 2 calc R
H3Z H 0.13649 0.43328 0.50436 0.2093 Uiso 1 2 calc R
H4 H 0.12984 0.64969 0.58819 0.0639 Uiso 1 2 calc R
H4A H 0.67134 0.51653 1.00218 0.2275 Uiso 1 2 calc R
H4B H 0.60784 0.47728 0.98109 0.2275 Uiso 1 2 calc R
H4C H 0.66561 0.44314 0.97832 0.2275 Uiso 1 2 calc R
H4D H 0.32741 0.46913 0.50888 0.1698 Uiso 1 2 calc R
H4E H 0.35167 0.52073 0.48728 0.1698 Uiso 1 2 calc R
H4F H 0.29982 0.46848 0.44325 0.1698 Uiso 1 2 calc R
H4G H 1.12743 0.66557 0.88062 0.1635 Uiso 0.49(3) 2 calc R
H4R H 0.14681 0.90923 0.37264 0.0963 Uiso 0.462(6) 2 calc R
H4S H 0.60957 0.78546 0.96284 0.0779 Uiso 0.707(4) 2 calc R
H5 H 0.03092 0.64244 0.54285 0.0688 Uiso 1 2 calc R
H5R H 0.09035 0.80742 0.3215 0.0803 Uiso 0.462(6) 2 calc R
H5S H 0.57884 0.59273 0.71008 0.0779 Uiso 0.707(4) 2 calc R
H5T H 0.27434 0.73485 0.27521 0.0542 Uiso 0.538(6) 2 calc R
H6 H -0.00749 0.7244 0.52894 0.0564 Uiso 1 2 calc R
H6R H 0.36047 0.85422 0.46184 0.0633 Uiso 0.462(6) 2 calc R
H6S H 0.57261 0.58054 0.7697 0.0779 Uiso 0.707(4) 2 calc R
H6T H 0.30755 0.84404 0.311 0.0492 Uiso 0.538(6) 2 calc R
H7R H 0.31864 0.74573 0.44694 0.0659 Uiso 0.462(6) 2 calc R
H7S H 0.58632 0.52641 0.71277 0.0779 Uiso 0.707(4) 2 calc R
H7T H 0.12021 0.80232 0.47186 0.0461 Uiso 0.538(6) 2 calc R
H8R H 0.32417 0.96877 0.54224 0.0643 Uiso 0.462(6) 2 calc R
H8T H 0.15804 0.90727 0.48675 0.0509 Uiso 0.538(6) 2 calc R
H9G H 1.21325 0.70097 0.90657 0.1621 Uiso 1 2 calc R
H9R H 0.27072 0.9366 0.5581 0.0643 Uiso 0.462(6) 2 calc R
H9T H 0.15686 0.9297 0.29386 0.0643 Uiso 0.538(6) 2 calc R
H10 H 0.02485 0.94323 0.54402 0.0624 Uiso 1 2 calc R
H10G H 1.22982 0.75136 0.97363 0.1621 Uiso 1 2 calc R
H10R H 0.27956 1.00963 0.57755 0.0643 Uiso 0.462(6) 2 calc R
H10T H 0.22376 0.91598 0.29873 0.0643 Uiso 0.538(6) 2 calc R
H11 H 0.08515 1.03383 0.57184 0.0658 Uiso 1 2 calc R
H11Q H 0.62293 0.78912 0.76653 0.0781 Uiso 0.293(4) 2 calc R
H11T H 0.20872 0.98514 0.31581 0.0643 Uiso 0.538(6) 2 calc R
H12 H 0.18211 1.04543 0.63249 0.0804 Uiso 1 2 calc R
H13 H 0.21903 0.96204 0.64753 0.0718 Uiso 1 2 calc R
H14R H 0.27956 0.918 0.29432 0.0837 Uiso 0.462(6) 2 calc R
H14S H 0.77759 0.54241 0.84765 0.0779 Uiso 0.707(4) 2 calc R
H15G H 1.32039 0.65763 1.01262 0.1214 Uiso 0.38(4) 2 calc R
H15R H 0.25726 0.98193 0.3291 0.0837 Uiso 0.462(6) 2 calc R
H15S H 0.76411 0.54442 0.91074 0.0779 Uiso 0.707(4) 2 calc R
H15T H 0.27157 0.98559 0.53196 0.0877 Uiso 0.538(6) 2 calc R
H16 H -0.04766 0.83545 0.60132 0.0564 Uiso 1 2 calc R
H16G H 1.36628 0.66259 0.97238 0.1214 Uiso 0.38(4) 2 calc R
H16R H 0.21726 0.9186 0.3134 0.0837 Uiso 0.462(6) 2 calc R
H16S H 0.79584 0.6042 0.90655 0.0779 Uiso 0.707(4) 2 calc R
H16T H 0.34157 0.98924 0.54139 0.0877 Uiso 0.538(6) 2 calc R
H17 H -0.14534 0.82848 0.55764 0.0616 Uiso 1 2 calc R
H17A H 0.57414 0.56665 0.86815 0.0977 Uiso 0.293(4) 2 calc R
H17B H 0.57804 0.53228 0.79897 0.0977 Uiso 0.293(4) 2 calc R
H17C H 0.56838 0.60329 0.8235 0.0977 Uiso 0.293(4) 2 calc R
H17R H 0.2769 0.5957 0.36945 0.1299 Uiso 1 2 calc R
H17S H 0.6049 0.86533 0.80184 0.0779 Uiso 0.707(4) 2 calc R
H17T H 0.30313 0.9259 0.5289 0.0877 Uiso 0.538(6) 2 calc R
H18A H 0.24885 0.83811 0.81303 0.1442 Uiso 1 2 calc R
H18B H 0.26072 0.91147 0.83368 0.1442 Uiso 1 2 calc R
H18C H 0.33378 0.84042 0.88523 0.1742 Uiso 1 2 calc R
H18D H 0.34678 0.91314 0.9052 0.1742 Uiso 1 2 calc R
H18E H 0.24693 0.85578 0.92006 0.1640 Uiso 1 2 calc R
H18F H 0.26849 0.92807 0.9469 0.1640 Uiso 1 2 calc R
H18G H 0.29101 0.86728 1.01152 0.1506 Uiso 1 2 calc R
H18H H 0.34322 0.84847 0.97678 0.1506 Uiso 1 2 calc R
H18I H 0.33257 0.97034 1.04804 0.1317 Uiso 1 2 calc R
H18J H 0.38683 0.94797 1.01689 0.1317 Uiso 1 2 calc R
H18K H 0.35472 0.90897 1.1072 0.1418 Uiso 1 2 calc R
H18L H 0.40795 0.96096 1.12066 0.1418 Uiso 1 2 calc R
H18M H 0.41107 0.89147 1.07828 0.1418 Uiso 1 2 calc R
H18N H 0.69811 0.49928 0.84867 0.0977 Uiso 0.293(4) 2 calc R
H18O H 0.6856 0.53568 0.91432 0.0977 Uiso 0.293(4) 2 calc R
H18P H 0.74479 0.55466 0.89699 0.0977 Uiso 0.293(4) 2 calc R
H18R H 0.2227 0.60429 0.40276 0.1299 Uiso 1 2 calc R
H18S H 0.62474 0.93577 0.84517 0.0779 Uiso 0.707(4) 2 calc R
H19A H 0.25428 0.72696 0.81654 0.1857 Uiso 1 2 calc R
H19B H 0.25638 0.65392 0.79075 0.1857 Uiso 1 2 calc R
H19C H 0.17612 0.7208 0.7443 0.1857 Uiso 1 2 calc R
H19D H 0.18783 0.65573 0.69977 0.1857 Uiso 1 2 calc R
H19R H 0.27879 0.65547 0.42874 0.1299 Uiso 1 2 calc R
H19S H 0.59489 0.88947 0.86969 0.0779 Uiso 0.707(4) 2 calc R
H20 H -0.22351 0.81618 0.46622 0.0645 Uiso 1 2 calc R
H20R H 0.08256 0.67523 0.25658 0.1135 Uiso 1 2 calc R
H20S H 0.7458 0.92638 0.82125 0.0779 Uiso 0.707(4) 2 calc R
H21 H -0.24634 0.81174 0.36814 0.0724 Uiso 1 2 calc R
H21Q H 0.61555 0.67655 0.71953 0.0713 Uiso 0.293(4) 2 calc R
H21R H 0.03183 0.66263 0.28884 0.1135 Uiso 1 2 calc R
H21S H 0.7914 0.91222 0.87102 0.0779 Uiso 0.707(4) 2 calc R
H22R H 0.07438 0.61163 0.26611 0.1135 Uiso 1 2 calc R
H22S H 0.75379 0.96851 0.89133 0.0779 Uiso 0.707(4) 2 calc R
H23R H 0.06161 0.65234 0.40745 0.0826 Uiso 1 2 calc R
H23S H 0.62939 0.917 1.0009 0.0779 Uiso 0.707(4) 2 calc R
H24 H -0.21442 0.81558 0.27739 0.0854 Uiso 1 2 calc R
H24A H 0.13564 0.67731 0.79979 0.1857 Uiso 1 2 calc R
H24B H 0.15432 0.61227 0.76413 0.1857 Uiso 1 2 calc R
H24C H 0.05291 0.62361 0.74572 0.1857 Uiso 1 2 calc R
H24D H 0.06767 0.66493 0.70925 0.1857 Uiso 1 2 calc R
H24E H 0.09563 0.58026 0.63786 0.1857 Uiso 1 2 calc R
H24F H 0.08025 0.53867 0.67452 0.1857 Uiso 1 2 calc R
H24R H 0.11407 0.70014 0.45662 0.0826 Uiso 1 2 calc R
H24S H 0.68772 0.96321 1.03851 0.0779 Uiso 0.707(4) 2 calc R
H25 H -0.13905 0.82673 0.22818 0.0789 Uiso 1 2 calc R
H25A H -0.01487 0.56606 0.66389 0.1857 Uiso 1 2 calc R
H25B H 0.00155 0.52622 0.60107 0.1857 Uiso 1 2 calc R
H25C H 0.00189 0.59892 0.62044 0.1857 Uiso 1 2 calc R
H25R H 0.12548 0.63155 0.4197 0.0826 Uiso 1 2 calc R
H25S H 0.67077 0.90542 1.05511 0.0779 Uiso 0.707(4) 2 calc R
H26G H 1.13492 0.63729 1.00772 0.1481 Uiso 0.51(3) 2 calc R
H26R H 0.20839 0.64009 0.23702 0.1386 Uiso 1 2 calc R
H26S H 0.81364 0.86503 0.98515 0.0779 Uiso 0.707(4) 2 calc R
H27R H 0.18744 0.58071 0.24934 0.1386 Uiso 1 2 calc R
H27S H 0.79685 0.91017 1.04571 0.0779 Uiso 0.707(4) 2 calc R
H28R H 0.25603 0.60189 0.25926 0.1386 Uiso 1 2 calc R
H28S H 0.80292 0.9339 0.99262 0.0779 Uiso 0.707(4) 2 calc R
H31Q H 0.76187 0.79115 0.99788 0.0795 Uiso 0.293(4) 2 calc R
H36 H 0.06482 0.71564 0.11573 0.0749 Uiso 1 2 calc R
H37 H 0.01543 0.62678 0.10399 0.0800 Uiso 1 2 calc R
H38 H -0.05808 0.62347 0.15812 0.0794 Uiso 1 2 calc R
H40 H 0.04953 0.84201 0.08433 0.0925 Uiso 1 2 calc R
H41H H 0.1866 0.84863 -0.02418 0.1825 Uiso 0.69(2) 2 calc R
H41Q H 0.75214 0.68348 0.9744 0.0704 Uiso 0.293(4) 2 calc R
H42 H 0.21996 0.84345 0.07243 0.0826 Uiso 1 2 calc R
H42H H 0.18039 0.91647 0.02033 0.1825 Uiso 0.69(2) 2 calc R
H43H H 0.09054 0.9109 -0.04991 0.1825 Uiso 0.69(2) 2 calc R
H44 H 0.16942 0.81933 0.21477 0.0709 Uiso 1 2 calc R
H44H H 0.14999 0.91764 -0.0725 0.1825 Uiso 0.69(2) 2 calc R
H45H H 0.03256 0.86339 0.00189 0.1825 Uiso 0.31(2) 2 calc R
H46H H 0.04685 0.79748 -0.04161 0.1825 Uiso 0.31(2) 2 calc R
H47 H 0.2548 0.94197 0.18956 0.0827 Uiso 1 2 calc R
H48 H 0.32257 1.02733 0.23257 0.0956 Uiso 1 2 calc R
H49 H 0.42049 1.0212 0.27745 0.0844 Uiso 1 2 calc R
H50 H 0.44899 0.92931 0.26993 0.0674 Uiso 1 2 calc R
H53H H 0.05083 0.86802 -0.16851 0.1825 Uiso 1 2 calc R
H54 H 0.39727 0.70199 0.21529 0.0690 Uiso 1 2 calc R
H54H H 0.11746 0.87435 -0.17337 0.1825 Uiso 1 2 calc R
H55 H 0.33033 0.61493 0.16676 0.0708 Uiso 1 2 calc R
H55H H 0.10746 0.78948 -0.24915 0.1825 Uiso 1 2 calc R
H56 H 0.23484 0.62175 0.12208 0.0775 Uiso 1 2 calc R
H56H H 0.05232 0.7606 -0.23321 0.1825 Uiso 1 2 calc R
H57 H 0.20453 0.71642 0.12837 0.0693 Uiso 1 2 calc R
H57H H 0.05232 0.84694 -0.2863 0.1825 Uiso 1 2 calc R
H58H H -0.00294 0.82757 -0.26326 0.1825 Uiso 1 2 calc R
H59H H 0.02083 0.77767 -0.31611 0.1825 Uiso 1 2 calc R
H59Q H 0.57315 0.89789 0.92718 0.1041 Uiso 0.293(4) 2 calc R
H60 H 0.47663 0.80404 0.17794 0.0628 Uiso 1 2 calc R
H60S H 0.74307 0.55965 0.70496 0.0779 Uiso 0.707(4) 2 calc R
H61 H 0.57233 0.79673 0.21942 0.0706 Uiso 1 2 calc R
H61Q H 0.79858 0.90326 0.98784 0.1296 Uiso 0.293(4) 2 calc R
H61S H 0.59529 0.55893 0.86695 0.0779 Uiso 0.707(4) 2 calc R
H62Q H 0.69534 0.96191 0.8809 0.1296 Uiso 0.293(4) 2 calc R
H63Q H 0.80067 0.60389 0.80479 0.0615 Uiso 0.293(4) 2 calc R
H64 H 0.64784 0.80363 0.30832 0.0846 Uiso 1 2 calc R
H64Q H 0.61317 0.56678 0.69839 0.0615 Uiso 0.293(4) 2 calc R
H65 H 0.6742 0.81784 0.40622 0.0896 Uiso 1 2 calc R
H65Q H 0.63166 0.93455 1.02564 0.0779 Uiso 0.293(4) 2 calc R
H68 H 0.6438 0.83269 0.50696 0.0711 Uiso 1 2 calc R
H69 H 0.57172 0.84648 0.56095 0.0724 Uiso 1 2 calc R
H69Q H 0.57735 0.83051 0.88064 0.1041 Uiso 0.293(4) 2 calc R
H70S H 0.68636 0.50954 0.6823 0.0779 Uiso 0.707(4) 2 calc R
H71Q H 0.82878 0.92027 0.94053 0.1296 Uiso 0.293(4) 2 calc R
H71S H 0.64139 0.53756 0.91072 0.0779 Uiso 0.707(4) 2 calc R
H72Q H 0.69946 0.91038 0.81756 0.1296 Uiso 0.293(4) 2 calc R
H73 H 0.46345 0.72478 0.464 0.0695 Uiso 1 2 calc R
H73Q H 0.78218 0.56581 0.73345 0.0615 Uiso 0.293(4) 2 calc R
H74 H 0.41493 0.64031 0.46702 0.0801 Uiso 1 2 calc R
H74Q H 0.64251 0.50805 0.70295 0.0615 Uiso 0.293(4) 2 calc R
H75 H 0.35384 0.64819 0.53913 0.0744 Uiso 1 2 calc R
H75Q H 0.69934 0.95521 1.03022 0.0779 Uiso 0.293(4) 2 calc R
H76 H 0.33232 0.7463 0.59427 0.0683 Uiso 1 2 calc R
H79Q H 0.60736 0.88955 0.87365 0.1041 Uiso 0.293(4) 2 calc R
H80 H 0.3766 0.97097 0.67284 0.0706 Uiso 1 2 calc R
H80S H 0.73481 0.51503 0.74037 0.0779 Uiso 0.707(4) 2 calc R
H81 H 0.42768 1.05861 0.67521 0.0684 Uiso 1 2 calc R
H81Q H 0.82052 0.85054 0.93572 0.1296 Uiso 0.293(4) 2 calc R
H81S H 0.62911 0.5011 0.83907 0.0779 Uiso 0.707(4) 2 calc R
H82 H 0.49295 1.04839 0.60783 0.0667 Uiso 1 2 calc R
H82Q H 0.75749 0.95315 0.86165 0.1296 Uiso 0.293(4) 2 calc R
H83 H 0.50604 0.95633 0.54316 0.0667 Uiso 1 2 calc R
H83Q H 0.77133 0.53398 0.77961 0.0615 Uiso 0.293(4) 2 calc R
H84Q H 0.66811 0.54625 0.66791 0.0615 Uiso 0.293(4) 2 calc R
H85Q H 0.68167 0.90079 1.05129 0.0779 Uiso 0.293(4) 2 calc R
H86 H 0.38582 0.86547 0.72148 0.0569 Uiso 1 2 calc R
H88 H 0.21273 0.86077 0.72787 0.0665 Uiso 1 2 calc R
H90 H 0.26341 0.848 0.57272 0.0523 Uiso 1 2 calc R
H93 H 0.93865 0.79197 0.89504 0.0982 Uiso 1 2 calc R
H94 H 0.9295 0.8865 0.88297 0.1391 Uiso 1 2 calc R
H95 H 0.88119 0.89005 0.79146 0.1175 Uiso 1 2 calc R
H96 H 0.85371 0.79789 0.70479 0.1045 Uiso 1 2 calc R
H100 H 0.83439 0.57219 0.61162 0.0757 Uiso 1 2 calc R
H101 H 0.85008 0.47875 0.61842 0.1137 Uiso 1 2 calc R
H102 H 0.89939 0.47407 0.71383 0.1158 Uiso 1 2 calc R
H103 H 0.92804 0.5657 0.79726 0.0886 Uiso 1 2 calc R
H106 H 0.91568 0.69671 0.61186 0.0856 Uiso 1 2 calc R
H107 H 0.87598 0.69 0.51456 0.0816 Uiso 1 2 calc R
H110 H 0.78677 0.68706 0.43797 0.0834 Uiso 1 2 calc R
H111 H 0.68637 0.67133 0.40584 0.0660 Uiso 1 2 calc R
H114 H 0.58909 0.65801 0.42696 0.0753 Uiso 1 2 calc R
H115 H 0.53098 0.65504 0.49536 0.0702 Uiso 1 2 calc R
H119 H 0.57065 0.55258 0.54991 0.0541 Uiso 1 2 calc R
H120 H 0.52421 0.4648 0.55219 0.0678 Uiso 1 2 calc R
H121 H 0.45573 0.47085 0.61236 0.0774 Uiso 1 2 calc R
H122 H 0.43233 0.56581 0.67308 0.0680 Uiso 1 2 calc R
H126 H 0.46471 0.79386 0.74417 0.0712 Uiso 1 2 calc R
H127 H 0.50614 0.88388 0.73609 0.0840 Uiso 1 2 calc R
H128 H 0.57449 0.87402 0.6722 0.0842 Uiso 1 2 calc R
H129 H 0.59715 0.77952 0.6161 0.0790 Uiso 1 2 calc R
H132 H 0.36259 0.68892 0.67884 0.0694 Uiso 1 2 calc R
H135 H 0.50641 0.67778 0.79543 0.0575 Uiso 1 2 calc R
H138 H 0.43507 0.56706 0.79972 0.0831 Uiso 1 2 calc R
H139 H 0.44107 0.47063 0.81043 0.1027 Uiso 1 2 calc R
H140 H 0.49407 0.46628 0.89998 0.0816 Uiso 1 2 calc R
H141 H 0.52493 0.55414 0.98563 0.0671 Uiso 1 2 calc R
H145 H 0.54714 0.78278 1.08228 0.0767 Uiso 1 2 calc R
H146 H 0.53419 0.87727 1.07581 0.0790 Uiso 1 2 calc R
H147 H 0.47682 0.88134 0.98915 0.0838 Uiso 1 2 calc R
H148 H 0.45688 0.7966 0.89868 0.0733 Uiso 1 2 calc R
H151 H 0.46194 0.66372 1.08247 0.0666 Uiso 1 2 calc R
H152 H 0.50242 0.66016 1.17653 0.0718 Uiso 1 2 calc R
H155 H 0.58837 0.65636 1.25138 0.0753 Uiso 1 2 calc R
H156 H 0.68713 0.65528 1.27739 0.0854 Uiso 1 2 calc R
H159 H 0.78639 0.64984 1.24933 0.0965 Uiso 1 2 calc R
H160 H 0.84061 0.64069 1.17857 0.0832 Uiso 1 2 calc R
H164 H 0.78785 0.53898 1.06287 0.1219 Uiso 1 2 calc R
H165 H 0.82508 0.451 1.00411 0.1731 Uiso 1 2 calc R
H166 H 0.89229 0.45929 0.94621 0.1789 Uiso 1 2 calc R
H167 H 0.92333 0.5518 0.94201 0.1455 Uiso 1 2 calc R
H171 H 0.93216 0.77713 1.01991 0.0960 Uiso 1 2 calc R
H172 H 0.90027 0.86838 1.08457 0.0914 Uiso 1 2 calc R
H173 H 0.82646 0.85846 1.1346 0.0980 Uiso 1 2 calc R
H174 H 0.78679 0.76654 1.128 0.0771 Uiso 1 2 calc R
H177 H 0.87223 0.67323 0.89592 0.0929 Uiso 1 2 calc R
H179 H 1.03 0.68232 0.85517 0.0929 Uiso 1 2 calc R
H181 H 1.01675 0.65664 1.00859 0.0929 Uiso 1 2 calc R
H217 H 0.34802 0.68905 0.84438 0.0692 Uiso 1 2 calc R
H218 H -0.07304 0.71058 0.23266 0.0747 Uiso 1 2 calc R
H5G H 1.19255 0.68736 1.01284 0.1429 Uiso 0.49(3) 2 calc R
H6G H 1.19676 0.62623 0.95469 0.1429 Uiso 0.49(3) 2 calc R
H7G H 1.18268 0.63136 0.93317 0.1429 Uiso 0.51(3) 2 calc R
H8G H 1.22003 0.66132 0.99929 0.1429 Uiso 0.51(3) 2 calc R
H12G H 1.30984 0.73079 0.94629 0.1204 Uiso 0.38(4) 2 calc R
H13G H 1.3124 0.71843 0.93379 0.1204 Uiso 0.62(4) 2 calc R
H14G H 1.29431 0.65136 0.93406 0.1204 Uiso 0.62(4) 2 calc R
H17G H 1.29296 0.75497 1.04217 0.1182 Uiso 0.62(4) 2 calc R
H47H H 0.04195 0.88528 -0.08456 0.1825 Uiso 0.31(2) 2 calc R
H48H H 0.10607 0.90974 -0.0429 0.1825 Uiso 0.31(2) 2 calc R
H49H H 0.06933 0.81219 -0.10916 0.1825 Uiso 0.69(2) 2 calc R
H50H H 0.13476 0.80677 -0.12017 0.1825 Uiso 0.69(2) 2 calc R
H51H H 0.09141 0.79034 -0.1235 0.1825 Uiso 0.31(2) 2 calc R
H52H H 0.14676 0.84174 -0.10276 0.1825 Uiso 0.31(2) 2 calc R
H1X H 0.84837 0.98005 1.2387 0.2199 Uiso 0.345(18) 2 calc R
H2X H 0.8055 1.03242 1.24412 0.2199 Uiso 0.345(18) 2 calc R
H1Y H 0.84254 1.0611 1.24884 0.2199 Uiso 0.655(18) 2 calc R
H2Y H 0.80966 0.99568 1.24089 0.2199 Uiso 0.655(18) 2 calc R
H12T H 0.14557 1.03643 0.41882 0.0754 Uiso 0.538(6) 2 calc R
H13T H 0.20139 1.05012 0.47288 0.0754 Uiso 0.538(6) 2 calc R
H14T H 0.14518 1.00498 0.46738 0.0754 Uiso 0.538(6) 2 calc R
H1R H 0.37069 0.99138 0.38901 0.1148 Uiso 0.462(6) 2 calc R
H2R H 0.39303 0.95779 0.43434 0.1148 Uiso 0.462(6) 2 calc R
H3R H 0.36169 1.0186 0.45718 0.1148 Uiso 0.462(6) 2 calc R
H1T H 0.35313 0.97938 0.38107 0.1148 Uiso 0.538(6) 2 calc R
H2T H 0.39699 0.95982 0.42807 0.1148 Uiso 0.538(6) 2 calc R
H3T H 0.37052 1.02377 0.45087 0.1148 Uiso 0.538(6) 2 calc R
H11R H 0.18325 1.02973 0.43821 0.0623 Uiso 0.462(6) 2 calc R
H12R H 0.22061 1.06499 0.50558 0.0623 Uiso 0.462(6) 2 calc R
H13R H 0.16033 1.02284 0.49418 0.0623 Uiso 0.462(6) 2 calc R
H29 H -0.02924 0.93739 0.34184 0.1034 Uiso 1 2 calc R
H30 H 0.01253 1.02757 0.34628 0.1658 Uiso 1 2 calc R
H31 H 0.08631 1.03355 0.28998 0.2021 Uiso 1 2 calc R
H32 H 0.10147 0.94436 0.21781 0.1609 Uiso 1 2 calc R
H11G H 1.28932 0.65988 0.91518 0.1204 Uiso 0.38(4) 2 calc R
H19G H 1.30543 0.68763 1.03775 0.1182 Uiso 0.62(4) 2 calc R
H20G H 1.34916 0.7751 1.04246 0.1683 Uiso 0.38(4) 2 calc R
H21G H 1.40922 0.74502 1.03939 0.1683 Uiso 0.38(4) 2 calc R
H22G H 1.36835 0.73524 1.08252 0.1683 Uiso 0.38(4) 2 calc R
H23G H 1.37928 0.77281 1.03091 0.1683 Uiso 0.62(4) 2 calc R
H24G H 1.39156 0.70557 1.02822 0.1683 Uiso 0.62(4) 2 calc R
H25G H 1.3768 0.75448 1.08803 0.1683 Uiso 0.62(4) 2 calc R

loop_
_atom_site_aniso_label
_atom_site_aniso_U_11
_atom_site_aniso_U_22
_atom_site_aniso_U_33
_atom_site_aniso_U_12
_atom_site_aniso_U_13
_atom_site_aniso_U_23
Sb1 0.0995(9) 0.0600(6) 0.0553(5) 0.0317(6) 0.0348(5) 0.0256(5)
Sb2 0.0541(6) 0.0608(6) 0.0537(5) 0.0052(5) 0.0241(4) 0.0203(4)
Sb3 0.0647(7) 0.0739(7) 0.0705(6) 0.0083(5) 0.0217(5) 0.0403(5)
Sb4 0.0552(6) 0.0778(7) 0.0843(7) 0.0187(5) 0.0244(5) 0.0426(6)
Ag1 0.0380(5) 0.0513(6) 0.0562(6) 0.0053(4) 0.0204(4) 0.0199(5)
Ag2 0.0412(6) 0.0643(6) 0.0571(6) 0.0167(5) 0.0275(4) 0.0295(5)
Ag3 0.0673(7) 0.0540(6) 0.0508(5) 0.0171(5) 0.0335(5) 0.0226(5)
Ag4 0.0737(8) 0.0622(7) 0.0495(6) 0.0135(6) 0.0232(5) 0.0252(5)
Cl1B 0.123(4) 0.080(3) 0.062(2) 0.034(3) 0.024(2) 0.021(2)
Cl1C 0.104(4) 0.088(3) 0.081(3) -0.008(3) 0.023(3) 0.024(2)
Cl1D 0.266(14) 0.235(12) 0.274(14) 0.017(10) 0.098(11) 0.107(11)
Cl2B 0.097(3) 0.087(3) 0.071(2) 0.003(3) 0.005(2) 0.031(2)
Cl2C 0.159(6) 0.095(4) 0.173(6) 0.001(4) 0.055(5) 0.013(4)
Cl2D 0.159(15) 0.174(16) 0.48(4) 0.025(11) 0.018(18) 0.106(18)
Cl3D 0.144(18) 0.153(19) 0.132(15) 0.019(13) 0.082(13) 0.033(12)
S1Q 0.076(5) 0.056(5) 0.063(5) 0.010(4) 0.037(4) 0.016(4)
S1R 0.043(4) 0.047(4) 0.049(4) 0.007(3) 0.023(3) 0.021(3)
S1S 0.0807(17) 0.0662(14) 0.0541(12) 0.0171(13) 0.0233(12) 0.0245(10)
S1T 0.044(4) 0.053(4) 0.044(3) 0.009(3) 0.022(3) 0.017(3)
S2Q 0.076(5) 0.064(5) 0.051(5) 0.018(3) 0.029(4) 0.029(4)
S2R 0.039(4) 0.048(4) 0.057(4) 0.012(3) 0.022(3) 0.019(3)
S2S 0.0807(17) 0.0662(14) 0.0541(12) 0.0171(13) 0.0233(12) 0.0245(10)
S2T 0.044(4) 0.053(4) 0.054(3) 0.007(3) 0.018(3) 0.025(3)
Si1Q 0.166(17) 0.083(11) 0.089(11) 0.027(12) 0.066(11) 0.028(9)
Si1R 0.043(2) 0.058(2) 0.061(2) 0.0111(17) 0.0239(17) 0.0287(18)
Si1S 0.0807(17) 0.0662(14) 0.0541(12) 0.0171(13) 0.0233(12) 0.0245(10)
Si1T 0.048(4) 0.051(4) 0.053(4) 0.009(3) 0.026(3) 0.023(3)
Si2Q 0.141(12) 0.060(7) 0.070(6) 0.039(8) 0.064(8) 0.032(5)
Si2R 0.048(2) 0.048(2) 0.080(3) 0.0069(17) 0.0314(19) 0.0225(19)
Si2S 0.0807(17) 0.0662(14) 0.0541(12) 0.0171(13) 0.0233(12) 0.0245(10)
Si2T 0.047(4) 0.061(5) 0.049(5) 0.002(3) 0.018(4) 0.016(4)
Si3Q 0.070(9) 0.048(7) 0.043(6) 0.001(8) 0.031(7) 0.018(5)
Si3R 0.050(5) 0.046(4) 0.042(4) 0.003(3) 0.025(3) 0.014(3)
Si3S 0.0807(17) 0.0662(14) 0.0541(12) 0.0171(13) 0.0233(12) 0.0245(10)
Si4Q 0.125(18) 0.042(7) 0.066(12) 0.012(12) 0.062(13) 0.016(8)
Si4R 0.049(5) 0.046(5) 0.056(6) 0.007(4) 0.026(5) 0.020(4)
Si4S 0.0807(17) 0.0662(14) 0.0541(12) 0.0171(13) 0.0233(12) 0.0245(10)
F1 0.076(6) 0.168(10) 0.052(5) 0.010(7) 0.024(4) 0.031(6)
F2 0.081(6) 0.078(6) 0.103(7) 0.026(5) 0.045(5) 0.031(5)
F3 0.081(7) 0.085(7) 0.105(7) -0.021(5) 0.015(5) 0.023(6)
F4 0.081(6) 0.062(5) 0.121(7) 0.004(5) 0.060(6) 0.024(5)
F5 0.090(7) 0.070(6) 0.097(6) 0.018(5) 0.018(5) 0.043(5)
F6 0.102(7) 0.121(8) 0.068(5) 0.055(6) 0.046(5) 0.044(5)
F7 0.221(15) 0.169(12) 0.176(11) 0.133(11) 0.173(11) 0.133(10)
F8 0.084(7) 0.078(6) 0.116(7) 0.011(5) 0.010(6) 0.056(6)
F9 0.068(6) 0.075(6) 0.146(9) 0.014(5) 0.000(6) 0.056(6)
F10 0.075(6) 0.082(6) 0.079(6) -0.012(5) 0.002(5) 0.031(5)
F11 0.42(3) 0.070(7) 0.052(6) 0.098(11) -0.022(10) 0.002(5)
F12 0.192(13) 0.130(9) 0.131(9) 0.075(9) 0.091(9) 0.094(8)
F13 0.156(10) 0.055(5) 0.090(6) 0.013(6) 0.014(7) 0.029(5)
F14 0.103(8) 0.174(11) 0.103(7) 0.087(8) 0.063(6) 0.092(7)
F15 0.240(15) 0.124(9) 0.088(7) 0.110(10) 0.103(8) 0.065(6)
F16 0.224(16) 0.44(3) 0.291(18) 0.249(18) 0.210(15) 0.32(2)
F17 0.122(10) 0.154(11) 0.104(8) 0.027(9) 0.049(7) -0.007(8)
F18 0.083(9) 0.169(13) 0.37(2) 0.025(9) 0.028(11) 0.195(16)
F19 0.066(6) 0.107(8) 0.119(8) 0.024(6) 0.014(5) 0.046(6)
F20 0.135(11) 0.289(19) 0.086(7) 0.087(12) 0.050(7) 0.090(10)
F21 0.067(6) 0.092(6) 0.112(7) 0.023(5) 0.038(5) 0.058(6)
F22 0.132(13) 0.154(13) 0.55(3) -0.063(10) -0.167(18) 0.213(18)
F23 0.102(9) 0.069(7) 0.171(11) 0.016(6) -0.023(8) -0.022(7)
F24 0.058(6) 0.131(8) 0.114(7) 0.028(6) 0.037(5) 0.074(7)
O1 0.141(9) 0.229(12) 0.099(6) -0.001(8) 0.013(6) 0.084(7)
O1E 0.111(12) 0.084(9) 0.138(13) -0.002(8) 0.010(10) 0.038(9)
O1F 0.181(16) 0.070(8) 0.134(11) 0.016(9) 0.091(11) 0.032(8)
O2 0.080(7) 0.113(9) 0.040(5) 0.028(7) 0.011(5) 0.015(5)
O4 0.073(8) 0.165(14) 0.157(13) 0.056(10) 0.008(8) -0.015(11)
O6 0.079(5) 0.284(13) 0.118(6) 0.046(7) 0.043(5) 0.081(7)
N1 0.035(6) 0.038(6) 0.075(7) 0.008(5) 0.023(5) 0.019(5)
N2 0.040(6) 0.060(6) 0.050(6) 0.014(5) 0.021(5) 0.031(5)
N3 0.046(6) 0.032(5) 0.065(7) 0.006(4) 0.026(5) 0.026(5)
N4 0.044(6) 0.033(5) 0.046(6) -0.007(4) 0.022(5) 0.015(4)
N5 0.059(7) 0.032(5) 0.058(6) 0.005(5) 0.025(5) 0.017(5)
N6 0.064(8) 0.049(6) 0.054(6) 0.018(6) 0.039(6) 0.020(5)
N7 0.071(9) 0.051(7) 0.056(7) 0.004(6) 0.001(6) 0.022(5)
N8 0.068(8) 0.054(7) 0.042(6) 0.020(6) 0.027(5) 0.020(5)
C1B 0.091(13) 0.085(12) 0.080(11) 0.027(10) 0.016(9) 0.040(9)
C1C 0.13(2) 0.065(12) 0.18(2) -0.021(13) -0.006(18) -0.001(13)
C1D 0.21(4) 0.12(2) 0.22(4) -0.02(2) 0.04(3) 0.07(2)
C1E 0.13(2) 0.085(13) 0.088(14) 0.019(13) 0.036(14) 0.020(11)
C1F 0.13(2) 0.26(4) 0.095(16) 0.08(3) 0.036(16) 0.01(2)
C1G 0.105(14) 0.14(2) 0.084(17) 0.067(16) 0.029(10) -0.015(16)
C1H 0.141(9) 0.229(12) 0.099(6) -0.001(8) 0.013(6) 0.084(7)
C1Q 0.084(7) 0.064(6) 0.053(8) 0.016(6) 0.030(6) 0.020(7)
C1R 0.09(3) 0.08(3) 0.051(19) 0.05(2) 0.02(2) 0.044(19)
C1S 0.0807(17) 0.0662(14) 0.0541(12) 0.0171(13) 0.0233(12) 0.0245(10)
C1T 0.028(7) 0.049(7) 0.039(7) 0.002(6) 0.018(6) 0.013(6)
C1 0.045(7) 0.052(8) 0.043(7) 0.013(6) 0.019(6) 0.006(6)
C2 0.039(7) 0.058(8) 0.046(7) 0.001(6) 0.015(5) 0.021(6)
C2E 0.15(2) 0.17(2) 0.070(13) 0.03(2) 0.033(14) 0.025(14)
C2F 0.25(4) 0.102(18) 0.21(3) 0.01(2) 0.18(3) 0.043(19)
C2G 0.058(8) 0.127(14) 0.123(14) 0.021(9) 0.007(8) -0.007(11)
C2H 0.141(9) 0.229(12) 0.099(6) -0.001(8) 0.013(6) 0.084(7)
C2Q 0.082(7) 0.064(6) 0.045(7) 0.019(5) 0.034(6) 0.024(6)
C2R 0.051(8) 0.049(8) 0.079(9) 0.025(7) 0.027(7) 0.027(7)
C2S 0.0807(17) 0.0662(14) 0.0541(12) 0.0171(13) 0.0233(12) 0.0245(10)
C3E 0.066(14) 0.087(14) 0.27(3) -0.002(11) 0.033(17) 0.088(18)
C3F 0.105(18) 0.13(2) 0.17(2) -0.023(16) 0.042(17) 0.056(18)
C3G 0.117(11) 0.103(14) 0.158(17) -0.004(12) -0.027(11) 0.044(12)
C3H 0.141(9) 0.229(12) 0.099(6) -0.001(8) 0.013(6) 0.084(7)
C3Q 0.082(7) 0.065(5) 0.058(8) 0.015(5) 0.021(6) 0.028(7)
C3R 0.07(2) 0.09(2) 0.08(2) 0.054(19) 0.052(18) 0.034(18)
C3 0.055(9) 0.061(9) 0.071(9) 0.019(7) 0.026(7) 0.023(7)
C3S 0.0807(17) 0.0662(14) 0.0541(12) 0.0171(13) 0.0233(12) 0.0245(10)
C4E 0.12(2) 0.37(5) 0.18(3) 0.08(3) 0.051(19) 0.21(3)
C4F 0.14(2) 0.052(11) 0.25(3) 0.042(12) 0.13(2) 0.030(14)
C4G 0.109(10) 0.125(14) 0.056(8) -0.027(11) 0.020(7) 0.024(9)
C4H 0.141(9) 0.229(12) 0.099(6) -0.001(8) 0.013(6) 0.084(7)
C4Q 0.078(7) 0.066(5) 0.048(7) 0.010(6) 0.025(6) 0.035(7)
C4R 0.128(16) 0.046(9) 0.094(12) 0.036(9) 0.088(12) 0.024(8)
C4 0.056(9) 0.044(7) 0.063(8) 0.005(7) 0.017(7) 0.022(6)
C4S 0.0807(17) 0.0662(14) 0.0541(12) 0.0171(13) 0.0233(12) 0.0245(10)
C4T 0.032(9) 0.051(9) 0.041(9) -0.004(8) 0.014(8) 0.011(8)
C5 0.060(9) 0.062(9) 0.056(8) 0.007(7) 0.026(7) 0.022(7)
C5G 0.065(16) 0.15(2) 0.092(19) -0.015(16) 0.032(14) 0.039(16)
C5H 0.141(9) 0.229(12) 0.099(6) -0.001(8) 0.013(6) 0.084(7)
C5R 0.023(6) 0.060(6) 0.072(7) 0.005(5) 0.020(5) 0.022(5)
C5S 0.0807(17) 0.0662(14) 0.0541(12) 0.0171(13) 0.0233(12) 0.0245(10)
C6G 0.105(13) 0.19(2) 0.108(14) -0.057(15) -0.012(11) 0.059(14)
C6H 0.141(9) 0.229(12) 0.099(6) -0.001(8) 0.013(6) 0.084(7)
C6R 0.021(10) 0.077(9) 0.066(9) 0.001(8) 0.022(6) 0.028(7)
C6S 0.0807(17) 0.0662(14) 0.0541(12) 0.0171(13) 0.0233(12) 0.0245(10)
C6T 0.026(9) 0.059(10) 0.044(10) 0.001(9) 0.023(8) 0.019(9)
C6 0.043(7) 0.049(7) 0.041(7) 0.004(6) 0.008(5) 0.009(6)
C7 0.046(8) 0.056(8) 0.042(7) 0.007(6) 0.016(6) 0.009(6)
C7G 0.106(13) 0.14(2) 0.091(19) 0.038(17) -0.014(14) -0.025(15)
C7H 0.141(9) 0.229(12) 0.099(6) -0.001(8) 0.013(6) 0.084(7)
C7R 0.038(6) 0.061(5) 0.049(6) 0.010(5) 0.028(4) 0.025(5)
C7S 0.0807(17) 0.0662(14) 0.0541(12) 0.0171(13) 0.0233(12) 0.0245(10)
C8G 0.091(13) 0.15(2) 0.057(10) -0.047(15) 0.015(10) 0.048(13)
C8H 0.141(9) 0.229(12) 0.099(6) -0.001(8) 0.013(6) 0.084(7)
C8R 0.035(11) 0.068(10) 0.065(9) 0.013(9) 0.015(7) 0.026(8)
C8S 0.0807(17) 0.0662(14) 0.0541(12) 0.0171(13) 0.0233(12) 0.0245(10)
C8T 0.031(10) 0.055(10) 0.049(10) 0.010(9) 0.020(8) 0.013(9)
C8 0.034(6) 0.043(7) 0.046(6) 0.011(5) 0.026(5) 0.013(5)
C9 0.051(8) 0.040(7) 0.045(6) 0.011(6) 0.022(6) 0.017(5)
C9Q 0.17(3) 0.06(2) 0.039(13) -0.01(2) 0.025(14) 0.030(16)
C9R 0.043(16) 0.058(14) 0.064(17) 0.007(10) 0.031(12) 0.024(14)
C9S 0.0807(17) 0.0662(14) 0.0541(12) 0.0171(13) 0.0233(12) 0.0245(10)
C10R 0.070(19) 0.038(14) 0.046(12) 0.000(13) 0.014(11) 0.009(12)
C10S 0.0807(17) 0.0662(14) 0.0541(12) 0.0171(13) 0.0233(12) 0.0245(10)
C10T 0.10(2) 0.068(19) 0.044(15) 0.006(17) 0.048(17) -0.000(14)
C10 0.044(7) 0.073(9) 0.044(7) 0.010(7) 0.032(6) 0.017(6)
C11 0.057(9) 0.040(7) 0.072(9) 0.013(6) 0.029(7) 0.018(6)
C11Q 0.166(17) 0.083(11) 0.089(11) 0.027(12) 0.066(11) 0.028(9)
C11R 0.108(14) 0.051(9) 0.124(15) -0.011(9) 0.079(12) 0.004(9)
C11S 0.0807(17) 0.0662(14) 0.0541(12) 0.0171(13) 0.0233(12) 0.0245(10)
C11T 0.075(19) 0.068(15) 0.064(13) 0.025(14) 0.045(14) 0.030(13)
C12 0.050(9) 0.052(8) 0.101(11) 0.005(7) 0.029(8) 0.024(8)
C12Q 0.166(17) 0.083(11) 0.089(11) 0.027(12) 0.066(11) 0.028(9)
C12R 0.07(2) 0.09(2) 0.055(17) 0.035(19) 0.029(16) 0.019(17)
C12S 0.0807(17) 0.0662(14) 0.0541(12) 0.0171(13) 0.0233(12) 0.0245(10)
C12T 0.070(16) 0.045(12) 0.056(8) -0.000(12) 0.034(11) 0.022(10)
C13 0.045(8) 0.057(9) 0.061(8) 0.006(7) 0.008(6) 0.004(7)
C13Q 0.070(9) 0.048(7) 0.043(6) 0.001(8) 0.031(7) 0.018(5)
C13R 0.072(12) 0.095(13) 0.112(14) -0.006(10) -0.009(10) 0.049(11)
C13S 0.0807(17) 0.0662(14) 0.0541(12) 0.0171(13) 0.0233(12) 0.0245(10)
C14 0.052(8) 0.052(7) 0.036(6) 0.016(6) 0.025(6) 0.016(5)
C14Q 0.070(9) 0.048(7) 0.043(6) 0.001(8) 0.031(7) 0.018(5)
C14R 0.080(11) 0.057(9) 0.087(10) 0.011(8) 0.041(9) 0.036(8)
C14S 0.0807(17) 0.0662(14) 0.0541(12) 0.0171(13) 0.0233(12) 0.0245(10)
C15 0.056(8) 0.041(7) 0.038(6) 0.006(6) 0.019(6) 0.009(5)
C15R 0.118(17) 0.075(12) 0.130(16) -0.024(11) 0.084(14) -0.011(11)
C15S 0.0807(17) 0.0662(14) 0.0541(12) 0.0171(13) 0.0233(12) 0.0245(10)
C16 0.053(8) 0.046(7) 0.052(7) 0.006(6) 0.033(6) 0.020(6)
C16R 0.069(12) 0.095(13) 0.22(2) 0.022(10) 0.041(13) 0.115(16)
C16S 0.0807(17) 0.0662(14) 0.0541(12) 0.0171(13) 0.0233(12) 0.0245(10)
C17 0.053(9) 0.046(7) 0.066(8) 0.008(6) 0.034(7) 0.023(6)
C17Q 0.141(12) 0.060(7) 0.070(6) 0.039(8) 0.064(8) 0.032(5)
C18 0.050(8) 0.037(7) 0.059(8) 0.007(6) 0.022(6) 0.012(6)
C18Q 0.141(12) 0.060(7) 0.070(6) 0.039(8) 0.064(8) 0.032(5)
C19 0.058(9) 0.041(7) 0.055(7) 0.012(6) 0.029(6) 0.016(6)
C20 0.038(7) 0.056(8) 0.075(9) 0.014(6) 0.026(7) 0.026(7)
C21 0.045(8) 0.069(9) 0.081(10) 0.011(7) 0.014(7) 0.044(8)
C22 0.043(8) 0.068(9) 0.060(8) 0.015(7) 0.027(6) 0.034(7)
C23 0.040(7) 0.041(6) 0.058(7) 0.013(5) 0.025(6) 0.029(6)
C24 0.041(8) 0.127(14) 0.050(8) 0.021(9) 0.014(6) 0.034(9)
C25 0.047(8) 0.118(13) 0.038(7) 0.009(8) 0.018(6) 0.033(8)
C26 0.037(7) 0.077(9) 0.060(8) 0.018(7) 0.032(6) 0.029(7)
C27 0.045(8) 0.083(10) 0.048(7) 0.015(7) 0.024(6) 0.041(7)
C28 0.064(10) 0.074(10) 0.085(10) 0.031(8) 0.051(8) 0.042(8)
C29 0.116(13) 0.073(10) 0.108(12) 0.034(10) 0.085(10) 0.047(9)
C30 0.191(19) 0.071(12) 0.189(18) 0.049(13) 0.142(15) 0.040(12)
C31 0.21(2) 0.134(17) 0.218(19) 0.026(15) 0.189(16) 0.066(15)
C32 0.176(18) 0.089(13) 0.193(17) 0.042(12) 0.155(14) 0.061(13)
C33 0.091(12) 0.081(11) 0.087(11) 0.025(9) 0.068(10) 0.044(9)
C34 0.065(9) 0.069(9) 0.061(8) 0.023(8) 0.037(7) 0.031(7)
C35 0.044(8) 0.078(10) 0.047(7) 0.011(7) 0.024(6) 0.025(7)
C36 0.052(9) 0.080(11) 0.057(8) 0.021(8) 0.021(7) 0.022(8)
C37 0.076(11) 0.074(11) 0.046(8) 0.022(9) 0.025(7) 0.009(7)
C38 0.064(10) 0.062(9) 0.068(9) 0.009(8) 0.008(8) 0.021(8)
C39 0.058(9) 0.090(11) 0.080(10) 0.025(8) 0.046(8) 0.049(9)
C40 0.066(10) 0.126(14) 0.076(10) 0.032(10) 0.035(8) 0.068(10)
C41 0.091(13) 0.118(14) 0.062(9) 0.039(11) 0.038(9) 0.062(9)
C42 0.049(9) 0.120(13) 0.070(9) 0.035(9) 0.045(7) 0.055(9)
C43 0.074(10) 0.089(11) 0.048(7) 0.045(9) 0.035(7) 0.037(7)
C44 0.066(10) 0.085(10) 0.054(7) 0.026(8) 0.038(7) 0.045(7)
C45 0.066(9) 0.073(10) 0.049(7) 0.032(8) 0.032(7) 0.037(7)
C46 0.060(9) 0.055(8) 0.053(7) 0.026(7) 0.027(6) 0.032(6)
C47 0.098(13) 0.067(10) 0.054(8) 0.049(10) 0.033(8) 0.025(8)
C48 0.122(16) 0.052(10) 0.076(10) 0.045(10) 0.045(10) 0.021(8)
C49 0.098(13) 0.049(9) 0.076(10) 0.021(9) 0.044(9) 0.025(7)
C50 0.071(10) 0.049(8) 0.053(8) 0.017(7) 0.027(7) 0.017(6)
C51 0.054(8) 0.051(7) 0.053(7) 0.017(6) 0.036(6) 0.024(6)
C52 0.038(7) 0.041(7) 0.048(7) 0.004(5) 0.025(5) 0.016(5)
C53 0.050(8) 0.056(8) 0.051(7) 0.018(6) 0.031(6) 0.023(6)
C54 0.052(8) 0.042(7) 0.079(9) 0.003(6) 0.019(7) 0.021(7)
C55 0.062(9) 0.051(8) 0.070(9) 0.005(7) 0.021(7) 0.025(7)
C56 0.061(10) 0.078(11) 0.058(8) -0.018(8) 0.021(7) 0.030(8)
C57 0.070(10) 0.066(9) 0.045(7) 0.008(8) 0.016(7) 0.030(7)
C58 0.055(8) 0.062(9) 0.034(6) 0.013(7) 0.024(6) 0.009(6)
C59 0.046(8) 0.036(7) 0.063(8) 0.008(6) 0.020(6) 0.009(6)
C60 0.046(8) 0.058(8) 0.046(7) 0.006(6) 0.018(6) 0.008(6)
C61 0.056(9) 0.045(7) 0.060(8) 0.006(6) 0.018(7) -0.002(6)
C62 0.043(7) 0.049(7) 0.054(8) -0.004(6) 0.019(6) 0.015(6)
C63 0.036(7) 0.043(7) 0.046(6) 0.004(5) 0.023(5) 0.014(5)
C64 0.053(9) 0.098(12) 0.057(9) 0.005(8) 0.020(7) 0.023(8)
C65 0.036(8) 0.091(12) 0.099(13) 0.019(8) 0.028(8) 0.030(10)
C66 0.043(8) 0.043(7) 0.065(8) 0.000(6) 0.010(6) 0.015(6)
C67 0.043(8) 0.058(8) 0.078(10) 0.000(7) 0.020(7) 0.024(7)
C68 0.035(7) 0.080(10) 0.057(8) -0.000(7) 0.013(6) 0.018(7)
C69 0.044(8) 0.054(8) 0.078(10) -0.004(7) 0.016(7) 0.020(7)
C70 0.041(8) 0.036(7) 0.082(10) 0.005(6) 0.025(7) 0.010(7)
C71 0.045(7) 0.060(8) 0.053(7) 0.002(6) 0.025(6) 0.026(6)
C72 0.050(8) 0.044(7) 0.053(7) 0.012(6) 0.021(6) 0.018(6)
C73 0.053(8) 0.058(8) 0.073(9) 0.006(7) 0.035(7) 0.027(7)
C74 0.066(10) 0.060(9) 0.088(10) 0.020(8) 0.053(8) 0.026(8)
C75 0.063(9) 0.040(7) 0.083(10) 0.003(7) 0.038(8) 0.013(7)
C76 0.049(8) 0.059(8) 0.061(8) -0.002(7) 0.026(7) 0.015(7)
C77 0.038(7) 0.060(8) 0.042(6) 0.006(6) 0.017(5) 0.017(6)
C78 0.032(6) 0.060(8) 0.046(7) -0.000(6) 0.011(5) 0.018(6)
C79 0.038(7) 0.043(7) 0.046(7) 0.001(5) 0.000(5) 0.018(6)
C80 0.059(9) 0.059(9) 0.056(8) 0.021(7) 0.013(7) 0.016(7)
C81 0.067(9) 0.038(7) 0.067(8) -0.005(7) 0.029(7) 0.015(6)
C82 0.068(9) 0.034(7) 0.057(8) -0.007(6) 0.006(7) 0.013(6)
C83 0.050(8) 0.052(8) 0.062(8) -0.011(6) 0.017(6) 0.020(7)
C84 0.042(7) 0.046(7) 0.036(6) 0.006(6) 0.014(5) 0.010(5)
C85 0.051(8) 0.047(7) 0.049(7) 0.004(6) 0.019(6) 0.011(6)
C86 0.046(7) 0.043(7) 0.043(7) 0.007(6) 0.011(6) 0.003(5)
C87 0.061(9) 0.059(8) 0.039(7) 0.011(7) 0.017(6) 0.005(6)
C88 0.063(9) 0.066(9) 0.037(7) 0.014(7) 0.027(6) 0.010(6)
C89 0.043(7) 0.038(6) 0.051(7) 0.002(5) 0.014(6) 0.007(6)
C90 0.046(7) 0.045(7) 0.044(6) 0.006(6) 0.024(6) 0.015(5)
C91 0.057(9) 0.086(11) 0.069(9) 0.024(8) 0.038(7) 0.028(8)
C92 0.066(10) 0.061(9) 0.071(10) 0.011(8) 0.018(8) 0.018(8)
C93 0.090(12) 0.073(9) 0.066(9) 0.012(9) 0.018(9) 0.006(8)
C94 0.15(2) 0.081(11) 0.093(10) 0.041(13) 0.021(12) 0.002(10)
C95 0.110(16) 0.066(10) 0.118(12) 0.024(10) 0.030(12) 0.031(8)
C96 0.099(14) 0.090(12) 0.080(9) 0.045(10) 0.044(9) 0.024(8)
C97 0.064(10) 0.062(9) 0.067(9) 0.017(8) 0.033(7) 0.020(8)
C98 0.054(8) 0.051(8) 0.067(9) 0.008(7) 0.029(7) 0.024(7)
C99 0.060(9) 0.060(9) 0.065(9) 0.005(7) 0.028(7) 0.015(7)
C100 0.080(11) 0.053(9) 0.075(9) 0.009(8) 0.027(8) 0.041(8)
C101 0.095(14) 0.101(14) 0.069(11) 0.025(11) 0.011(10) 0.010(10)
C102 0.125(17) 0.067(11) 0.098(14) -0.007(11) -0.001(12) 0.045(10)
C103 0.081(12) 0.078(11) 0.066(10) 0.002(9) 0.013(8) 0.033(9)
C104 0.072(10) 0.051(8) 0.055(8) 0.001(7) 0.020(7) 0.018(7)
C105 0.070(10) 0.050(8) 0.062(8) 0.006(7) 0.034(7) 0.031(7)
C106 0.066(10) 0.062(9) 0.097(12) 0.021(8) 0.047(9) 0.027(9)
C107 0.086(12) 0.064(9) 0.071(10) 0.022(8) 0.046(9) 0.029(8)
C108 0.066(10) 0.062(9) 0.067(9) 0.009(7) 0.040(8) 0.023(7)
C109 0.060(9) 0.030(6) 0.062(8) 0.006(6) 0.027(7) 0.009(6)
C110 0.107(14) 0.070(10) 0.053(8) 0.021(9) 0.046(9) 0.034(7)
C111 0.068(10) 0.062(8) 0.045(7) -0.002(7) 0.037(7) 0.022(6)
C112 0.065(9) 0.041(7) 0.051(7) 0.003(6) 0.036(6) 0.030(6)
C113 0.070(10) 0.051(8) 0.057(8) 0.016(7) 0.019(7) 0.016(7)
C114 0.084(12) 0.054(8) 0.048(8) 0.007(8) 0.014(8) 0.017(6)
C115 0.070(10) 0.063(9) 0.050(8) 0.023(8) 0.026(7) 0.022(7)
C116 0.067(10) 0.045(7) 0.045(7) 0.006(7) 0.027(6) 0.022(6)
C117 0.058(8) 0.042(7) 0.054(7) 0.009(6) 0.027(6) 0.020(6)
C118 0.059(8) 0.037(6) 0.045(6) 0.005(6) 0.021(6) 0.017(5)
C119 0.056(8) 0.052(7) 0.037(6) 0.006(6) 0.016(6) 0.025(6)
C120 0.071(10) 0.046(8) 0.063(8) 0.006(7) 0.024(7) 0.028(6)
C121 0.084(11) 0.051(8) 0.066(9) -0.004(8) 0.010(8) 0.036(7)
C122 0.078(10) 0.051(8) 0.055(8) 0.016(7) 0.029(7) 0.028(6)
C123 0.052(8) 0.051(7) 0.044(7) 0.010(6) 0.014(6) 0.022(6)
C124 0.052(8) 0.048(7) 0.043(6) 0.014(6) 0.026(6) 0.016(6)
C125 0.055(8) 0.055(8) 0.047(7) 0.012(6) 0.034(6) 0.021(6)
C126 0.088(11) 0.049(8) 0.052(7) 0.016(7) 0.044(7) 0.017(6)
C127 0.097(12) 0.055(9) 0.072(9) 0.020(8) 0.046(9) 0.025(7)
C128 0.104(13) 0.037(7) 0.100(11) 0.009(8) 0.070(10) 0.037(7)
C129 0.085(11) 0.055(9) 0.073(9) 0.010(8) 0.059(8) 0.023(7)
C130 0.076(10) 0.044(7) 0.047(7) 0.012(7) 0.035(7) 0.018(6)
C131 0.051(8) 0.054(8) 0.054(7) 0.005(6) 0.029(6) 0.018(6)
C132 0.047(8) 0.078(10) 0.063(8) 0.006(7) 0.022(7) 0.038(7)
C133 0.046(9) 0.104(12) 0.074(10) 0.017(8) 0.031(7) 0.037(9)
C134 0.073(10) 0.048(8) 0.056(8) 0.009(7) 0.014(7) 0.021(6)
C135 0.057(8) 0.048(7) 0.050(7) 0.012(6) 0.023(6) 0.025(6)
C136 0.058(8) 0.042(7) 0.046(7) 0.008(6) 0.024(6) 0.009(6)
C137 0.074(10) 0.050(8) 0.044(7) 0.008(7) 0.031(7) 0.016(6)
C138 0.093(12) 0.043(8) 0.063(9) 0.013(8) 0.012(8) 0.011(7)
C139 0.126(16) 0.059(10) 0.059(10) 0.001(10) 0.016(10) 0.010(8)
C140 0.096(12) 0.051(8) 0.073(10) 0.026(8) 0.041(9) 0.029(8)
C141 0.084(10) 0.039(7) 0.050(7) 0.006(7) 0.033(7) 0.013(6)
C142 0.070(10) 0.052(8) 0.051(7) 0.016(7) 0.027(7) 0.014(6)
C143 0.053(8) 0.049(7) 0.040(6) 0.008(6) 0.021(6) 0.012(6)
C144 0.076(10) 0.031(6) 0.046(7) 0.010(6) 0.026(7) 0.011(5)
C145 0.076(11) 0.058(9) 0.064(9) 0.013(8) 0.023(8) 0.027(7)
C146 0.080(11) 0.048(8) 0.064(9) 0.007(8) 0.022(8) 0.012(7)
C147 0.087(12) 0.044(8) 0.078(10) 0.015(8) 0.015(9) 0.023(8)
C148 0.075(10) 0.054(8) 0.063(8) 0.017(7) 0.021(7) 0.028(7)
C149 0.059(9) 0.047(8) 0.057(8) 0.010(7) 0.026(7) 0.012(6)
C150 0.062(9) 0.037(7) 0.053(7) 0.001(6) 0.025(7) 0.019(6)
C151 0.078(10) 0.051(8) 0.059(8) 0.022(7) 0.039(7) 0.032(6)
C152 0.085(11) 0.048(8) 0.051(8) 0.020(7) 0.029(7) 0.016(6)
C153 0.083(11) 0.054(8) 0.053(8) 0.030(8) 0.030(7) 0.026(7)
C154 0.092(12) 0.036(7) 0.057(8) 0.022(7) 0.027(8) 0.015(6)
C155 0.076(11) 0.061(9) 0.048(8) 0.015(8) 0.024(7) 0.011(7)
C156 0.102(14) 0.067(10) 0.038(7) 0.015(9) 0.018(8) 0.011(7)
C157 0.091(13) 0.059(9) 0.050(8) 0.010(8) 0.015(8) 0.019(7)
C158 0.087(11) 0.053(8) 0.034(6) 0.017(8) 0.027(7) 0.020(6)
C159 0.093(14) 0.089(12) 0.049(8) 0.016(10) 0.013(9) 0.014(8)
C160 0.065(10) 0.080(11) 0.059(9) -0.008(8) -0.004(8) 0.032(8)
C161 0.072(11) 0.070(9) 0.044(7) 0.010(8) 0.014(7) 0.022(7)
C162 0.071(10) 0.071(10) 0.048(8) 0.009(8) 0.014(7) 0.025(7)
C163 0.097(13) 0.077(11) 0.055(9) 0.026(10) 0.026(9) 0.006(8)
C164 0.140(19) 0.061(11) 0.095(13) -0.005(11) 0.042(13) 0.014(10)
C165 0.19(3) 0.062(13) 0.16(2) 0.011(15) 0.07(2) 0.008(14)
C166 0.20(3) 0.11(2) 0.16(2) 0.04(2) 0.12(2) 0.041(18)
C167 0.16(2) 0.098(16) 0.119(17) 0.036(16) 0.085(16) 0.026(14)
C168 0.100(14) 0.078(11) 0.069(10) 0.013(10) 0.041(9) 0.027(9)
C169 0.059(10) 0.103(13) 0.061(9) 0.026(9) 0.016(7) 0.030(9)
C170 0.062(9) 0.064(9) 0.043(7) 0.015(7) 0.015(7) 0.017(6)
C171 0.070(11) 0.118(15) 0.061(9) 0.015(10) 0.025(8) 0.040(10)
C172 0.088(12) 0.075(11) 0.079(10) 0.008(9) 0.040(9) 0.034(9)
C173 0.106(14) 0.085(12) 0.056(9) 0.017(11) 0.026(9) 0.024(8)
C174 0.072(10) 0.074(10) 0.060(9) 0.012(8) 0.025(8) 0.034(8)
C175 0.070(10) 0.090(11) 0.033(7) 0.016(9) 0.009(7) 0.027(7)
C177 0.065(4) 0.102(5) 0.060(4) 0.026(4) 0.022(3) 0.017(4)
C178 0.065(4) 0.102(5) 0.060(4) 0.026(4) 0.022(3) 0.017(4)
C179 0.065(4) 0.102(5) 0.060(4) 0.026(4) 0.022(3) 0.017(4)
C180 0.065(4) 0.102(5) 0.060(4) 0.026(4) 0.022(3) 0.017(4)
C181 0.065(4) 0.102(5) 0.060(4) 0.026(4) 0.022(3) 0.017(4)
C182 0.099(13) 0.214(19) 0.079(9) 0.067(14) 0.043(8) 0.074(12)
C183 0.143(17) 0.23(2) 0.085(9) 0.059(17) 0.027(9) 0.082(14)
C184 0.157(17) 0.183(19) 0.054(8) 0.013(15) 0.008(7) 0.033(11)
C185 0.143(17) 0.161(17) 0.071(8) 0.005(13) 0.014(9) 0.048(10)
C186 0.091(13) 0.183(18) 0.056(8) 0.014(12) 0.024(7) 0.043(9)
C187 0.099(14) 0.22(2) 0.053(8) 0.037(15) 0.039(8) 0.054(11)
C196 0.079(5) 0.284(13) 0.118(6) 0.046(7) 0.043(5) 0.081(7)
C197 0.079(5) 0.284(13) 0.118(6) 0.046(7) 0.043(5) 0.081(7)
C216 0.051(8) 0.066(9) 0.058(8) 0.024(7) 0.029(6) 0.035(7)
C217 0.059(9) 0.078(10) 0.054(8) 0.007(7) 0.040(7) 0.032(7)
C218 0.047(8) 0.070(10) 0.063(9) 0.019(7) 0.012(7) 0.014(7)
C219 0.065(4) 0.102(5) 0.060(4) 0.026(4) 0.022(3) 0.017(4)
C247 0.079(5) 0.284(13) 0.118(6) 0.046(7) 0.043(5) 0.081(7)
C248 0.079(5) 0.284(13) 0.118(6) 0.046(7) 0.043(5) 0.081(7)
C249 0.079(5) 0.284(13) 0.118(6) 0.046(7) 0.043(5) 0.081(7)
C250 0.079(5) 0.284(13) 0.118(6) 0.046(7) 0.043(5) 0.081(7)

loop_
_atom_type_symbol
_atom_type_description
_atom_type_scat_dispersion_real
_atom_type_scat_dispersion_imag
_atom_type_scat_source
C C 0.0033 0.0016
;
International Tables for Crystallography
(Vol. C, Tables 4.2.6.8 and 6.1.1.4)
;
O O 0.0106 0.0060
;
International Tables for Crystallography
(Vol. C, Tables 4.2.6.8 and 6.1.1.4)
;
N N 0.0061 0.0033
;
International Tables for Crystallography
(Vol. C, Tables 4.2.6.8 and 6.1.1.4)
;
H H 0.0000 0.0000
;
International Tables for Crystallography
(Vol. C, Table 6.1.1.4)
;
F F 0.0171 0.0103
;
International Tables for Crystallography
(Vol. C, Tables 4.2.6.8 and 6.1.1.4)
;
Sb Sb -0.5866 1.5461
;
International Tables for Crystallography
(Vol. C, Tables 4.2.6.8 and 6.1.1.4)
;
Ag Ag -0.8971 1.1015
;
International Tables for Crystallography
(Vol. C, Tables 4.2.6.8 and 6.1.1.4)
;
Cl Cl 0.1484 0.1585
;
International Tables for Crystallography
(Vol. C, Tables 4.2.6.8 and 6.1.1.4)
;
S S 0.1246 0.1234
;
International Tables for Crystallography
(Vol. C, Tables 4.2.6.8 and 6.1.1.4)
;
Si Si 0.0817 0.0704
;
International Tables for Crystallography
(Vol. C, Tables 4.2.6.8 and 6.1.1.4)
;

loop_
_geom_angle_atom_site_label_1
_geom_angle_atom_site_label_2
_geom_angle_atom_site_label_3
_geom_angle
_geom_angle_publ_flag
F7 Sb1 F8 87.3(6) yes
F7 Sb1 F9 175.8(5) yes
F7 Sb1 F10 92.0(5) yes
F7 Sb1 F11 88.8(7) yes
F7 Sb1 F12 92.9(7) yes
F8 Sb1 F9 93.1(5) yes
F8 Sb1 F10 90.9(4) yes
F8 Sb1 F11 88.9(5) yes
F8 Sb1 F12 176.2(4) yes
F9 Sb1 F10 92.2(4) yes
F9 Sb1 F11 87.1(7) yes
F9 Sb1 F12 86.4(6) yes
F10 Sb1 F11 179.2(7) yes
F10 Sb1 F12 92.8(5) yes
F11 Sb1 F12 87.3(5) yes
F1 Sb2 F2 90.2(5) yes
F1 Sb2 F3 89.5(5) yes
F1 Sb2 F4 89.8(5) yes
F1 Sb2 F5 90.5(5) yes
F1 Sb2 F6 178.6(5) yes
F2 Sb2 F3 88.3(4) yes
F2 Sb2 F4 89.8(4) yes
F2 Sb2 F5 178.9(5) yes
F2 Sb2 F6 88.8(5) yes
F3 Sb2 F4 178.0(4) yes
F3 Sb2 F5 92.5(4) yes
F3 Sb2 F6 91.4(5) yes
F4 Sb2 F5 89.4(4) yes
F4 Sb2 F6 89.2(5) yes
F5 Sb2 F6 90.4(5) yes
F13 Sb3 F14 176.9(6) yes
F13 Sb3 F15 94.8(6) yes
F13 Sb3 F16 89.0(8) yes
F13 Sb3 F22 88.4(6) yes
F13 Sb3 F23 90.0(5) yes
F14 Sb3 F15 87.4(6) yes
F14 Sb3 F16 88.8(8) yes
F14 Sb3 F22 89.5(6) yes
F14 Sb3 F23 92.1(5) yes
F15 Sb3 F16 176.0(8) yes
F15 Sb3 F22 87.6(11) yes
F15 Sb3 F23 91.0(7) yes
F16 Sb3 F22 91.3(12) yes
F16 Sb3 F23 90.2(8) yes
F22 Sb3 F23 177.8(9) yes
F17 Sb4 F18 91.6(8) yes
F17 Sb4 F19 92.6(5) yes
F17 Sb4 F20 176.4(8) yes
F17 Sb4 F21 89.3(6) yes
F17 Sb4 F24 92.0(5) yes
F18 Sb4 F19 90.0(6) yes
F18 Sb4 F20 92.0(9) yes
F18 Sb4 F21 179.0(6) yes
F18 Sb4 F24 92.9(6) yes
F19 Sb4 F20 87.3(5) yes
F19 Sb4 F21 89.4(5) yes
F19 Sb4 F24 174.4(4) yes
F20 Sb4 F21 87.2(7) yes
F20 Sb4 F24 87.9(5) yes
F21 Sb4 F24 87.6(5) yes
N3 Ag1 N4 75.6(4) yes
N3 Ag1 C5R 142.9(5) yes
N3 Ag1 C6R 171.8(7) yes
N3 Ag1 C6T 114.7(6) yes
N4 Ag1 C5R 139.0(4) yes
N4 Ag1 C6R 111.9(8) yes
N4 Ag1 C6T 169.6(7) yes
C5R Ag1 C6R 31.4(10) yes
C5R Ag1 C6T 31.9(6) yes
N1 Ag2 N2 73.7(4) yes
N1 Ag2 C1R 159.2(6) yes
N1 Ag2 C1T 116.0(6) yes
N1 Ag2 C2R 141.9(5) yes
N2 Ag2 C1R 117.3(8) yes
N2 Ag2 C1T 164.0(7) yes
N2 Ag2 C2R 143.9(4) yes
C1R Ag2 C2R 32.9(8) yes
C1T Ag2 C2R 30.2(6) yes
N5 Ag3 N6 74.3(4) yes
N5 Ag3 C1S 141.1(4) yes
N5 Ag3 C2Q 111.2(8) yes
N5 Ag3 C2S 169.4(5) yes
N6 Ag3 C1S 143.2(4) yes
N6 Ag3 C2Q 170.8(8) yes
N6 Ag3 C2S 114.4(5) yes
C1S Ag3 C2Q 34.0(10) yes
C1S Ag3 C2S 32.5(5) yes
N7 Ag4 N8 73.1(4) yes
N7 Ag4 C4Q 121.1(12) yes
N7 Ag4 C5S 141.8(5) yes
N7 Ag4 C6S 169.8(5) yes
N8 Ag4 C4Q 162.0(14) yes
N8 Ag4 C5S 144.3(4) yes
N8 Ag4 C6S 113.8(5) yes
C4Q Ag4 C5S 26.1(10) yes
C5S Ag4 C6S 33.3(5) yes
C1S S1Q C4S 89.2(8) yes
C2R S1R C3R 100.6(10) yes
C1S S1S C4S 91.9(7) yes
C2R S1T C4R 88.8(9) yes
C5S S2Q C8S 81.0(7) yes
C5R S2R C7R 94.7(7) yes
C5S S2S C8S 92.4(7) yes
C5R S2T C7R 92.9(7) yes
Si2Q Si1Q C4S 98.8(12) yes
Si2Q Si1Q C11Q 105(2) yes
Si2Q Si1Q C12Q 116(3) yes
C4S Si1Q C11Q 120(2) yes
C4S Si1Q C12Q 101.4(19) yes
C11Q Si1Q C12Q 115(4) yes
Si2R Si1R C2R 107.0(4) yes
Si2R Si1R C13R 107.8(6) yes
Si2R Si1R C14R 110.7(6) yes
C2R Si1R C13R 109.7(8) yes
C2R Si1R C14R 107.0(7) yes
C13R Si1R C14R 114.5(8) yes
Si2S Si1S C1S 107.4(6) yes
Si2S Si1S C9S 106.3(9) yes
Si2S Si1S C10S 111.0(9) yes
C1S Si1S C9S 111.4(10) yes
C1S Si1S C10S 112.5(10) yes
C9S Si1S C10S 108.1(9) yes
Si2T Si1T C4R 107.2(7) yes
Si2T Si1T C11T 115.4(9) yes
Si2T Si1T C12T 108.9(10) yes
C4R Si1T C11T 103.2(13) yes
C4R Si1T C12T 105.3(10) yes
C11T Si1T C12T 116.0(14) yes
Si1Q Si2Q C8S 92.1(11) yes
Si1Q Si2Q C9Q 100.3(19) yes
Si1Q Si2Q C15S 121.8(12) yes
C8S Si2Q C9Q 124.2(18) yes
C8S Si2Q C15S 109.0(12) yes
C9Q Si2Q C15S 109.5(18) yes
Si1R Si2R C7R 106.2(4) yes
Si1R Si2R C15R 111.5(7) yes
Si1R Si2R C16R 113.4(7) yes
C7R Si2R C15R 108.3(8) yes
C7R Si2R C16R 110.0(7) yes
C15R Si2R C16R 107.4(9) yes
Si1S Si2S C5S 107.1(8) yes
Si1S Si2S C11S 108.5(8) yes
Si1S Si2S C12S 111.4(9) yes
C5S Si2S C11S 106.6(9) yes
C5S Si2S C12S 112.2(8) yes
C11S Si2S C12S 110.9(12) yes
Si1T Si2T C5R 100.7(5) yes
Si1T Si2T C10T 107.4(12) yes
Si1T Si2T C11R 119.9(8) yes
C5R Si2T C10T 113.2(13) yes
C5R Si2T C11R 104.8(8) yes
C10T Si2T C11R 110.6(13) yes
Si4Q Si3Q C1S 107.3(9) yes
Si4Q Si3Q C13Q 109.5(18) yes
Si4Q Si3Q C14Q 110.3(16) yes
C1S Si3Q C13Q 114.9(17) yes
C1S Si3Q C14Q 105.6(17) yes
C13Q Si3Q C14Q 109.1(18) yes
Si4R Si3R C3R 101.9(11) yes
Si4R Si3R C9R 118.1(14) yes
Si4R Si3R C10R 106.3(12) yes
C3R Si3R C9R 107.5(14) yes
C3R Si3R C10R 110.6(15) yes
C9R Si3R C10R 112.0(14) yes
Si4S Si3S C4S 101.8(6) yes
Si4S Si3S C13S 116.1(8) yes
Si4S Si3S C14S 109.7(7) yes
C4S Si3S C13S 111.5(7) yes
C4S Si3S C14S 106.4(9) yes
C13S Si3S C14S 110.6(12) yes
Si3Q Si4Q C5S 108.2(11) yes
Si3Q Si4Q C17Q 110(2) yes
Si3Q Si4Q C18Q 111(2) yes
C5S Si4Q C17Q 110.5(17) yes
C5S Si4Q C18Q 106.3(16) yes
C17Q Si4Q C18Q 111(3) yes
Si3R Si4R C5R 97.8(7) yes
Si3R Si4R C11R 115.0(8) yes
Si3R Si4R C12R 112.7(12) yes
C5R Si4R C11R 112.9(9) yes
C5R Si4R C12R 111.6(12) yes
C11R Si4R C12R 106.8(15) yes
Si3S Si4S C8S 104.8(5) yes
Si3S Si4S C15S 116.9(6) yes
Si3S Si4S C16S 108.6(9) yes
C8S Si4S C15S 108.2(8) yes
C8S Si4S C16S 110.8(10) yes
C15S Si4S C16S 107.4(8) yes
C1H O1 C41 127(2) yes
C7H O1 C41 126(4) yes
C1E O1E C3E 115(2) yes
C1F O1F C3F 113.6(17) yes
C87 O2 C182 121.6(13) yes
C1G O4 C180 147(2) yes
C7G O4 C180 124(3) yes
C133 O6 C196 117.8(19) yes
Ag2 N1 C15 126.9(9) yes
Ag2 N1 C18 113.7(9) yes
C15 N1 C18 118.2(12) yes
Ag2 N2 C23 112.3(8) yes
Ag2 N2 C26 128.3(9) yes
C23 N2 C26 119.1(11) yes
Ag1 N3 C59 127.6(9) yes
Ag1 N3 C63 113.4(8) yes
C59 N3 C63 119.0(12) yes
Ag1 N4 C66 112.2(8) yes
Ag1 N4 C70 130.3(9) yes
C66 N4 C70 117.5(11) yes
Ag3 N5 C112 113.2(8) yes
Ag3 N5 C116 128.2(10) yes
C112 N5 C116 118.3(12) yes
Ag3 N6 C105 125.5(9) yes
Ag3 N6 C109 114.5(9) yes
C105 N6 C109 119.3(13) yes
Ag4 N7 C158 115.3(10) yes
Ag4 N7 C161 124.2(11) yes
C158 N7 C161 120.4(13) yes
Ag4 N8 C150 126.3(10) yes
Ag4 N8 C154 110.7(10) yes
C150 N8 C154 122.7(14) yes
Cl1B C1B Cl2B 110.9(10) yes
Cl1C C1C Cl2C 110.3(11) yes
Cl1D C1D Cl2D 101.3(17) yes
Cl1D C1D Cl3D 107.6(18) yes
O1E C1E C2E 113(2) yes
O1F C1F C2F 112(2) yes
O4 C1G C2G 110(2) yes
O1 C1H C2H 110(3) yes
C2Q C1Q C4S 114(3) yes
Ag2 C1R C2R 73.4(16) yes
Ag2 C1R C4R 110.2(18) yes
C2R C1R C4R 115(2) yes
Ag3 C1S S1Q 104.7(8) yes
Ag3 C1S S1S 104.5(7) yes
Ag3 C1S Si1S 111.9(5) yes
Ag3 C1S Si3Q 109.8(7) yes
Ag3 C1S C2Q 70.9(17) yes
Ag3 C1S C2S 69.6(9) yes
S1Q C1S Si3Q 118.0(9) yes
S1Q C1S C2Q 112.3(15) yes
S1S C1S Si1S 117.0(8) yes
S1S C1S C2S 110.5(11) yes
Si1S C1S C2S 129.5(12) yes
Si3Q C1S C2Q 126.9(16) yes
Ag2 C1T C2R 80.6(11) yes
Ag2 C1T C4T 99.5(15) yes
C2R C1T C4T 112(2) yes
C2 C1 C14 119.6(11) yes
C2 C1 C89 121.4(13) yes
C14 C1 C89 118.8(11) yes
C1 C2 C3 121.9(11) yes
C1 C2 C7 120.5(13) yes
C3 C2 C7 117.6(12) yes
C1G C2G C3G 142(3) yes
C3G C2G C7G 88(2) yes
C1H C2H C3H 113(3) yes
Ag3 C2Q C1Q 105(2) yes
Ag3 C2Q C1S 75.1(16) yes
C1Q C2Q C1S 112(2) yes
Ag2 C2R S1R 107.0(6) yes
Ag2 C2R S1T 101.1(7) yes
Ag2 C2R Si1R 110.5(6) yes
Ag2 C2R C1R 73.7(16) yes
Ag2 C2R C1T 69.2(11) yes
S1R C2R Si1R 122.0(8) yes
S1R C2R C1R 99.7(12) yes
S1T C2R Si1R 115.1(7) yes
S1T C2R C1T 115.5(15) yes
Si1R C2R C1R 132.2(12) yes
Si1R C2R C1T 128.3(16) yes
Ag3 C2S C1S 77.9(8) yes
Ag3 C2S C3S 105.4(12) yes
C1S C2S C3S 113.6(14) yes
O1E C3E C4E 111(2) yes
O1F C3F C4F 104.2(17) yes
C2G C3G C4G 117(2) yes
C2H C3H C4H 114(3) yes
C4H C3H C8H 113(4) yes
C4Q C3Q C8S 125(4) yes
S1R C3R Si3R 133.1(18) yes
S1R C3R C4R 101.6(15) yes
Si3R C3R C4R 120(2) yes
C2 C3 C4 121.1(13) yes
C2S C3S C4S 116.2(14) yes
C3G C4G C5G 138(3) yes
C3G C4G C8G 101.7(19) yes
C3H C4H C5H 127(3) yes
Ag4 C4Q C3Q 110(3) yes
Ag4 C4Q C5S 82(3) yes
C3Q C4Q C5S 117(5) yes
S1T C4R Si1T 123.0(13) yes
S1T C4R C4T 110.9(15) yes
Si1T C4R C4T 115.9(12) yes
C1R C4R C3R 123(2) yes
C3 C4 C5 121.5(15) yes
S1Q C4S Si1Q 108.9(10) yes
S1Q C4S C1Q 112.3(17) yes
S1S C4S Si3S 122.1(8) yes
S1S C4S C3S 107.6(10) yes
Si1Q C4S C1Q 136.4(18) yes
Si3S C4S C3S 129.6(10) yes
C1T C4T C4R 111.9(17) yes
C4 C5 C6 120.9(13) yes
C4G C5G C6G 115(3) yes
C4H C5H C6H 117(2) yes
Ag1 C5R S2R 101.8(6) yes
Ag1 C5R S2T 104.7(7) yes
Ag1 C5R Si2T 113.4(6) yes
Ag1 C5R Si4R 109.0(7) yes
Ag1 C5R C6R 64.7(15) yes
Ag1 C5R C6T 70.6(11) yes
S2R C5R Si4R 117.3(9) yes
S2R C5R C6R 109.7(15) yes
S2T C5R Si2T 116.2(8) yes
S2T C5R C6T 111.6(14) yes
Si2T C5R C6T 128.1(16) yes
Si4R C5R C6R 132.7(14) yes
Ag4 C5S S2Q 104.1(7) yes
Ag4 C5S S2S 107.4(5) yes
Ag4 C5S Si2S 110.4(8) yes
Ag4 C5S Si4Q 112.4(10) yes
Ag4 C5S C4Q 72(3) yes
Ag4 C5S C6S 68.4(10) yes
S2Q C5S Si4Q 105.8(9) yes
S2Q C5S C4Q 111(3) yes
S2S C5S Si2S 120.6(9) yes
S2S C5S C6S 108.6(11) yes
Si2S C5S C6S 127.2(10) yes
Si4Q C5S C4Q 141(3) yes
Ag1 C6R C5R 83.9(19) yes
Ag1 C6R C8R 107.9(19) yes
C5R C6R C8R 116(2) yes
Ag4 C6S C5S 78.3(10) yes
Ag4 C6S C7S 109.1(10) yes
C5S C6S C7S 114.1(14) yes
Ag1 C6T C5R 77.5(10) yes
Ag1 C6T C8T 101.9(16) yes
C5R C6T C8T 114(2) yes
C5 C6 C7 121.7(12) yes
C2 C7 C6 117.0(13) yes
C2 C7 C8 119.6(12) yes
C6 C7 C8 123.4(11) yes
O4 C7G C2G 94(3) yes
O1 C7H C8H 98(5) yes
S2R C7R Si2R 129.9(7) yes
S2R C7R C8R 109.3(16) yes
S2T C7R Si2R 127.7(9) yes
S2T C7R C8T 106.5(12) yes
Si2R C7R C8R 118.9(17) yes
Si2R C7R C8T 123.0(10) yes
C6S C7S C8S 114.6(14) yes
C4G C8G C6G 119(3) yes
C3H C8H C7H 117(7) yes
C6R C8R C7R 109(3) yes
S2Q C8S Si2Q 104.7(9) yes
S2Q C8S C3Q 105(3) yes
S2S C8S Si4S 123.1(9) yes
S2S C8S C7S 110.1(12) yes
Si2Q C8S C3Q 150(3) yes
Si4S C8S C7S 126.0(13) yes
C6T C8T C7R 115.1(18) yes
C7 C8 C9 121.1(11) yes
C7 C8 C15 119.5(11) yes
C9 C8 C15 119.5(12) yes
C8 C9 C10 122.4(11) yes
C8 C9 C14 119.1(12) yes
C10 C9 C14 118.4(11) yes
C9 C10 C11 123.1(12) yes
C10 C11 C12 118.2(14) yes
C11 C12 C13 120.5(13) yes
C12 C13 C14 120.8(12) yes
C1 C14 C9 120.0(11) yes
C1 C14 C13 121.1(11) yes
C9 C14 C13 118.9(13) yes
N1 C15 C8 118.1(12) yes
N1 C15 C16 121.7(11) yes
C8 C15 C16 120.1(11) yes
C15 C16 C17 119.8(13) yes
C16 C17 C19 120.5(14) yes
N1 C18 C19 123.1(13) yes
N1 C18 C23 117.2(13) yes
C19 C18 C23 119.7(12) yes
C17 C19 C18 116.7(12) yes
C17 C19 C20 121.9(14) yes
C18 C19 C20 121.3(13) yes
C19 C20 C21 119.1(14) yes
C20 C21 C22 121.2(13) yes
C21 C22 C23 119.8(13) yes
C21 C22 C24 120.7(12) yes
C23 C22 C24 119.5(14) yes
N2 C23 C18 120.2(11) yes
N2 C23 C22 121.0(12) yes
C18 C23 C22 118.8(13) yes
C22 C24 C25 120.2(13) yes
C24 C25 C26 117.2(14) yes
N2 C26 C25 122.9(13) yes
N2 C26 C27 120.0(11) yes
C25 C26 C27 117.0(13) yes
C26 C27 C28 118.3(12) yes
C26 C27 C216 120.2(13) yes
C28 C27 C216 121.4(14) yes
C27 C28 C29 120.7(16) yes
C27 C28 C33 117.3(13) yes
C29 C28 C33 122.0(16) yes
C28 C29 C30 118(2) yes
C29 C30 C31 124(2) yes
C30 C31 C32 116(3) yes
C31 C32 C33 123(3) yes
C28 C33 C32 116.2(17) yes
C28 C33 C34 121.9(16) yes
C32 C33 C34 121.9(19) yes
C33 C34 C35 121.3(16) yes
C33 C34 C39 121.2(15) yes
C35 C34 C39 117.5(12) yes
C34 C35 C36 123.8(14) yes
C34 C35 C216 118.1(12) yes
C36 C35 C216 118.1(14) yes
C35 C36 C37 121.5(15) yes
C36 C37 C38 121.8(14) yes
C37 C38 C218 120.1(15) yes
C34 C39 C40 121.9(14) yes
C34 C39 C44 116.8(15) yes
C40 C39 C44 121.2(16) yes
C39 C40 C41 119.4(16) yes
O1 C41 C40 119.2(17) yes
O1 C41 C42 121.1(18) yes
C40 C41 C42 119.3(16) yes
C41 C42 C43 122.6(16) yes
C42 C43 C44 117.2(14) yes
C42 C43 C45 122.9(15) yes
C44 C43 C45 119.9(14) yes
C39 C44 C43 120.2(15) yes
C43 C45 C46 120.9(14) yes
C43 C45 C58 118.9(13) yes
C46 C45 C58 120.1(13) yes
C45 C46 C47 121.1(14) yes
C45 C46 C51 119.4(14) yes
C47 C46 C51 119.5(12) yes
C46 C47 C48 121.2(16) yes
C47 C48 C49 120.9(17) yes
C48 C49 C50 119.5(14) yes
C49 C50 C51 121.8(14) yes
C46 C51 C50 116.9(13) yes
C46 C51 C52 122.0(11) yes
C50 C51 C52 121.0(11) yes
C51 C52 C53 117.1(11) yes
C51 C52 C59 119.6(10) yes
C53 C52 C59 123.1(12) yes
C52 C53 C54 118.7(12) yes
C52 C53 C58 121.6(13) yes
C54 C53 C58 119.7(11) yes
C53 C54 C55 120.1(13) yes
C54 C55 C56 120.2(15) yes
C55 C56 C57 121.0(13) yes
C56 C57 C58 121.5(14) yes
C45 C58 C53 119.7(12) yes
C45 C58 C57 122.8(13) yes
C53 C58 C57 117.4(14) yes
N3 C59 C52 119.0(13) yes
N3 C59 C60 121.4(12) yes
C52 C59 C60 119.6(13) yes
C59 C60 C61 118.4(13) yes
C60 C61 C62 121.4(14) yes
C61 C62 C63 116.7(12) yes
C61 C62 C64 122.2(14) yes
C63 C62 C64 121.1(13) yes
N3 C63 C62 123.1(12) yes
N3 C63 C66 117.2(11) yes
C62 C63 C66 119.7(11) yes
C62 C64 C65 122.0(15) yes
C64 C65 C67 119.7(14) yes
N4 C66 C63 121.6(11) yes
N4 C66 C67 123.2(13) yes
C63 C66 C67 115.2(13) yes
C65 C67 C66 122.2(14) yes
C65 C67 C68 123.0(13) yes
C66 C67 C68 114.7(14) yes
C67 C68 C69 120.6(13) yes
C68 C69 C70 118.7(15) yes
N4 C70 C69 125.1(15) yes
N4 C70 C71 119.0(11) yes
C69 C70 C71 115.9(14) yes
C70 C71 C72 119.0(11) yes
C70 C71 C84 120.0(12) yes
C72 C71 C84 120.6(13) yes
C71 C72 C73 122.7(13) yes
C71 C72 C77 121.0(11) yes
C73 C72 C77 116.3(13) yes
C72 C73 C74 120.7(15) yes
C73 C74 C75 122.5(13) yes
C74 C75 C76 116.6(14) yes
C75 C76 C77 122.4(14) yes
C72 C77 C76 121.3(11) yes
C72 C77 C78 118.7(12) yes
C76 C77 C78 119.9(13) yes
C77 C78 C79 119.4(12) yes
C77 C78 C85 120.2(12) yes
C79 C78 C85 120.3(11) yes
C78 C79 C80 122.1(13) yes
C78 C79 C84 120.2(10) yes
C80 C79 C84 117.6(12) yes
C79 C80 C81 123.5(14) yes
C80 C81 C82 117.5(12) yes
C81 C82 C83 122.5(14) yes
C82 C83 C84 121.0(14) yes
C71 C84 C79 119.9(12) yes
C71 C84 C83 122.2(12) yes
C79 C84 C83 117.9(10) yes
C78 C85 C86 121.3(12) yes
C78 C85 C90 119.2(12) yes
C86 C85 C90 119.2(13) yes
C85 C86 C87 120.9(12) yes
O2 C87 C86 116.6(12) yes
O2 C87 C88 123.8(14) yes
C86 C87 C88 119.6(12) yes
C87 C88 C89 119.8(13) yes
C1 C89 C88 119.4(13) yes
C1 C89 C90 120.6(12) yes
C88 C89 C90 119.9(12) yes
C85 C90 C89 120.5(12) yes
C92 C91 C104 120.4(14) yes
C92 C91 C178 123.8(13) yes
C104 C91 C178 115.6(15) yes
C91 C92 C93 120.3(15) yes
C91 C92 C97 121.2(12) yes
C93 C92 C97 118.4(16) yes
C92 C93 C94 119.7(17) yes
C93 C94 C95 121.7(16) yes
C94 C95 C96 119.5(19) yes
C95 C96 C97 120.9(18) yes
C92 C97 C96 119.8(12) yes
C92 C97 C98 118.5(15) yes
C96 C97 C98 121.7(15) yes
C97 C98 C99 122.4(14) yes
C97 C98 C105 119.1(14) yes
C99 C98 C105 118.4(11) yes
C98 C99 C100 121.9(14) yes
C98 C99 C104 120.2(11) yes
C100 C99 C104 117.8(15) yes
C99 C100 C101 121.1(15) yes
C100 C101 C102 120.4(14) yes
C101 C102 C103 117.5(19) yes
C102 C103 C104 122.6(17) yes
C91 C104 C99 117.1(14) yes
C91 C104 C103 122.3(14) yes
C99 C104 C103 120.6(12) yes
N6 C105 C98 120.4(14) yes
N6 C105 C106 119.7(13) yes
C98 C105 C106 119.8(14) yes
C105 C106 C107 120.7(15) yes
C106 C107 C108 119.3(17) yes
C107 C108 C109 116.5(14) yes
C107 C108 C110 121.4(17) yes
C109 C108 C110 122.0(15) yes
N6 C109 C108 124.5(13) yes
N6 C109 C112 118.7(14) yes
C108 C109 C112 116.8(13) yes
C108 C110 C111 120.5(17) yes
C110 C111 C113 120.0(14) yes
N5 C112 C109 118.8(12) yes
N5 C112 C113 122.4(13) yes
C109 C112 C113 118.7(14) yes
C111 C113 C112 121.9(14) yes
C111 C113 C114 121.0(14) yes
C112 C113 C114 117.1(15) yes
C113 C114 C115 119.8(14) yes
C114 C115 C116 120.2(14) yes
N5 C116 C115 121.9(14) yes
N5 C116 C117 120.1(12) yes
C115 C116 C117 118.0(13) yes
C116 C117 C118 120.1(10) yes
C116 C117 C130 116.8(13) yes
C118 C117 C130 122.4(13) yes
C117 C118 C119 123.7(13) yes
C117 C118 C123 118.1(11) yes
C119 C118 C123 118.2(12) yes
C118 C119 C120 122.1(13) yes
C119 C120 C121 120.4(12) yes
C120 C121 C122 121.9(15) yes
C121 C122 C123 117.6(14) yes
C118 C123 C122 119.7(11) yes
C118 C123 C124 120.1(13) yes
C122 C123 C124 120.0(13) yes
C123 C124 C125 120.4(13) yes
C123 C124 C131 118.1(13) yes
C125 C124 C131 121.2(11) yes
C124 C125 C126 121.5(13) yes
C124 C125 C130 121.3(11) yes
C126 C125 C130 117.1(13) yes
C125 C126 C127 121.8(14) yes
C126 C127 C128 117.7(13) yes
C127 C128 C129 121.5(15) yes
C128 C129 C130 122.2(16) yes
C117 C130 C125 117.5(13) yes
C117 C130 C129 122.8(14) yes
C125 C130 C129 119.7(12) yes
C124 C131 C132 120.4(13) yes
C124 C131 C135 118.9(12) yes
C132 C131 C135 120.7(14) yes
C131 C132 C133 119.5(14) yes
O6 C133 C132 116.0(16) yes
O6 C133 C217 122.6(16) yes
C132 C133 C217 121.2(14) yes
C135 C134 C136 118.3(13) yes
C135 C134 C217 121.2(14) yes
C136 C134 C217 120.5(14) yes
C131 C135 C134 119.8(13) yes
C134 C136 C137 120.3(10) yes
C134 C136 C149 119.2(13) yes
C137 C136 C149 120.5(12) yes
C136 C137 C138 121.6(13) yes
C136 C137 C142 119.4(10) yes
C138 C137 C142 119.0(13) yes
C137 C138 C139 119.3(14) yes
C138 C139 C140 120.3(12) yes
C139 C140 C141 121.6(15) yes
C140 C141 C142 120.4(14) yes
C137 C142 C141 119.0(10) yes
C137 C142 C143 119.6(13) yes
C141 C142 C143 121.4(13) yes
C142 C143 C144 120.2(12) yes
C142 C143 C150 119.4(13) yes
C144 C143 C150 120.3(9) yes
C143 C144 C145 122.1(12) yes
C143 C144 C149 119.1(9) yes
C145 C144 C149 118.6(13) yes
C144 C145 C146 122.2(14) yes
C145 C146 C147 119.1(12) yes
C146 C147 C148 123.2(15) yes
C147 C148 C149 118.0(14) yes
C136 C149 C144 121.0(13) yes
C136 C149 C148 120.9(13) yes
C144 C149 C148 118.0(10) yes
N8 C150 C143 122.5(14) yes
N8 C150 C151 122.1(13) yes
C143 C150 C151 115.4(12) yes
C150 C151 C152 116.5(14) yes
C151 C152 C153 120.6(15) yes
C152 C153 C154 118.3(14) yes
C152 C153 C155 120.2(15) yes
C154 C153 C155 121.5(15) yes
N8 C154 C153 119.8(15) yes
N8 C154 C158 122.2(15) yes
C153 C154 C158 117.9(13) yes
C153 C155 C156 119.2(16) yes
C155 C156 C157 121.9(14) yes
C156 C157 C158 119.2(16) yes
C156 C157 C159 122.3(15) yes
C158 C157 C159 118.4(17) yes
N7 C158 C154 118.1(13) yes
N7 C158 C157 121.7(15) yes
C154 C158 C157 120.1(15) yes
C157 C159 C160 119.0(16) yes
C159 C160 C161 123.1(16) yes
N7 C161 C160 117.0(15) yes
N7 C161 C162 121.9(13) yes
C160 C161 C162 121.1(14) yes
C161 C162 C163 118.7(16) yes
C161 C162 C175 118.6(13) yes
C163 C162 C175 122.1(16) yes
C162 C163 C164 122.0(18) yes
C162 C163 C168 119.3(17) yes
C164 C163 C168 118.6(17) yes
C163 C164 C165 118(2) yes
C164 C165 C166 120(2) yes
C165 C166 C167 123(3) yes
C166 C167 C168 118(3) yes
C163 C168 C167 122(2) yes
C163 C168 C169 120.2(16) yes
C167 C168 C169 118(2) yes
C168 C169 C170 117.8(16) yes
C168 C169 C219 123.9(15) yes
C170 C169 C219 118.1(17) yes
C169 C170 C171 118.1(15) yes
C169 C170 C175 122.0(16) yes
C171 C170 C175 119.8(14) yes
C170 C171 C172 118.1(16) yes
C171 C172 C173 118.5(17) yes
C172 C173 C174 122.9(17) yes
C173 C174 C175 121.6(17) yes
C162 C175 C170 118.5(14) yes
C162 C175 C174 122.6(15) yes
C170 C175 C174 118.9(16) yes
C178 C177 C219 122.7(16) yes
C91 C178 C177 121.1(15) yes
C91 C178 C179 118.5(16) yes
C177 C178 C179 120.3(16) yes
C178 C179 C180 118.6(17) yes
O4 C180 C179 121.1(18) yes
O4 C180 C181 118.2(18) yes
C179 C180 C181 120.7(16) yes
C180 C181 C219 122.3(17) yes
O2 C182 C183 107.0(15) yes
C182 C183 C184 114.8(19) yes
C183 C184 C185 111(2) yes
C184 C185 C186 118(2) yes
C185 C186 C187 111(2) yes
O6 C196 C197 106(2) yes
C196 C197 C247 118(3) yes
C27 C216 C35 120.1(14) yes
C27 C216 C218 122.1(14) yes
C35 C216 C218 117.8(12) yes
C133 C217 C134 117.6(14) yes
C38 C218 C216 120.7(15) yes
C169 C219 C177 119.9(15) yes
C169 C219 C181 124.9(17) yes
C177 C219 C181 114.9(16) yes
C197 C247 C248 122(2) yes
C247 C248 C249 118(2) yes
C248 C249 C250 108(2) yes
Cl1B C1B H1C 109.471 no
Cl1B C1B H1D 109.461 no
Cl2B C1B H1C 109.472 no
Cl2B C1B H1D 109.470 no
H1C C1B H1D 108.062 no
Cl1C C1C H1E 109.590 no
Cl1C C1C H1F 109.604 no
Cl2C C1C H1E 109.574 no
Cl2C C1C H1F 109.584 no
H1E C1C H1F 108.124 no
Cl1D C1D H1X 110.179 no
Cl1D C1D H2X 110.190 no
Cl1D C1D H1Y 111.522 no
Cl1D C1D H2Y 111.504 no
Cl2D C1D H1Y 111.508 no
Cl2D C1D H2Y 111.503 no
Cl3D C1D H1X 110.183 no
Cl3D C1D H2X 110.180 no
H1X C1D H2X 108.472 no
H1Y C1D H2Y 109.324 no
O1E C1E H1A 109.018 no
O1E C1E H1B 109.022 no
C2E C1E H1A 109.014 no
C2E C1E H1B 109.011 no
H1A C1E H1B 107.800 no
O1F C1F H1G 109.126 no
O1F C1F H1H 109.138 no
C2F C1F H1G 109.118 no
C2F C1F H1H 109.139 no
H1G C1F H1H 107.869 no
O4 C1G H2G 109.594 no
O4 C1G H26G 109.610 no
C2G C1G H2G 109.595 no
C2G C1G H26G 109.595 no
H2G C1G H26G 108.124 no
O1 C1H H41H 109.587 no
O1 C1H H42H 109.584 no
C2H C1H H41H 109.564 no
C2H C1H H42H 109.567 no
H41H C1H H42H 108.122 no
C2Q C1Q H11Q 122.931 no
C4S C1Q H11Q 122.917 no
Ag2 C1R H5R 86.848 no
C2R C1R H5R 122.661 no
C4R C1R H5R 122.660 no
Ag2 C1T H7T 89.933 no
C2R C1T H7T 124.073 no
C4T C1T H7T 124.069 no
C1E C2E H2C 109.475 no
C1E C2E H2D 109.472 no
C1E C2E H2E 109.475 no
H2C C2E H2D 109.472 no
H2C C2E H2E 109.465 no
H2D C2E H2E 109.468 no
C1F C2F H1Z 109.465 no
C1F C2F H2Z 109.460 no
C1F C2F H3Z 109.474 no
H1Z C2F H2Z 109.477 no
H1Z C2F H3Z 109.470 no
H2Z C2F H3Z 109.481 no
C1G C2G H7G 101.358 no
C1G C2G H8G 101.373 no
C3G C2G H5G 114.012 no
C3G C2G H6G 114.010 no
C3G C2G H7G 101.352 no
C3G C2G H8G 101.345 no
C7G C2G H5G 114.022 no
C7G C2G H6G 114.014 no
H5G C2G H6G 111.191 no
H7G C2G H8G 104.565 no
C1H C2H H43H 108.941 no
C1H C2H H44H 108.959 no
C3H C2H H43H 108.958 no
C3H C2H H44H 108.966 no
H43H C2H H44H 107.771 no
Ag3 C2Q H21Q 90.240 no
C1Q C2Q H21Q 123.944 no
C1S C2Q H21Q 123.938 no
Ag3 C2S H1S 87.065 no
C1S C2S H1S 123.186 no
C3S C2S H1S 123.187 no
O1E C3E H3A 109.449 no
O1E C3E H3B 109.450 no
C4E C3E H3A 109.431 no
C4E C3E H3B 109.441 no
H3A C3E H3B 108.029 no
O1F C3F H3C 110.915 no
O1F C3F H3D 110.929 no
C4F C3F H3C 110.920 no
C4F C3F H3D 110.927 no
H3C C3F H3D 108.939 no
C2G C3G H9G 108.017 no
C2G C3G H10G 108.017 no
C4G C3G H9G 108.031 no
C4G C3G H10G 108.018 no
H9G C3G H10G 107.261 no
C2H C3H H49H 108.705 no
C2H C3H H50H 108.705 no
C4H C3H H49H 108.703 no
C4H C3H H50H 108.729 no
C4H C3H H51H 108.893 no
C4H C3H H52H 108.887 no
C8H C3H H51H 108.876 no
C8H C3H H52H 108.887 no
H49H C3H H50H 107.636 no
H51H C3H H52H 107.737 no
C4Q C3Q H31Q 117.511 no
C8S C3Q H31Q 117.525 no
C2 C3 H3 119.433 no
C4 C3 H3 119.457 no
C2S C3S H2S 121.921 no
C4S C3S H2S 121.905 no
C3E C4E H4A 109.463 no
C3E C4E H4B 109.468 no
C3E C4E H4C 109.464 no
H4A C4E H4B 109.479 no
H4A C4E H4C 109.480 no
H4B C4E H4C 109.473 no
C3F C4F H4D 109.476 no
C3F C4F H4E 109.489 no
C3F C4F H4F 109.491 no
H4D C4F H4E 109.460 no
H4D C4F H4F 109.456 no
H4E C4F H4F 109.456 no
C3G C4G H12G 102.561 no
C3G C4G H13G 111.440 no
C3G C4G H14G 111.440 no
C3G C4G H11G 102.551 no
C5G C4G H12G 102.545 no
C5G C4G H11G 102.550 no
C8G C4G H13G 111.432 no
C8G C4G H14G 111.439 no
H12G C4G H11G 104.943 no
H13G C4G H14G 109.269 no
C3H C4H H53H 105.608 no
C3H C4H H54H 105.603 no
C5H C4H H53H 105.626 no
C5H C4H H54H 105.619 no
H53H C4H H54H 106.122 no
Ag4 C4Q H41Q 78.623 no
C3Q C4Q H41Q 121.568 no
C5S C4Q H41Q 121.549 no
C1R C4R H4R 118.486 no
C3R C4R H4R 118.478 no
C3 C4 H4 119.264 no
C5 C4 H4 119.254 no
C1T C4T H8T 124.065 no
C4R C4T H8T 124.060 no
C4 C5 H5 119.534 no
C6 C5 H5 119.525 no
C4G C5G H15G 108.584 no
C4G C5G H16G 108.587 no
C6G C5G H15G 108.599 no
C6G C5G H16G 108.593 no
H15G C5G H16G 107.560 no
C4H C5H H55H 108.153 no
C4H C5H H56H 108.154 no
C6H C5H H55H 108.153 no
C6H C5H H56H 108.143 no
H55H C5H H56H 107.324 no
C5G C6G H20G 109.475 no
C5G C6G H21G 109.464 no
C5G C6G H22G 109.474 no
C8G C6G H23G 109.470 no
C8G C6G H24G 109.465 no
C8G C6G H25G 109.485 no
H20G C6G H21G 109.478 no
H20G C6G H22G 109.471 no
H21G C6G H22G 109.466 no
H23G C6G H24G 109.469 no
H23G C6G H25G 109.474 no
H24G C6G H25G 109.463 no
C5H C6H H57H 109.469 no
C5H C6H H58H 109.472 no
C5H C6H H59H 109.469 no
H57H C6H H58H 109.474 no
H57H C6H H59H 109.467 no
H58H C6H H59H 109.477 no
Ag1 C6R H6R 78.998 no
C5R C6R H6R 121.795 no
C8R C6R H6R 121.771 no
Ag4 C6S H3S 83.454 no
C5S C6S H3S 122.929 no
C7S C6S H3S 122.929 no
Ag1 C6T H6T 90.535 no
C5R C6T H6T 123.051 no
C8T C6T H6T 123.064 no
C5 C6 H6 119.126 no
C7 C6 H6 119.148 no
O4 C7G H3G 112.900 no
O4 C7G H4G 112.903 no
C2G C7G H3G 112.888 no
C2G C7G H4G 112.890 no
H3G C7G H4G 110.321 no
O1 C7H H45H 112.211 no
O1 C7H H46H 112.202 no
C8H C7H H45H 112.217 no
C8H C7H H46H 112.213 no
H45H C7H H46H 109.817 no
C6S C7S H4S 122.674 no
C8S C7S H4S 122.691 no
C4G C8G H17G 107.683 no
C4G C8G H19G 107.685 no
C6G C8G H17G 107.667 no
C6G C8G H19G 107.675 no
H17G C8G H19G 107.064 no
C3H C8H H47H 108.154 no
C3H C8H H48H 108.142 no
C7H C8H H47H 108.154 no
C7H C8H H48H 108.160 no
H47H C8H H48H 107.326 no
C6R C8R H7R 125.711 no
C7R C8R H7R 125.701 no
C6T C8T H5T 122.465 no
C7R C8T H5T 122.476 no
Si2Q C9Q H59Q 109.476 no
Si2Q C9Q H69Q 109.469 no
Si2Q C9Q H79Q 109.475 no
H59Q C9Q H69Q 109.468 no
H59Q C9Q H79Q 109.463 no
H69Q C9Q H79Q 109.477 no
Si3R C9R H11R 109.464 no
Si3R C9R H12R 109.466 no
H11R C9R H12R 109.468 no
Si1S C9S H5S 109.471 no
Si1S C9S H6S 109.471 no
Si1S C9S H7S 109.473 no
H5S C9S H6S 109.479 no
H5S C9S H7S 109.458 no
H6S C9S H7S 109.475 no
Si3R C10R H8R 109.474 no
Si3R C10R H9R 109.463 no
Si3R C10R H10R 109.478 no
H8R C10R H9R 109.461 no
H8R C10R H10R 109.484 no
H9R C10R H10R 109.467 no
Si1S C10S H60S 109.466 no
Si1S C10S H70S 109.471 no
Si1S C10S H80S 109.475 no
H60S C10S H70S 109.454 no
H60S C10S H80S 109.478 no
H70S C10S H80S 109.485 no
Si2T C10T H15T 109.481 no
Si2T C10T H16T 109.481 no
Si2T C10T H17T 109.469 no
H15T C10T H16T 109.484 no
H15T C10T H17T 109.452 no
H16T C10T H17T 109.460 no
C9 C10 H10 118.450 no
C11 C10 H10 118.450 no
C10 C11 H11 120.902 no
C12 C11 H11 120.891 no
Si1Q C11Q H61Q 109.478 no
Si1Q C11Q H71Q 109.466 no
Si1Q C11Q H81Q 109.460 no
H61Q C11Q H71Q 109.478 no
H61Q C11Q H81Q 109.477 no
H71Q C11Q H81Q 109.468 no
Si2T C11R H1T 109.478 no
Si2T C11R H2T 109.461 no
Si2T C11R H3T 109.472 no
Si4R C11R H1R 109.478 no
Si4R C11R H2R 109.475 no
Si4R C11R H3R 109.476 no
H1R C11R H2R 109.463 no
H1R C11R H3R 109.476 no
H2R C11R H3R 109.458 no
H1T C11R H2T 109.473 no
H1T C11R H3T 109.474 no
H2T C11R H3T 109.469 no
Si2S C11S H61S 109.475 no
Si2S C11S H71S 109.460 no
Si2S C11S H81S 109.465 no
H61S C11S H71S 109.475 no
H61S C11S H81S 109.472 no
H71S C11S H81S 109.480 no
Si1T C11T H12T 109.472 no
Si1T C11T H13T 109.479 no
Si1T C11T H14T 109.471 no
Si1T C11T H13R 122.076 no
H12T C11T H13T 109.459 no
H12T C11T H14T 109.473 no
H12T C11T H13R 122.304 no
H13T C11T H14T 109.472 no
H13T C11T H13R 77.412 no
H14T C11T H13R 32.060 no
C11 C12 H12 119.757 no
C13 C12 H12 119.777 no
Si1Q C12Q H62Q 109.468 no
Si1Q C12Q H72Q 109.460 no
Si1Q C12Q H82Q 109.461 no
H62Q C12Q H72Q 109.477 no
H62Q C12Q H82Q 109.466 no
H72Q C12Q H82Q 109.496 no
Si4R C12R H14R 109.468 no
Si4R C12R H15R 109.477 no
Si4R C12R H16R 109.463 no
H14R C12R H15R 109.493 no
H14R C12R H16R 109.458 no
H15R C12R H16R 109.468 no
Si2S C12S H14S 109.476 no
Si2S C12S H15S 109.476 no
Si2S C12S H16S 109.475 no
H14S C12S H15S 109.483 no
H14S C12S H16S 109.466 no
H15S C12S H16S 109.451 no
Si1T C12T H9T 109.460 no
Si1T C12T H10T 109.472 no
Si1T C12T H11T 109.477 no
H9T C12T H10T 109.469 no
H9T C12T H11T 109.476 no
H10T C12T H11T 109.474 no
C12 C13 H13 119.616 no
C14 C13 H13 119.609 no
Si3Q C13Q H63Q 109.473 no
Si3Q C13Q H73Q 109.476 no
Si3Q C13Q H83Q 109.454 no
H63Q C13Q H73Q 109.485 no
H63Q C13Q H83Q 109.479 no
H73Q C13Q H83Q 109.460 no
Si1R C13R H20R 109.484 no
Si1R C13R H21R 109.468 no
Si1R C13R H22R 109.469 no
H20R C13R H21R 109.475 no
H20R C13R H22R 109.475 no
H21R C13R H22R 109.456 no
Si3S C13S H17S 109.480 no
Si3S C13S H18S 109.474 no
Si3S C13S H19S 109.457 no
H17S C13S H18S 109.474 no
H17S C13S H19S 109.464 no
H18S C13S H19S 109.478 no
Si3Q C14Q H64Q 109.475 no
Si3Q C14Q H74Q 109.472 no
Si3Q C14Q H84Q 109.474 no
H64Q C14Q H74Q 109.461 no
H64Q C14Q H84Q 109.472 no
H74Q C14Q H84Q 109.474 no
Si1R C14R H23R 109.458 no
Si1R C14R H24R 109.451 no
Si1R C14R H25R 109.462 no
H23R C14R H24R 109.491 no
H23R C14R H25R 109.484 no
H24R C14R H25R 109.483 no
Si3S C14S H20S 109.476 no
Si3S C14S H21S 109.474 no
Si3S C14S H22S 109.477 no
H20S C14S H21S 109.469 no
H20S C14S H22S 109.469 no
H21S C14S H22S 109.464 no
Si2R C15R H26R 109.467 no
Si2R C15R H27R 109.465 no
Si2R C15R H28R 109.468 no
H26R C15R H27R 109.485 no
H26R C15R H28R 109.474 no
H27R C15R H28R 109.468 no
Si2Q C15S H65Q 109.476 no
Si2Q C15S H75Q 109.472 no
Si2Q C15S H85Q 109.462 no
Si4S C15S H23S 109.470 no
Si4S C15S H24S 109.458 no
Si4S C15S H25S 109.465 no
H23S C15S H24S 109.488 no
H23S C15S H25S 109.475 no
H24S C15S H25S 109.470 no
H65Q C15S H75Q 109.489 no
H65Q C15S H85Q 109.473 no
H75Q C15S H85Q 109.454 no
C15 C16 H16 120.132 no
C17 C16 H16 120.115 no
Si2R C16R H17R 109.476 no
Si2R C16R H18R 109.468 no
Si2R C16R H19R 109.466 no
H17R C16R H18R 109.469 no
H17R C16R H19R 109.477 no
H18R C16R H19R 109.471 no
Si4S C16S H26S 109.472 no
Si4S C16S H27S 109.470 no
Si4S C16S H28S 109.456 no
H26S C16S H27S 109.477 no
H26S C16S H28S 109.483 no
H27S C16S H28S 109.469 no
C16 C17 H17 119.777 no
C19 C17 H17 119.754 no
Si4Q C17Q H17A 109.470 no
Si4Q C17Q H17B 109.463 no
Si4Q C17Q H17C 109.463 no
H17A C17Q H17B 109.480 no
H17A C17Q H17C 109.462 no
H17B C17Q H17C 109.489 no
Si4Q C18Q H18N 109.468 no
Si4Q C18Q H18O 109.465 no
Si4Q C18Q H18P 109.466 no
H18N C18Q H18O 109.485 no
H18N C18Q H18P 109.472 no
H18O C18Q H18P 109.472 no
C19 C20 H20 120.422 no
C21 C20 H20 120.433 no
C20 C21 H21 119.423 no
C22 C21 H21 119.399 no
C22 C24 H24 119.909 no
C25 C24 H24 119.926 no
C24 C25 H25 121.405 no
C26 C25 H25 121.418 no
C28 C29 H29 120.836 no
C30 C29 H29 120.833 no
C29 C30 H30 118.138 no
C31 C30 H30 118.138 no
C30 C31 H31 121.770 no
C32 C31 H31 121.793 no
C31 C32 H32 118.451 no
C33 C32 H32 118.485 no
C35 C36 H36 119.261 no
C37 C36 H36 119.255 no
C36 C37 H37 119.115 no
C38 C37 H37 119.130 no
C37 C38 H38 119.966 no
C218 C38 H38 119.958 no
C39 C40 H40 120.316 no
C41 C40 H40 120.314 no
C41 C42 H42 118.722 no
C43 C42 H42 118.724 no
C39 C44 H44 119.903 no
C43 C44 H44 119.914 no
C46 C47 H47 119.419 no
C48 C47 H47 119.426 no
C47 C48 H48 119.565 no
C49 C48 H48 119.564 no
C48 C49 H49 120.250 no
C50 C49 H49 120.264 no
C49 C50 H50 119.077 no
C51 C50 H50 119.099 no
C53 C54 H54 119.923 no
C55 C54 H54 119.935 no
C54 C55 H55 119.911 no
C56 C55 H55 119.905 no
C55 C56 H56 119.512 no
C57 C56 H56 119.536 no
C56 C57 H57 119.227 no
C58 C57 H57 119.253 no
C59 C60 H60 120.832 no
C61 C60 H60 120.814 no
C60 C61 H61 119.315 no
C62 C61 H61 119.305 no
C62 C64 H64 118.976 no
C65 C64 H64 118.974 no
C64 C65 H65 120.151 no
C67 C65 H65 120.140 no
C67 C68 H68 119.698 no
C69 C68 H68 119.705 no
C68 C69 H69 120.622 no
C70 C69 H69 120.629 no
C72 C73 H73 119.680 no
C74 C73 H73 119.659 no
C73 C74 H74 118.751 no
C75 C74 H74 118.763 no
C74 C75 H75 121.718 no
C76 C75 H75 121.718 no
C75 C76 H76 118.805 no
C77 C76 H76 118.785 no
C79 C80 H80 118.228 no
C81 C80 H80 118.225 no
C80 C81 H81 121.258 no
C82 C81 H81 121.252 no
C81 C82 H82 118.788 no
C83 C82 H82 118.760 no
C82 C83 H83 119.496 no
C84 C83 H83 119.512 no
C85 C86 H86 119.535 no
C87 C86 H86 119.527 no
C87 C88 H88 120.087 no
C89 C88 H88 120.111 no
C85 C90 H90 119.763 no
C89 C90 H90 119.763 no
C92 C93 H93 120.174 no
C94 C93 H93 120.173 no
C93 C94 H94 119.175 no
C95 C94 H94 119.146 no
C94 C95 H95 120.277 no
C96 C95 H95 120.259 no
C95 C96 H96 119.582 no
C97 C96 H96 119.561 no
C99 C100 H100 119.468 no
C101 C100 H100 119.474 no
C100 C101 H101 119.813 no
C102 C101 H101 119.824 no
C101 C102 H102 121.236 no
C103 C102 H102 121.247 no
C102 C103 H103 118.700 no
C104 C103 H103 118.688 no
C105 C106 H106 119.664 no
C107 C106 H106 119.669 no
C106 C107 H107 120.334 no
C108 C107 H107 120.332 no
C108 C110 H110 119.763 no
C111 C110 H110 119.754 no
C110 C111 H111 120.003 no
C113 C111 H111 119.976 no
C113 C114 H114 120.117 no
C115 C114 H114 120.129 no
C114 C115 H115 119.900 no
C116 C115 H115 119.916 no
C118 C119 H119 118.959 no
C120 C119 H119 118.949 no
C119 C120 H120 119.798 no
C121 C120 H120 119.795 no
C120 C121 H121 119.044 no
C122 C121 H121 119.061 no
C121 C122 H122 121.194 no
C123 C122 H122 121.185 no
C125 C126 H126 119.127 no
C127 C126 H126 119.115 no
C126 C127 H127 121.175 no
C128 C127 H127 121.152 no
C127 C128 H128 119.234 no
C129 C128 H128 119.241 no
C128 C129 H129 118.908 no
C130 C129 H129 118.903 no
C131 C132 H132 120.252 no
C133 C132 H132 120.263 no
C131 C135 H135 120.097 no
C134 C135 H135 120.094 no
C137 C138 H138 120.339 no
C139 C138 H138 120.331 no
C138 C139 H139 119.842 no
C140 C139 H139 119.834 no
C139 C140 H140 119.205 no
C141 C140 H140 119.200 no
C140 C141 H141 119.826 no
C142 C141 H141 119.817 no
C144 C145 H145 118.894 no
C146 C145 H145 118.895 no
C145 C146 H146 120.453 no
C147 C146 H146 120.450 no
C146 C147 H147 118.408 no
C148 C147 H147 118.398 no
C147 C148 H148 121.032 no
C149 C148 H148 121.003 no
C150 C151 H151 121.777 no
C152 C151 H151 121.760 no
C151 C152 H152 119.686 no
C153 C152 H152 119.697 no
C153 C155 H155 120.421 no
C156 C155 H155 120.425 no
C155 C156 H156 119.039 no
C157 C156 H156 119.026 no
C157 C159 H159 120.472 no
C160 C159 H159 120.485 no
C159 C160 H160 118.467 no
C161 C160 H160 118.474 no
C163 C164 H164 120.975 no
C165 C164 H164 120.976 no
C164 C165 H165 119.773 no
C166 C165 H165 119.787 no
C165 C166 H166 118.615 no
C167 C166 H166 118.597 no
C166 C167 H167 120.880 no
C168 C167 H167 120.884 no
C170 C171 H171 120.953 no
C172 C171 H171 120.942 no
C171 C172 H172 120.760 no
C173 C172 H172 120.761 no
C172 C173 H173 118.560 no
C174 C173 H173 118.562 no
C173 C174 H174 119.178 no
C175 C174 H174 119.195 no
C178 C177 H177 118.631 no
C219 C177 H177 118.631 no
C178 C179 H179 120.683 no
C180 C179 H179 120.687 no
C180 C181 H181 118.835 no
C219 C181 H181 118.852 no
O2 C182 H18A 110.330 no
O2 C182 H18B 110.311 no
C183 C182 H18A 110.305 no
C183 C182 H18B 110.313 no
H18A C182 H18B 108.558 no
C182 C183 H18C 108.559 no
C182 C183 H18D 108.553 no
C184 C183 H18C 108.573 no
C184 C183 H18D 108.563 no
H18C C183 H18D 107.541 no
C183 C184 H18E 109.528 no
C183 C184 H18F 109.535 no
C185 C184 H18E 109.553 no
C185 C184 H18F 109.544 no
H18E C184 H18F 108.087 no
C184 C185 H18G 107.717 no
C184 C185 H18H 107.722 no
C186 C185 H18G 107.711 no
C186 C185 H18H 107.715 no
H18G C185 H18H 107.098 no
C185 C186 H18I 109.449 no
C185 C186 H18J 109.441 no
C187 C186 H18I 109.453 no
C187 C186 H18J 109.463 no
H18I C186 H18J 108.038 no
C186 C187 H18K 109.465 no
C186 C187 H18L 109.476 no
C186 C187 H18M 109.477 no
H18K C187 H18L 109.463 no
H18K C187 H18M 109.475 no
H18L C187 H18M 109.472 no
O6 C196 H19A 110.508 no
O6 C196 H19B 110.517 no
C197 C196 H19A 110.519 no
C197 C196 H19B 110.520 no
H19A C196 H19B 108.708 no
C196 C197 H19C 107.810 no
C196 C197 H19D 107.816 no
C247 C197 H19C 107.830 no
C247 C197 H19D 107.833 no
H19C C197 H19D 107.145 no
C133 C217 H217 121.218 no
C134 C217 H217 121.202 no
C38 C218 H218 119.651 no
C216 C218 H218 119.646 no
C197 C247 H24A 106.928 no
C197 C247 H24B 106.924 no
C248 C247 H24A 106.924 no
C248 C247 H24B 106.920 no
H24A C247 H24B 106.701 no
C247 C248 H24C 107.706 no
C247 C248 H24D 107.701 no
C249 C248 H24C 107.702 no
C249 C248 H24D 107.696 no
H24C C248 H24D 107.105 no
C248 C249 H24E 110.025 no
C248 C249 H24F 110.019 no
C250 C249 H24E 110.041 no
C250 C249 H24F 110.034 no
H24E C249 H24F 108.382 no
C249 C250 H25A 109.481 no
C249 C250 H25B 109.472 no
C249 C250 H25C 109.469 no
H25A C250 H25B 109.465 no
H25A C250 H25C 109.470 no
H25B C250 H25C 109.470 no
C11T H14T H13R 95.493 no
C11T H13R H14T 52.447 no

loop_
_geom_bond_atom_site_label_1
_geom_bond_atom_site_label_2
_geom_bond_distance
_geom_bond_publ_flag
Sb1 F7 1.827(16) yes
Sb1 F8 1.852(12) yes
Sb1 F9 1.843(10) yes
Sb1 F10 1.832(7) yes
Sb1 F11 1.864(10) yes
Sb1 F12 1.828(16) yes
Sb2 F1 1.868(9) yes
Sb2 F2 1.882(10) yes
Sb2 F3 1.891(10) yes
Sb2 F4 1.877(9) yes
Sb2 F5 1.851(10) yes
Sb2 F6 1.881(9) yes
Sb3 F13 1.854(11) yes
Sb3 F14 1.854(12) yes
Sb3 F15 1.788(13) yes
Sb3 F16 1.82(3) yes
Sb3 F22 1.837(16) yes
Sb3 F23 1.806(10) yes
Sb4 F17 1.811(12) yes
Sb4 F18 1.87(2) yes
Sb4 F19 1.851(9) yes
Sb4 F20 1.874(12) yes
Sb4 F21 1.837(11) yes
Sb4 F24 1.862(9) yes
Ag1 N3 2.300(12) yes
Ag1 N4 2.290(9) yes
Ag1 C5R 2.428(13) yes
Ag1 C6R 2.21(3) yes
Ag1 C6T 2.35(2) yes
Ag2 N1 2.309(12) yes
Ag2 N2 2.316(10) yes
Ag2 C1R 2.43(4) yes
Ag2 C1T 2.30(2) yes
Ag2 C2R 2.428(13) yes
Ag3 N5 2.306(11) yes
Ag3 N6 2.322(13) yes
Ag3 C1S 2.445(14) yes
Ag3 C2Q 2.39(4) yes
Ag3 C2S 2.344(16) yes
Ag4 N7 2.306(12) yes
Ag4 N8 2.382(13) yes
Ag4 C4Q 2.33(6) yes
Ag4 C5S 2.429(15) yes
Ag4 C6S 2.307(19) yes
Cl1B C1B 1.74(2) yes
Cl1C C1C 1.86(3) yes
Cl1D C1D 1.74(3) yes
Cl2B C1B 1.803(19) yes
Cl2C C1C 1.70(2) yes
Cl2D C1D 1.67(3) yes
Cl3D C1D 1.79(3) yes
S1Q C1S 1.819(14) yes
S1Q C4S 1.779(19) yes
S1R C2R 1.843(12) yes
S1R C3R 1.74(3) yes
S1S C1S 1.746(14) yes
S1S C4S 1.767(13) yes
S1T C2R 1.786(18) yes
S1T C4R 1.644(15) yes
S2Q C5S 1.90(2) yes
S2Q C8S 1.988(16) yes
S2R C5R 1.784(12) yes
S2R C7R 1.695(18) yes
S2S C5S 1.753(15) yes
S2S C8S 1.751(16) yes
S2T C5R 1.795(19) yes
S2T C7R 1.734(12) yes
Si1Q Si2Q 2.25(4) yes
Si1Q C4S 2.10(2) yes
Si1Q C11Q 1.82(5) yes
Si1Q C12Q 1.81(8) yes
Si1R Si2R 2.370(6) yes
Si1R C2R 1.921(13) yes
Si1R C13R 1.868(17) yes
Si1R C14R 1.84(2) yes
Si1S Si2S 2.365(15) yes
Si1S C1S 1.934(17) yes
Si1S C9S 1.88(2) yes
Si1S C10S 1.86(2) yes
Si1T Si2T 2.356(11) yes
Si1T C4R 1.98(2) yes
Si1T C11T 1.86(3) yes
Si1T C12T 1.86(3) yes
Si2Q C8S 2.04(2) yes
Si2Q C9Q 1.82(5) yes
Si2Q C15S 1.682(19) yes
Si2R C7R 1.846(14) yes
Si2R C15R 1.896(19) yes
Si2R C16R 1.85(3) yes
Si2S C5S 1.898(16) yes
Si2S C11S 1.87(3) yes
Si2S C12S 1.88(3) yes
Si2T C5R 1.958(15) yes
Si2T C10T 1.84(3) yes
Si2T C11R 1.87(2) yes
Si3Q Si4Q 2.30(3) yes
Si3Q C1S 1.87(2) yes
Si3Q C13Q 1.81(4) yes
Si3Q C14Q 1.81(3) yes
Si3R Si4R 2.335(14) yes
Si3R C3R 1.75(3) yes
Si3R C9R 1.80(4) yes
Si3R C10R 1.90(3) yes
Si3S Si4S 2.365(10) yes
Si3S C4S 1.889(13) yes
Si3S C13S 1.83(2) yes
Si3S C14S 1.88(3) yes
Si4Q C5S 1.969(19) yes
Si4Q C17Q 1.81(3) yes
Si4Q C18Q 1.80(6) yes
Si4R C5R 1.898(18) yes
Si4R C11R 1.74(2) yes
Si4R C12R 1.89(4) yes
Si4S C8S 1.886(16) yes
Si4S C15S 1.863(17) yes
Si4S C16S 1.83(2) yes
O1 C1H 1.44(5) yes
O1 C7H 1.43(5) yes
O1 C41 1.35(3) yes
O1E C1E 1.43(3) yes
O1E C3E 1.38(3) yes
O1F C1F 1.46(3) yes
O1F C3F 1.48(3) yes
O2 C87 1.333(17) yes
O2 C182 1.40(2) yes
O4 C1G 1.38(3) yes
O4 C7G 1.40(5) yes
O4 C180 1.33(2) yes
O6 C133 1.39(2) yes
O6 C196 1.45(3) yes
N1 C15 1.335(18) yes
N1 C18 1.382(16) yes
N2 C23 1.374(18) yes
N2 C26 1.324(19) yes
N3 C59 1.335(18) yes
N3 C63 1.380(15) yes
N4 C66 1.361(18) yes
N4 C70 1.285(19) yes
N5 C112 1.411(19) yes
N5 C116 1.302(18) yes
N6 C105 1.341(19) yes
N6 C109 1.357(18) yes
N7 C158 1.35(2) yes
N7 C161 1.37(2) yes
N8 C150 1.264(19) yes
N8 C154 1.347(19) yes
C1E C2E 1.43(4) yes
C1F C2F 1.43(4) yes
C1G C2G 1.47(3) yes
C1H C2H 1.48(5) yes
C1Q C2Q 1.41(5) yes
C1Q C4S 1.42(3) yes
C1R C2R 1.38(4) yes
C1R C4R 1.48(3) yes
C1S C2Q 1.41(4) yes
C1S C2S 1.34(2) yes
C1T C2R 1.24(2) yes
C1T C4T 1.39(4) yes
C1 C2 1.374(18) yes
C1 C14 1.43(2) yes
C1 C89 1.503(17) yes
C2 C3 1.48(2) yes
C2 C7 1.438(17) yes
C2G C3G 1.48(4) yes
C2G C7G 1.77(5) yes
C2H C3H 1.46(3) yes
C2S C3S 1.38(2) yes
C3E C4E 1.60(5) yes
C3F C4F 1.47(3) yes
C3G C4G 1.45(3) yes
C3H C4H 1.51(4) yes
C3H C8H 1.45(8) yes
C3Q C4Q 1.44(8) yes
C3Q C8S 1.04(6) yes
C3R C4R 1.28(3) yes
C3 C4 1.340(19) yes
C3S C4S 1.36(2) yes
C4G C5G 1.45(5) yes
C4G C8G 1.58(3) yes
C4H C5H 1.46(3) yes
C4Q C5S 1.08(4) yes
C4R C4T 1.44(3) yes
C4 C5 1.407(19) yes
C5 C6 1.34(2) yes
C5G C6G 1.44(4) yes
C5H C6H 1.42(4) yes
C5R C6R 1.27(4) yes
C5R C6T 1.31(2) yes
C5S C6S 1.36(2) yes
C6G C8G 1.25(4) yes
C6R C8R 1.50(5) yes
C6S C7S 1.42(2) yes
C6T C8T 1.40(3) yes
C6 C7 1.478(18) yes
C7 C8 1.38(2) yes
C7H C8H 1.61(14) yes
C7R C8R 1.47(3) yes
C7R C8T 1.47(3) yes
C7S C8S 1.32(2) yes
C8 C9 1.411(17) yes
C8 C15 1.497(17) yes
C9 C10 1.41(2) yes
C9 C14 1.413(17) yes
C10 C11 1.361(19) yes
C11 C12 1.45(2) yes
C12 C13 1.36(2) yes
C13 C14 1.445(18) yes
C15 C16 1.40(2) yes
C16 C17 1.356(18) yes
C17 C19 1.41(2) yes
C18 C19 1.39(2) yes
C18 C23 1.452(19) yes
C19 C20 1.430(18) yes
C20 C21 1.36(2) yes
C21 C22 1.45(2) yes
C22 C23 1.389(17) yes
C22 C24 1.39(2) yes
C24 C25 1.38(2) yes
C25 C26 1.433(18) yes
C26 C27 1.50(2) yes
C27 C28 1.43(2) yes
C27 C216 1.396(18) yes
C28 C29 1.40(2) yes
C28 C33 1.40(3) yes
C29 C30 1.31(3) yes
C30 C31 1.46(5) yes
C31 C32 1.33(3) yes
C32 C33 1.44(3) yes
C33 C34 1.38(2) yes
C34 C35 1.41(2) yes
C34 C39 1.54(2) yes
C35 C36 1.427(19) yes
C35 C216 1.43(2) yes
C36 C37 1.31(2) yes
C37 C38 1.41(2) yes
C38 C218 1.339(19) yes
C39 C40 1.38(3) yes
C39 C44 1.37(2) yes
C40 C41 1.39(3) yes
C41 C42 1.38(2) yes
C42 C43 1.38(2) yes
C43 C44 1.43(2) yes
C43 C45 1.50(2) yes
C45 C46 1.420(19) yes
C45 C58 1.39(2) yes
C46 C47 1.43(2) yes
C46 C51 1.378(19) yes
C47 C48 1.35(2) yes
C48 C49 1.43(3) yes
C49 C50 1.30(2) yes
C50 C51 1.505(18) yes
C51 C52 1.431(19) yes
C52 C53 1.400(16) yes
C52 C59 1.465(17) yes
C53 C54 1.47(2) yes
C53 C58 1.413(19) yes
C54 C55 1.356(18) yes
C55 C56 1.39(2) yes
C56 C57 1.40(2) yes
C57 C58 1.413(19) yes
C59 C60 1.41(2) yes
C60 C61 1.367(19) yes
C61 C62 1.41(2) yes
C62 C63 1.369(19) yes
C62 C64 1.41(2) yes
C63 C66 1.467(19) yes
C64 C65 1.30(3) yes
C65 C67 1.42(2) yes
C66 C67 1.421(19) yes
C67 C68 1.45(2) yes
C68 C69 1.32(2) yes
C69 C70 1.402(19) yes
C70 C71 1.54(2) yes
C71 C72 1.40(2) yes
C71 C84 1.410(16) yes
C72 C73 1.439(18) yes
C72 C77 1.45(2) yes
C73 C74 1.34(2) yes
C74 C75 1.45(2) yes
C75 C76 1.385(18) yes
C76 C77 1.36(2) yes
C77 C78 1.436(17) yes
C78 C79 1.438(19) yes
C78 C85 1.46(2) yes
C79 C80 1.418(17) yes
C79 C84 1.432(19) yes
C80 C81 1.36(2) yes
C81 C82 1.43(2) yes
C82 C83 1.318(17) yes
C83 C84 1.46(2) yes
C85 C86 1.390(19) yes
C85 C90 1.405(18) yes
C86 C87 1.39(2) yes
C87 C88 1.41(2) yes
C88 C89 1.392(19) yes
C89 C90 1.39(2) yes
C91 C92 1.37(3) yes
C91 C104 1.472(18) yes
C91 C178 1.49(2) yes
C92 C93 1.458(19) yes
C92 C97 1.44(2) yes
C93 C94 1.42(3) yes
C94 C95 1.39(3) yes
C95 C96 1.42(2) yes
C96 C97 1.43(3) yes
C97 C98 1.389(17) yes
C98 C99 1.40(2) yes
C98 C105 1.48(2) yes
C99 C100 1.420(17) yes
C99 C104 1.44(2) yes
C100 C101 1.36(3) yes
C101 C102 1.47(3) yes
C102 C103 1.38(2) yes
C103 C104 1.36(3) yes
C105 C106 1.45(3) yes
C106 C107 1.37(2) yes
C107 C108 1.43(2) yes
C108 C109 1.41(2) yes
C108 C110 1.42(2) yes
C109 C112 1.460(19) yes
C110 C111 1.35(2) yes
C111 C113 1.40(2) yes
C112 C113 1.41(2) yes
C113 C114 1.39(2) yes
C114 C115 1.39(2) yes
C115 C116 1.409(19) yes
C116 C117 1.51(2) yes
C117 C118 1.405(19) yes
C117 C130 1.406(17) yes
C118 C119 1.402(16) yes
C118 C123 1.43(2) yes
C119 C120 1.37(2) yes
C120 C121 1.39(2) yes
C121 C122 1.390(19) yes
C122 C123 1.47(2) yes
C123 C124 1.422(17) yes
C124 C125 1.36(2) yes
C124 C131 1.53(2) yes
C125 C126 1.447(18) yes
C125 C130 1.45(2) yes
C126 C127 1.42(2) yes
C127 C128 1.42(3) yes
C128 C129 1.371(19) yes
C129 C130 1.39(2) yes
C131 C132 1.41(2) yes
C131 C135 1.378(19) yes
C132 C133 1.35(2) yes
C133 C217 1.45(2) yes
C134 C135 1.39(2) yes
C134 C136 1.52(2) yes
C134 C217 1.38(2) yes
C136 C137 1.41(2) yes
C136 C149 1.394(15) yes
C137 C138 1.415(16) yes
C137 C142 1.47(2) yes
C138 C139 1.43(3) yes
C139 C140 1.40(2) yes
C140 C141 1.373(16) yes
C141 C142 1.42(2) yes
C142 C143 1.401(15) yes
C143 C144 1.431(19) yes
C143 C150 1.468(19) yes
C144 C145 1.418(15) yes
C144 C149 1.43(2) yes
C145 C146 1.37(2) yes
C146 C147 1.38(2) yes
C147 C148 1.376(17) yes
C148 C149 1.48(2) yes
C150 C151 1.47(2) yes
C151 C152 1.37(2) yes
C152 C153 1.41(2) yes
C153 C154 1.43(2) yes
C153 C155 1.45(2) yes
C154 C158 1.44(2) yes
C155 C156 1.34(3) yes
C156 C157 1.46(3) yes
C157 C158 1.41(2) yes
C157 C159 1.39(3) yes
C159 C160 1.33(3) yes
C160 C161 1.43(2) yes
C161 C162 1.47(2) yes
C162 C163 1.41(2) yes
C162 C175 1.39(3) yes
C163 C164 1.45(3) yes
C163 C168 1.41(3) yes
C164 C165 1.40(3) yes
C165 C166 1.40(5) yes
C166 C167 1.36(4) yes
C167 C168 1.41(3) yes
C168 C169 1.42(3) yes
C169 C170 1.45(2) yes
C169 C219 1.47(3) yes
C170 C171 1.46(3) yes
C170 C175 1.38(2) yes
C171 C172 1.43(2) yes
C172 C173 1.38(3) yes
C173 C174 1.33(3) yes
C174 C175 1.40(2) yes
C177 C178 1.33(3) yes
C177 C219 1.46(2) yes
C178 C179 1.39(2) yes
C179 C180 1.41(3) yes
C180 C181 1.35(3) yes
C181 C219 1.39(2) yes
C182 C183 1.53(3) yes
C183 C184 1.41(3) yes
C184 C185 1.49(3) yes
C185 C186 1.47(2) yes
C186 C187 1.51(3) yes
C196 C197 1.51(3) yes
C197 C247 1.48(4) yes
C216 C218 1.45(2) yes
C247 C248 1.49(3) yes
C248 C249 1.47(3) yes
C249 C250 1.42(3) yes
C1B H1C 0.990 no
C1B H1D 0.990 no
C1C H1E 0.990 no
C1C H1F 0.990 no
C1D H1X 0.990 no
C1D H2X 0.990 no
C1D H1Y 0.990 no
C1D H2Y 0.990 no
C1E H1A 0.990 no
C1E H1B 0.990 no
C1F H1G 0.990 no
C1F H1H 0.990 no
C1G H2G 0.990 no
C1G H26G 0.990 no
C1H H41H 0.990 no
C1H H42H 0.990 no
C1Q H11Q 0.950 no
C1R H5R 0.950 no
C1T H7T 0.950 no
C2E H2C 0.980 no
C2E H2D 0.980 no
C2E H2E 0.980 no
C2F H1Z 0.980 no
C2F H2Z 0.980 no
C2F H3Z 0.980 no
C2G H5G 0.990 no
C2G H6G 0.990 no
C2G H7G 0.990 no
C2G H8G 0.990 no
C2H H43H 0.990 no
C2H H44H 0.990 no
C2Q H21Q 0.950 no
C2S H1S 0.950 no
C3E H3A 0.990 no
C3E H3B 0.990 no
C3F H3C 0.990 no
C3F H3D 0.990 no
C3G H9G 0.990 no
C3G H10G 0.990 no
C3H H49H 0.990 no
C3H H50H 0.990 no
C3H H51H 0.990 no
C3H H52H 0.990 no
C3Q H31Q 0.950 no
C3 H3 0.950 no
C3S H2S 0.950 no
C4E H4A 0.980 no
C4E H4B 0.980 no
C4E H4C 0.980 no
C4F H4D 0.980 no
C4F H4E 0.980 no
C4F H4F 0.980 no
C4G H12G 0.990 no
C4G H13G 0.990 no
C4G H14G 0.990 no
C4G H11G 0.990 no
C4H H53H 0.990 no
C4H H54H 0.990 no
C4Q H41Q 0.950 no
C4R H4R 0.950 no
C4 H4 0.950 no
C4T H8T 0.950 no
C5 H5 0.950 no
C5G H15G 0.990 no
C5G H16G 0.990 no
C5H H55H 0.990 no
C5H H56H 0.990 no
C6G H20G 0.980 no
C6G H21G 0.980 no
C6G H22G 0.980 no
C6G H23G 0.980 no
C6G H24G 0.980 no
C6G H25G 0.980 no
C6H H57H 0.980 no
C6H H58H 0.980 no
C6H H59H 0.980 no
C6R H6R 0.950 no
C6S H3S 0.950 no
C6T H6T 0.950 no
C6 H6 0.950 no
C7G H3G 0.990 no
C7G H4G 0.990 no
C7H H45H 0.990 no
C7H H46H 0.990 no
C7S H4S 0.950 no
C8G H17G 0.990 no
C8G H19G 0.990 no
C8H H47H 0.990 no
C8H H48H 0.990 no
C8R H7R 0.950 no
C8T H5T 0.950 no
C9Q H59Q 0.980 no
C9Q H69Q 0.980 no
C9Q H79Q 0.980 no
C9R H11R 0.980 no
C9R H12R 0.980 no
C9S H5S 0.980 no
C9S H6S 0.980 no
C9S H7S 0.980 no
C10R H8R 0.980 no
C10R H9R 0.980 no
C10R H10R 0.980 no
C10S H60S 0.980 no
C10S H70S 0.980 no
C10S H80S 0.980 no
C10T H15T 0.980 no
C10T H16T 0.980 no
C10T H17T 0.980 no
C10 H10 0.950 no
C11 H11 0.950 no
C11Q H61Q 0.980 no
C11Q H71Q 0.980 no
C11Q H81Q 0.980 no
C11R H1R 0.980 no
C11R H2R 0.980 no
C11R H3R 0.980 no
C11R H1T 0.980 no
C11R H2T 0.980 no
C11R H3T 0.980 no
C11S H61S 0.980 no
C11S H71S 0.980 no
C11S H81S 0.980 no
C11T H12T 0.980 no
C11T H13T 0.980 no
C11T H14T 0.980 no
C11T H13R 1.230 no
C12 H12 0.950 no
C12Q H62Q 0.980 no
C12Q H72Q 0.980 no
C12Q H82Q 0.980 no
C12R H14R 0.980 no
C12R H15R 0.980 no
C12R H16R 0.980 no
C12S H14S 0.980 no
C12S H15S 0.980 no
C12S H16S 0.980 no
C12T H9T 0.980 no
C12T H10T 0.980 no
C12T H11T 0.980 no
C13 H13 0.950 no
C13Q H63Q 0.980 no
C13Q H73Q 0.980 no
C13Q H83Q 0.980 no
C13R H20R 0.980 no
C13R H21R 0.980 no
C13R H22R 0.980 no
C13S H17S 0.980 no
C13S H18S 0.980 no
C13S H19S 0.980 no
C14Q H64Q 0.980 no
C14Q H74Q 0.980 no
C14Q H84Q 0.980 no
C14R H23R 0.980 no
C14R H24R 0.980 no
C14R H25R 0.980 no
C14S H20S 0.980 no
C14S H21S 0.980 no
C14S H22S 0.980 no
C15R H26R 0.980 no
C15R H27R 0.980 no
C15R H28R 0.980 no
C15S H23S 0.980 no
C15S H24S 0.980 no
C15S H25S 0.980 no
C15S H65Q 0.980 no
C15S H75Q 0.980 no
C15S H85Q 0.980 no
C16 H16 0.950 no
C16R H17R 0.980 no
C16R H18R 0.980 no
C16R H19R 0.980 no
C16S H26S 0.980 no
C16S H27S 0.980 no
C16S H28S 0.980 no
C17 H17 0.950 no
C17Q H17A 0.980 no
C17Q H17B 0.980 no
C17Q H17C 0.980 no
C18Q H18N 0.980 no
C18Q H18O 0.980 no
C18Q H18P 0.980 no
C20 H20 0.950 no
C21 H21 0.950 no
C24 H24 0.950 no
C25 H25 0.950 no
C29 H29 0.950 no
C30 H30 0.950 no
C31 H31 0.950 no
C32 H32 0.950 no
C36 H36 0.950 no
C37 H37 0.950 no
C38 H38 0.950 no
C40 H40 0.950 no
C42 H42 0.950 no
C44 H44 0.950 no
C47 H47 0.950 no
C48 H48 0.950 no
C49 H49 0.950 no
C50 H50 0.950 no
C54 H54 0.950 no
C55 H55 0.950 no
C56 H56 0.950 no
C57 H57 0.950 no
C60 H60 0.950 no
C61 H61 0.950 no
C64 H64 0.950 no
C65 H65 0.950 no
C68 H68 0.950 no
C69 H69 0.950 no
C73 H73 0.950 no
C74 H74 0.950 no
C75 H75 0.950 no
C76 H76 0.950 no
C80 H80 0.950 no
C81 H81 0.950 no
C82 H82 0.950 no
C83 H83 0.950 no
C86 H86 0.950 no
C88 H88 0.950 no
C90 H90 0.950 no
C93 H93 0.950 no
C94 H94 0.950 no
C95 H95 0.950 no
C96 H96 0.950 no
C100 H100 0.950 no
C101 H101 0.950 no
C102 H102 0.950 no
C103 H103 0.950 no
C106 H106 0.950 no
C107 H107 0.950 no
C110 H110 0.950 no
C111 H111 0.950 no
C114 H114 0.950 no
C115 H115 0.950 no
C119 H119 0.950 no
C120 H120 0.950 no
C121 H121 0.950 no
C122 H122 0.950 no
C126 H126 0.950 no
C127 H127 0.950 no
C128 H128 0.950 no
C129 H129 0.950 no
C132 H132 0.950 no
C135 H135 0.950 no
C138 H138 0.950 no
C139 H139 0.950 no
C140 H140 0.950 no
C141 H141 0.950 no
C145 H145 0.950 no
C146 H146 0.950 no
C147 H147 0.950 no
C148 H148 0.950 no
C151 H151 0.950 no
C152 H152 0.950 no
C155 H155 0.950 no
C156 H156 0.950 no
C159 H159 0.950 no
C160 H160 0.950 no
C164 H164 0.950 no
C165 H165 0.950 no
C166 H166 0.950 no
C167 H167 0.950 no
C171 H171 0.950 no
C172 H172 0.950 no
C173 H173 0.950 no
C174 H174 0.950 no
C177 H177 0.950 no
C179 H179 0.950 no
C181 H181 0.950 no
C182 H18A 0.990 no
C182 H18B 0.990 no
C183 H18C 0.990 no
C183 H18D 0.990 no
C184 H18E 0.990 no
C184 H18F 0.990 no
C185 H18G 0.990 no
C185 H18H 0.990 no
C186 H18I 0.990 no
C186 H18J 0.990 no
C187 H18K 0.980 no
C187 H18L 0.980 no
C187 H18M 0.980 no
C196 H19A 0.990 no
C196 H19B 0.990 no
C197 H19C 0.990 no
C197 H19D 0.990 no
C217 H217 0.950 no
C218 H218 0.950 no
C247 H24A 0.990 no
C247 H24B 0.990 no
C248 H24C 0.990 no
C248 H24D 0.990 no
C249 H24E 0.990 no
C249 H24F 0.990 no
C250 H25A 0.980 no
C250 H25B 0.980 no
C250 H25C 0.980 no
H14T H13R 0.656 no

loop_
_geom_contact_atom_site_label_1
_geom_contact_atom_site_label_2
_geom_contact_distance
_geom_contact_publ_flag
_geom_contact_site_symmetry_2
Ag1 C7R 3.534(13) no .
Ag1 C11R 3.531(16) no .
Ag1 C52 3.491(13) no .
Ag1 C71 3.536(13) no .
Ag2 C8 3.486(12) no .
Ag2 C27 3.552(15) no .
Ag3 C4S 3.557(11) no .
Ag3 C98 3.511(14) no .
Ag3 C117 3.522(13) no .
Ag4 C143 3.532(13) no .
Ag4 C162 3.505(16) no .
S1Q S2Q 3.57(2) no .
S1Q C3Q 3.37(5) no .
S1Q C4Q 3.56(6) no .
S1Q C5S 3.52(2) no .
S1Q C8S 3.375(19) no .
S1R S2R 3.575(11) no .
S1R C5R 3.506(16) no .
S1R C6R 3.59(3) no .
S1R C7R 3.431(14) no .
S1R C8R 3.44(3) no .
S1S C7S 3.572(18) no .
S1S C8S 3.502(13) no .
S1S C9S 3.59(2) no .
S1T S2T 3.564(9) no .
S1T C6T 3.60(2) no .
S1T C7R 3.439(15) no .
S1T C8T 3.48(3) no .
S1T C12T 3.53(3) no .
S2Q C1Q 3.57(4) no .
S2Q C1S 3.509(19) no .
S2Q C2Q 3.59(4) no .
S2Q C4S 3.51(2) no .
S2Q C9Q 3.59(6) no .
S2Q C17Q 3.38(5) no .
S2R C1R 3.40(4) no .
S2R C2R 3.513(17) no .
S2R C4R 3.41(2) no .
S2R C12R 3.46(4) no .
S2S C1S 3.596(13) no .
S2S C3S 3.565(19) no .
S2S C4S 3.519(16) no .
S2T C1T 3.50(2) no .
S2T C2R 3.409(14) no .
S2T C4T 3.52(3) no .
S2T C10T 3.55(3) no .
Si4R C4R 3.49(2) no .
O1 C3H 3.04(3) no .
O2 C85 3.600(18) no .
O4 C3G 3.39(3) no .
N1 C7 3.388(18) no .
N1 C9 3.184(14) no .
N1 C10 3.257(14) no .
N1 C17 2.78(2) no .
N2 C24 2.783(17) no .
N2 C28 3.29(2) no .
N2 C29 3.38(2) no .
N2 C216 3.364(18) no .
N2 C218 3.578(16) no .
N3 C50 3.57(2) no .
N3 C51 3.340(18) no .
N3 C53 3.314(15) no .
N3 C54 3.475(14) no .
N3 C61 2.76(2) no .
N4 C68 2.779(16) no .
N4 C72 3.282(19) no .
N4 C73 3.43(2) no .
N4 C84 3.385(15) no .
N5 C114 2.799(19) no .
N5 C118 3.353(19) no .
N5 C119 3.567(18) no .
N5 C129 3.433(19) no .
N5 C130 3.290(19) no .
N6 C96 3.539(17) no .
N6 C97 3.346(16) no .
N6 C99 3.26(2) no .
N6 C100 3.37(2) no .
N6 C107 2.81(2) no .
N7 C159 2.78(2) no .
N7 C163 3.47(2) no .
N7 C174 3.30(2) no .
N7 C175 3.25(2) no .
N8 C141 3.386(14) no .
N8 C142 3.250(16) no .
N8 C144 3.326(19) no .
N8 C145 3.54(2) no .
N8 C152 2.76(2) no .
C1G C181 3.19(3) no .
C1H C42 2.95(5) no .
C1Q C130 3.49(3) no .
C1R C13R 3.60(3) no .
C1T C8 3.54(3) no .
C1T C9 3.47(2) no .
C1T C14R 3.34(3) no .
C1 C8 2.817(17) no .
C2 C5 2.840(19) no .
C2 C9 2.82(2) no .
C2 C88 3.275(16) no .
C2 C90 3.446(18) no .
C2G C5G 3.33(5) no .
C2G C8G 2.94(4) no .
C2Q C14Q 3.35(5) no .
C2Q C117 3.43(3) no .
C2Q C130 3.43(4) no .
C2R C7R 3.450(19) no .
C2S C92 3.58(2) no .
C2S C97 3.40(2) no .
C2S C98 3.53(2) no .
C3G C6G 3.48(3) no .
C3Q C174 3.57(5) no .
C3R C5R 3.25(3) no .
C3 C6 2.796(19) no .
C3 C88 3.373(17) no .
C3 C89 2.938(18) no .
C3S C14S 3.44(3) no .
C3S C96 3.52(3) no .
C3S C97 3.51(2) no .
C4Q C18Q 3.54(6) no .
C4Q C175 3.47(5) no .
C4R C5R 3.58(2) no .
C4R C9R 3.33(3) no .
C4 C7 2.84(2) no .
C4S C8S 3.34(2) no .
C4S C9Q 3.59(5) no .
C4T C9 3.49(3) no .
C4T C11T 3.45(4) no .
C6R C71 3.42(3) no .
C6R C72 3.46(3) no .
C6S C11S 3.43(3) no .
C6S C143 3.56(2) no .
C6S C144 3.53(2) no .
C6T C52 3.53(3) no .
C6T C53 3.45(3) no .
C6 C15 2.93(2) no .
C6 C16 3.300(19) no .
C7 C14 2.813(18) no .
C7 C16 3.215(19) no .
C7G C179 2.88(4) no .
C7G C181 3.59(5) no .
C7H C40 2.91(9) no .
C7S C15S 3.44(2) no .
C7S C144 3.53(2) no .
C8R C16R 3.26(4) no .
C8R C72 3.38(3) no .
C8R C73 3.53(3) no .
C8R C77 3.55(3) no .
C8S C11Q 3.48(6) no .
C8T C15R 3.32(3) no .
C8T C53 3.42(3) no .
C8T C58 3.55(3) no .
C9 C12 2.822(19) no .
C9 C16 3.492(19) no .
C9Q C12Q 3.57(10) no .
C9S C11S 3.55(3) no .
C9S C121 3.50(2) no .
C9S C122 3.38(3) no .
C9S C123 3.40(3) no .
C10R C13 3.42(4) no .
C10R C80 3.38(4) no .
C10T C79 3.58(4) no .
C10T C80 3.47(3) no .
C10 C13 2.783(19) no .
C10 C15 2.909(18) no .
C11 C14 2.83(2) no .
C12R C46 3.30(3) no .
C12R C47 3.16(4) no .
C12R C48 3.58(4) no .
C12S C163 3.59(3) no .
C12S C167 3.47(3) no .
C12S C168 3.33(3) no .
C12T C31 3.40(4) no .
C12T C32 3.06(4) no .
C12T C44 3.45(2) no .
C13 C89 2.91(2) no .
C13 C90 3.35(2) no .
C13Q C99 3.57(5) no .
C13Q C102 3.54(4) no .
C13Q C103 3.28(4) no .
C13Q C104 3.31(4) no .
C13R C38 3.49(2) no .
C13R C218 3.59(3) no .
C13S C127 3.41(2) no .
C14 C88 3.483(19) no .
C14 C90 3.270(18) no .
C15 C19 2.770(18) no .
C16 C18 2.73(2) no .
C16S C172 3.48(3) no .
C17Q C137 3.38(4) no .
C17Q C138 3.21(3) no .
C17Q C139 3.41(4) no .
C18 C21 2.811(19) no .
C19 C22 2.81(2) no .
C20 C23 2.85(2) no .
C22 C26 2.73(2) no .
C23 C25 2.77(2) no .
C25 C28 3.40(2) no .
C25 C216 3.26(2) no .
C25 C218 3.41(2) no .
C26 C29 2.86(2) no .
C26 C218 2.921(19) no .
C27 C34 2.79(2) no .
C28 C31 2.79(4) no .
C28 C35 2.855(19) no .
C29 C32 2.78(4) no .
C30 C33 2.77(3) no .
C32 C39 2.94(3) no .
C32 C40 3.54(3) no .
C32 C44 3.54(3) no .
C33 C40 3.41(3) no .
C33 C44 3.33(2) no .
C33 C216 2.80(2) no .
C35 C38 2.80(2) no .
C35 C40 3.40(3) no .
C35 C44 3.32(2) no .
C36 C39 2.92(2) no .
C36 C40 3.58(3) no .
C36 C44 3.53(2) no .
C36 C218 2.77(2) no .
C37 C216 2.79(2) no .
C39 C42 2.75(2) no .
C40 C43 2.81(2) no .
C41 C44 2.78(2) no .
C42 C46 3.309(18) no .
C42 C47 3.360(19) no .
C42 C58 3.50(2) no .
C43 C47 2.93(2) no .
C43 C57 2.88(2) no .
C44 C46 3.52(2) no .
C44 C57 3.28(2) no .
C44 C58 3.22(2) no .
C45 C52 2.834(19) no .
C46 C49 2.82(2) no .
C46 C53 2.80(2) no .
C47 C50 2.77(2) no .
C48 C51 2.80(2) no .
C50 C59 2.93(2) no .
C50 C60 3.46(2) no .
C51 C58 2.793(17) no .
C51 C60 3.305(19) no .
C53 C56 2.795(19) no .
C53 C60 3.397(19) no .
C54 C57 2.79(2) no .
C54 C59 2.906(17) no .
C54 C60 3.58(2) no .
C55 C58 2.85(2) no .
C59 C62 2.775(18) no .
C60 C63 2.741(19) no .
C62 C67 2.75(2) no .
C63 C65 2.806(19) no .
C64 C66 2.82(2) no .
C66 C69 2.72(2) no .
C67 C70 2.73(2) no .
C69 C72 3.36(2) no .
C69 C83 3.45(2) no .
C69 C84 3.272(19) no .
C70 C73 2.93(2) no .
C70 C83 2.964(17) no .
C71 C78 2.86(2) no .
C72 C75 2.85(2) no .
C72 C79 2.838(16) no .
C73 C76 2.79(2) no .
C74 C77 2.768(19) no .
C76 C85 2.853(18) no .
C76 C86 3.526(16) no .
C76 C90 3.361(19) no .
C77 C84 2.86(2) no .
C77 C86 3.417(17) no .
C77 C90 3.259(18) no .
C79 C82 2.81(2) no .
C79 C86 3.37(2) no .
C79 C90 3.427(18) no .
C80 C83 2.77(2) no .
C80 C85 2.93(2) no .
C80 C86 3.51(2) no .
C81 C84 2.838(16) no .
C85 C88 2.80(2) no .
C86 C89 2.789(17) no .
C87 C90 2.788(19) no .
C88 C182 2.86(2) no .
C91 C98 2.81(2) no .
C92 C95 2.87(3) no .
C92 C99 2.823(18) no .
C92 C177 3.30(3) no .
C92 C179 3.39(3) no .
C93 C96 2.84(3) no .
C93 C177 3.47(3) no .
C93 C178 2.94(3) no .
C93 C179 3.60(3) no .
C94 C97 2.84(2) no .
C96 C105 2.859(19) no .
C96 C106 3.50(2) no .
C97 C104 2.87(2) no .
C97 C106 3.34(2) no .
C99 C102 2.84(3) no .
C99 C106 3.35(3) no .
C100 C103 2.80(2) no .
C100 C105 2.85(2) no .
C100 C106 3.52(3) no .
C101 C104 2.80(2) no .
C103 C177 3.50(2) no .
C103 C178 2.850(19) no .
C103 C179 3.456(19) no .
C104 C177 3.34(2) no .
C104 C179 3.333(19) no .
C105 C108 2.81(2) no .
C106 C109 2.72(2) no .
C108 C113 2.77(2) no .
C109 C111 2.85(2) no .
C110 C112 2.82(2) no .
C112 C115 2.72(2) no .
C113 C116 2.78(2) no .
C115 C118 3.30(2) no .
C115 C119 3.51(2) no .
C115 C129 3.483(18) no .
C115 C130 3.306(19) no .
C116 C119 2.95(2) no .
C116 C129 2.848(18) no .
C117 C124 2.80(2) no .
C118 C121 2.82(2) no .
C118 C125 2.829(17) no .
C119 C122 2.82(2) no .
C120 C123 2.809(18) no .
C122 C131 2.889(17) no .
C122 C135 3.441(16) no .
C123 C130 2.83(2) no .
C123 C132 3.48(2) no .
C123 C135 3.287(18) no .
C125 C128 2.84(2) no .
C125 C132 3.36(2) no .
C125 C135 3.37(2) no .
C126 C129 2.80(2) no .
C126 C131 2.92(2) no .
C126 C132 3.45(2) no .
C127 C130 2.854(19) no .
C131 C217 2.80(2) no .
C132 C134 2.79(2) no .
C133 C135 2.78(2) no .
C134 C138 2.91(2) no .
C134 C148 2.893(16) no .
C135 C137 3.29(2) no .
C135 C138 3.39(2) no .
C135 C149 3.401(18) no .
C136 C143 2.848(19) no .
C137 C140 2.83(2) no .
C137 C144 2.846(14) no .
C137 C217 3.44(2) no .
C138 C141 2.84(2) no .
C139 C142 2.826(17) no .
C141 C150 2.864(15) no .
C141 C151 3.538(17) no .
C142 C149 2.83(2) no .
C142 C151 3.333(19) no .
C144 C147 2.80(2) no .
C144 C151 3.33(2) no .
C145 C148 2.81(2) no .
C145 C150 2.93(2) no .
C145 C151 3.52(2) no .
C146 C149 2.837(16) no .
C148 C217 3.434(16) no .
C149 C217 3.322(18) no .
C150 C153 2.74(2) no .
C151 C154 2.78(2) no .
C153 C157 2.81(2) no .
C154 C156 2.85(2) no .
C155 C158 2.86(2) no .
C157 C161 2.79(2) no .
C158 C160 2.71(2) no .
C160 C163 3.24(2) no .
C160 C164 3.34(2) no .
C160 C175 3.42(3) no .
C161 C164 2.89(2) no .
C161 C174 2.86(2) no .
C162 C169 2.81(2) no .
C163 C166 2.79(3) no .
C163 C170 2.80(3) no .
C164 C167 2.84(4) no .
C165 C168 2.78(3) no .
C167 C181 3.41(3) no .
C167 C219 2.91(3) no .
C168 C175 2.84(2) no .
C168 C177 3.50(3) no .
C168 C181 3.40(3) no .
C170 C173 2.77(2) no .
C170 C177 3.30(2) no .
C170 C181 3.54(2) no .
C171 C174 2.79(3) no .
C171 C177 3.39(2) no .
C171 C219 2.84(2) no .
C172 C175 2.82(3) no .
C177 C180 2.74(2) no .
C178 C181 2.77(2) no .
C179 C219 2.82(3) no .
C183 C186 3.21(2) no .
C196 C217 2.85(2) no .
C197 C249 3.35(3) no .
Ag1 F13 2.997(9) no 2_666
Ag2 F4 2.789(9) no 2_566
Ag3 F8 2.985(11) no .
Cl1B F19 3.421(12) no .
Cl1C F14 3.374(13) no .
Cl1C C111 3.508(12) no 2_666
Cl1D F18 3.54(2) no .
Cl1D C16S 3.41(2) no .
Cl2C O6 3.16(2) no .
Cl2C C133 3.309(17) no .
Cl2C C196 3.47(3) no .
Cl2D C29 3.14(3) no 1_656
Cl2D C30 3.05(3) no 1_656
Cl3D C4H 3.32(4) no 2_676
Cl3D C5H 3.30(4) no 2_676
Cl3D C6H 2.82(4) no 2_676
Cl3D C14 3.50(3) no 2_677
Si1T F12 3.322(16) no 2_676
F1 C2F 3.59(4) no .
F1 C6 3.396(13) no 2_566
F1 C107 3.23(2) no 2_666
F2 C18 3.466(13) no 2_566
F2 C19 3.523(13) no 2_566
F2 C20 3.483(15) no 2_566
F2 C21 3.388(18) no 2_566
F2 C22 3.360(19) no 2_566
F2 C23 3.369(16) no 2_566
F2 C110 3.46(2) no 2_666
F2 C159 3.482(19) no 2_667
F3 C1C 3.26(3) no .
F3 C2E 3.53(2) no 2_667
F4 Ag2 2.789(9) no 2_566
F4 N1 3.191(12) no 2_566
F4 N2 3.114(16) no 2_566
F4 C13R 3.53(2) no 2_566
F4 C14R 3.598(19) no 2_566
F4 C18 3.298(15) no 2_566
F4 C23 3.251(16) no 2_566
F5 C14R 3.485(17) no 2_566
F6 C159 3.22(2) no 2_667
F6 C160 3.19(2) no 2_667
F6 C218 3.45(2) no 2_566
F7 N6 3.446(19) no .
F7 C17 3.20(2) no 1_655
F7 C96 3.14(3) no .
F7 C105 3.49(2) no .
F7 C106 3.54(2) no .
F7 C107 3.57(2) no .
F7 C108 3.507(17) no .
F7 C109 3.408(17) no .
F8 Ag3 2.985(11) no .
F8 N5 3.469(12) no .
F8 N6 3.338(14) no .
F8 C1Q 3.50(4) no .
F8 C3S 3.42(2) no .
F8 C96 3.49(2) no .
F8 C129 3.581(18) no .
F9 C48 3.187(18) no 2_676
F9 C49 3.491(19) no 2_676
F9 C69 3.473(16) no .
F9 C128 3.14(2) no .
F9 C129 3.359(19) no .
F10 C12T 3.51(3) no 2_676
F10 C48 3.55(2) no 2_676
F11 N5 3.380(18) no .
F11 C68 3.07(2) no .
F11 C69 3.54(2) no .
F11 C108 3.57(2) no .
F11 C109 3.198(19) no .
F11 C111 3.466(15) no .
F11 C112 2.901(17) no .
F11 C113 3.052(15) no .
F12 Si1T 3.322(16) no 2_676
F12 C9R 3.16(4) no 2_676
F12 C11T 3.01(4) no 2_676
F12 C12R 3.37(4) no 2_676
F12 C12T 3.28(2) no 2_676
F13 Ag1 2.997(9) no 2_666
F13 N3 3.254(16) no 2_666
F13 N4 3.358(11) no 2_666
F13 C54 3.442(19) no 2_666
F13 C63 3.571(17) no 2_666
F13 C73 3.528(19) no 2_666
F14 Cl1C 3.374(13) no .
F14 C9S 3.60(3) no .
F14 C121 3.41(2) no .
F14 C139 3.34(2) no .
F15 C73 3.235(17) no 2_666
F15 C74 3.13(2) no 2_666
F15 C115 3.516(17) no 2_666
F15 C120 3.35(2) no .
F15 C121 3.36(2) no .
F16 C54 3.13(3) no 2_666
F16 C55 3.57(2) no 2_666
F16 C152 3.07(3) no 2_667
F17 C80 3.53(2) no 2_677
F17 C81 3.58(2) no 2_677
F18 Cl1D 3.54(2) no .
F18 C1B 3.17(3) no .
F18 C1D 3.45(3) no .
F19 Cl1B 3.421(12) no .
F19 C1B 3.60(2) no .
F19 C61 3.23(2) no 1_556
F19 C145 3.278(15) no .
F19 C146 3.316(18) no .
F20 C15S 3.47(3) no .
F20 C173 3.55(3) no .
F20 C174 3.48(2) no .
F21 C24 3.530(17) no 1_656
F21 C61 3.533(18) no 1_556
F21 C64 3.58(2) no 1_556
F21 C154 3.477(15) no .
F21 C158 3.397(16) no .
F22 C63 3.38(3) no 2_666
F22 C66 3.17(2) no 2_666
F22 C67 3.36(2) no 2_666
F22 C114 3.25(3) no 2_666
F23 C9S 3.49(3) no .
F23 C11S 3.56(2) no .
F23 C14Q 3.39(5) no .
F24 C1D 3.23(3) no .
F24 C24 3.08(2) no 1_656
F24 C25 3.12(2) no 1_656
F24 C173 3.32(2) no .
F24 C174 3.561(18) no .
O1E C164 3.52(3) no .
O2 C1B 3.38(2) no 2_677
O6 Cl2C 3.16(2) no .
N1 F4 3.191(12) no 2_566
N2 F4 3.114(16) no 2_566
N3 F13 3.254(16) no 2_666
N4 F13 3.358(11) no 2_666
N5 F8 3.469(12) no .
N5 F11 3.380(18) no .
N6 F7 3.446(19) no .
N6 F8 3.338(14) no .
C1B F18 3.17(3) no .
C1B F19 3.60(2) no .
C1B O2 3.38(2) no 2_677
C1C F3 3.26(3) no .
C1C C111 3.53(2) no 2_666
C1D F18 3.45(3) no .
C1D F24 3.23(3) no .
C1D C13 3.48(3) no 2_677
C1H C184 3.41(4) no 1_554
C1Q F8 3.50(4) no .
C2E F3 3.53(2) no 2_667
C2F F1 3.59(4) no .
C3E C139 3.56(4) no 2_667
C3E C140 3.47(3) no 2_667
C3S F8 3.42(2) no .
C4H Cl3D 3.32(4) no 2_676
C5H Cl3D 3.30(4) no 2_676
C6H Cl3D 2.82(4) no 2_676
C6 F1 3.396(13) no 2_566
C9R F12 3.16(4) no 2_676
C9R C20 3.44(3) no 2_576
C9S F14 3.60(3) no .
C9S F23 3.49(3) no .
C11 C29 3.59(2) no 2_576
C11S F23 3.56(2) no .
C11T F12 3.01(4) no 2_676
C12Q C48 3.49(8) no 2_676
C12R F12 3.37(4) no 2_676
C12T F10 3.51(3) no 2_676
C12T F12 3.28(2) no 2_676
C13 C1D 3.48(3) no 2_677
C13R F4 3.53(2) no 2_566
C14 Cl3D 3.50(3) no 2_677
C14Q F23 3.39(5) no .
C14R F4 3.598(19) no 2_566
C14R F5 3.485(17) no 2_566
C15S F20 3.47(3) no .
C16S Cl1D 3.41(2) no .
C17 F7 3.20(2) no 1_455
C17 C107 3.42(2) no 1_455
C18 F2 3.466(13) no 2_566
C18 F4 3.298(15) no 2_566
C19 F2 3.523(13) no 2_566
C20 F2 3.483(15) no 2_566
C20 C9R 3.44(3) no 2_576
C20 C110 3.53(2) no 1_455
C21 F2 3.388(18) no 2_566
C22 F2 3.360(19) no 2_566
C23 F2 3.369(16) no 2_566
C23 F4 3.251(16) no 2_566
C24 F21 3.530(17) no 1_454
C24 F24 3.08(2) no 1_454
C25 F24 3.12(2) no 1_454
C25 C174 3.563(18) no 1_454
C29 Cl2D 3.14(3) no 1_454
C29 C11 3.59(2) no 2_576
C30 Cl2D 3.05(3) no 1_454
C48 F9 3.187(18) no 2_676
C48 F10 3.55(2) no 2_676
C48 C12Q 3.49(8) no 2_676
C49 F9 3.491(19) no 2_676
C54 F13 3.442(19) no 2_666
C54 F16 3.13(3) no 2_666
C55 F16 3.57(2) no 2_666
C60 C152 3.480(19) no 1_554
C61 F19 3.23(2) no 1_554
C61 F21 3.533(18) no 1_554
C61 C152 3.261(16) no 1_554
C61 C153 3.521(19) no 1_554
C63 F13 3.571(17) no 2_666
C63 F22 3.38(3) no 2_666
C64 F21 3.58(2) no 1_554
C64 C155 3.583(19) no 1_554
C66 F22 3.17(2) no 2_666
C67 F22 3.36(2) no 2_666
C68 F11 3.07(2) no .
C69 F9 3.473(16) no .
C69 F11 3.54(2) no .
C73 F13 3.528(19) no 2_666
C73 F15 3.235(17) no 2_666
C74 F15 3.13(2) no 2_666
C80 F17 3.53(2) no 2_677
C81 F17 3.58(2) no 2_677
C96 F7 3.14(3) no .
C96 F8 3.49(2) no .
C105 F7 3.49(2) no .
C106 F7 3.54(2) no .
C107 F1 3.23(2) no 2_666
C107 F7 3.57(2) no .
C107 C17 3.42(2) no 1_655
C108 F7 3.507(17) no .
C108 F11 3.57(2) no .
C109 F7 3.408(17) no .
C109 F11 3.198(19) no .
C110 F2 3.46(2) no 2_666
C110 C20 3.53(2) no 1_655
C111 Cl1C 3.508(12) no 2_666
C111 F11 3.466(15) no .
C111 C1C 3.53(2) no 2_666
C112 F11 2.901(17) no .
C113 F11 3.052(15) no .
C114 F22 3.25(3) no 2_666
C115 F15 3.516(17) no 2_666
C119 C120 3.411(17) no 2_666
C120 F15 3.35(2) no .
C120 C119 3.411(17) no 2_666
C120 C120 3.58(2) no 2_666
C121 F14 3.41(2) no .
C121 F15 3.36(2) no .
C128 F9 3.14(2) no .
C129 F8 3.581(18) no .
C129 F9 3.359(19) no .
C133 Cl2C 3.309(17) no .
C139 F14 3.34(2) no .
C139 C3E 3.56(4) no 2_667
C140 C3E 3.47(3) no 2_667
C145 F19 3.278(15) no .
C146 F19 3.316(18) no .
C152 F16 3.07(3) no 2_667
C152 C60 3.480(19) no 1_556
C152 C61 3.261(16) no 1_556
C153 C61 3.521(19) no 1_556
C154 F21 3.477(15) no .
C155 C64 3.583(19) no 1_556
C158 F21 3.397(16) no .
C159 F2 3.482(19) no 2_667
C159 F6 3.22(2) no 2_667
C160 F6 3.19(2) no 2_667
C164 O1E 3.52(3) no .
C173 F20 3.55(3) no .
C173 F24 3.32(2) no .
C174 F20 3.48(2) no .
C174 F24 3.561(18) no .
C174 C25 3.563(18) no 1_656
C184 C1H 3.41(4) no 1_556
C196 Cl2C 3.47(3) no .
C218 F6 3.45(2) no 2_566
Ag1 H5T 3.4881 no .
Ag1 H7R 3.5988 no .
Ag1 H2R 2.8632 no .
Ag1 H2T 2.8828 no .
Ag2 H8T 3.4696 no .
Ag2 H21R 3.5472 no .
Ag3 H2S 3.5443 no .
Ag3 H60S 3.2804 no .
Ag3 H84Q 3.2037 no .
Ag4 H18O 3.3357 no .
Ag4 H71S 3.2082 no .
Ag4 H174 3.4731 no .
S1Q H11Q 3.5745 no .
S1Q H63Q 3.3055 no .
S1Q H81Q 3.0540 no .
S1R H4R 3.2760 no .
S1R H5R 3.4183 no .
S1R H9R 3.1711 no .
S1R H24R 3.3265 no .
S1R H90 2.9808 no .
S1S H1S 3.4683 no .
S1S H2S 3.4600 no .
S1S H5S 3.3242 no .
S1S H17S 3.3351 no .
S1S H135 3.4503 no .
S1T H7T 3.4923 no .
S1T H8T 3.4508 no .
S1T H9T 3.2990 no .
S1T H10T 3.4803 no .
S1T H20R 3.2041 no .
S1T H44 3.1891 no .
S2Q H17C 2.9115 no .
S2Q H31Q 3.4118 no .
S2Q H41Q 3.4274 no .
S2Q H69Q 3.0075 no .
S2Q H135 3.3432 no .
S2R H6R 3.4274 no .
S2R H7R 3.5067 no .
S2R H14R 3.4050 no .
S2R H16R 3.2407 no .
S2R H26R 3.5125 no .
S2R H44 3.4068 no .
S2S H3S 3.4618 no .
S2S H4S 3.4515 no .
S2S H16S 3.2520 no .
S2S H26S 3.1274 no .
S2S H177 3.5647 no .
S2T H5T 3.4899 no .
S2T H6T 3.5058 no .
S2T H17T 2.9583 no .
S2T H19R 3.4812 no .
S2T H90 3.3246 no .
Si1Q H11Q 3.5377 no .
Si1Q H75Q 3.3529 no .
Si1Q H79Q 2.8990 no .
Si1R H5R 3.2801 no .
Si1R H7T 3.0627 no .
Si1R H18R 3.4132 no .
Si1R H27R 3.5673 no .
Si1S H1S 3.2030 no .
Si1S H14S 3.3815 no .
Si1S H61S 3.5821 no .
Si1S H81S 3.4871 no .
Si1T H8T 3.0468 no .
Si1T H15T 3.1847 no .
Si2Q H31Q 3.2495 no .
Si2Q H61Q 3.0404 no .
Si2Q H62Q 3.3398 no .
Si2R H5T 3.0937 no .
Si2R H7R 3.0436 no .
Si2R H20R 3.5550 no .
Si2R H22R 3.4839 no .
Si2R H25R 3.3305 no .
Si2S H3S 3.1485 no .
Si2S H6S 3.2339 no .
Si2S H80S 3.2955 no .
Si2T H6T 3.1612 no .
Si2T H10T 3.3307 no .
Si2T H13T 3.4634 no .
Si3Q H17B 3.4384 no .
Si3Q H17C 3.5008 no .
Si3Q H18N 3.4555 no .
Si3Q H18P 3.5351 no .
Si3Q H21Q 3.1699 no .
Si3R H4R 2.7099 no .
Si3R H16R 3.5308 no .
Si3R H3R 3.3067 no .
Si3S H2S 3.1451 no .
Si3S H23S 3.5991 no .
Si3S H28S 3.3586 no .
Si4Q H41Q 3.1776 no .
Si4Q H63Q 3.5722 no .
Si4Q H64Q 3.5670 no .
Si4Q H74Q 3.4045 no .
Si4Q H83Q 3.3543 no .
Si4R H4R 3.3653 no .
Si4R H6R 3.1358 no .
Si4R H8R 3.1793 no .
Si4R H11R 3.5140 no .
Si4S H4S 3.0388 no .
Si4S H19S 3.4390 no .
Si4S H21S 3.5639 no .
Si4S H22S 3.5887 no .
O1 H40 2.5539 no .
O1 H42 2.5525 no .
O1 H43H 2.5075 no .
O1 H44H 3.2333 no .
O1 H47H 3.1328 no .
O1 H48H 2.3077 no .
O1 H49H 2.8511 no .
O1 H50H 3.2020 no .
O1 H51H 3.1121 no .
O1 H52H 3.0139 no .
O1E H2C 2.5738 no .
O1E H2D 3.2167 no .
O1E H2E 2.6031 no .
O1E H4A 2.6992 no .
O1E H4B 3.2761 no .
O1E H4C 2.6547 no .
O1F H1Z 2.9934 no .
O1F H2Z 3.0833 no .
O1F H3Z 2.3521 no .
O1F H4D 2.4715 no .
O1F H4E 3.1951 no .
O1F H4F 2.5228 no .
O2 H18C 2.5453 no .
O2 H18D 2.5278 no .
O2 H86 2.4778 no .
O2 H88 2.6446 no .
O4 H9G 3.3991 no .
O4 H179 2.6035 no .
O4 H181 2.4658 no .
O4 H5G 2.5479 no .
O4 H6G 2.7003 no .
O4 H7G 2.3920 no .
O4 H8G 3.0971 no .
O6 H19C 2.6947 no .
O6 H19D 2.3612 no .
O6 H132 2.4797 no .
O6 H217 2.7152 no .
N1 H6 3.2942 no .
N1 H7T 3.5731 no .
N1 H10 2.7071 no .
N1 H16 3.2409 no .
N2 H25 3.2715 no .
N2 H218 3.0883 no .
N2 H29 2.8318 no .
N3 H6T 3.5994 no .
N3 H50 3.1208 no .
N3 H54 2.9798 no .
N3 H60 3.2506 no .
N4 H6R 3.2036 no .
N4 H69 3.2219 no .
N4 H73 2.9130 no .
N4 H83 3.1136 no .
N5 H21Q 3.5298 no .
N5 H115 3.2119 no .
N5 H119 3.0672 no .
N5 H129 2.9077 no .
N6 H1S 3.5472 no .
N6 H96 3.0582 no .
N6 H100 2.8484 no .
N6 H106 3.2635 no .
N7 H41Q 3.5362 no .
N7 H160 3.2430 no .
N7 H164 3.2443 no .
N7 H174 2.7117 no .
N8 H3S 3.5011 no .
N8 H141 2.8766 no .
N8 H145 3.0457 no .
N8 H151 3.2448 no .
C1E H3A 2.6201 no .
C1E H3B 2.5479 no .
C1F H3C 2.6740 no .
C1F H3D 2.7186 no .
C1G H9G 3.1905 no .
C1G H10G 2.9927 no .
C1G H181 2.9371 no .
C1H H42 2.6402 no .
C1H H49H 2.7698 no .
C1H H50H 2.5267 no .
C1Q H69Q 3.2700 no .
C1Q H72Q 3.2491 no .
C1Q H79Q 3.3560 no .
C1R H20R 3.3440 no .
C1S H2S 3.1675 no .
C1S H5S 3.1071 no .
C1S H6S 3.5545 no .
C1S H11Q 3.2406 no .
C1S H60S 3.0529 no .
C1S H63Q 3.1858 no .
C1S H64Q 2.9592 no .
C1S H73Q 3.3546 no .
C1S H84Q 3.1822 no .
C1T H24R 2.8589 no .
C1 H3 2.6929 no .
C1 H7T 3.2033 no .
C1 H13 2.6859 no .
C1 H88 2.6529 no .
C1 H90 2.6704 no .
C2 H4 3.3146 no .
C2 H6 3.3440 no .
C2 H7T 3.0249 no .
C2 H24R 3.2056 no .
C2 H88 3.2442 no .
C2 H90 3.5133 no .
C2G H15G 3.0672 no .
C2G H12G 3.2610 no .
C2G H13G 3.3421 no .
C2G H14G 2.6838 no .
C2G H17G 2.8632 no .
C2G H11G 2.7983 no .
C2G H19G 2.7964 no .
C2H H53H 2.6928 no .
C2H H54H 2.5626 no .
C2Q H64Q 2.9609 no .
C2Q H84Q 3.5760 no .
C2R H4R 3.2576 no .
C2R H8T 3.0639 no .
C2R H20R 3.1867 no .
C2R H21R 3.3073 no .
C2R H23R 3.4800 no .
C2R H24R 2.9170 no .
C2S H60S 3.2564 no .
C3E H1A 2.5709 no .
C3E H1B 2.6022 no .
C3F H1G 2.7130 no .
C3F H1H 2.5960 no .
C3G H2G 3.0652 no .
C3G H3G 2.4111 no .
C3G H4G 2.5799 no .
C3G H15G 2.9203 no .
C3G H16G 3.4035 no .
C3G H26G 3.4855 no .
C3G H17G 2.3060 no .
C3G H19G 2.7115 no .
C3G H20G 3.1718 no .
C3H H41H 2.5766 no .
C3H H42H 3.2845 no .
C3H H45H 3.4192 no .
C3H H46H 2.7443 no .
C3H H55H 3.0451 no .
C3H H56H 2.7526 no .
C3Q H61Q 3.3984 no .
C3Q H81Q 3.2954 no .
C3Q H85Q 3.3821 no .
C3R H5R 3.2718 no .
C3R H9R 2.9337 no .
C3R H11R 3.1820 no .
C3 H5 3.2420 no .
C3 H24R 3.2701 no .
C3 H88 3.3712 no .
C3S H20S 3.5895 no .
C3S H21S 3.1392 no .
C4G H5G 2.9641 no .
C4G H6G 2.6926 no .
C4G H7G 2.7554 no .
C4G H8G 2.4196 no .
C4G H20G 2.4095 no .
C4G H21G 3.0300 no .
C4G H22G 3.1106 no .
C4G H23G 2.6182 no .
C4G H24G 2.6401 no .
C4G H25G 3.2785 no .
C4H H43H 2.8088 no .
C4H H44H 2.5673 no .
C4H H57H 2.7233 no .
C4H H58H 2.6113 no .
C4H H59H 3.2728 no .
C4H H47H 2.4416 no .
C4H H48H 2.9110 no .
C4Q H18P 3.3283 no .
C4R H7T 3.2444 no .
C4R H9T 3.0181 no .
C4R H10T 3.3697 no .
C4R H16R 3.0061 no .
C4R H12T 3.4980 no .
C4R H14T 2.8634 no .
C4R H11R 3.2834 no .
C4R H13R 3.3418 no .
C4 H6 3.2445 no .
C4 H24R 3.2154 no .
C4S H1S 3.2189 no .
C4S H17S 3.0023 no .
C4S H19S 3.5551 no .
C4S H20S 3.2353 no .
C4S H21Q 3.2714 no .
C4S H21S 3.0893 no .
C4S H69Q 3.5153 no .
C4S H72Q 2.7966 no .
C4S H79Q 3.3495 no .
C4S H81Q 3.3260 no .
C4T H15T 3.5516 no .
C4T H14T 2.9469 no .
C4T H13R 3.2439 no .
C5 H3 3.2511 no .
C5 H23R 3.4419 no .
C5 H24R 3.1238 no .
C5G H9G 3.4092 no .
C5G H10G 3.0879 no .
C5H H49H 2.9548 no .
C5H H50H 2.8500 no .
C5H H51H 2.7373 no .
C5H H52H 3.1477 no .
C5R H5T 3.1597 no .
C5R H7R 3.2386 no .
C5R H8R 3.5466 no .
C5R H10T 3.4538 no .
C5R H14R 3.2721 no .
C5R H16R 3.3188 no .
C5R H17T 3.0653 no .
C5R H2R 2.9341 no .
C5R H1T 3.2876 no .
C5R H2T 3.0464 no .
C5S H4S 3.2205 no .
C5S H15S 3.5708 no .
C5S H16S 3.0921 no .
C5S H17A 3.2782 no .
C5S H17C 3.2109 no .
C5S H18O 3.2026 no .
C5S H18P 3.0839 no .
C5S H31Q 2.9703 no .
C5S H61S 3.0794 no .
C5S H71S 3.2443 no .
C6G H10G 3.4489 no .
C6G H12G 2.4434 no .
C6G H13G 2.6092 no .
C6G H14G 2.8984 no .
C6G H11G 3.1685 no .
C6H H53H 2.4516 no .
C6H H54H 2.7881 no .
C6R H8R 3.4077 no .
C6R H2R 3.2337 no .
C6S H61S 3.0959 no .
C6T H10T 3.1042 no .
C6T H1T 3.5106 no .
C6T H2T 3.5765 no .
C6 H4 3.2352 no .
C6 H16 3.2489 no .
C6 H23R 3.4134 no .
C6 H24R 3.0596 no .
C7 H3 3.3528 no .
C7 H5 3.3201 no .
C7 H7T 2.8311 no .
C7 H16 3.1544 no .
C7 H24R 3.0795 no .
C7G H9G 2.0733 no .
C7G H10G 2.5212 no .
C7G H179 2.6058 no .
C7H H40 2.6102 no .
C7H H51H 2.5860 no .
C7H H52H 3.0518 no .
C7R H6R 3.3024 no .
C7R H6T 3.3135 no .
C7R H17R 3.4820 no .
C7R H19R 2.9687 no .
C7R H26R 3.0987 no .
C7R H28R 3.2828 no .
C7S H23S 3.4249 no .
C7S H25S 3.3178 no .
C8G H9G 3.2295 no .
C8G H10G 2.4162 no .
C8H H53H 2.4007 no .
C8H H54H 2.9108 no .
C8R H19R 2.7420 no .
C8S H3S 3.1899 no .
C8S H23S 3.3282 no .
C8S H25S 3.0536 no .
C8S H26S 3.0551 no .
C8S H27S 3.3932 no .
C8S H41Q 3.0261 no .
C8S H61Q 3.2995 no .
C8S H69Q 3.3823 no .
C8S H81Q 3.4113 no .
C8S H85Q 2.8572 no .
C8T H26R 2.9944 no .
C8T H28R 3.4775 no .
C8 H6 2.7197 no .
C8 H7T 2.7874 no .
C8 H10 2.6481 no .
C8 H16 2.6745 no .
C9 H7T 2.9117 no .
C9 H8T 3.0184 no .
C9 H11 3.2961 no .
C9 H13 3.3169 no .
C9 H16 3.5931 no .
C9Q H11Q 3.3445 no .
C9Q H62Q 3.2604 no .
C9Q H65Q 2.7514 no .
C9Q H75Q 3.3989 no .
C9Q H85Q 3.5853 no .
C9R H4R 3.0137 no .
C9R H10R 2.9925 no .
C9S H61S 3.2707 no .
C9S H70S 2.9067 no .
C9S H81S 3.4509 no .
C9S H135 3.3816 no .
C10R H6R 3.5600 no .
C10R H12 3.5407 no .
C10R H13 3.1474 no .
C10R H80 3.4223 no .
C10R H90 3.1903 no .
C10R H3R 3.5066 no .
C10R H12R 3.0732 no .
C10S H1S 3.4213 no .
C10S H5S 3.4683 no .
C10S H7S 2.9606 no .
C10S H14S 3.1891 no .
C10T H8T 3.4399 no .
C10T H90 3.5485 no .
C10T H13T 3.5202 no .
C10T H2T 3.3454 no .
C10T H3T 3.0972 no .
C10 H8T 3.0828 no .
C10 H12 3.2659 no .
C11 H8T 3.1304 no .
C11 H13 3.2960 no .
C11 H14T 3.1780 no .
C11 H13R 2.9344 no .
C11Q H31Q 3.1839 no .
C11Q H62Q 3.5562 no .
C11Q H75Q 3.5078 no .
C11Q H82Q 3.0227 no .
C11Q H94 3.5434 no .
C11R H6R 3.4353 no .
C11R H6T 3.3777 no .
C11R H8R 3.2816 no .
C11R H14R 3.1399 no .
C11R H15R 3.0345 no .
C11R H16T 2.9428 no .
C11S H3S 3.0923 no .
C11S H6S 3.0608 no .
C11S H14S 3.5314 no .
C11S H15S 3.0368 no .
C11T H8T 3.1545 no .
C11T H9T 3.4469 no .
C11T H11T 3.2426 no .
C11T H15T 3.2108 no .
C12 H8T 3.1739 no .
C12 H9R 3.4165 no .
C12 H10 3.2712 no .
C12 H10R 3.1419 no .
C12 H15T 3.5712 no .
C12 H14T 3.5569 no .
C12 H13R 3.1282 no .
C12Q H71Q 3.0080 no .
C12Q H79Q 2.8712 no .
C12R H4R 3.1551 no .
C12R H44 3.3717 no .
C12R H47 3.3031 no .
C12R H1R 2.7760 no .
C12R H3R 3.4779 no .
C12R H11R 3.5946 no .
C12S H71S 3.1874 no .
C12S H80S 3.1995 no .
C12S H81S 3.3068 no .
C12S H177 3.3118 no .
C12T H6T 3.5690 no .
C12T H44 3.0404 no .
C12T H47 3.5573 no .
C12T H12T 3.1126 no .
C12T H31 3.5140 no .
C12T H32 2.9668 no .
C13 H8T 3.0907 no .
C13 H9R 2.8726 no .
C13 H10R 3.1683 no .
C13 H11 3.2894 no .
C13 H15T 3.5956 no .
C13 H90 3.3402 no .
C13Q H18N 3.5273 no .
C13Q H18P 3.3519 no .
C13Q H74Q 3.1802 no .
C13Q H84Q 3.0307 no .
C13Q H177 3.4510 no .
C13R H5R 3.3287 no .
C13R H23R 3.0837 no .
C13R H25R 3.5654 no .
C13R H26R 3.5526 no .
C13R H27R 3.3556 no .
C13S H20S 3.1592 no .
C13S H22S 3.2769 no .
C13S H127 3.3230 no .
C14 H7T 3.1406 no .
C14 H8T 3.0104 no .
C14 H9R 3.5389 no .
C14 H10 3.2809 no .
C14 H12 3.2958 no .
C14 H88 3.5660 no .
C14 H90 3.2156 no .
C14Q H17B 3.2387 no .
C14Q H21Q 3.0421 no .
C14Q H73Q 3.0045 no .
C14Q H83Q 3.2088 no .
C14R H7T 2.9757 no .
C14R H18R 3.2014 no .
C14R H21R 3.2417 no .
C14R H22R 3.3488 no .
C14S H2S 3.0981 no .
C14S H17S 3.5184 no .
C14S H18S 2.9804 no .
C14S H28S 3.1008 no .
C15 H6 2.6094 no .
C15 H10 2.5496 no .
C15 H17 3.2476 no .
C15R H5T 2.9174 no .
C15R H17R 2.9218 no .
C15R H18R 3.4896 no .
C15R H20R 3.5005 no .
C15R H22R 3.3508 no .
C15R H56 3.5480 no .
C15S H4S 3.1078 no .
C15S H19S 3.5887 no .
C15S H27S 2.9452 no .
C15S H28S 3.3250 no .
C15S H59Q 2.7982 no .
C15S H61Q 3.2531 no .
C15S H69Q 3.5471 no .
C15S H79Q 3.4279 no .
C16 H6 2.7843 no .
C16 H10 3.3477 no .
C16R H7R 2.8656 no .
C16R H25R 3.1711 no .
C16R H27R 3.2771 no .
C16R H28R 3.0718 no .
C16S H21S 3.3037 no .
C16S H24S 3.0002 no .
C16S H25S 3.2674 no .
C16S H172 3.2292 no .
C17 H6 3.5928 no .
C17 H20 2.6860 no .
C17Q H18N 3.1852 no .
C17Q H18O 3.0790 no .
C17Q H64Q 3.4051 no .
C17Q H74Q 3.4856 no .
C17Q H135 3.4977 no .
C17Q H138 3.4946 no .
C18 H10 3.5501 no .
C18 H17 3.2470 no .
C18 H20 3.3064 no .
C18Q H17A 3.0831 no .
C18Q H17B 3.1836 no .
C18Q H41Q 3.3251 no .
C18Q H83Q 3.1430 no .
C19 H16 3.2656 no .
C19 H21 3.2651 no .
C20 H17 2.6701 no .
C21 H24 2.6436 no .
C22 H20 3.3111 no .
C22 H25 3.2671 no .
C23 H21 3.3081 no .
C23 H24 3.2614 no .
C24 H21 2.6571 no .
C25 H218 2.9640 no .
C25 H29 3.2123 no .
C26 H24 3.2677 no .
C26 H218 2.5889 no .
C26 H29 2.5197 no .
C27 H5R 2.9236 no .
C27 H25 2.6633 no .
C27 H218 2.6811 no .
C27 H29 2.6543 no .
C28 H4R 3.5847 no .
C28 H5R 3.0822 no .
C28 H9T 3.4949 no .
C28 H25 3.4285 no .
C28 H30 3.1885 no .
C28 H32 3.2682 no .
C29 H31 3.2873 no .
C30 H9T 3.5695 no .
C30 H12T 3.2532 no .
C30 H32 3.2424 no .
C31 H9T 2.7081 no .
C31 H11T 3.3225 no .
C31 H12T 3.2322 no .
C31 H29 3.3018 no .
C32 H9T 2.1732 no .
C32 H11T 3.2044 no .
C32 H30 3.2210 no .
C33 H4R 3.5320 no .
C33 H5R 3.2691 no .
C33 H9T 2.6524 no .
C33 H40 3.4454 no .
C33 H44 3.3203 no .
C33 H29 3.3102 no .
C33 H31 3.3014 no .
C34 H5R 3.3137 no .
C34 H9T 3.1868 no .
C34 H36 2.6953 no .
C34 H40 2.7164 no .
C34 H44 2.6008 no .
C34 H32 2.6418 no .
C35 H5R 3.2006 no .
C35 H20R 3.5352 no .
C35 H37 3.2427 no .
C35 H40 3.4327 no .
C35 H44 3.2959 no .
C35 H218 3.3204 no .
C36 H20R 3.3211 no .
C36 H38 3.2212 no .
C36 H44 3.5871 no .
C37 H20R 3.1109 no .
C37 H218 3.2450 no .
C38 H20R 3.1265 no .
C38 H21R 3.1004 no .
C38 H36 3.2330 no .
C39 H9T 3.3173 no .
C39 H36 2.5696 no .
C39 H32 2.5773 no .
C40 H36 3.0809 no .
C40 H42 3.2447 no .
C40 H44 3.2528 no .
C40 H45H 2.7720 no .
C40 H46H 3.1597 no .
C40 H32 2.9977 no .
C41 H41H 2.8103 no .
C41 H42H 2.7370 no .
C41 H45H 2.7732 no .
C41 H46H 2.8387 no .
C41 H48H 3.5890 no .
C42 H40 3.2531 no .
C42 H41H 2.9208 no .
C42 H42H 2.9523 no .
C42 H44 3.2559 no .
C42 H47 2.8183 no .
C42 H57 3.2963 no .
C43 H10T 3.4438 no .
C43 H14R 3.4884 no .
C43 H47 2.5758 no .
C43 H57 2.5388 no .
C44 H9T 3.0132 no .
C44 H10T 2.9951 no .
C44 H14R 3.5522 no .
C44 H16R 3.2171 no .
C44 H36 3.0576 no .
C44 H40 3.2544 no .
C44 H42 3.2554 no .
C44 H47 3.3222 no .
C44 H57 2.7491 no .
C44 H32 3.0880 no .
C45 H6T 3.1630 no .
C45 H10T 3.3933 no .
C45 H14R 2.9100 no .
C45 H42 2.6846 no .
C45 H44 2.6896 no .
C45 H47 2.6576 no .
C45 H57 2.6524 no .
C46 H6T 3.0543 no .
C46 H10T 3.2728 no .
C46 H14R 2.3524 no .
C46 H42 3.2417 no .
C46 H48 3.2743 no .
C46 H50 3.3082 no .
C47 H10T 3.1856 no .
C47 H11T 3.5086 no .
C47 H14R 2.4388 no .
C47 H15R 3.0902 no .
C47 H16R 3.5652 no .
C47 H42 3.2915 no .
C47 H49 3.2683 no .
C48 H14R 2.9967 no .
C48 H15R 3.2486 no .
C48 H50 3.2284 no .
C49 H14R 3.4209 no .
C49 H47 3.2760 no .
C49 H1R 3.2649 no .
C49 H1T 3.3275 no .
C50 H14R 3.3625 no .
C50 H48 3.2124 no .
C50 H60 3.5292 no .
C50 H1R 3.3529 no .
C50 H1T 3.3819 no .
C51 H6T 2.8905 no .
C51 H14R 2.8115 no .
C51 H47 3.2756 no .
C51 H49 3.3223 no .
C51 H60 3.3033 no .
C52 H6T 2.8187 no .
C52 H50 2.7345 no .
C52 H54 2.6460 no .
C52 H60 2.6646 no .
C53 H5T 2.8381 no .
C53 H6T 2.9244 no .
C53 H55 3.3136 no .
C53 H57 3.2759 no .
C53 H60 3.4338 no .
C54 H5T 2.8994 no .
C54 H56 3.2349 no .
C55 H5T 2.9987 no .
C55 H26R 3.3642 no .
C55 H28R 3.3698 no .
C55 H57 3.2761 no .
C56 H5T 3.0243 no .
C56 H26R 2.9430 no .
C56 H28R 3.5478 no .
C56 H54 3.2429 no .
C57 H5T 2.9521 no .
C57 H26R 3.4647 no .
C57 H44 3.2238 no .
C57 H55 3.2810 no .
C58 H5T 2.8998 no .
C58 H6T 3.0884 no .
C58 H44 3.1381 no .
C58 H54 3.3462 no .
C58 H56 3.3019 no .
C59 H50 2.5977 no .
C59 H54 2.5642 no .
C59 H61 3.2492 no .
C60 H50 2.9511 no .
C60 H54 3.1213 no .
C61 H64 2.6452 no .
C62 H60 3.2841 no .
C62 H65 3.2299 no .
C63 H61 3.2280 no .
C63 H64 3.2624 no .
C64 H61 2.6522 no .
C65 H68 2.7212 no .
C66 H65 3.3391 no .
C66 H68 3.2878 no .
C67 H64 3.2158 no .
C67 H69 3.2759 no .
C68 H65 2.7181 no .
C69 H73 3.1866 no .
C69 H83 3.0076 no .
C70 H6R 3.3786 no .
C70 H68 3.2081 no .
C70 H73 2.5850 no .
C70 H83 2.6202 no .
C71 H6R 2.6151 no .
C71 H69 2.6230 no .
C71 H73 2.6882 no .
C71 H83 2.7016 no .
C72 H6R 2.9131 no .
C72 H7R 2.8359 no .
C72 H69 3.3713 no .
C72 H74 3.2703 no .
C72 H76 3.2970 no .
C73 H7R 2.8804 no .
C73 H75 3.2982 no .
C74 H7R 2.9803 no .
C74 H19R 3.0885 no .
C74 H76 3.2761 no .
C75 H7R 3.1098 no .
C75 H19R 2.8918 no .
C75 H73 3.3019 no .
C76 H7R 2.9817 no .
C76 H19R 3.4163 no .
C76 H74 3.2664 no .
C76 H90 3.4265 no .
C77 H6R 3.3447 no .
C77 H7R 2.8699 no .
C77 H73 3.3190 no .
C77 H75 3.2607 no .
C77 H86 3.5002 no .
C77 H90 3.2298 no .
C78 H6R 3.4813 no .
C78 H9R 3.5477 no .
C78 H17T 3.3156 no .
C78 H76 2.5648 no .
C78 H80 2.6596 no .
C78 H86 2.6532 no .
C78 H90 2.6299 no .
C79 H6R 3.2628 no .
C79 H8R 3.0703 no .
C79 H9R 3.4478 no .
C79 H16T 3.2365 no .
C79 H17T 3.0113 no .
C79 H81 3.3082 no .
C79 H83 3.3345 no .
C79 H86 3.3620 no .
C79 H90 3.4607 no .
C80 H8R 2.8652 no .
C80 H9R 3.3112 no .
C80 H10R 3.4454 no .
C80 H16T 2.9256 no .
C80 H17T 3.1518 no .
C80 H82 3.2437 no .
C80 H86 3.5277 no .
C81 H8R 3.1000 no .
C81 H16T 2.8803 no .
C81 H83 3.2672 no .
C82 H8R 3.4605 no .
C82 H16T 3.0952 no .
C82 H80 3.2508 no .
C83 H6R 3.5700 no .
C83 H16T 3.3485 no .
C83 H69 3.4422 no .
C83 H81 3.2616 no .
C83 H2R 3.5312 no .
C84 H6R 2.8307 no .
C84 H8R 3.4546 no .
C84 H16T 3.4449 no .
C84 H17T 3.5101 no .
C84 H69 3.1913 no .
C84 H80 3.2927 no .
C84 H82 3.2735 no .
C85 H9R 3.3982 no .
C85 H76 2.4695 no .
C85 H80 2.5826 no .
C86 H76 2.9839 no .
C86 H80 2.9693 no .
C86 H88 3.2749 no .
C86 H90 3.2681 no .
C87 H18A 2.6671 no .
C87 H18B 2.6506 no .
C88 H3 2.8594 no .
C88 H13 3.2332 no .
C88 H18A 2.7965 no .
C88 H18B 2.8348 no .
C88 H86 3.2755 no .
C88 H90 3.2660 no .
C89 H3 2.6106 no .
C89 H9R 3.5787 no .
C89 H13 2.5560 no .
C90 H3 3.3034 no .
C90 H9R 2.7645 no .
C90 H13 2.8375 no .
C90 H17T 3.2653 no .
C90 H76 2.8437 no .
C90 H80 3.2943 no .
C90 H86 3.2690 no .
C90 H88 3.2680 no .
C91 H1S 3.1863 no .
C91 H63Q 3.1788 no .
C91 H93 2.6569 no .
C91 H103 2.6356 no .
C91 H177 2.5934 no .
C91 H179 2.6320 no .
C92 H1S 2.9288 no .
C92 H2S 3.1318 no .
C92 H94 3.3388 no .
C92 H96 3.3313 no .
C92 H177 3.2541 no .
C92 H179 3.4070 no .
C93 H2S 3.0987 no .
C93 H81Q 3.3655 no .
C93 H95 3.3054 no .
C93 H177 3.4937 no .
C94 H2S 2.9829 no .
C94 H21S 3.3527 no .
C94 H71Q 3.3223 no .
C94 H81Q 3.3029 no .
C94 H96 3.2854 no .
C95 H2S 2.8050 no .
C95 H21S 3.2389 no .
C95 H93 3.3010 no .
C96 H1S 3.5476 no .
C96 H2S 2.8116 no .
C96 H94 3.2871 no .
C96 H106 3.5597 no .
C97 H1S 2.7651 no .
C97 H2S 2.9845 no .
C97 H93 3.3455 no .
C97 H95 3.3354 no .
C97 H106 3.3313 no .
C98 H1S 2.7473 no .
C98 H96 2.6488 no .
C98 H100 2.6493 no .
C98 H106 2.6989 no .
C99 H1S 2.9628 no .
C99 H60S 3.3357 no .
C99 H63Q 3.4224 no .
C99 H73Q 2.8393 no .
C99 H101 3.2795 no .
C99 H103 3.2856 no .
C99 H106 3.4090 no .
C100 H60S 3.1480 no .
C100 H73Q 2.8781 no .
C100 H102 3.3137 no .
C101 H60S 3.3210 no .
C101 H73Q 2.9296 no .
C101 H103 3.2997 no .
C102 H73Q 2.9660 no .
C102 H83Q 3.4960 no .
C102 H100 3.3182 no .
C103 H63Q 2.9817 no .
C103 H73Q 2.9143 no .
C103 H83Q 3.4298 no .
C103 H101 3.2933 no .
C104 H1S 3.2081 no .
C104 H63Q 2.8685 no .
C104 H73Q 2.8696 no .
C104 H100 3.3099 no .
C104 H102 3.2594 no .
C104 H177 3.3613 no .
C104 H179 3.3828 no .
C105 H96 2.5180 no .
C105 H100 2.5067 no .
C105 H107 3.3155 no .
C106 H96 3.0213 no .
C106 H100 3.0469 no .
C107 H110 2.6624 no .
C108 H106 3.2746 no .
C108 H111 3.2637 no .
C109 H100 3.5643 no .
C109 H107 3.2758 no .
C109 H110 3.3167 no .
C110 H107 2.6747 no .
C111 H114 2.6105 no .
C112 H111 3.3049 no .
C112 H114 3.2526 no .
C113 H110 3.2379 no .
C113 H115 3.2567 no .
C114 H111 2.6117 no .
C115 H119 3.0630 no .
C115 H129 3.0151 no .
C116 H21Q 3.5778 no .
C116 H114 3.2831 no .
C116 H119 2.6083 no .
C116 H129 2.4830 no .
C117 H5S 3.4814 no .
C117 H21Q 2.6723 no .
C117 H115 2.6424 no .
C117 H119 2.6631 no .
C117 H129 2.6338 no .
C118 H5S 2.7139 no .
C118 H21Q 2.8360 no .
C118 H64Q 3.1554 no .
C118 H115 3.2372 no .
C118 H120 3.2806 no .
C118 H122 3.3678 no .
C119 H5S 3.0107 no .
C119 H64Q 3.0555 no .
C119 H84Q 3.4214 no .
C119 H115 3.5084 no .
C119 H121 3.2487 no .
C120 H5S 3.1905 no .
C120 H7S 3.2639 no .
C120 H64Q 3.2015 no .
C120 H122 3.2893 no .
C121 H5S 3.0918 no .
C121 H7S 3.1187 no .
C121 H64Q 3.4302 no .
C121 H119 3.2506 no .
C122 H5S 2.8025 no .
C122 H6S 3.4403 no .
C122 H7S 3.3640 no .
C122 H64Q 3.5267 no .
C122 H120 3.2803 no .
C122 H135 3.5262 no .
C123 H5S 2.5315 no .
C123 H21Q 3.0362 no .
C123 H64Q 3.3408 no .
C123 H119 3.2870 no .
C123 H121 3.3110 no .
C123 H132 3.5569 no .
C123 H135 3.2505 no .
C124 H5S 3.2729 no .
C124 H21Q 3.1576 no .
C124 H122 2.7052 no .
C124 H126 2.6421 no .
C124 H132 2.7112 no .
C124 H135 2.6448 no .
C125 H11Q 3.0527 no .
C125 H21Q 3.0761 no .
C125 H127 3.3612 no .
C125 H129 3.3083 no .
C125 H132 3.3726 no .
C125 H135 3.3823 no .
C126 H11Q 3.1002 no .
C126 H17S 3.0565 no .
C126 H128 3.2869 no .
C126 H132 3.4967 no .
C127 H11Q 3.1522 no .
C127 H17S 2.5824 no .
C127 H18S 3.5841 no .
C127 H129 3.2859 no .
C128 H11Q 3.0731 no .
C128 H17S 2.9004 no .
C128 H126 3.2868 no .
C129 H11Q 2.9950 no .
C129 H17S 3.5802 no .
C129 H127 3.2928 no .
C130 H11Q 2.9767 no .
C130 H21Q 2.8518 no .
C130 H115 3.3354 no .
C130 H126 3.3302 no .
C130 H128 3.2631 no .
C131 H122 2.5520 no .
C131 H126 2.5642 no .
C132 H122 3.0784 no .
C132 H126 2.9033 no .
C132 H135 3.2807 no .
C132 H217 3.2930 no .
C133 H19A 2.7791 no .
C133 H19B 2.6053 no .
C134 H138 2.5725 no .
C134 H148 2.5688 no .
C135 H6S 3.4864 no .
C135 H17C 3.2693 no .
C135 H122 3.0146 no .
C135 H126 3.1760 no .
C135 H132 3.2771 no .
C135 H138 2.8717 no .
C135 H148 3.1383 no .
C135 H217 3.2827 no .
C136 H3S 3.3087 no .
C136 H17C 3.4245 no .
C136 H135 2.6420 no .
C136 H138 2.6583 no .
C136 H148 2.7087 no .
C136 H217 2.6932 no .
C137 H3S 3.1401 no .
C137 H17A 2.8621 no .
C137 H17C 3.0185 no .
C137 H61S 3.3938 no .
C137 H135 3.2671 no .
C137 H139 3.3057 no .
C137 H141 3.3510 no .
C137 H217 3.5153 no .
C138 H6S 3.5934 no .
C138 H17A 2.8301 no .
C138 H17B 3.3125 no .
C138 H17C 2.9569 no .
C138 H61S 3.3348 no .
C138 H135 3.4383 no .
C138 H140 3.3014 no .
C139 H17A 2.8587 no .
C139 H17B 3.2911 no .
C139 H17C 3.5629 no .
C139 H61S 3.2589 no .
C139 H141 3.2730 no .
C140 H17A 2.7832 no .
C140 H61S 3.0990 no .
C140 H71S 3.5780 no .
C140 H138 3.3035 no .
C141 H17A 2.7861 no .
C141 H61S 3.1261 no .
C141 H71S 3.4455 no .
C141 H139 3.2678 no .
C142 H3S 2.8640 no .
C142 H17A 2.8125 no .
C142 H17C 3.5794 no .
C142 H61S 3.2622 no .
C142 H138 3.3452 no .
C142 H140 3.2806 no .
C142 H151 3.3549 no .
C143 H3S 2.7869 no .
C143 H141 2.6512 no .
C143 H145 2.6659 no .
C143 H151 2.6560 no .
C144 H3S 2.9457 no .
C144 H4S 2.9685 no .
C144 H146 3.2976 no .
C144 H148 3.3532 no .
C144 H151 3.3485 no .
C145 H4S 2.9914 no .
C145 H147 3.2166 no .
C146 H4S 3.1182 no .
C146 H23S 3.5462 no .
C146 H65Q 3.5150 no .
C146 H148 3.2709 no .
C147 H4S 3.2669 no .
C147 H23S 3.5687 no .
C147 H59Q 3.1734 no .
C147 H69Q 3.5774 no .
C147 H145 3.2239 no .
C148 H4S 3.1813 no .
C148 H59Q 3.4277 no .
C148 H69Q 3.2342 no .
C148 H146 3.2690 no .
C148 H217 3.5097 no .
C149 H3S 3.2380 no .
C149 H4S 3.1094 no .
C149 H135 3.4285 no .
C149 H145 3.3062 no .
C149 H147 3.2984 no .
C149 H217 3.3329 no .
C150 H3S 3.5860 no .
C150 H141 2.5263 no .
C150 H145 2.5830 no .
C150 H152 3.2910 no .
C151 H141 3.0974 no .
C151 H145 3.0725 no .
C152 H155 2.6664 no .
C153 H151 3.2783 no .
C153 H156 3.2652 no .
C154 H152 3.2917 no .
C154 H155 3.3608 no .
C155 H152 2.6395 no .
C156 H159 2.6803 no .
C157 H155 3.3058 no .
C157 H160 3.1933 no .
C158 H156 3.3242 no .
C158 H159 3.2713 no .
C158 H174 3.5155 no .
C159 H156 2.6821 no .
C160 H164 2.8724 no .
C160 H174 3.3191 no .
C161 H159 3.2821 no .
C161 H164 2.5887 no .
C161 H174 2.5298 no .
C162 H41Q 2.8747 no .
C162 H160 2.6806 no .
C162 H164 2.7182 no .
C162 H174 2.6411 no .
C163 H15S 3.0447 no .
C163 H16S 3.2167 no .
C163 H18P 3.4799 no .
C163 H41Q 3.3962 no .
C163 H160 3.1432 no .
C163 H165 3.3086 no .
C163 H167 3.3135 no .
C164 H15S 3.1586 no .
C164 H160 3.2583 no .
C164 H166 3.2746 no .
C165 H15S 3.2575 no .
C165 H167 3.2785 no .
C166 H15S 3.2421 no .
C166 H164 3.2897 no .
C167 H14S 3.5942 no .
C167 H15S 3.1363 no .
C167 H16S 3.1281 no .
C167 H165 3.2661 no .
C167 H181 3.4033 no .
C168 H15S 3.0428 no .
C168 H16S 2.7578 no .
C168 H18P 3.4987 no .
C168 H164 3.3221 no .
C168 H166 3.2311 no .
C168 H177 3.5394 no .
C168 H181 3.3885 no .
C169 H16S 2.9163 no .
C169 H41Q 3.4864 no .
C169 H167 2.6003 no .
C169 H171 2.6693 no .
C169 H177 2.6866 no .
C169 H181 2.7219 no .
C170 H16S 3.4893 no .
C170 H31Q 3.5111 no .
C170 H41Q 2.9951 no .
C170 H172 3.3434 no .
C170 H174 3.2540 no .
C170 H177 3.2381 no .
C171 H26S 3.5137 no .
C171 H31Q 3.3711 no .
C171 H173 3.2704 no .
C171 H177 3.4156 no .
C172 H26S 2.9862 no .
C172 H27S 3.0647 no .
C172 H31Q 3.0519 no .
C172 H174 3.2301 no .
C173 H26S 3.4914 no .
C173 H27S 3.1157 no .
C173 H31Q 2.8260 no .
C173 H171 3.2782 no .
C174 H31Q 2.9788 no .
C174 H41Q 3.1627 no .
C174 H172 3.2327 no .
C175 H31Q 3.3815 no .
C175 H41Q 2.6838 no .
C175 H160 3.5188 no .
C175 H171 3.3169 no .
C175 H173 3.2368 no .
C177 H16S 3.1046 no .
C177 H63Q 3.1495 no .
C177 H93 2.9700 no .
C177 H103 2.9910 no .
C177 H167 3.2482 no .
C177 H171 2.9183 no .
C177 H179 3.2111 no .
C177 H181 3.2750 no .
C178 H63Q 3.5031 no .
C178 H93 2.6190 no .
C178 H103 2.4665 no .
C179 H3G 2.9947 no .
C179 H4G 2.8481 no .
C179 H93 3.1627 no .
C179 H103 2.9271 no .
C179 H177 3.2091 no .
C179 H181 3.2545 no .
C180 H2G 2.9145 no .
C180 H3G 2.7193 no .
C180 H4G 2.7698 no .
C180 H26G 2.9995 no .
C181 H2G 3.2902 no .
C181 H26G 3.2826 no .
C181 H167 2.8459 no .
C181 H171 3.1214 no .
C181 H177 3.2644 no .
C181 H179 3.2566 no .
C182 H18E 2.6119 no .
C182 H18F 2.7359 no .
C182 H88 2.5765 no .
C183 H18G 3.1727 no .
C183 H18H 2.4250 no .
C183 H18I 3.5777 no .
C183 H18J 3.0214 no .
C184 H18A 2.7237 no .
C184 H18B 2.7081 no .
C184 H18I 2.7244 no .
C184 H18J 2.7932 no .
C185 H18C 2.4869 no .
C185 H18D 2.6170 no .
C185 H18K 2.6275 no .
C185 H18L 3.2932 no .
C185 H18M 2.6851 no .
C186 H18C 3.4483 no .
C186 H18D 2.9706 no .
C186 H18E 3.3239 no .
C186 H18F 2.6320 no .
C187 H18G 2.5674 no .
C187 H18H 2.6456 no .
C196 H24A 2.7865 no .
C196 H24B 2.6675 no .
C196 H217 2.5638 no .
C197 H24C 3.3627 no .
C197 H24D 2.7234 no .
C197 H24E 3.1276 no .
C216 H5R 2.9878 no .
C216 H20R 3.5036 no .
C216 H25 3.2545 no .
C216 H36 3.3069 no .
C216 H38 3.2821 no .
C217 H19A 2.9261 no .
C217 H19B 2.6637 no .
C217 H132 3.3011 no .
C217 H135 3.2748 no .
C217 H138 3.2043 no .
C217 H148 2.9763 no .
C218 H20R 3.2825 no .
C218 H21R 2.9993 no .
C218 H25 3.4910 no .
C218 H37 3.2306 no .
C219 H16S 3.3935 no .
C219 H167 2.5559 no .
C219 H171 2.4864 no .
C247 H19A 2.9580 no .
C247 H19B 2.6738 no .
C247 H24E 2.7720 no .
C247 H24F 2.7776 no .
C248 H19C 2.8469 no .
C248 H19D 2.7362 no .
C248 H25A 2.4767 no .
C248 H25B 3.2071 no .
C248 H25C 2.5978 no .
C249 H19D 3.0576 no .
C249 H24A 3.3220 no .
C249 H24B 2.6541 no .
C250 H24C 2.5129 no .
C250 H24D 2.5067 no .
H1A H2C 2.7874 no .
H1A H2D 2.2792 no .
H1A H2E 2.2705 no .
H1A H3A 2.4303 no .
H1A H3B 2.8059 no .
H1B H2C 2.2942 no .
H1B H2D 2.2557 no .
H1B H2E 2.7868 no .
H1B H3A 2.9696 no .
H1B H3B 2.3857 no .
H1G H1Z 2.6596 no .
H1G H2Z 2.0823 no .
H1G H3C 3.0377 no .
H1G H3D 2.6031 no .
H1G H3Z 2.5991 no .
H1H H1Z 2.0848 no .
H1H H2Z 2.5864 no .
H1H H3C 2.4286 no .
H1H H3D 2.9257 no .
H1H H3Z 2.6704 no .
H1S H2S 2.4070 no .
H1S H60S 2.8077 no .
H1S H177 3.5383 no .
H2G H9G 3.5884 no .
H2G H10G 2.9489 no .
H2G H181 2.9614 no .
H2G H7G 2.7552 no .
H2G H8G 2.3255 no .
H2S H20S 3.2503 no .
H2S H21S 2.5814 no .
H2S H94 3.5742 no .
H2S H95 3.2714 no .
H2S H96 3.3015 no .
H3 H4 2.2717 no .
H3 H76 3.5143 no .
H3 H88 3.0042 no .
H3A H4A 2.4230 no .
H3A H4B 2.4489 no .
H3A H4C 2.9188 no .
H3B H4A 2.9185 no .
H3B H4B 2.4139 no .
H3B H4C 2.4589 no .
H3C H4D 2.8324 no .
H3C H4E 2.3587 no .
H3C H4F 2.3168 no .
H3D H4D 2.3517 no .
H3D H4E 2.3233 no .
H3D H4F 2.8328 no .
H3G H9G 2.2121 no .
H3G H10G 2.2834 no .
H3G H179 2.6649 no .
H3G H5G 2.7298 no .
H3G H6G 3.1348 no .
H3S H4S 2.4482 no .
H3S H61S 2.5594 no .
H3S H71S 3.2594 no .
H4 H5 2.3400 no .
H4G H9G 2.0254 no .
H4G H10G 3.0309 no .
H4G H179 2.3355 no .
H4G H5G 3.1376 no .
H4G H6G 2.6444 no .
H4R H5R 2.4442 no .
H4R H15R 3.5359 no .
H4R H16R 2.4172 no .
H4R H11R 2.7052 no .
H4S H23S 2.8781 no .
H4S H25S 2.9873 no .
H4S H145 3.4833 no .
H5 H6 2.2703 no .
H5 H23R 3.5653 no .
H5R H20R 2.9143 no .
H5R H21R 3.3611 no .
H5R H44 3.5135 no .
H5S H70S 3.2701 no .
H5S H122 3.3400 no .
H5S H135 3.1197 no .
H5T H6T 2.4302 no .
H5T H26R 2.4203 no .
H5T H28R 3.0071 no .
H5T H54 3.4373 no .
H5T H55 3.5804 no .
H5T H57 3.5012 no .
H6 H16 2.8815 no .
H6 H23R 3.5374 no .
H6 H24R 3.5557 no .
H6R H7R 2.5602 no .
H6R H8R 2.9672 no .
H6R H9R 3.5304 no .
H6R H2R 2.8487 no .
H6S H61S 2.5566 no .
H6S H81S 3.1232 no .
H6S H122 3.5872 no .
H6S H135 2.7673 no .
H6S H138 3.4366 no .
H6T H10T 2.6905 no .
H6T H44 3.5080 no .
H6T H1T 3.0458 no .
H6T H2T 3.4042 no .
H7R H17R 3.3412 no .
H7R H19R 2.1326 no .
H7R H73 3.4085 no .
H7R H74 3.5262 no .
H7R H76 3.5235 no .
H7S H61S 3.4997 no .
H7S H70S 2.5761 no .
H7S H80S 3.4484 no .
H7S H81S 3.3163 no .
H7S H121 3.4024 no .
H7T H8T 2.4553 no .
H7T H23R 3.3978 no .
H7T H24R 2.2882 no .
H8R H80 3.1642 no .
H8R H81 3.5359 no .
H8R H90 3.4787 no .
H8R H2R 3.2466 no .
H8R H3R 2.9444 no .
H8R H12R 3.5976 no .
H8T H15T 2.9382 no .
H8T H17T 3.3127 no .
H8T H90 3.5927 no .
H8T H14T 2.5254 no .
H8T H13R 2.6545 no .
H9G H5G 2.8272 no .
H9G H6G 2.4825 no .
H9G H7G 2.1000 no .
H9G H8G 2.7090 no .
H9G H12G 2.2526 no .
H9G H13G 2.2613 no .
H9G H14G 2.3870 no .
H9G H17G 3.2337 no .
H9G H11G 2.0737 no .
H9R H12 3.5487 no .
H9R H13 2.5654 no .
H9R H80 3.1964 no .
H9R H90 2.2383 no .
H9T H44 2.6818 no .
H9T H12T 3.2290 no .
H9T H31 3.0288 no .
H9T H32 2.1985 no .
H10 H11 2.3029 no .
H10G H15G 3.3826 no .
H10G H5G 2.2621 no .
H10G H6G 2.8528 no .
H10G H7G 2.7296 no .
H10G H8G 2.4226 no .
H10G H12G 2.1100 no .
H10G H13G 2.3473 no .
H10G H14G 2.8186 no .
H10G H17G 1.9865 no .
H10G H11G 2.7127 no .
H10G H19G 2.9527 no .
H10G H20G 2.8904 no .
H10G H23G 3.4521 no .
H10R H12 2.8468 no .
H10R H13 2.8611 no .
H10R H80 3.3346 no .
H10R H12R 2.7522 no .
H10T H44 2.5265 no .
H10T H47 3.1151 no .
H10T H1T 3.2515 no .
H10T H32 3.3980 no .
H11 H12 2.4101 no .
H11 H14T 2.9925 no .
H11 H13R 2.7488 no .
H11Q H21Q 2.4594 no .
H11Q H69Q 2.9906 no .
H11Q H72Q 3.0032 no .
H11Q H79Q 2.9089 no .
H11Q H129 3.5102 no .
H11T H47 3.2556 no .
H11T H12T 3.0297 no .
H11T H13T 3.5968 no .
H11T H1T 3.4854 no .
H11T H31 3.1653 no .
H11T H32 2.9698 no .
H12 H13 2.2982 no .
H12 H15T 3.4503 no .
H12 H12R 3.5277 no .
H12 H13R 3.1411 no .
H13 H15T 3.4540 no .
H13 H80 3.5971 no .
H13 H88 3.5891 no .
H13 H90 2.9986 no .
H14R H44 3.1821 no .
H14R H47 2.7633 no .
H14R H48 3.5919 no .
H14R H1R 2.7948 no .
H14S H60S 3.5805 no .
H14S H80S 2.4452 no .
H14S H81S 3.4981 no .
H14S H177 3.3946 no .
H15G H12G 2.7369 no .
H15G H11G 2.3640 no .
H15G H20G 2.6093 no .
H15G H21G 2.6601 no .
H15G H22G 2.0860 no .
H15R H47 3.1574 no .
H15R H48 3.4413 no .
H15R H1R 2.7365 no .
H15R H3R 3.3881 no .
H15R H11R 3.3043 no .
H15S H71S 2.8573 no .
H15S H81S 3.2281 no .
H15T H13T 2.8274 no .
H15T H14T 3.2146 no .
H15T H3T 3.5605 no .
H15T H13R 2.8772 no .
H16 H17 2.3043 no .
H16G H12G 2.3104 no .
H16G H11G 2.0448 no .
H16G H20G 2.6750 no .
H16G H21G 2.0887 no .
H16G H22G 2.5915 no .
H16R H44 2.6811 no .
H16R H47 3.4867 no .
H16R H11R 3.4619 no .
H16R H32 3.4574 no .
H16S H167 3.3605 no .
H16S H177 2.4604 no .
H16T H80 3.3305 no .
H16T H81 3.2807 no .
H16T H82 3.5862 no .
H16T H2T 3.1118 no .
H16T H3T 2.7723 no .
H17 H20 2.5219 no .
H17A H18N 3.3880 no .
H17A H18O 2.8747 no .
H17A H138 3.3695 no .
H17A H139 3.4887 no .
H17A H140 3.3227 no .
H17A H141 3.3540 no .
H17B H18N 3.0927 no .
H17B H18O 3.3801 no .
H17B H64Q 3.0567 no .
H17B H74Q 2.8951 no .
H17B H138 3.4717 no .
H17B H139 3.5395 no .
H17C H64Q 3.2207 no .
H17C H135 2.5233 no .
H17C H138 3.0763 no .
H17R H27R 3.1577 no .
H17R H28R 2.6860 no .
H17R H74 3.4950 no .
H17S H20S 3.4018 no .
H17S H126 3.4059 no .
H17S H127 2.7048 no .
H17S H128 3.1779 no .
H17T H80 3.3556 no .
H17T H90 2.6312 no .
H18A H18C 2.3808 no .
H18A H18D 2.8751 no .
H18A H18E 2.4849 no .
H18A H18F 3.1072 no .
H18A H88 2.3381 no .
H18B H18C 2.8754 no .
H18B H18D 2.3941 no .
H18B H18E 2.8934 no .
H18B H18F 2.6006 no .
H18B H88 2.4286 no .
H18C H18E 2.3249 no .
H18C H18F 2.7751 no .
H18C H18G 3.2447 no .
H18C H18H 2.1281 no .
H18C H18J 3.2545 no .
H18D H18E 2.7765 no .
H18D H18F 2.2232 no .
H18D H18G 3.5430 no .
H18D H18H 2.6951 no .
H18D H18I 3.3187 no .
H18D H18J 2.5102 no .
H18E H18G 2.1845 no .
H18E H18H 2.4622 no .
H18E H18I 3.4813 no .
H18F H18G 2.4818 no .
H18F H18H 2.8109 no .
H18F H18I 2.4546 no .
H18F H18J 2.8876 no .
H18G H18I 2.3483 no .
H18G H18J 2.8124 no .
H18G H18K 2.3534 no .
H18G H18L 3.4539 no .
H18G H18M 2.8878 no .
H18H H18I 2.8139 no .
H18H H18J 2.2869 no .
H18H H18K 2.9185 no .
H18H H18L 3.5404 no .
H18H H18M 2.4985 no .
H18I H18K 2.3873 no .
H18I H18L 2.3337 no .
H18I H18M 2.8550 no .
H18J H18K 2.8557 no .
H18J H18L 2.3778 no .
H18J H18M 2.3433 no .
H18N H83Q 2.8720 no .
H18O H41Q 3.4100 no .
H18P H41Q 2.9104 no .
H18P H63Q 3.2840 no .
H18P H83Q 2.8948 no .
H18R H24R 3.5800 no .
H18R H25R 2.4495 no .
H18R H27R 3.4922 no .
H18S H20S 2.9837 no .
H18S H22S 2.9743 no .
H18S H127 3.2959 no .
H19A H19C 2.2491 no .
H19A H19D 2.8264 no .
H19A H24A 2.8494 no .
H19A H24B 3.1906 no .
H19A H217 2.4737 no .
H19B H19C 2.8365 no .
H19B H19D 2.4967 no .
H19B H24A 2.9252 no .
H19B H24B 2.4094 no .
H19B H217 2.2359 no .
H19C H24A 2.2568 no .
H19C H24B 2.8001 no .
H19C H24C 3.5948 no .
H19C H24D 2.6353 no .
H19C H24E 3.5540 no .
H19D H24A 2.8012 no .
H19D H24B 2.3646 no .
H19D H24D 2.8634 no .
H19D H24E 2.5653 no .
H19D H24F 3.4357 no .
H19R H25R 3.5457 no .
H19R H74 3.2179 no .
H19R H75 2.9892 no .
H19S H23S 2.9559 no .
H19S H127 3.4725 no .
H20 H21 2.3045 no .
H20R H26R 3.1563 no .
H20R H27R 3.3685 no .
H20R H37 3.4867 no .
H20R H38 3.5570 no .
H20S H95 3.4417 no .
H21 H24 2.4744 no .
H21Q H64Q 2.4391 no .
H21Q H84Q 3.2569 no .
H21Q H135 3.3913 no .
H21R H23R 2.9343 no .
H21R H38 3.2592 no .
H21R H218 3.0468 no .
H21S H26S 3.3019 no .
H21S H28S 2.7649 no .
H21S H94 3.2856 no .
H21S H95 3.0330 no .
H22R H23R 3.2831 no .
H22R H25R 3.5507 no .
H22R H26R 3.4098 no .
H22R H27R 2.8279 no .
H22S H28S 2.9195 no .
H23S H146 3.3989 no .
H23S H147 3.5509 no .
H24 H25 2.3468 no .
H24A H24C 2.1681 no .
H24A H24D 2.3801 no .
H24A H24F 3.5475 no .
H24B H24C 2.3724 no .
H24B H24D 2.8015 no .
H24B H24E 2.9248 no .
H24B H24F 2.5219 no .
H24C H24E 2.8251 no .
H24C H24F 2.3264 no .
H24C H25A 2.2370 no .
H24C H25B 3.3811 no .
H24C H25C 2.8894 no .
H24D H24E 2.3313 no .
H24D H24F 2.8250 no .
H24D H25A 2.6989 no .
H24D H25B 3.4357 no .
H24D H25C 2.3624 no .
H24E H25A 2.7917 no .
H24E H25B 2.3311 no .
H24E H25C 2.2455 no .
H24F H25A 2.3349 no .
H24F H25B 2.2421 no .
H24F H25C 2.7913 no .
H24S H27S 2.8919 no .
H24S H28S 3.1018 no .
H25 H218 3.2244 no .
H25 H29 3.5481 no .
H25S H27S 2.9880 no .
H25S H146 3.3810 no .
H26G H181 2.8163 no .
H26G H7G 2.2535 no .
H26G H8G 2.1014 no .
H26R H55 3.5357 no .
H26R H56 2.8471 no .
H26S H172 2.8286 no .
H27S H172 2.7836 no .
H27S H173 2.8337 no .
H28R H55 3.1547 no .
H28R H56 3.4744 no .
H31Q H41Q 2.3757 no .
H31Q H61Q 2.8377 no .
H31Q H81Q 2.8550 no .
H31Q H85Q 3.2787 no .
H31Q H172 3.5191 no .
H31Q H173 3.1575 no .
H31Q H174 3.3631 no .
H36 H37 2.2341 no .
H36 H40 3.3409 no .
H36 H44 3.2822 no .
H36 H57 3.2147 no .
H37 H38 2.3513 no .
H38 H218 2.2836 no .
H40 H45H 2.2049 no .
H40 H46H 2.8370 no .
H40 H32 3.2318 no .
H41H H42 2.3806 no .
H41H H43H 2.8323 no .
H41H H44H 2.4239 no .
H41H H49H 2.9901 no .
H41H H50H 2.2531 no .
H41Q H174 3.4459 no .
H42 H42H 2.5861 no .
H42 H47 2.8898 no .
H42H H43H 2.4169 no .
H42H H44H 2.2457 no .
H42H H50H 3.3920 no .
H43H H53H 2.6482 no .
H43H H54H 2.9941 no .
H43H H49H 2.2204 no .
H43H H50H 2.7985 no .
H44 H57 2.8412 no .
H44 H32 3.3900 no .
H44H H53H 2.8255 no .
H44H H54H 2.2501 no .
H44H H49H 2.7991 no .
H44H H50H 2.4191 no .
H45H H47H 2.3733 no .
H45H H48H 2.5760 no .
H45H H51H 3.4696 no .
H46H H47H 2.6233 no .
H46H H48H 2.9309 no .
H46H H51H 2.3585 no .
H46H H52H 3.2880 no .
H47 H48 2.2820 no .
H48 H49 2.3815 no .
H49 H50 2.2451 no .
H49 H1R 3.3997 no .
H49 H1T 3.5743 no .
H50 H60 3.1682 no .
H50 H1R 3.5928 no .
H53H H55H 2.7456 no .
H53H H56H 2.4533 no .
H53H H57H 2.7239 no .
H53H H58H 2.2440 no .
H53H H59H 3.3616 no .
H53H H47H 1.9784 no .
H53H H48H 2.8671 no .
H53H H49H 2.2735 no .
H53H H50H 2.8180 no .
H53H H51H 2.5789 no .
H53H H52H 2.7369 no .
H54 H55 2.3042 no .
H54 H60 3.4241 no .
H54H H55H 2.1392 no .
H54H H56H 2.7548 no .
H54H H57H 2.7140 no .
H54H H58H 3.1025 no .
H54H H47H 2.9665 no .
H54H H48H 3.0325 no .
H54H H49H 2.8135 no .
H54H H50H 2.3871 no .
H54H H51H 2.7553 no .
H54H H52H 2.1354 no .
H55 H56 2.3348 no .
H55H H57H 2.2175 no .
H55H H58H 2.7698 no .
H55H H59H 2.2890 no .
H55H H49H 3.5232 no .
H55H H50H 2.9489 no .
H55H H51H 3.1276 no .
H55H H52H 3.2459 no .
H56 H57 2.3286 no .
H56H H57H 2.7664 no .
H56H H58H 2.3140 no .
H56H H59H 2.1953 no .
H56H H49H 2.7525 no .
H56H H50H 2.8560 no .
H56H H51H 2.4753 no .
H56H H52H 3.3543 no .
H59Q H65Q 2.3544 no .
H59Q H75Q 3.3580 no .
H59Q H85Q 3.5455 no .
H59Q H147 2.9986 no .
H59Q H148 3.3185 no .
H60 H61 2.3188 no .
H60S H100 3.4465 no .
H61 H64 2.4766 no .
H61Q H75Q 2.8498 no .
H61Q H85Q 3.3680 no .
H61Q H172 3.3725 no .
H61S H140 3.5185 no .
H61S H141 3.5890 no .
H62Q H71Q 3.5256 no .
H62Q H79Q 2.5391 no .
H63Q H103 3.1608 no .
H63Q H177 2.4798 no .
H64 H65 2.2383 no .
H64Q H119 3.4464 no .
H65 H68 2.5725 no .
H65Q H69Q 3.4449 no .
H65Q H79Q 3.3777 no .
H65Q H146 3.2127 no .
H68 H69 2.2750 no .
H69 H73 3.5244 no .
H69 H83 3.1855 no .
H69Q H135 3.5723 no .
H69Q H148 3.0306 no .
H71Q H82Q 2.6583 no .
H71Q H94 2.9404 no .
H71S H141 3.4894 no .
H72Q H79Q 2.8491 no .
H73 H74 2.2677 no .
H73Q H74Q 3.3133 no .
H73Q H84Q 2.7662 no .
H73Q H100 3.4367 no .
H73Q H101 3.5015 no .
H73Q H102 3.5557 no .
H73Q H103 3.4752 no .
H74 H75 2.4085 no .
H74Q H83Q 3.1393 no .
H75 H76 2.3439 no .
H76 H86 3.3148 no .
H76 H90 3.0887 no .
H80 H81 2.3058 no .
H80 H86 3.1064 no .
H81 H82 2.3838 no .
H81Q H93 3.2886 no .
H81Q H94 3.2454 no .
H82 H83 2.2429 no .
H83 H2R 3.3896 no .
H83 H2T 3.4499 no .
H83Q H84Q 3.3918 no .
H84Q H119 3.3736 no .
H93 H94 2.3580 no .
H93 H171 3.1976 no .
H93 H177 3.1340 no .
H93 H179 3.4047 no .
H94 H95 2.3335 no .
H95 H96 2.3727 no .
H96 H106 3.2350 no .
H100 H101 2.3027 no .
H100 H106 3.4062 no .
H101 H102 2.4346 no .
H102 H103 2.3284 no .
H103 H177 3.2998 no .
H103 H179 3.2468 no .
H106 H107 2.3200 no .
H107 H110 2.5080 no .
H110 H111 2.2974 no .
H111 H114 2.4421 no .
H114 H115 2.3379 no .
H115 H119 3.2363 no .
H115 H129 3.3613 no .
H119 H120 2.3062 no .
H120 H121 2.3241 no .
H121 H122 2.3432 no .
H122 H132 3.3595 no .
H122 H135 3.2896 no .
H122 H138 3.0486 no .
H126 H127 2.3697 no .
H126 H132 3.0875 no .
H126 H135 3.4926 no .
H127 H128 2.3772 no .
H128 H129 2.2941 no .
H135 H138 3.0635 no .
H135 H148 3.4236 no .
H138 H139 2.3803 no .
H138 H217 3.5543 no .
H139 H140 2.3371 no .
H140 H141 2.3093 no .
H141 H151 3.3994 no .
H145 H146 2.3126 no .
H145 H151 3.3539 no .
H146 H147 2.3159 no .
H147 H148 2.3236 no .
H148 H217 3.2176 no .
H151 H152 2.3392 no .
H152 H155 2.4797 no .
H155 H156 2.2796 no .
H156 H159 2.5223 no .
H159 H160 2.2632 no .
H160 H164 2.9590 no .
H164 H165 2.3577 no .
H165 H166 2.3271 no .
H166 H167 2.3011 no .
H167 H181 2.9636 no .
H171 H172 2.4012 no .
H171 H177 3.1370 no .
H171 H181 3.4877 no .
H172 H173 2.3229 no .
H173 H174 2.2480 no .
H12G H20G 2.1812 no .
H12G H21G 2.8434 no .
H12G H22G 3.3022 no .
H13G H17G 2.5859 no .
H13G H19G 2.8893 no .
H13G H23G 2.4368 no .
H13G H24G 2.7889 no .
H13G H25G 3.5417 no .
H14G H17G 2.8723 no .
H14G H19G 2.3059 no .
H14G H23G 3.2488 no .
H14G H24G 2.7841 no .
H17G H23G 2.1203 no .
H17G H24G 2.6460 no .
H17G H25G 2.0713 no .
H47H H51H 2.5152 no .
H47H H52H 2.7415 no .
H48H H51H 2.7456 no .
H48H H52H 2.1290 no .
H12T H30 3.2369 no .
H12T H31 3.1566 no .
H29 H30 2.2474 no .
H30 H31 2.4070 no .
H31 H32 2.2886 no .
H11G H20G 3.2997 no .
H19G H23G 2.6468 no .
H19G H24G 2.1014 no .
H19G H25G 2.0897 no .
Sb1 H11T 3.4218 no 2_676
Sb1 H15R 3.4580 no 2_676
Sb1 H68 3.5037 no .
Sb1 H96 3.4605 no .
Sb2 H23R 3.5768 no 2_566
Sb2 H159 3.5362 no 2_667
Sb3 H7S 3.5530 no .
Sb3 H54 3.5115 no 2_666
Sb3 H73 3.5524 no 2_666
Sb4 H24 3.5263 no 1_656
Sb4 H61 3.5509 no 1_556
Sb4 H2Y 3.4601 no .
Ag4 H4A 3.5454 no .
Cl1B H18L 3.0348 no .
Cl1B H49 3.5594 no 1_556
Cl1B H80 3.3612 no 2_677
Cl1B H86 3.3276 no 2_677
Cl1B H127 2.9326 no 2_677
Cl1B H146 3.2569 no .
Cl1C H1A 3.5509 no 2_667
Cl1C H111 3.0098 no 2_666
Cl1C H114 3.5552 no 2_666
Cl1C H121 3.2238 no .
Cl1C H122 3.1629 no .
Cl1C H138 3.2351 no .
Cl1C H139 3.2546 no .
Cl1C H156 3.2767 no 2_667
Cl1D H18B 3.0223 no 2_677
Cl1D H27S 2.5361 no .
Cl1D H28S 3.4852 no .
Cl1D H44H 3.3379 no 2_676
Cl1D H54H 3.1055 no 2_676
Cl1D H75Q 3.5578 no .
Cl1D H172 3.5339 no .
Cl1D H173 3.0910 no .
Cl2B H18D 3.1119 no 2_677
Cl2B H18J 3.4735 no .
Cl2B H18J 3.5489 no 2_677
Cl2B H18L 3.5455 no .
Cl2B H59Q 3.2148 no 2_677
Cl2B H65Q 3.2869 no .
Cl2B H146 3.2813 no .
Cl2B H147 3.1979 no .
Cl2B H147 3.3401 no 2_677
Cl2C H1G 3.0125 no .
Cl2C H2D 3.1802 no 2_667
Cl2C H3D 3.2125 no .
Cl2C H19B 3.0513 no .
Cl2C H19D 3.2789 no .
Cl2D H57H 3.5999 no 2_676
Cl2D H173 3.4091 no .
Cl2D H29 3.3261 no 1_656
Cl2D H30 3.0879 no 1_656
Cl3D H53H 3.2747 no 2_676
Cl3D H54H 2.7429 no 2_676
Cl3D H55H 3.3204 no 2_676
Cl3D H57H 1.9213 no 2_676
Cl3D H58H 3.1756 no 2_676
Cl3D H59H 3.5118 no 2_676
Cl3D H88 3.1644 no 2_677
Cl3D H30 3.4999 no 1_656
Si1R H102 3.5886 no 2_666
F1 H2Z 3.1528 no .
F1 H3Z 3.1573 no .
F1 H5 3.3865 no 2_566
F1 H6 2.6550 no 2_566
F1 H23R 3.4481 no 2_566
F1 H107 2.3684 no 2_666
F1 H110 3.3438 no 2_666
F2 H1F 3.5520 no .
F2 H110 2.5258 no 2_666
F2 H159 2.5568 no 2_667
F3 H1E 3.5161 no .
F3 H1F 2.3894 no .
F3 H2D 2.8761 no 2_667
F3 H2E 3.2863 no 2_667
F3 H2Z 3.1706 no .
F3 H24F 2.8555 no .
F4 H21R 2.6600 no 2_566
F4 H23R 2.8378 no 2_566
F4 H218 3.2807 no 2_566
F5 H21R 3.0894 no 2_566
F5 H22R 3.5002 no 2_566
F5 H23R 2.5838 no 2_566
F5 H24F 2.8509 no .
F5 H25B 3.3632 no .
F6 H2E 2.9012 no 2_667
F6 H21R 3.2680 no 2_566
F6 H38 3.1057 no 2_566
F6 H159 2.6398 no 2_667
F6 H160 2.5214 no 2_667
F6 H218 2.7658 no 2_566
F7 H16 3.5766 no 1_655
F7 H17 2.2837 no 1_655
F7 H96 2.2222 no .
F8 H2S 3.3967 no .
F8 H11Q 3.5338 no .
F8 H20S 3.3790 no .
F8 H72Q 3.4257 no .
F8 H96 2.9541 no .
F8 H129 3.0962 no .
F9 H15R 3.1246 no 2_676
F9 H48 2.7276 no 2_676
F9 H49 3.2702 no 2_676
F9 H68 3.1938 no .
F9 H69 2.7444 no .
F9 H128 2.4450 no .
F9 H129 2.8826 no .
F9 H1R 3.3005 no 2_676
F9 H1T 3.3774 no 2_676
F10 H11T 2.5585 no 2_676
F10 H15R 2.9169 no 2_676
F10 H20S 2.7607 no .
F10 H47 3.3927 no 2_676
F10 H48 2.9587 no 2_676
F10 H72Q 3.4110 no .
F10 H82Q 3.4642 no .
F10 H95 3.0392 no .
F10 H96 3.4492 no .
F10 H31 3.2982 no 2_676
F11 H20 3.4513 no 1_655
F11 H68 2.2336 no .
F11 H69 3.2483 no .
F11 H129 2.9271 no .
F12 H11T 2.5350 no 2_676
F12 H15R 2.5231 no 2_676
F12 H17 3.2341 no 1_655
F12 H20 3.4017 no 1_655
F12 H68 3.0782 no .
F12 H12T 2.8320 no 2_676
F12 H13T 2.6551 no 2_676
F12 H3R 3.5499 no 2_676
F12 H3T 3.5631 no 2_676
F12 H11R 2.5329 no 2_676
F12 H12R 3.0122 no 2_676
F13 H54 2.8941 no 2_666
F13 H73 2.9498 no 2_666
F14 H6S 3.4240 no .
F14 H7S 2.8979 no .
F14 H17B 2.7928 no .
F14 H114 3.4908 no 2_666
F14 H121 2.8713 no .
F14 H138 3.5960 no .
F14 H139 2.7954 no .
F14 H155 3.3163 no 2_667
F15 H7S 3.2145 no .
F15 H73 2.6852 no 2_666
F15 H74 2.4374 no 2_666
F15 H74Q 3.3431 no .
F15 H114 3.0462 no 2_666
F15 H115 2.8293 no 2_666
F15 H120 2.8981 no .
F15 H121 2.9100 no .
F16 H54 2.2889 no 2_666
F16 H55 3.1885 no 2_666
F16 H81S 3.5699 no .
F16 H139 3.5884 no .
F16 H152 2.1411 no 2_667
F16 H155 2.9027 no 2_667
F17 H10R 3.1730 no 2_677
F17 H12 3.3085 no 2_677
F17 H13 3.1277 no 2_677
F17 H24 3.5515 no 1_656
F17 H61 3.5854 no 1_556
F17 H64 3.2864 no 1_556
F17 H80 2.8819 no 2_677
F17 H81 3.0202 no 2_677
F18 H1C 2.4993 no .
F18 H1D 3.0772 no .
F18 H18B 3.4048 no 2_677
F18 H25S 2.9808 no .
F18 H85Q 3.0941 no .
F18 H1X 3.5734 no .
F18 H2X 2.8716 no .
F18 H2Y 2.7446 no .
F19 H1C 2.9040 no .
F19 H60 3.4384 no 1_556
F19 H61 2.6150 no 1_556
F19 H145 2.6291 no .
F19 H146 2.7199 no .
F20 H25S 2.5267 no .
F20 H31Q 3.4996 no .
F20 H85Q 2.5005 no .
F20 H145 3.4226 no .
F20 H173 3.0812 no .
F20 H174 2.9314 no .
F21 H24 2.5921 no 1_656
F21 H61 2.6825 no 1_556
F21 H64 2.7328 no 1_556
F21 H174 3.3557 no .
F22 H73 3.1853 no 2_666
F22 H114 2.3575 no 2_666
F22 H155 2.9493 no 2_667
F23 H7S 2.6848 no .
F23 H17B 2.8010 no .
F23 H18N 3.1537 no .
F23 H28R 3.1766 no 2_666
F23 H55 3.1255 no 2_666
F23 H70S 3.2512 no .
F23 H74Q 2.4347 no .
F23 H80S 3.4594 no .
F23 H81S 2.6460 no .
F24 H12 3.2902 no 2_677
F24 H24 2.6085 no 1_656
F24 H25 2.6707 no 1_656
F24 H173 2.5544 no .
F24 H174 3.0604 no .
F24 H1X 2.5696 no .
F24 H2X 3.2106 no .
F24 H2Y 2.4348 no .
O1 H2G 3.4756 no 1_454
O1 H3G 2.8724 no 1_454
O1E H15G 3.3471 no 2_767
O1E H16G 3.4312 no 2_767
O1E H164 2.6279 no .
O1E H6G 3.4929 no 2_767
O1E H14G 2.9597 no 2_767
O1E H11G 3.2627 no 2_767
O1F H1E 2.8595 no .
O1F H100 2.7972 no 2_666
O1F H101 3.5927 no 2_666
O2 H1D 2.3965 no 2_677
O4 H46H 3.2702 no 1_656
O6 H18A 3.4107 no .
N2 H11 3.3535 no 2_576
N3 H82 3.0510 no 2_676
N4 H82 3.3586 no 2_676
N5 H4D 3.3130 no 2_666
N5 H4F 3.3231 no 2_666
N6 H4F 3.4866 no 2_666
N7 H4A 3.3428 no .
C1B H18D 3.1501 no 2_677
C1B H65Q 3.3216 no .
C1B H86 3.4306 no 2_677
C1B H146 2.9834 no .
C1C H1G 3.5492 no .
C1C H2D 3.3607 no 2_667
C1C H111 3.3884 no 2_666
C1D H13 3.4216 no 2_677
C1D H18B 3.4057 no 2_677
C1D H54H 3.4701 no 2_676
C1D H88 3.1026 no 2_677
C1D H173 3.5418 no .
C1E H14G 3.0379 no 2_767
C1E H11G 3.0993 no 2_767
C1F H1E 3.4507 no .
C1F H4 3.2061 no .
C1F H24E 3.4150 no .
C1F H100 3.2697 no 2_666
C1F H101 3.5376 no 2_666
C1G H36 3.5563 no 1_656
C1G H57 3.1417 no 1_656
C1G H165 3.0595 no 2_767
C1H H10G 3.4120 no 1_454
C1H H18E 2.8536 no 1_554
C1H H18F 3.2642 no 1_554
C1H H18G 3.0848 no 1_554
C1 H2X 3.4779 no 2_677
C1 H1Y 3.2642 no 2_677
C2 H57H 3.5636 no 1_556
C2E H1F 3.5818 no 2_667
C2E H19B 3.5476 no 2_667
C2E H24B 3.3089 no 2_667
C2E H7G 3.4558 no 2_767
C2E H14G 3.4681 no 2_767
C2E H11G 3.4105 no 2_767
C2F H24E 3.2710 no .
C2F H100 3.2770 no 2_666
C2G H2C 3.4202 no 2_767
C2G H57 3.5712 no 1_656
C2G H165 3.1694 no 2_767
C2H H18E 3.0620 no 1_554
C2H H18F 3.3792 no 1_554
C3E H15G 3.3419 no 2_767
C3E H16G 3.1795 no 2_767
C3E H164 3.4206 no .
C3E H14G 3.4358 no 2_767
C3F H1E 3.4458 no .
C3F H75 2.9936 no .
C3F H100 3.5648 no 2_666
C3G H2C 3.5946 no 2_767
C3G H19A 3.5386 no 1_655
C3G H41H 3.3896 no 1_656
C3G H42 3.5604 no 1_656
C3H H3G 3.0810 no 1_454
C3H H18E 3.2685 no 1_554
C3 H19C 3.5368 no .
C3 H19D 3.5553 no .
C4E H15G 3.2523 no 2_767
C4E H18O 3.0668 no .
C4E H71S 2.9496 no .
C4E H141 3.4826 no .
C4E H164 3.3188 no .
C4F H75 3.3714 no .
C4F H84Q 3.5784 no 2_666
C4F H119 3.0472 no 2_666
C4G H1B 3.3998 no 2_767
C4G H18H 3.5394 no 1_655
C4G H217 3.1115 no 1_655
C4 H1H 3.4661 no .
C4 H19D 3.3343 no .
C4 H24D 3.5945 no .
C4 H24E 3.2296 no .
C5 H25C 3.2118 no .
C5 H59H 3.3947 no 1_556
C5G H3B 3.1482 no 2_767
C5G H4C 3.2942 no 2_767
C5G H151 3.4397 no 1_655
C5H H19C 3.1452 no 1_554
C5H H24A 3.5849 no 1_554
C5H H24D 2.9352 no 1_554
C6G H18H 3.5148 no 1_655
C6G H18M 3.4158 no 1_655
C6G H60 3.5186 no 1_656
C6G H151 3.1035 no 1_655
C6H H16 3.3802 no 1_554
C6H H24D 3.5572 no 1_554
C6 H59H 3.1706 no 1_556
C6 H106 3.5637 no 1_455
C7 H57H 3.4822 no 1_556
C7 H59H 3.3712 no 1_556
C7G H24A 2.9674 no 1_655
C7H H93 3.0982 no 1_454
C8H H93 3.4707 no 1_454
C8H H94 3.5338 no 1_454
C9 H30 3.4265 no 2_576
C9R H20 3.4148 no 2_576
C10S H17R 3.1366 no 2_666
C10 H29 3.1265 no 2_576
C10 H30 2.9826 no 2_576
C11 H29 2.7531 no 2_576
C11 H30 3.5440 no 2_576
C11R H83 3.1695 no 2_676
C11S H4A 3.4058 no .
C12 H1X 3.4441 no 2_677
C12 H2Y 3.4267 no 2_677
C12 H29 3.5073 no 2_576
C12Q H18I 3.0492 no 2_677
C12Q H48 2.7849 no 2_676
C13 H1X 3.2697 no 2_677
C13 H2X 3.0213 no 2_677
C13 H1Y 3.3374 no 2_677
C13 H2Y 2.9630 no 2_677
C13R H102 3.1771 no 2_666
C13S H18I 3.3053 no 2_677
C13S H18L 3.3503 no 2_677
C13S H48 3.4190 no 2_676
C14 H2X 3.3816 no 2_677
C14 H1Y 3.2776 no 2_677
C14 H2Y 3.5931 no 2_677
C14R H101 3.4642 no 2_666
C14S H18I 3.5820 no 2_677
C14S H48 3.1820 no 2_676
C15 H30 3.5609 no 2_576
C15R H80S 3.3099 no 2_666
C15R H83Q 3.3410 no 2_666
C15S H1C 3.2883 no .
C15S H18F 3.5386 no 2_677
C15S H18I 3.5535 no 2_677
C16 H107 3.3274 no 1_455
C16 H30 3.2322 no 2_576
C16R H3C 3.2040 no .
C16R H70S 3.5404 no 2_666
C16R H101 3.2663 no 2_666
C17 H107 3.1049 no 1_455
C17 H12T 3.1193 no 2_576
C17 H13T 3.5951 no 2_576
C18 H11 3.4570 no 2_576
C18Q H4A 3.3521 no .
C18Q H55 3.3908 no 2_666
C19 H110 3.3807 no 1_455
C19 H12T 3.4384 no 2_576
C19 H13T 3.3784 no 2_576
C19 H12R 3.3453 no 2_576
C19 H13R 3.5183 no 2_576
C20 H65 3.0666 no 1_455
C20 H110 3.0331 no 1_455
C20 H13T 3.0531 no 2_576
C20 H12R 2.7296 no 2_576
C20 H13R 3.4737 no 2_576
C21 H12 3.4991 no 2_576
C21 H64 3.5360 no 1_455
C21 H65 2.8984 no 1_455
C21 H12R 3.1354 no 2_576
C22 H11 3.4617 no 2_576
C22 H12 3.1502 no 2_576
C23 H11 3.1239 no 2_576
C24 H12 3.0538 no 2_576
C25 H12 3.5774 no 2_576
C25 H173 3.5687 no 1_454
C25 H174 3.3246 no 1_454
C29 H11 3.4877 no 2_576
C30 H10 3.5202 no 2_576
C36 H181 2.9141 no 1_454
C37 H181 2.9949 no 1_454
C38 H160 2.9859 no 1_454
C40 H2G 3.2894 no 1_454
C41 H2G 2.8855 no 1_454
C41 H3G 3.3239 no 1_454
C42 H2G 2.9258 no 1_454
C42 H10G 3.2122 no 1_454
C42 H18G 3.5141 no 1_554
C42 H5G 3.3944 no 1_454
C42 H17G 3.3029 no 1_454
C43 H2G 3.2915 no 1_454
C43 H17G 3.5512 no 1_454
C45 H17G 3.1872 no 1_454
C46 H18K 2.9603 no 1_554
C47 H18K 2.8776 no 1_554
C48 H18K 3.0654 no 1_554
C48 H18L 3.3392 no 1_554
C48 H18S 3.2236 no 2_676
C48 H20S 3.2279 no 2_676
C48 H62Q 3.3067 no 2_676
C48 H72Q 3.0865 no 2_676
C48 H82Q 3.5063 no 2_676
C48 H128 3.5420 no 2_676
C49 H18K 3.3652 no 1_554
C49 H18L 3.2532 no 1_554
C49 H18S 3.5946 no 2_676
C49 H128 3.1105 no 2_676
C50 H18K 3.4089 no 1_554
C50 H18L 3.5507 no 1_554
C50 H82 3.5483 no 2_676
C51 H18K 3.2771 no 1_554
C52 H22G 3.3161 no 1_454
C52 H25G 3.1669 no 1_454
C53 H22G 2.8831 no 1_454
C53 H25G 2.9178 no 1_454
C54 H22G 3.1518 no 1_454
C54 H25G 3.3348 no 1_454
C55 H4C 3.5680 no 2_666
C55 H18N 3.4629 no 2_666
C55 H19G 3.5073 no 1_454
C55 H22G 3.5892 no 1_454
C56 H5G 3.5794 no 1_454
C56 H8G 3.4627 no 1_454
C56 H19G 3.1735 no 1_454
C57 H2G 3.3886 no 1_454
C57 H5G 3.0419 no 1_454
C57 H8G 3.2361 no 1_454
C57 H17G 3.3298 no 1_454
C57 H19G 3.0823 no 1_454
C57 H22G 3.5959 no 1_454
C58 H17G 3.1260 no 1_454
C58 H19G 3.3072 no 1_454
C58 H22G 3.1411 no 1_454
C58 H25G 3.2111 no 1_454
C60 H81 3.5073 no 2_676
C60 H152 3.2802 no 1_554
C60 H25G 3.4817 no 1_454
C61 H81 3.0873 no 2_676
C61 H152 3.1840 no 1_554
C62 H81 2.9226 no 2_676
C62 H155 3.5266 no 1_554
C63 H81 3.2569 no 2_676
C63 H82 2.9820 no 2_676
C64 H21 3.1031 no 1_655
C64 H81 3.3752 no 2_676
C64 H155 3.3996 no 1_554
C65 H20 3.5140 no 1_655
C65 H21 2.9169 no 1_655
C66 H82 3.1037 no 2_676
C68 H3R 3.2492 no 2_676
C68 H3T 3.1245 no 2_676
C69 H128 3.4577 no .
C69 H129 3.1657 no .
C69 H3R 3.4908 no 2_676
C69 H3T 3.2631 no 2_676
C73 H115 2.8729 no .
C74 H115 2.9167 no .
C75 H3C 3.5345 no .
C75 H3D 3.5444 no .
C75 H4E 3.5615 no .
C75 H132 3.4787 no .
C76 H132 3.3126 no .
C81 H50 2.9981 no 2_676
C82 H50 2.9940 no 2_676
C82 H2R 3.5847 no 2_676
C82 H2T 3.4123 no 2_676
C83 H1R 3.4639 no 2_676
C83 H2R 3.5083 no 2_676
C83 H2T 3.3521 no 2_676
C86 H1D 3.0947 no 2_677
C86 H126 3.4526 no .
C87 H1D 3.0047 no 2_677
C87 H2X 3.5766 no 2_677
C88 H2X 2.7887 no 2_677
C88 H1Y 2.8886 no 2_677
C88 H2Y 3.5503 no 2_677
C89 H2X 3.2837 no 2_677
C89 H1Y 3.3887 no 2_677
C93 H46H 3.4192 no 1_656
C93 H47H 3.2012 no 1_656
C93 H49H 3.3338 no 1_656
C94 H53H 3.2896 no 1_656
C94 H58H 3.5030 no 1_656
C94 H47H 3.0110 no 1_656
C95 H58H 3.0886 no 1_656
C96 H58H 3.0305 no 1_656
C97 H58H 3.4596 no 1_656
C99 H25A 3.1935 no 1_655
C100 H1Z 3.5766 no 2_666
C100 H25A 3.0454 no 1_655
C101 H1H 3.5517 no 2_666
C101 H18R 3.0771 no 2_666
C101 H25A 2.9684 no 1_655
C101 H25R 3.3190 no 2_666
C102 H22R 3.2646 no 2_666
C102 H25A 3.0333 no 1_655
C102 H27R 3.3096 no 2_666
C103 H25A 3.1533 no 1_655
C104 H25A 3.2199 no 1_655
C106 H3Z 3.0413 no 2_666
C107 H3Z 2.7082 no 2_666
C107 H6 3.4579 no 1_655
C107 H17 3.1794 no 1_655
C108 H3Z 3.2064 no 2_666
C108 H17 3.4581 no 1_655
C109 H4D 3.5232 no 2_666
C109 H4F 3.5428 no 2_666
C110 H1E 3.0953 no 2_666
C110 H1F 3.5445 no 2_666
C110 H20 3.1468 no 1_655
C111 H1E 3.0093 no 2_666
C111 H20 3.5033 no 1_655
C112 H4D 3.0488 no 2_666
C112 H4F 3.4249 no 2_666
C113 H1E 3.5430 no 2_666
C113 H4D 3.3262 no 2_666
C114 H121 3.1346 no 2_666
C115 H73 3.2283 no .
C115 H74 3.5916 no .
C115 H120 3.3149 no 2_666
C115 H121 3.3295 no 2_666
C119 H4E 3.3729 no 2_666
C119 H120 3.0551 no 2_666
C120 H115 3.5232 no 2_666
C120 H119 3.1270 no 2_666
C120 H120 3.4332 no 2_666
C126 H86 3.0812 no .
C127 H49 3.3350 no 2_676
C127 H86 3.1253 no .
C128 H49 3.0648 no 2_676
C128 H69 2.9216 no .
C129 H69 2.8816 no .
C136 H16G 3.3512 no 1_455
C137 H3B 3.1888 no 2_667
C137 H16G 3.3474 no 1_455
C138 H1B 3.4059 no 2_667
C138 H3B 3.2482 no 2_667
C139 H1A 3.5352 no 2_667
C139 H3A 3.0783 no 2_667
C139 H3B 3.1102 no 2_667
C140 H3A 2.9809 no 2_667
C140 H3B 3.0645 no 2_667
C140 H4B 3.3923 no .
C141 H3A 3.5084 no 2_667
C141 H3B 3.0426 no 2_667
C141 H4B 3.2540 no .
C142 H3B 3.1085 no 2_667
C142 H16G 3.4024 no 1_455
C143 H16G 3.4510 no 1_455
C143 H21G 3.2476 no 1_455
C143 H24G 3.2275 no 1_455
C144 H16G 3.4882 no 1_455
C144 H21G 2.7496 no 1_455
C144 H23G 3.4274 no 1_455
C144 H24G 3.0944 no 1_455
C145 H60 3.5240 no 1_556
C145 H21G 2.8425 no 1_455
C145 H23G 3.4118 no 1_455
C145 H24G 3.4859 no 1_455
C146 H1C 3.3343 no .
C146 H18M 2.9803 no .
C146 H21G 3.3003 no 1_455
C146 H23G 3.4797 no 1_455
C147 H18H 3.3452 no .
C147 H18J 3.4700 no .
C147 H18M 3.0007 no .
C147 H21G 3.5444 no 1_455
C147 H23G 3.4461 no 1_455
C148 H18H 3.4984 no .
C148 H21G 3.5819 no 1_455
C148 H23G 3.5534 no 1_455
C149 H16G 3.3914 no 1_455
C149 H21G 3.1046 no 1_455
C149 H23G 3.4479 no 1_455
C149 H24G 3.4150 no 1_455
C151 H60 3.3470 no 1_556
C151 H61 3.5369 no 1_556
C151 H140 3.1045 no 2_667
C151 H21G 3.3831 no 1_455
C151 H24G 3.1960 no 1_455
C152 H60 3.4829 no 1_556
C152 H61 3.0462 no 1_556
C152 H140 2.7805 no 2_667
C153 H3A 3.4929 no .
C153 H61 3.0587 no 1_556
C153 H139 3.3850 no 2_667
C153 H140 3.1650 no 2_667
C154 H3A 3.1698 no .
C154 H61 3.5853 no 1_556
C155 H61 3.4911 no 1_556
C155 H64 3.2798 no 1_556
C155 H139 2.9592 no 2_667
C156 H1A 3.2381 no .
C156 H64 3.3971 no 1_556
C156 H139 3.5461 no 2_667
C157 H1A 3.1413 no .
C157 H3A 3.3712 no .
C158 H3A 3.1120 no .
C159 H1A 3.2870 no .
C159 H2E 3.0009 no .
C160 H2E 3.1514 no .
C160 H38 3.4135 no 1_656
C160 H218 3.0854 no 1_656
C162 H38 3.5558 no 1_656
C163 H38 3.2946 no 1_656
C164 H4A 3.2896 no .
C165 H26G 3.0164 no 2_767
C165 H56 3.3298 no 2_666
C165 H6G 3.3374 no 2_767
C166 H26G 3.3666 no 2_767
C166 H56 3.4968 no 2_666
C168 H37 3.5528 no 1_656
C171 H40 3.4950 no 1_656
C173 H25 2.7712 no 1_656
C174 H25 2.7223 no 1_656
C178 H46H 3.4237 no 1_656
C179 H24C 3.4542 no 1_655
C179 H46H 2.8029 no 1_656
C179 H49H 3.3716 no 1_656
C179 H51H 3.3123 no 1_656
C180 H46H 2.8959 no 1_656
C181 H36 3.2703 no 1_656
C181 H37 3.5261 no 1_656
C181 H46H 3.4716 no 1_656
C182 H1D 3.1524 no 2_677
C182 H19A 3.3650 no .
C183 H1D 3.2762 no 2_677
C183 H19A 3.4515 no .
C183 H24S 3.5037 no 2_677
C184 H24S 3.3649 no 2_677
C184 H41H 2.8100 no 1_556
C184 H42H 3.3402 no 1_556
C184 H44H 3.1833 no 1_556
C184 H75Q 3.4868 no 2_677
C184 H52H 3.1385 no 1_556
C185 H10G 3.4530 no 1_455
C185 H41H 3.0492 no 1_556
C185 H42 3.5577 no 1_556
C185 H42H 3.4878 no 1_556
C185 H12G 3.2930 no 1_455
C185 H13G 3.5602 no 1_455
C185 H20G 3.2326 no 1_455
C185 H23G 3.3386 no 1_455
C186 H18S 3.2892 no 2_677
C186 H24S 3.5393 no 2_677
C186 H62Q 2.9974 no 2_677
C186 H147 3.3545 no .
C187 H18S 3.1568 no 2_677
C187 H62Q 3.3010 no 2_677
C187 H147 3.4490 no .
C187 H20G 3.2606 no 1_455
C187 H23G 3.2883 no 1_455
C196 H9G 3.2579 no 1_455
C196 H18A 3.2856 no .
C196 H13G 3.5762 no 1_455
C196 H11G 3.5845 no 1_455
C197 H4 3.5322 no .
C197 H18A 3.5821 no .
C197 H55H 3.2127 no 1_556
C217 H18C 3.5929 no .
C217 H12G 3.5411 no 1_455
C217 H13G 3.2566 no 1_455
C217 H11G 3.5467 no 1_455
C218 H160 2.9059 no 1_454
C247 H4G 2.8965 no 1_455
C247 H9G 3.4128 no 1_455
C247 H55H 3.4807 no 1_556
C247 H56H 3.3659 no 1_556
C248 H55H 3.5496 no 1_556
C248 H56H 3.0071 no 1_556
C248 H179 3.4787 no 1_455
C249 H2Z 3.0860 no .
C249 H4 3.3902 no .
C250 H1Z 3.2740 no 2_566
C250 H2Z 3.5242 no .
C250 H5 3.4208 no .
H1A Cl1C 3.5509 no 2_667
H1A C139 3.5352 no 2_667
H1A C156 3.2381 no .
H1A C157 3.1413 no .
H1A C159 3.2870 no .
H1A H1F 3.4691 no 2_667
H1A H139 3.3053 no 2_667
H1A H156 3.3402 no .
H1A H159 3.3839 no .
H1B C4G 3.3998 no 2_767
H1B C138 3.4059 no 2_667
H1B H16G 3.1370 no 2_767
H1B H19B 3.2055 no 2_667
H1B H138 3.4176 no 2_667
H1B H217 3.2057 no 2_667
H1B H13G 3.5640 no 2_767
H1B H14G 2.4905 no 2_767
H1B H11G 2.4574 no 2_767
H1C F18 2.4993 no .
H1C F19 2.9040 no .
H1C C15S 3.2883 no .
H1C C146 3.3343 no .
H1C H18D 3.3312 no 2_677
H1C H23S 3.1886 no .
H1C H24S 3.2822 no .
H1C H25S 2.8563 no .
H1C H65Q 2.6617 no .
H1C H85Q 3.1362 no .
H1C H146 2.4505 no .
H1D F18 3.0772 no .
H1D O2 2.3965 no 2_677
H1D C86 3.0947 no 2_677
H1D C87 3.0047 no 2_677
H1D C182 3.1524 no 2_677
H1D C183 3.2762 no 2_677
H1D H18B 3.2346 no 2_677
H1D H18D 2.6153 no 2_677
H1D H86 2.7183 no 2_677
H1E F3 3.5161 no .
H1E O1F 2.8595 no .
H1E C1F 3.4507 no .
H1E C3F 3.4458 no .
H1E C110 3.0953 no 2_666
H1E C111 3.0093 no 2_666
H1E C113 3.5430 no 2_666
H1E H1G 3.1840 no .
H1E H3D 3.2360 no .
H1E H3Z 3.5882 no .
H1E H4D 3.0001 no .
H1E H110 3.3270 no 2_666
H1E H111 3.1333 no 2_666
H1F F2 3.5520 no .
H1F F3 2.3894 no .
H1F C2E 3.5818 no 2_667
H1F C110 3.5445 no 2_666
H1F H1A 3.4691 no 2_667
H1F H2D 2.7905 no 2_667
H1F H110 3.3369 no 2_666
H1F H111 3.4039 no 2_666
H1F H156 3.5828 no 2_667
H1G Cl2C 3.0125 no .
H1G C1C 3.5492 no .
H1G H1E 3.1840 no .
H1G H4 2.7978 no .
H1G H19D 3.2420 no .
H1G H24E 2.8309 no .
H1H C4 3.4661 no .
H1H C101 3.5517 no 2_666
H1H H4 2.7612 no .
H1H H25R 3.4417 no .
H1H H100 3.2246 no 2_666
H1H H101 2.8453 no 2_666
H1Z C100 3.5766 no 2_666
H1Z C250 3.2740 no 2_566
H1Z H24E 3.5547 no .
H1Z H25A 3.5489 no 2_566
H1Z H25B 2.7639 no 2_566
H1Z H25C 3.0311 no 2_566
H1Z H100 3.1077 no 2_666
H1Z H101 3.5159 no 2_666
H2C C2G 3.4202 no 2_767
H2C C3G 3.5946 no 2_767
H2C H4G 3.2953 no 2_767
H2C H9G 3.2766 no 2_767
H2C H19B 3.3274 no 2_667
H2C H24B 2.9091 no 2_667
H2C H6G 2.7218 no 2_767
H2C H7G 2.5088 no 2_767
H2C H14G 2.9528 no 2_767
H2C H11G 2.8862 no 2_767
H2D Cl2C 3.1802 no 2_667
H2D F3 2.8761 no 2_667
H2D C1C 3.3607 no 2_667
H2D H1F 2.7905 no 2_667
H2D H19B 3.0664 no 2_667
H2D H24B 2.8171 no 2_667
H2E F3 3.2863 no 2_667
H2E F6 2.9012 no 2_667
H2E C159 3.0009 no .
H2E C160 3.1514 no .
H2E H159 2.8814 no .
H2E H160 3.0461 no .
H2E H164 3.2023 no .
H2G O1 3.4756 no 1_656
H2G C40 3.2894 no 1_656
H2G C41 2.8855 no 1_656
H2G C42 2.9258 no 1_656
H2G C43 3.2915 no 1_656
H2G C57 3.3886 no 1_656
H2G H36 2.9755 no 1_656
H2G H42 3.2755 no 1_656
H2G H57 2.6015 no 1_656
H2S F8 3.3967 no .
H2Z F1 3.1528 no .
H2Z F3 3.1706 no .
H2Z C249 3.0860 no .
H2Z C250 3.5242 no .
H2Z H24E 2.5259 no .
H2Z H24F 2.9315 no .
H2Z H25B 3.0343 no .
H3 H19C 3.1976 no .
H3 H19D 3.1670 no .
H3A C139 3.0783 no 2_667
H3A C140 2.9809 no 2_667
H3A C141 3.5084 no 2_667
H3A C153 3.4929 no .
H3A C154 3.1698 no .
H3A C157 3.3712 no .
H3A C158 3.1120 no .
H3A H139 3.1857 no 2_667
H3A H140 3.1063 no 2_667
H3B C5G 3.1482 no 2_767
H3B C137 3.1888 no 2_667
H3B C138 3.2482 no 2_667
H3B C139 3.1102 no 2_667
H3B C140 3.0645 no 2_667
H3B C141 3.0426 no 2_667
H3B C142 3.1085 no 2_667
H3B H15G 3.0086 no 2_767
H3B H16G 2.4304 no 2_767
H3B H139 3.5884 no 2_667
H3B H140 3.5904 no 2_667
H3B H141 3.5304 no 2_667
H3B H14G 3.0220 no 2_767
H3B H11G 3.3600 no 2_767
H3B H24G 3.4542 no 2_767
H3C C16R 3.2040 no .
H3C C75 3.5345 no .
H3C H17R 3.3330 no .
H3C H18R 2.6540 no .
H3C H19R 3.1275 no .
H3C H75 2.7470 no .
H3C H100 3.4738 no 2_666
H3C H101 3.0974 no 2_666
H3D Cl2C 3.2125 no .
H3D C75 3.5444 no .
H3D H1E 3.2360 no .
H3D H75 2.6073 no .
H3D H132 3.4938 no .
H3G O1 2.8724 no 1_656
H3G C3H 3.0810 no 1_656
H3G C41 3.3239 no 1_656
H3G H24A 3.0631 no 1_655
H3Z F1 3.1573 no .
H3Z C106 3.0413 no 2_666
H3Z C107 2.7082 no 2_666
H3Z C108 3.2064 no 2_666
H3Z H1E 3.5882 no .
H3Z H100 2.9686 no 2_666
H3Z H106 3.3134 no 2_666
H3Z H107 2.7582 no 2_666
H4 C1F 3.2061 no .
H4 C197 3.5322 no .
H4 C249 3.3902 no .
H4 H1G 2.7978 no .
H4 H1H 2.7612 no .
H4 H19C 3.4780 no .
H4 H19D 2.7499 no .
H4 H24D 3.4141 no .
H4 H24E 2.5255 no .
H4 H25C 3.4769 no .
H4A Ag4 3.5454 no .
H4A N7 3.3428 no .
H4A C11S 3.4058 no .
H4A C18Q 3.3521 no .
H4A C164 3.2896 no .
H4A H15S 3.5553 no .
H4A H18O 2.4035 no .
H4A H71S 2.4321 no .
H4A H141 3.5567 no .
H4A H164 2.7737 no .
H4B C140 3.3923 no .
H4B C141 3.2540 no .
H4B H18O 3.1928 no .
H4B H71S 2.7633 no .
H4B H140 2.9445 no .
H4B H141 2.6991 no .
H4B H141 3.4458 no 2_667
H4B H151 3.3036 no 2_667
H4C C5G 3.2942 no 2_767
H4C C55 3.5680 no 2_666
H4C H15G 2.4879 no 2_767
H4C H16G 3.2296 no 2_767
H4C H18O 3.1530 no .
H4C H55 3.3048 no 2_666
H4C H71S 3.2149 no .
H4C H151 3.5168 no 2_667
H4C H164 3.3711 no .
H4C H19G 3.0809 no 2_767
H4D N5 3.3130 no 2_666
H4D C109 3.5232 no 2_666
H4D C112 3.0488 no 2_666
H4D C113 3.3262 no 2_666
H4D H1E 3.0001 no .
H4D H119 2.9571 no 2_666
H4D H121 3.5319 no .
H4E C75 3.5615 no .
H4E C119 3.3729 no 2_666
H4E H74 3.3414 no .
H4E H75 2.7955 no .
H4E H84Q 3.4490 no 2_666
H4E H119 2.6138 no 2_666
H4E H120 3.2451 no 2_666
H4F N5 3.3231 no 2_666
H4F N6 3.4866 no 2_666
H4F C109 3.5428 no 2_666
H4F C112 3.4249 no 2_666
H4F H60S 3.3599 no 2_666
H4F H70S 3.3314 no 2_666
H4F H84Q 2.8310 no 2_666
H4F H100 3.1270 no 2_666
H4F H119 3.0684 no 2_666
H4G C247 2.8965 no 1_655
H4G H2C 3.2953 no 2_767
H4G H24A 2.1141 no 1_655
H4G H24B 2.8466 no 1_655
H4G H24C 3.1888 no 1_655
H5 F1 3.3865 no 2_566
H5 C250 3.4208 no .
H5 H24E 3.3330 no .
H5 H25B 3.5859 no .
H5 H25C 2.6101 no .
H5 H106 3.4711 no 1_455
H6 F1 2.6550 no 2_566
H6 C107 3.4579 no 1_455
H6 H59H 3.4300 no 1_556
H6 H106 3.1282 no 1_455
H6 H107 2.7202 no 1_455
H6S F14 3.4240 no .
H7S Sb3 3.5530 no .
H7S F14 2.8979 no .
H7S F15 3.2145 no .
H7S F23 2.6848 no .
H9G C196 3.2579 no 1_655
H9G C247 3.4128 no 1_655
H9G H2C 3.2766 no 2_767
H9G H18E 3.5694 no 1_655
H9G H19A 2.7746 no 1_655
H9G H19B 3.0003 no 1_655
H9G H24A 2.7342 no 1_655
H9G H24B 3.3178 no 1_655
H9G H41H 3.4127 no 1_656
H9G H50H 3.3363 no 1_656
H10 C30 3.5202 no 2_576
H10 H29 3.1354 no 2_576
H10 H30 2.8065 no 2_576
H10G C1H 3.4120 no 1_656
H10G C42 3.2122 no 1_656
H10G C185 3.4530 no 1_655
H10G H18E 3.2018 no 1_655
H10G H18G 2.7672 no 1_655
H10G H18H 3.3793 no 1_655
H10G H41H 2.5303 no 1_656
H10G H42 2.6446 no 1_656
H10G H50H 3.5193 no 1_656
H10R F17 3.1730 no 2_677
H11 N2 3.3535 no 2_576
H11 C18 3.4570 no 2_576
H11 C22 3.4617 no 2_576
H11 C23 3.1239 no 2_576
H11 C29 3.4877 no 2_576
H11 H29 2.5648 no 2_576
H11Q F8 3.5338 no .
H11T Sb1 3.4218 no 2_676
H11T F10 2.5585 no 2_676
H11T F12 2.5350 no 2_676
H12 F17 3.3085 no 2_677
H12 F24 3.2902 no 2_677
H12 C21 3.4991 no 2_576
H12 C22 3.1502 no 2_576
H12 C24 3.0538 no 2_576
H12 C25 3.5774 no 2_576
H12 H24 3.1712 no 2_576
H12 H1X 3.5650 no 2_677
H12 H2Y 3.5116 no 2_677
H13 F17 3.1277 no 2_677
H13 C1D 3.4216 no 2_677
H13 H1X 3.3146 no 2_677
H13 H2X 2.7460 no 2_677
H13 H1Y 3.2957 no 2_677
H13 H2Y 2.7441 no 2_677
H14S H27R 3.2546 no 2_666
H14S H28R 3.3960 no 2_666
H15G O1E 3.3471 no 2_767
H15G C3E 3.3419 no 2_767
H15G C4E 3.2523 no 2_767
H15G H3B 3.0086 no 2_767
H15G H4C 2.4879 no 2_767
H15G H151 3.3997 no 1_655
H15R Sb1 3.4580 no 2_676
H15R F9 3.1246 no 2_676
H15R F10 2.9169 no 2_676
H15R F12 2.5231 no 2_676
H15S H4A 3.5553 no .
H16 F7 3.5766 no 1_455
H16 C6H 3.3802 no 1_556
H16 H57H 3.1727 no 1_556
H16 H58H 3.3361 no 1_556
H16 H59H 3.0697 no 1_556
H16 H106 3.4406 no 1_455
H16 H107 3.4903 no 1_455
H16 H30 3.0139 no 2_576
H16 H31 3.5389 no 2_576
H16G O1E 3.4312 no 2_767
H16G C3E 3.1795 no 2_767
H16G C136 3.3512 no 1_655
H16G C137 3.3474 no 1_655
H16G C142 3.4024 no 1_655
H16G C143 3.4510 no 1_655
H16G C144 3.4882 no 1_655
H16G C149 3.3914 no 1_655
H16G H1B 3.1370 no 2_767
H16G H3B 2.4304 no 2_767
H16G H4C 3.2296 no 2_767
H16G H151 3.1482 no 1_655
H16G H217 3.3371 no 1_655
H17 F7 2.2837 no 1_455
H17 F12 3.2341 no 1_455
H17 C107 3.1794 no 1_455
H17 C108 3.4581 no 1_455
H17 H107 3.1359 no 1_455
H17 H110 3.5897 no 1_455
H17 H12T 3.0183 no 2_576
H17 H13T 3.4545 no 2_576
H17 H11R 3.4609 no 2_576
H17B F14 2.7928 no .
H17B F23 2.8010 no .
H17R C10S 3.1366 no 2_666
H17R H3C 3.3330 no .
H17R H60S 3.4067 no 2_666
H17R H70S 2.6052 no 2_666
H17R H74Q 3.3325 no 2_666
H17R H80S 2.9372 no 2_666
H17R H84Q 3.5010 no 2_666
H17R H101 3.4767 no 2_666
H17S H48 3.3945 no 2_676
H18A O6 3.4107 no .
H18A C196 3.2856 no .
H18A C197 3.5821 no .
H18A H19A 2.6529 no .
H18A H19C 2.9133 no .
H18A H54H 3.2601 no 1_556
H18A H55H 3.3257 no 1_556
H18A H50H 3.5276 no 1_556
H18A H52H 3.3866 no 1_556
H18B Cl1D 3.0223 no 2_677
H18B F18 3.4048 no 2_677
H18B C1D 3.4057 no 2_677
H18B H1D 3.2346 no 2_677
H18B H24S 3.3890 no 2_677
H18B H54H 3.3687 no 1_556
H18B H75Q 3.5720 no 2_677
H18B H2X 2.9368 no 2_677
H18B H1Y 3.0933 no 2_677
H18B H2Y 3.5843 no 2_677
H18C C217 3.5929 no .
H18C H19A 2.9230 no .
H18C H148 3.0978 no .
H18C H217 3.3840 no .
H18C H12G 3.4699 no 1_455
H18C H13G 3.5148 no 1_455
H18D Cl2B 3.1119 no 2_677
H18D C1B 3.1501 no 2_677
H18D H1C 3.3312 no 2_677
H18D H1D 2.6153 no 2_677
H18D H24S 2.9540 no 2_677
H18D H65Q 3.3303 no 2_677
H18D H75Q 3.2599 no 2_677
H18E C1H 2.8536 no 1_556
H18E C2H 3.0620 no 1_556
H18E C3H 3.2685 no 1_556
H18E H9G 3.5694 no 1_455
H18E H10G 3.2018 no 1_455
H18E H19A 3.1998 no .
H18E H41H 2.1571 no 1_556
H18E H42H 3.0692 no 1_556
H18E H44H 2.7442 no 1_556
H18E H54H 3.5811 no 1_556
H18E H12G 3.5520 no 1_455
H18E H50H 2.6651 no 1_556
H18E H52H 2.2802 no 1_556
H18F C1H 3.2642 no 1_556
H18F C2H 3.3792 no 1_556
H18F C15S 3.5386 no 2_677
H18F H24S 2.5818 no 2_677
H18F H41H 2.9487 no 1_556
H18F H42H 3.0103 no 1_556
H18F H44H 2.7016 no 1_556
H18F H75Q 2.6372 no 2_677
H18F H52H 3.1752 no 1_556
H18G C1H 3.0848 no 1_556
H18G C42 3.5141 no 1_556
H18G H10G 2.7672 no 1_455
H18G H41H 2.3949 no 1_556
H18G H42 2.5720 no 1_556
H18G H42H 2.8882 no 1_556
H18G H12G 3.1186 no 1_455
H18G H13G 3.4364 no 1_455
H18G H17G 2.9889 no 1_455
H18G H20G 2.8611 no 1_455
H18G H23G 3.1993 no 1_455
H18H C4G 3.5394 no 1_455
H18H C6G 3.5148 no 1_455
H18H C147 3.3452 no .
H18H C148 3.4984 no .
H18H H10G 3.3793 no 1_455
H18H H147 3.1067 no .
H18H H148 3.5411 no .
H18H H12G 2.6304 no 1_455
H18H H13G 2.8592 no 1_455
H18H H17G 3.4107 no 1_455
H18H H20G 2.7289 no 1_455
H18H H21G 3.5730 no 1_455
H18H H23G 2.6496 no 1_455
H18I C12Q 3.0492 no 2_677
H18I C13S 3.3053 no 2_677
H18I C14S 3.5820 no 2_677
H18I C15S 3.5535 no 2_677
H18I H18S 2.7058 no 2_677
H18I H19S 3.3503 no 2_677
H18I H22S 2.8461 no 2_677
H18I H23S 3.4077 no 2_677
H18I H24S 3.0230 no 2_677
H18I H42H 3.5691 no 1_556
H18I H59Q 3.5090 no 2_677
H18I H62Q 2.1111 no 2_677
H18I H65Q 3.4792 no 2_677
H18I H75Q 3.0371 no 2_677
H18I H79Q 3.2432 no 2_677
H18I H82Q 3.4081 no 2_677
H18J Cl2B 3.4735 no .
H18J Cl2B 3.5489 no 2_677
H18J C147 3.4700 no .
H18J H18S 3.5424 no 2_677
H18J H23S 3.3833 no 2_677
H18J H24S 3.2737 no 2_677
H18J H59Q 3.3948 no 2_677
H18J H62Q 3.5517 no 2_677
H18J H65Q 3.2982 no 2_677
H18J H75Q 3.4659 no 2_677
H18J H147 2.7153 no .
H18K C46 2.9603 no 1_556
H18K C47 2.8776 no 1_556
H18K C48 3.0654 no 1_556
H18K C49 3.3652 no 1_556
H18K C50 3.4089 no 1_556
H18K C51 3.2771 no 1_556
H18K H18S 3.3891 no 2_677
H18K H42 3.2558 no 1_556
H18K H47 3.2769 no 1_556
H18K H48 3.5325 no 1_556
H18K H62Q 3.2393 no 2_677
H18K H17G 3.4988 no 1_455
H18K H20G 2.9530 no 1_455
H18K H23G 3.2085 no 1_455
H18K H25G 3.5670 no 1_455
H18L Cl1B 3.0348 no .
H18L Cl2B 3.5455 no .
H18L C13S 3.3503 no 2_677
H18L C48 3.3392 no 1_556
H18L C49 3.2532 no 1_556
H18L C50 3.5507 no 1_556
H18L H18S 2.4739 no 2_677
H18L H19S 3.4435 no 2_677
H18L H48 3.5979 no 1_556
H18L H49 3.4972 no 1_556
H18L H62Q 3.0867 no 2_677
H18L H79Q 3.5052 no 2_677
H18M C6G 3.4158 no 1_455
H18M C146 2.9803 no .
H18M C147 3.0007 no .
H18M H146 2.9142 no .
H18M H147 2.8149 no .
H18M H20G 2.7892 no 1_455
H18M H21G 3.2218 no 1_455
H18M H23G 2.6154 no 1_455
H18M H25G 3.3805 no 1_455
H18N F23 3.1537 no .
H18N C55 3.4629 no 2_666
H18N H28R 3.2278 no 2_666
H18N H55 2.6083 no 2_666
H18N H56 3.5393 no 2_666
H18O C4E 3.0668 no .
H18O H4A 2.4035 no .
H18O H4B 3.1928 no .
H18O H4C 3.1530 no .
H18O H55 3.3383 no 2_666
H18R C101 3.0771 no 2_666
H18R H3C 2.6540 no .
H18R H101 2.3660 no 2_666
H18R H102 3.5146 no 2_666
H18S C48 3.2236 no 2_676
H18S C49 3.5946 no 2_676
H18S C186 3.2892 no 2_677
H18S C187 3.1568 no 2_677
H18S H18I 2.7058 no 2_677
H18S H18J 3.5424 no 2_677
H18S H18K 3.3891 no 2_677
H18S H18L 2.4739 no 2_677
H18S H48 2.7769 no 2_676
H18S H49 3.4806 no 2_676
H19A C3G 3.5386 no 1_455
H19A C182 3.3650 no .
H19A C183 3.4515 no .
H19A H9G 2.7746 no 1_455
H19A H18A 2.6529 no .
H19A H18C 2.9230 no .
H19A H18E 3.1998 no .
H19A H12G 3.1476 no 1_455
H19A H13G 3.0023 no 1_455
H19A H11G 3.3179 no 1_455
H19B Cl2C 3.0513 no .
H19B C2E 3.5476 no 2_667
H19B H1B 3.2055 no 2_667
H19B H2C 3.3274 no 2_667
H19B H2D 3.0664 no 2_667
H19B H9G 3.0003 no 1_455
H19B H12G 3.4983 no 1_455
H19B H13G 3.2306 no 1_455
H19B H14G 3.4513 no 1_455
H19B H11G 2.9266 no 1_455
H19C C3 3.5368 no .
H19C C5H 3.1452 no 1_556
H19C H3 3.1976 no .
H19C H4 3.4780 no .
H19C H18A 2.9133 no .
H19C H55H 2.3133 no 1_556
H19C H56H 3.1559 no 1_556
H19C H88 3.5359 no .
H19C H50H 3.5153 no 1_556
H19D Cl2C 3.2789 no .
H19D C3 3.5553 no .
H19D C4 3.3343 no .
H19D H1G 3.2420 no .
H19D H3 3.1670 no .
H19D H4 2.7499 no .
H19R H3C 3.1275 no .
H19S H18I 3.3503 no 2_677
H19S H18L 3.4435 no 2_677
H20 F11 3.4513 no 1_455
H20 F12 3.4017 no 1_455
H20 C9R 3.4148 no 2_576
H20 C65 3.5140 no 1_455
H20 C110 3.1468 no 1_455
H20 C111 3.5033 no 1_455
H20 H65 2.5715 no 1_455
H20 H68 3.4098 no 1_455
H20 H110 2.8938 no 1_455
H20 H111 3.5737 no 1_455
H20 H13T 2.9254 no 2_576
H20 H11R 3.4969 no 2_576
H20 H12R 2.6205 no 2_576
H20S F8 3.3790 no .
H20S F10 2.7607 no .
H20S C48 3.2279 no 2_676
H20S H47 3.1987 no 2_676
H20S H48 2.4233 no 2_676
H21 C64 3.1031 no 1_455
H21 C65 2.9169 no 1_455
H21 H64 2.5886 no 1_455
H21 H65 2.2013 no 1_455
H21 H12R 3.3054 no 2_576
H21R F4 2.6600 no 2_566
H21R F5 3.0894 no 2_566
H21R F6 3.2680 no 2_566
H22R F5 3.5002 no 2_566
H22R C102 3.2646 no 2_666
H22R H102 2.3209 no 2_666
H22S H18I 2.8461 no 2_677
H22S H47 3.3436 no 2_676
H22S H48 3.2428 no 2_676
H23R Sb2 3.5768 no 2_566
H23R F1 3.4481 no 2_566
H23R F4 2.8378 no 2_566
H23R F5 2.5838 no 2_566
H23S H1C 3.1886 no .
H23S H18I 3.4077 no 2_677
H23S H18J 3.3833 no 2_677
H24 Sb4 3.5263 no 1_454
H24 F17 3.5515 no 1_454
H24 F21 2.5921 no 1_454
H24 F24 2.6085 no 1_454
H24 H12 3.1712 no 2_576
H24 H64 3.4460 no 1_455
H24 H174 3.3887 no 1_454
H24A C5H 3.5849 no 1_556
H24A C7G 2.9674 no 1_455
H24A H3G 3.0631 no 1_455
H24A H4G 2.1141 no 1_455
H24A H9G 2.7342 no 1_455
H24A H55H 3.3060 no 1_556
H24A H56H 3.0309 no 1_556
H24A H179 2.9961 no 1_455
H24A H50H 2.9669 no 1_556
H24A H51H 2.9969 no 1_556
H24B C2E 3.3089 no 2_667
H24B H2C 2.9091 no 2_667
H24B H2D 2.8171 no 2_667
H24B H4G 2.8466 no 1_455
H24B H9G 3.3178 no 1_455
H24C C179 3.4542 no 1_455
H24C H4G 3.1888 no 1_455
H24C H56H 3.0749 no 1_556
H24C H179 2.6787 no 1_455
H24D C4 3.5945 no .
H24D C5H 2.9352 no 1_556
H24D C6H 3.5572 no 1_556
H24D H4 3.4141 no .
H24D H55H 2.7799 no 1_556
H24D H56H 2.2657 no 1_556
H24D H59H 3.1315 no 1_556
H24E C1F 3.4150 no .
H24E C2F 3.2710 no .
H24E C4 3.2296 no .
H24E H1G 2.8309 no .
H24E H1Z 3.5547 no .
H24E H2Z 2.5259 no .
H24E H4 2.5255 no .
H24E H5 3.3330 no .
H24F F3 2.8555 no .
H24F F5 2.8509 no .
H24F H2Z 2.9315 no .
H24S C183 3.5037 no 2_677
H24S C184 3.3649 no 2_677
H24S C186 3.5393 no 2_677
H24S H1C 3.2822 no .
H24S H18B 3.3890 no 2_677
H24S H18D 2.9540 no 2_677
H24S H18F 2.5818 no 2_677
H24S H18I 3.0230 no 2_677
H24S H18J 3.2737 no 2_677
H25 F24 2.6707 no 1_454
H25 C173 2.7712 no 1_454
H25 C174 2.7223 no 1_454
H25 H173 2.6403 no 1_454
H25 H174 2.5844 no 1_454
H25 H1X 3.5510 no 1_454
H25A C99 3.1935 no 1_455
H25A C100 3.0454 no 1_455
H25A C101 2.9684 no 1_455
H25A C102 3.0333 no 1_455
H25A C103 3.1533 no 1_455
H25A C104 3.2199 no 1_455
H25A H1Z 3.5489 no 2_566
H25A H100 3.5444 no 1_455
H25A H101 3.4413 no 1_455
H25A H102 3.5301 no 1_455
H25B F5 3.3632 no .
H25B H1Z 2.7639 no 2_566
H25B H2Z 3.0343 no .
H25B H5 3.5859 no .
H25C C5 3.2118 no .
H25C H1Z 3.0311 no 2_566
H25C H4 3.4769 no .
H25C H5 2.6101 no .
H25C H106 3.1639 no 1_455
H25R C101 3.3190 no 2_666
H25R H1H 3.4417 no .
H25R H101 2.5517 no 2_666
H25R H102 3.2234 no 2_666
H25S F18 2.9808 no .
H25S F20 2.5267 no .
H25S H1C 2.8563 no .
H26G C165 3.0164 no 2_767
H26G C166 3.3666 no 2_767
H26G H36 3.3577 no 1_656
H26G H56 3.4273 no 1_656
H26G H57 2.9574 no 1_656
H26G H165 2.2617 no 2_767
H26G H166 2.9562 no 2_767
H27R C102 3.3096 no 2_666
H27R H14S 3.2546 no 2_666
H27R H80S 3.0085 no 2_666
H27R H83Q 2.7961 no 2_666
H27R H102 2.7876 no 2_666
H27S Cl1D 2.5361 no .
H28R F23 3.1766 no 2_666
H28R H14S 3.3960 no 2_666
H28R H18N 3.2278 no 2_666
H28R H80S 2.7701 no 2_666
H28R H83Q 2.9865 no 2_666
H28S Cl1D 3.4852 no .
H31Q F20 3.4996 no .
H36 C1G 3.5563 no 1_454
H36 C181 3.2703 no 1_454
H36 H2G 2.9755 no 1_454
H36 H26G 3.3577 no 1_454
H36 H181 2.4786 no 1_454
H37 C168 3.5528 no 1_454
H37 C181 3.5261 no 1_454
H37 H166 3.1292 no 2_666
H37 H181 2.6517 no 1_454
H38 F6 3.1057 no 2_566
H38 C160 3.4135 no 1_454
H38 C162 3.5558 no 1_454
H38 C163 3.2946 no 1_454
H38 H160 2.5208 no 1_454
H40 C171 3.4950 no 1_454
H40 H171 2.9334 no 1_454
H40 H172 3.5644 no 1_454
H41H C3G 3.3896 no 1_454
H41H C184 2.8100 no 1_554
H41H C185 3.0492 no 1_554
H41H H9G 3.4127 no 1_454
H41H H10G 2.5303 no 1_454
H41H H18E 2.1571 no 1_554
H41H H18F 2.9487 no 1_554
H41H H18G 2.3949 no 1_554
H42 C3G 3.5604 no 1_454
H42 C185 3.5577 no 1_554
H42 H2G 3.2755 no 1_454
H42 H10G 2.6446 no 1_454
H42 H18G 2.5720 no 1_554
H42 H18K 3.2558 no 1_554
H42 H5G 3.4044 no 1_454
H42 H17G 2.7302 no 1_454
H42 H20G 3.5489 no 1_454
H42H C184 3.3402 no 1_554
H42H C185 3.4878 no 1_554
H42H H18E 3.0692 no 1_554
H42H H18F 3.0103 no 1_554
H42H H18G 2.8882 no 1_554
H42H H18I 3.5691 no 1_554
H44H Cl1D 3.3379 no 2_676
H44H C184 3.1833 no 1_554
H44H H18E 2.7442 no 1_554
H44H H18F 2.7016 no 1_554
H45H H93 2.9680 no 1_454
H45H H171 3.2125 no 1_454
H46H O4 3.2702 no 1_454
H46H C93 3.4192 no 1_454
H46H C178 3.4237 no 1_454
H46H C179 2.8029 no 1_454
H46H C180 2.8959 no 1_454
H46H C181 3.4716 no 1_454
H46H H93 2.6791 no 1_454
H46H H171 3.3785 no 1_454
H46H H179 2.9017 no 1_454
H47 F10 3.3927 no 2_676
H47 H18K 3.2769 no 1_554
H47 H20S 3.1987 no 2_676
H47 H22S 3.3436 no 2_676
H47 H62Q 3.5498 no 2_676
H47 H82Q 3.1373 no 2_676
H48 F9 2.7276 no 2_676
H48 F10 2.9587 no 2_676
H48 C12Q 2.7849 no 2_676
H48 C13S 3.4190 no 2_676
H48 C14S 3.1820 no 2_676
H48 H17S 3.3945 no 2_676
H48 H18K 3.5325 no 1_554
H48 H18L 3.5979 no 1_554
H48 H18S 2.7769 no 2_676
H48 H20S 2.4233 no 2_676
H48 H22S 3.2428 no 2_676
H48 H62Q 2.8114 no 2_676
H48 H72Q 2.2391 no 2_676
H48 H82Q 2.8676 no 2_676
H48 H128 3.1772 no 2_676
H49 Cl1B 3.5594 no 1_554
H49 F9 3.2702 no 2_676
H49 C127 3.3350 no 2_676
H49 C128 3.0648 no 2_676
H49 H18L 3.4972 no 1_554
H49 H18S 3.4806 no 2_676
H49 H127 2.8926 no 2_676
H49 H128 2.3087 no 2_676
H50 C81 2.9981 no 2_676
H50 C82 2.9940 no 2_676
H50 H81 2.8977 no 2_676
H50 H82 2.8754 no 2_676
H53H Cl3D 3.2747 no 2_676
H53H C94 3.2896 no 1_454
H53H H94 3.2768 no 1_454
H54 Sb3 3.5115 no 2_666
H54 F13 2.8941 no 2_666
H54 F16 2.2889 no 2_666
H54 H152 2.8726 no 1_554
H54 H22G 3.5366 no 1_454
H54H Cl1D 3.1055 no 2_676
H54H Cl3D 2.7429 no 2_676
H54H C1D 3.4701 no 2_676
H54H H18A 3.2601 no 1_554
H54H H18B 3.3687 no 1_554
H54H H18E 3.5811 no 1_554
H54H H88 3.4908 no 1_554
H54H H1Y 2.9977 no 2_676
H55 F16 3.1885 no 2_666
H55 F23 3.1255 no 2_666
H55 C18Q 3.3908 no 2_666
H55 H4C 3.3048 no 2_666
H55 H18N 2.6083 no 2_666
H55 H18O 3.3383 no 2_666
H55 H71S 3.5559 no 2_666
H55 H81S 2.8940 no 2_666
H55H Cl3D 3.3204 no 2_676
H55H C197 3.2127 no 1_554
H55H C247 3.4807 no 1_554
H55H C248 3.5496 no 1_554
H55H H18A 3.3257 no 1_554
H55H H19C 2.3133 no 1_554
H55H H24A 3.3060 no 1_554
H55H H24D 2.7799 no 1_554
H55H H88 3.1464 no 1_554
H56 C165 3.3298 no 2_666
H56 C166 3.4968 no 2_666
H56 H18N 3.5393 no 2_666
H56 H26G 3.4273 no 1_454
H56 H165 2.9517 no 2_666
H56 H166 3.2529 no 2_666
H56 H5G 3.5374 no 1_454
H56 H8G 3.3909 no 1_454
H56 H19G 3.5376 no 1_454
H56H C247 3.3659 no 1_554
H56H C248 3.0071 no 1_554
H56H H19C 3.1559 no 1_554
H56H H24A 3.0309 no 1_554
H56H H24C 3.0749 no 1_554
H56H H24D 2.2657 no 1_554
H56H H179 3.3742 no 1_454
H57 C1G 3.1417 no 1_454
H57 C2G 3.5712 no 1_454
H57 H2G 2.6015 no 1_454
H57 H26G 2.9574 no 1_454
H57 H5G 2.5912 no 1_454
H57 H8G 3.0225 no 1_454
H57 H17G 3.4865 no 1_454
H57 H19G 3.4277 no 1_454
H57H Cl2D 3.5999 no 2_676
H57H Cl3D 1.9213 no 2_676
H57H C2 3.5636 no 1_554
H57H C7 3.4822 no 1_554
H57H H16 3.1727 no 1_554
H57H H1Y 2.9634 no 2_676
H58H Cl3D 3.1756 no 2_676
H58H C94 3.5030 no 1_454
H58H C95 3.0886 no 1_454
H58H C96 3.0305 no 1_454
H58H C97 3.4596 no 1_454
H58H H16 3.3361 no 1_554
H58H H95 3.3881 no 1_454
H58H H96 3.2730 no 1_454
H58H H106 3.5931 no 1_454
H59H Cl3D 3.5118 no 2_676
H59H C5 3.3947 no 1_554
H59H C6 3.1706 no 1_554
H59H C7 3.3712 no 1_554
H59H H6 3.4300 no 1_554
H59H H16 3.0697 no 1_554
H59H H24D 3.1315 no 1_554
H59H H106 2.8820 no 1_454
H59Q Cl2B 3.2148 no 2_677
H59Q H18I 3.5090 no 2_677
H59Q H18J 3.3948 no 2_677
H60 F19 3.4384 no 1_554
H60 C6G 3.5186 no 1_454
H60 C145 3.5240 no 1_554
H60 C151 3.3470 no 1_554
H60 C152 3.4829 no 1_554
H60 H145 2.9897 no 1_554
H60 H151 3.2362 no 1_554
H60 H152 3.4531 no 1_554
H60 H21G 3.1978 no 1_454
H60 H22G 3.0271 no 1_454
H60 H25G 2.7606 no 1_454
H60S H4F 3.3599 no 2_666
H60S H17R 3.4067 no 2_666
H61 Sb4 3.5509 no 1_554
H61 F17 3.5854 no 1_554
H61 F19 2.6150 no 1_554
H61 F21 2.6825 no 1_554
H61 C151 3.5369 no 1_554
H61 C152 3.0462 no 1_554
H61 C153 3.0587 no 1_554
H61 C154 3.5853 no 1_554
H61 C155 3.4911 no 1_554
H61 H81 3.4416 no 2_676
H61 H145 3.1629 no 1_554
H61 H152 3.2448 no 1_554
H62Q C48 3.3067 no 2_676
H62Q C186 2.9974 no 2_677
H62Q C187 3.3010 no 2_677
H62Q H18I 2.1111 no 2_677
H62Q H18J 3.5517 no 2_677
H62Q H18K 3.2393 no 2_677
H62Q H18L 3.0867 no 2_677
H62Q H47 3.5498 no 2_676
H62Q H48 2.8114 no 2_676
H64 F17 3.2864 no 1_554
H64 F21 2.7328 no 1_554
H64 C21 3.5360 no 1_655
H64 C155 3.2798 no 1_554
H64 C156 3.3971 no 1_554
H64 H21 2.5886 no 1_655
H64 H24 3.4460 no 1_655
H64 H155 3.3504 no 1_554
H64 H156 3.4984 no 1_554
H65 C20 3.0666 no 1_655
H65 C21 2.8984 no 1_655
H65 H20 2.5715 no 1_655
H65 H21 2.2013 no 1_655
H65 H111 3.4662 no .
H65 H12R 3.3772 no 2_676
H65Q Cl2B 3.2869 no .
H65Q C1B 3.3216 no .
H65Q H1C 2.6617 no .
H65Q H18D 3.3303 no 2_677
H65Q H18I 3.4792 no 2_677
H65Q H18J 3.2982 no 2_677
H68 Sb1 3.5037 no .
H68 F9 3.1938 no .
H68 F11 2.2336 no .
H68 F12 3.0782 no .
H68 H20 3.4098 no 1_655
H68 H3R 3.3002 no 2_676
H68 H3T 3.2084 no 2_676
H69 F9 2.7444 no .
H69 F11 3.2483 no .
H69 C128 2.9216 no .
H69 C129 2.8816 no .
H69 H128 2.5248 no .
H69 H129 2.4364 no .
H69 H3T 3.4005 no 2_676
H70S F23 3.2512 no .
H70S C16R 3.5404 no 2_666
H70S H4F 3.3314 no 2_666
H70S H17R 2.6052 no 2_666
H71S C4E 2.9496 no .
H71S H4A 2.4321 no .
H71S H4B 2.7633 no .
H71S H4C 3.2149 no .
H71S H55 3.5559 no 2_666
H72Q F8 3.4257 no .
H72Q F10 3.4110 no .
H72Q C48 3.0865 no 2_676
H72Q H48 2.2391 no 2_676
H73 Sb3 3.5524 no 2_666
H73 F13 2.9498 no 2_666
H73 F15 2.6852 no 2_666
H73 F22 3.1853 no 2_666
H73 C115 3.2283 no .
H73 H114 3.4960 no .
H73 H115 2.5422 no .
H74 F15 2.4374 no 2_666
H74 C115 3.5916 no .
H74 H4E 3.3414 no .
H74 H115 2.6426 no .
H74 H120 2.8434 no 2_666
H74Q F15 3.3431 no .
H74Q F23 2.4347 no .
H74Q H17R 3.3325 no 2_666
H75 C3F 2.9936 no .
H75 C4F 3.3714 no .
H75 H3C 2.7470 no .
H75 H3D 2.6073 no .
H75 H4E 2.7955 no .
H75 H132 3.1355 no .
H75Q Cl1D 3.5578 no .
H75Q C184 3.4868 no 2_677
H75Q H18B 3.5720 no 2_677
H75Q H18D 3.2599 no 2_677
H75Q H18F 2.6372 no 2_677
H75Q H18I 3.0371 no 2_677
H75Q H18J 3.4659 no 2_677
H76 H132 2.8431 no .
H79Q H18I 3.2432 no 2_677
H79Q H18L 3.5052 no 2_677
H80 Cl1B 3.3612 no 2_677
H80 F17 2.8819 no 2_677
H80S F23 3.4594 no .
H80S C15R 3.3099 no 2_666
H80S H17R 2.9372 no 2_666
H80S H27R 3.0085 no 2_666
H80S H28R 2.7701 no 2_666
H81 F17 3.0202 no 2_677
H81 C60 3.5073 no 2_676
H81 C61 3.0873 no 2_676
H81 C62 2.9226 no 2_676
H81 C63 3.2569 no 2_676
H81 C64 3.3752 no 2_676
H81 H50 2.8977 no 2_676
H81 H61 3.4416 no 2_676
H81S F16 3.5699 no .
H81S F23 2.6460 no .
H81S H55 2.8940 no 2_666
H82 N3 3.0510 no 2_676
H82 N4 3.3586 no 2_676
H82 C50 3.5483 no 2_676
H82 C63 2.9820 no 2_676
H82 C66 3.1037 no 2_676
H82 H50 2.8754 no 2_676
H82 H1R 3.3523 no 2_676
H82 H2R 3.0055 no 2_676
H82 H2T 2.8465 no 2_676
H82Q F10 3.4642 no .
H82Q C48 3.5063 no 2_676
H82Q H18I 3.4081 no 2_677
H82Q H47 3.1373 no 2_676
H82Q H48 2.8676 no 2_676
H83 C11R 3.1695 no 2_676
H83 H83 3.4068 no 2_676
H83 H1R 2.9977 no 2_676
H83 H2R 2.8628 no 2_676
H83 H3R 3.1129 no 2_676
H83 H1T 3.4352 no 2_676
H83 H2T 2.7378 no 2_676
H83 H3T 2.8620 no 2_676
H83Q C15R 3.3410 no 2_666
H83Q H27R 2.7961 no 2_666
H83Q H28R 2.9865 no 2_666
H84Q C4F 3.5784 no 2_666
H84Q H4E 3.4490 no 2_666
H84Q H4F 2.8310 no 2_666
H84Q H17R 3.5010 no 2_666
H85Q F18 3.0941 no .
H85Q F20 2.5005 no .
H85Q H1C 3.1362 no .
H86 Cl1B 3.3276 no 2_677
H86 C1B 3.4306 no 2_677
H86 C126 3.0812 no .
H86 C127 3.1253 no .
H86 H1D 2.7183 no 2_677
H86 H126 2.6690 no .
H86 H127 2.7561 no .
H88 Cl3D 3.1644 no 2_677
H88 C1D 3.1026 no 2_677
H88 H19C 3.5359 no .
H88 H54H 3.4908 no 1_556
H88 H55H 3.1464 no 1_556
H88 H2X 2.4346 no 2_677
H88 H1Y 2.2576 no 2_677
H88 H2Y 3.2724 no 2_677
H93 C7H 3.0982 no 1_656
H93 C8H 3.4707 no 1_656
H93 H45H 2.9680 no 1_656
H93 H46H 2.6791 no 1_656
H93 H47H 3.0223 no 1_656
H93 H49H 3.0856 no 1_656
H94 C8H 3.5338 no 1_656
H94 H53H 3.2768 no 1_656
H94 H47H 2.6034 no 1_656
H95 F10 3.0392 no .
H95 H58H 3.3881 no 1_656
H95 H31 3.2630 no 2_676
H96 Sb1 3.4605 no .
H96 F7 2.2222 no .
H96 F8 2.9541 no .
H96 F10 3.4492 no .
H96 H58H 3.2730 no 1_656
H100 O1F 2.7972 no 2_666
H100 C1F 3.2697 no 2_666
H100 C2F 3.2770 no 2_666
H100 C3F 3.5648 no 2_666
H100 H1H 3.2246 no 2_666
H100 H1Z 3.1077 no 2_666
H100 H3C 3.4738 no 2_666
H100 H3Z 2.9686 no 2_666
H100 H4F 3.1270 no 2_666
H100 H25A 3.5444 no 1_655
H101 O1F 3.5927 no 2_666
H101 C1F 3.5376 no 2_666
H101 C14R 3.4642 no 2_666
H101 C16R 3.2663 no 2_666
H101 H1H 2.8453 no 2_666
H101 H1Z 3.5159 no 2_666
H101 H3C 3.0974 no 2_666
H101 H17R 3.4767 no 2_666
H101 H18R 2.3660 no 2_666
H101 H25A 3.4413 no 1_655
H101 H25R 2.5517 no 2_666
H102 Si1R 3.5886 no 2_666
H102 C13R 3.1771 no 2_666
H102 H18R 3.5146 no 2_666
H102 H22R 2.3209 no 2_666
H102 H25A 3.5301 no 1_655
H102 H25R 3.2234 no 2_666
H102 H27R 2.7876 no 2_666
H106 C6 3.5637 no 1_655
H106 H3Z 3.3134 no 2_666
H106 H5 3.4711 no 1_655
H106 H6 3.1282 no 1_655
H106 H16 3.4406 no 1_655
H106 H25C 3.1639 no 1_655
H106 H58H 3.5931 no 1_656
H106 H59H 2.8820 no 1_656
H107 F1 2.3684 no 2_666
H107 C16 3.3274 no 1_655
H107 C17 3.1049 no 1_655
H107 H3Z 2.7582 no 2_666
H107 H6 2.7202 no 1_655
H107 H16 3.4903 no 1_655
H107 H17 3.1359 no 1_655
H110 F1 3.3438 no 2_666
H110 F2 2.5258 no 2_666
H110 C19 3.3807 no 1_655
H110 C20 3.0331 no 1_655
H110 H1E 3.3270 no 2_666
H110 H1F 3.3369 no 2_666
H110 H17 3.5897 no 1_655
H110 H20 2.8938 no 1_655
H111 Cl1C 3.0098 no 2_666
H111 C1C 3.3884 no 2_666
H111 H1E 3.1333 no 2_666
H111 H1F 3.4039 no 2_666
H111 H20 3.5737 no 1_655
H111 H65 3.4662 no .
H111 H156 3.0023 no 1_554
H114 Cl1C 3.5552 no 2_666
H114 F14 3.4908 no 2_666
H114 F15 3.0462 no 2_666
H114 F22 2.3575 no 2_666
H114 H73 3.4960 no .
H114 H121 2.9045 no 2_666
H115 F15 2.8293 no 2_666
H115 C73 2.8729 no .
H115 C74 2.9167 no .
H115 C120 3.5232 no 2_666
H115 H73 2.5422 no .
H115 H74 2.6426 no .
H115 H120 2.7753 no 2_666
H115 H121 3.2398 no 2_666
H119 C4F 3.0472 no 2_666
H119 C120 3.1270 no 2_666
H119 H4D 2.9571 no 2_666
H119 H4E 2.6138 no 2_666
H119 H4F 3.0684 no 2_666
H119 H120 2.9002 no 2_666
H120 F15 2.8981 no .
H120 C115 3.3149 no 2_666
H120 C119 3.0551 no 2_666
H120 C120 3.4332 no 2_666
H120 H4E 3.2451 no 2_666
H120 H74 2.8434 no 2_666
H120 H115 2.7753 no 2_666
H120 H119 2.9002 no 2_666
H120 H120 3.5476 no 2_666
H121 Cl1C 3.2238 no .
H121 F14 2.8713 no .
H121 F15 2.9100 no .
H121 C114 3.1346 no 2_666
H121 C115 3.3295 no 2_666
H121 H4D 3.5319 no .
H121 H114 2.9045 no 2_666
H121 H115 3.2398 no 2_666
H122 Cl1C 3.1629 no .
H126 C86 3.4526 no .
H126 H86 2.6690 no .
H127 Cl1B 2.9326 no 2_677
H127 H49 2.8926 no 2_676
H127 H86 2.7561 no .
H128 F9 2.4450 no .
H128 C48 3.5420 no 2_676
H128 C49 3.1105 no 2_676
H128 C69 3.4577 no .
H128 H48 3.1772 no 2_676
H128 H49 2.3087 no 2_676
H128 H69 2.5248 no .
H129 F8 3.0962 no .
H129 F9 2.8826 no .
H129 F11 2.9271 no .
H129 C69 3.1657 no .
H129 H69 2.4364 no .
H132 C75 3.4787 no .
H132 C76 3.3126 no .
H132 H3D 3.4938 no .
H132 H75 3.1355 no .
H132 H76 2.8431 no .
H138 Cl1C 3.2351 no .
H138 F14 3.5960 no .
H138 H1B 3.4176 no 2_667
H139 Cl1C 3.2546 no .
H139 F14 2.7954 no .
H139 F16 3.5884 no .
H139 C153 3.3850 no 2_667
H139 C155 2.9592 no 2_667
H139 C156 3.5461 no 2_667
H139 H1A 3.3053 no 2_667
H139 H3A 3.1857 no 2_667
H139 H3B 3.5884 no 2_667
H139 H152 3.4974 no 2_667
H139 H155 2.8009 no 2_667
H140 C151 3.1045 no 2_667
H140 C152 2.7805 no 2_667
H140 C153 3.1650 no 2_667
H140 H3A 3.1063 no 2_667
H140 H3B 3.5904 no 2_667
H140 H4B 2.9445 no .
H140 H141 3.0807 no 2_667
H140 H151 3.4139 no 2_667
H140 H152 2.8976 no 2_667
H141 C4E 3.4826 no .
H141 H3B 3.5304 no 2_667
H141 H4A 3.5567 no .
H141 H4B 2.6991 no .
H141 H4B 3.4458 no 2_667
H141 H140 3.0807 no 2_667
H141 H141 3.0969 no 2_667
H145 F19 2.6291 no .
H145 F20 3.4226 no .
H145 H60 2.9897 no 1_556
H145 H61 3.1629 no 1_556
H145 H21G 3.1732 no 1_455
H146 Cl1B 3.2569 no .
H146 Cl2B 3.2813 no .
H146 F19 2.7199 no .
H146 C1B 2.9834 no .
H146 H1C 2.4505 no .
H146 H18M 2.9142 no .
H147 Cl2B 3.1979 no .
H147 Cl2B 3.3401 no 2_677
H147 C186 3.3545 no .
H147 C187 3.4490 no .
H147 H18H 3.1067 no .
H147 H18J 2.7153 no .
H147 H18M 2.8149 no .
H148 H18C 3.0978 no .
H148 H18H 3.5411 no .
H151 C5G 3.4397 no 1_455
H151 C6G 3.1035 no 1_455
H151 H4B 3.3036 no 2_667
H151 H4C 3.5168 no 2_667
H151 H15G 3.3997 no 1_455
H151 H16G 3.1482 no 1_455
H151 H60 3.2362 no 1_556
H151 H140 3.4139 no 2_667
H151 H21G 2.7309 no 1_455
H151 H22G 2.8183 no 1_455
H151 H24G 2.3884 no 1_455
H151 H25G 2.9682 no 1_455
H152 F16 2.1411 no 2_667
H152 C60 3.2802 no 1_556
H152 C61 3.1840 no 1_556
H152 H54 2.8726 no 1_556
H152 H60 3.4531 no 1_556
H152 H61 3.2448 no 1_556
H152 H139 3.4974 no 2_667
H152 H140 2.8976 no 2_667
H155 F14 3.3163 no 2_667
H155 F16 2.9027 no 2_667
H155 F22 2.9493 no 2_667
H155 C62 3.5266 no 1_556
H155 C64 3.3996 no 1_556
H155 H64 3.3504 no 1_556
H155 H139 2.8009 no 2_667
H156 Cl1C 3.2767 no 2_667
H156 H1A 3.3402 no .
H156 H1F 3.5828 no 2_667
H156 H64 3.4984 no 1_556
H156 H111 3.0023 no 1_556
H159 Sb2 3.5362 no 2_667
H159 F2 2.5568 no 2_667
H159 F6 2.6398 no 2_667
H159 H1A 3.3839 no .
H159 H2E 2.8814 no .
H160 F6 2.5214 no 2_667
H160 C38 2.9859 no 1_656
H160 C218 2.9059 no 1_656
H160 H2E 3.0461 no .
H160 H38 2.5208 no 1_656
H160 H218 2.3783 no 1_656
H164 O1E 2.6279 no .
H164 C3E 3.4206 no .
H164 C4E 3.3188 no .
H164 H2E 3.2023 no .
H164 H4A 2.7737 no .
H164 H4C 3.3711 no .
H165 C1G 3.0595 no 2_767
H165 C2G 3.1694 no 2_767
H165 H26G 2.2617 no 2_767
H165 H56 2.9517 no 2_666
H165 H5G 3.1249 no 2_767
H165 H6G 2.4387 no 2_767
H165 H7G 2.8762 no 2_767
H165 H8G 2.7615 no 2_767
H166 H26G 2.9562 no 2_767
H166 H37 3.1292 no 2_666
H166 H56 3.2529 no 2_666
H171 H40 2.9334 no 1_656
H171 H45H 3.2125 no 1_656
H171 H46H 3.3785 no 1_656
H172 Cl1D 3.5339 no .
H172 H40 3.5644 no 1_656
H173 Cl1D 3.0910 no .
H173 Cl2D 3.4091 no .
H173 F20 3.0812 no .
H173 F24 2.5544 no .
H173 C1D 3.5418 no .
H173 C25 3.5687 no 1_656
H173 H25 2.6403 no 1_656
H173 H1X 3.0018 no .
H173 H2Y 3.4215 no .
H174 F20 2.9314 no .
H174 F21 3.3557 no .
H174 F24 3.0604 no .
H174 C25 3.3246 no 1_656
H174 H24 3.3887 no 1_656
H174 H25 2.5844 no 1_656
H179 C248 3.4787 no 1_655
H179 H24A 2.9961 no 1_655
H179 H24C 2.6787 no 1_655
H179 H46H 2.9017 no 1_656
H179 H56H 3.3742 no 1_656
H179 H49H 2.9077 no 1_656
H179 H50H 3.5220 no 1_656
H179 H51H 2.6836 no 1_656
H181 C36 2.9141 no 1_656
H181 C37 2.9949 no 1_656
H181 H36 2.4786 no 1_656
H181 H37 2.6517 no 1_656
H217 C4G 3.1115 no 1_455
H217 H1B 3.2057 no 2_667
H217 H16G 3.3371 no 1_455
H217 H18C 3.3840 no .
H217 H12G 2.6432 no 1_455
H217 H13G 2.3425 no 1_455
H217 H14G 3.0542 no 1_455
H217 H11G 2.6234 no 1_455
H218 F4 3.2807 no 2_566
H218 F6 2.7658 no 2_566
H218 C160 3.0854 no 1_454
H218 H160 2.3783 no 1_454
H5G C42 3.3944 no 1_656
H5G C56 3.5794 no 1_656
H5G C57 3.0419 no 1_656
H5G H42 3.4044 no 1_656
H5G H56 3.5374 no 1_656
H5G H57 2.5912 no 1_656
H5G H165 3.1249 no 2_767
H6G O1E 3.4929 no 2_767
H6G C165 3.3374 no 2_767
H6G H2C 2.7218 no 2_767
H6G H165 2.4387 no 2_767
H7G C2E 3.4558 no 2_767
H7G H2C 2.5088 no 2_767
H7G H165 2.8762 no 2_767
H8G C56 3.4627 no 1_656
H8G C57 3.2361 no 1_656
H8G H56 3.3909 no 1_656
H8G H57 3.0225 no 1_656
H8G H165 2.7615 no 2_767
H12G C185 3.2930 no 1_655
H12G C217 3.5411 no 1_655
H12G H18C 3.4699 no 1_655
H12G H18E 3.5520 no 1_655
H12G H18G 3.1186 no 1_655
H12G H18H 2.6304 no 1_655
H12G H19A 3.1476 no 1_655
H12G H19B 3.4983 no 1_655
H12G H217 2.6432 no 1_655
H13G C185 3.5602 no 1_655
H13G C196 3.5762 no 1_655
H13G C217 3.2566 no 1_655
H13G H1B 3.5640 no 2_767
H13G H18C 3.5148 no 1_655
H13G H18G 3.4364 no 1_655
H13G H18H 2.8592 no 1_655
H13G H19A 3.0023 no 1_655
H13G H19B 3.2306 no 1_655
H13G H217 2.3425 no 1_655
H14G O1E 2.9597 no 2_767
H14G C1E 3.0379 no 2_767
H14G C2E 3.4681 no 2_767
H14G C3E 3.4358 no 2_767
H14G H1B 2.4905 no 2_767
H14G H2C 2.9528 no 2_767
H14G H3B 3.0220 no 2_767
H14G H19B 3.4513 no 1_655
H14G H217 3.0542 no 1_655
H17G C42 3.3029 no 1_656
H17G C43 3.5512 no 1_656
H17G C45 3.1872 no 1_656
H17G C57 3.3298 no 1_656
H17G C58 3.1260 no 1_656
H17G H18G 2.9889 no 1_655
H17G H18H 3.4107 no 1_655
H17G H18K 3.4988 no 1_655
H17G H42 2.7302 no 1_656
H17G H57 3.4865 no 1_656
H47H C93 3.2012 no 1_454
H47H C94 3.0110 no 1_454
H47H H93 3.0223 no 1_454
H47H H94 2.6034 no 1_454
H49H C93 3.3338 no 1_454
H49H C179 3.3716 no 1_454
H49H H93 3.0856 no 1_454
H49H H179 2.9077 no 1_454
H50H H9G 3.3363 no 1_454
H50H H10G 3.5193 no 1_454
H50H H18A 3.5276 no 1_554
H50H H18E 2.6651 no 1_554
H50H H19C 3.5153 no 1_554
H50H H24A 2.9669 no 1_554
H50H H179 3.5220 no 1_454
H51H C179 3.3123 no 1_454
H51H H24A 2.9969 no 1_554
H51H H179 2.6836 no 1_454
H52H C184 3.1385 no 1_554
H52H H18A 3.3866 no 1_554
H52H H18E 2.2802 no 1_554
H52H H18F 3.1752 no 1_554
H1X F18 3.5734 no .
H1X F24 2.5696 no .
H1X C12 3.4441 no 2_677
H1X C13 3.2697 no 2_677
H1X H12 3.5650 no 2_677
H1X H13 3.3146 no 2_677
H1X H25 3.5510 no 1_656
H1X H173 3.0018 no .
H2X F18 2.8716 no .
H2X F24 3.2106 no .
H2X C1 3.4779 no 2_677
H2X C13 3.0213 no 2_677
H2X C14 3.3816 no 2_677
H2X C87 3.5766 no 2_677
H2X C88 2.7887 no 2_677
H2X C89 3.2837 no 2_677
H2X H13 2.7460 no 2_677
H2X H18B 2.9368 no 2_677
H2X H88 2.4346 no 2_677
H1Y C1 3.2642 no 2_677
H1Y C13 3.3374 no 2_677
H1Y C14 3.2776 no 2_677
H1Y C88 2.8886 no 2_677
H1Y C89 3.3887 no 2_677
H1Y H13 3.2957 no 2_677
H1Y H18B 3.0933 no 2_677
H1Y H54H 2.9977 no 2_676
H1Y H57H 2.9634 no 2_676
H1Y H88 2.2576 no 2_677
H2Y Sb4 3.4601 no .
H2Y F18 2.7446 no .
H2Y F24 2.4348 no .
H2Y C12 3.4267 no 2_677
H2Y C13 2.9630 no 2_677
H2Y C14 3.5931 no 2_677
H2Y C88 3.5503 no 2_677
H2Y H12 3.5116 no 2_677
H2Y H13 2.7441 no 2_677
H2Y H18B 3.5843 no 2_677
H2Y H88 3.2724 no 2_677
H2Y H173 3.4215 no .
H12T F12 2.8320 no 2_676
H12T C17 3.1193 no 2_576
H12T C19 3.4384 no 2_576
H12T H17 3.0183 no 2_576
H13T F12 2.6551 no 2_676
H13T C17 3.5951 no 2_576
H13T C19 3.3784 no 2_576
H13T C20 3.0531 no 2_576
H13T H17 3.4545 no 2_576
H13T H20 2.9254 no 2_576
H1R F9 3.3005 no 2_676
H1R C83 3.4639 no 2_676
H1R H82 3.3523 no 2_676
H1R H83 2.9977 no 2_676
H2R C82 3.5847 no 2_676
H2R C83 3.5083 no 2_676
H2R H82 3.0055 no 2_676
H2R H83 2.8628 no 2_676
H3R F12 3.5499 no 2_676
H3R C68 3.2492 no 2_676
H3R C69 3.4908 no 2_676
H3R H68 3.3002 no 2_676
H3R H83 3.1129 no 2_676
H1T F9 3.3774 no 2_676
H1T H83 3.4352 no 2_676
H2T C82 3.4123 no 2_676
H2T C83 3.3521 no 2_676
H2T H82 2.8465 no 2_676
H2T H83 2.7378 no 2_676
H3T F12 3.5631 no 2_676
H3T C68 3.1245 no 2_676
H3T C69 3.2631 no 2_676
H3T H68 3.2084 no 2_676
H3T H69 3.4005 no 2_676
H3T H83 2.8620 no 2_676
H11R F12 2.5329 no 2_676
H11R H17 3.4609 no 2_576
H11R H20 3.4969 no 2_576
H12R F12 3.0122 no 2_676
H12R C19 3.3453 no 2_576
H12R C20 2.7296 no 2_576
H12R C21 3.1354 no 2_576
H12R H20 2.6205 no 2_576
H12R H21 3.3054 no 2_576
H12R H65 3.3772 no 2_676
H13R C19 3.5183 no 2_576
H13R C20 3.4737 no 2_576
H29 Cl2D 3.3261 no 1_454
H29 C10 3.1265 no 2_576
H29 C11 2.7531 no 2_576
H29 C12 3.5073 no 2_576
H29 H10 3.1354 no 2_576
H29 H11 2.5648 no 2_576
H30 Cl2D 3.0879 no 1_454
H30 Cl3D 3.4999 no 1_454
H30 C9 3.4265 no 2_576
H30 C10 2.9826 no 2_576
H30 C11 3.5440 no 2_576
H30 C15 3.5609 no 2_576
H30 C16 3.2322 no 2_576
H30 H10 2.8065 no 2_576
H30 H16 3.0139 no 2_576
H31 F10 3.2982 no 2_676
H31 H16 3.5389 no 2_576
H31 H95 3.2630 no 2_676
H11G O1E 3.2627 no 2_767
H11G C1E 3.0993 no 2_767
H11G C2E 3.4105 no 2_767
H11G C196 3.5845 no 1_655
H11G C217 3.5467 no 1_655
H11G H1B 2.4574 no 2_767
H11G H2C 2.8862 no 2_767
H11G H3B 3.3600 no 2_767
H11G H19A 3.3179 no 1_655
H11G H19B 2.9266 no 1_655
H11G H217 2.6234 no 1_655
H19G C55 3.5073 no 1_656
H19G C56 3.1735 no 1_656
H19G C57 3.0823 no 1_656
H19G C58 3.3072 no 1_656
H19G H4C 3.0809 no 2_767
H19G H56 3.5376 no 1_656
H19G H57 3.4277 no 1_656
H20G C185 3.2326 no 1_655
H20G C187 3.2606 no 1_655
H20G H18G 2.8611 no 1_655
H20G H18H 2.7289 no 1_655
H20G H18K 2.9530 no 1_655
H20G H18M 2.7892 no 1_655
H20G H42 3.5489 no 1_656
H21G C143 3.2476 no 1_655
H21G C144 2.7496 no 1_655
H21G C145 2.8425 no 1_655
H21G C146 3.3003 no 1_655
H21G C147 3.5444 no 1_655
H21G C148 3.5819 no 1_655
H21G C149 3.1046 no 1_655
H21G C151 3.3831 no 1_655
H21G H18H 3.5730 no 1_655
H21G H18M 3.2218 no 1_655
H21G H60 3.1978 no 1_656
H21G H145 3.1732 no 1_655
H21G H151 2.7309 no 1_655
H22G C52 3.3161 no 1_656
H22G C53 2.8831 no 1_656
H22G C54 3.1518 no 1_656
H22G C55 3.5892 no 1_656
H22G C57 3.5959 no 1_656
H22G C58 3.1411 no 1_656
H22G H54 3.5366 no 1_656
H22G H60 3.0271 no 1_656
H22G H151 2.8183 no 1_655
H23G C144 3.4274 no 1_655
H23G C145 3.4118 no 1_655
H23G C146 3.4797 no 1_655
H23G C147 3.4461 no 1_655
H23G C148 3.5534 no 1_655
H23G C149 3.4479 no 1_655
H23G C185 3.3386 no 1_655
H23G C187 3.2883 no 1_655
H23G H18G 3.1993 no 1_655
H23G H18H 2.6496 no 1_655
H23G H18K 3.2085 no 1_655
H23G H18M 2.6154 no 1_655
H24G C143 3.2275 no 1_655
H24G C144 3.0944 no 1_655
H24G C145 3.4859 no 1_655
H24G C149 3.4150 no 1_655
H24G C151 3.1960 no 1_655
H24G H3B 3.4542 no 2_767
H24G H151 2.3884 no 1_655
H25G C52 3.1669 no 1_656
H25G C53 2.9178 no 1_656
H25G C54 3.3348 no 1_656
H25G C58 3.2111 no 1_656
H25G C60 3.4817 no 1_656
H25G H18K 3.5670 no 1_655
H25G H18M 3.3805 no 1_655
H25G H60 2.7606 no 1_656
H25G H151 2.9682 no 1_655

loop_
_geom_torsion_atom_site_label_1
_geom_torsion_atom_site_label_2
_geom_torsion_atom_site_label_3
_geom_torsion_atom_site_label_4
_geom_torsion
_geom_torsion_publ_flag
N3 Ag1 N4 C66 -0.2(5) no
N3 Ag1 N4 C70 179.7(8) no
N4 Ag1 N3 C59 -178.6(8) no
N4 Ag1 N3 C63 1.8(5) no
N3 Ag1 C5R S2R 63.2(10) no
N3 Ag1 C5R S2T 143.7(5) no
N3 Ag1 C5R Si2T -88.6(8) no
N3 Ag1 C5R Si4R -61.4(8) no
N3 Ag1 C5R C6R 169.5(4) no
N3 Ag1 C5R C6T 35.6(10) no
C5R Ag1 N3 C59 -16.7(11) no
C5R Ag1 N3 C63 163.7(6) no
N3 Ag1 C6T C5R -157.3(8) no
N3 Ag1 C6T C8T 90.6(13) no
C6T Ag1 N3 C59 3.1(10) no
C6T Ag1 N3 C63 -176.5(8) no
N4 Ag1 C5R S2R -144.0(5) no
N4 Ag1 C5R S2T -63.5(8) no
N4 Ag1 C5R Si2T 64.2(11) no
N4 Ag1 C5R Si4R 91.4(9) no
N4 Ag1 C5R C6R -37.7(9) no
N4 Ag1 C5R C6T -171.6(4) no
C5R Ag1 N4 C66 -163.6(6) no
C5R Ag1 N4 C70 16.3(11) no
N4 Ag1 C6R C5R 154.4(9) no
N4 Ag1 C6R C8R -89.8(13) no
C6R Ag1 N4 C66 176.3(10) no
C6R Ag1 N4 C70 -3.8(12) no
C5R Ag1 C6R C5R -0.0(5) no
C5R Ag1 C6R C8R 115.9(19) no
C6R Ag1 C5R S2R -106.4(16) no
C6R Ag1 C5R S2T -25.9(13) no
C6R Ag1 C5R Si2T 101.9(15) no
C6R Ag1 C5R Si4R 129.1(15) no
C6R Ag1 C5R C6R -0.0(13) no
C6R Ag1 C5R C6T -134.0(16) no
C5R Ag1 C6T C5R 0.0(7) no
C5R Ag1 C6T C8T -112(2) no
C6T Ag1 C5R S2R 27.6(12) no
C6T Ag1 C5R S2T 108.1(14) no
C6T Ag1 C5R Si2T -124.1(17) no
C6T Ag1 C5R Si4R -97.0(16) no
C6T Ag1 C5R C6R 134.0(16) no
C6T Ag1 C5R C6T 0.0(12) no
C6R Ag1 C6T C5R 26.3(12) no
C6R Ag1 C6T C8T -85.8(16) no
C6T Ag1 C6R C5R -26.7(10) no
C6T Ag1 C6R C8R 89.1(15) no
N1 Ag2 N2 C23 -13.3(5) no
N1 Ag2 N2 C26 173.8(9) no
N2 Ag2 N1 C15 -178.7(8) no
N2 Ag2 N1 C18 14.0(6) no
N1 Ag2 C1R C2R 91(2) no
N1 Ag2 C1R C4R -20(4) no
C1R Ag2 N1 C15 -53(2) no
C1R Ag2 N1 C18 139(2) no
N1 Ag2 C1T C2R 154.5(9) no
N1 Ag2 C1T C4T -94.7(12) no
C1T Ag2 N1 C15 -12.2(11) no
C1T Ag2 N1 C18 -179.5(8) no
N1 Ag2 C2R S1R -49.4(10) no
N1 Ag2 C2R S1T -152.1(5) no
N1 Ag2 C2R Si1R 85.5(7) no
N1 Ag2 C2R C1R -144.8(5) no
N1 Ag2 C2R C1T -38.9(10) no
C2R Ag2 N1 C15 8.3(11) no
C2R Ag2 N1 C18 -159.0(6) no
N2 Ag2 C1R C2R -151.2(7) no
N2 Ag2 C1R C4R 98.0(16) no
C1R Ag2 N2 C23 -174.3(7) no
C1R Ag2 N2 C26 12.8(10) no
N2 Ag2 C2R S1R 142.1(6) no
N2 Ag2 C2R S1T 39.3(9) no
N2 Ag2 C2R Si1R -83.0(10) no
N2 Ag2 C2R C1R 46.6(8) no
N2 Ag2 C2R C1T 152.5(5) no
C2R Ag2 N2 C23 159.3(6) no
C2R Ag2 N2 C26 -13.5(12) no
C1R Ag2 C1T C2R -43.4(11) no
C1R Ag2 C1T C4T 67.4(13) no
C1T Ag2 C1R C2R 39.6(10) no
C1T Ag2 C1R C4R -71.2(16) no
C1R Ag2 C2R S1R 95.4(12) no
C1R Ag2 C2R S1T -7.3(10) no
C1R Ag2 C2R Si1R -129.6(13) no
C1R Ag2 C2R C1R -0.0(10) no
C1R Ag2 C2R C1T 105.9(12) no
C2R Ag2 C1R C2R -0.0(4) no
C2R Ag2 C1R C4R -111(2) no
C1T Ag2 C2R S1R -10.5(13) no
C1T Ag2 C2R S1T -113.2(15) no
C1T Ag2 C2R Si1R 124.4(17) no
C1T Ag2 C2R C1R -105.9(15) no
C1T Ag2 C2R C1T 0.0(13) no
C2R Ag2 C1T C2R 0.0(7) no
C2R Ag2 C1T C4T 111(2) no
N5 Ag3 N6 C105 177.0(9) no
N5 Ag3 N6 C109 6.4(6) no
N6 Ag3 N5 C112 -4.7(5) no
N6 Ag3 N5 C116 -177.2(9) no
N5 Ag3 C1S S1Q -144.8(5) no
N5 Ag3 C1S S1S -58.6(8) no
N5 Ag3 C1S Si1S 68.9(9) no
N5 Ag3 C1S Si3Q 87.5(8) no
N5 Ag3 C1S C2Q -35.9(8) no
N5 Ag3 C1S C2S -165.5(4) no
C1S Ag3 N5 C112 -171.9(5) no
C1S Ag3 N5 C116 15.6(11) no
N5 Ag3 C2Q C1Q -93.8(15) no
N5 Ag3 C2Q C1S 156.7(9) no
C2Q Ag3 N5 C112 167.5(11) no
C2Q Ag3 N5 C116 -5.0(13) no
N6 Ag3 C1S S1Q 56.0(9) no
N6 Ag3 C1S S1S 142.2(5) no
N6 Ag3 C1S Si1S -90.2(7) no
N6 Ag3 C1S Si3Q -71.7(8) no
N6 Ag3 C1S C2Q 164.9(4) no
N6 Ag3 C1S C2S 35.4(9) no
C1S Ag3 N6 C105 -16.4(12) no
C1S Ag3 N6 C109 173.0(5) no
N6 Ag3 C2S C1S -157.6(6) no
N6 Ag3 C2S C3S 90.9(9) no
C2S Ag3 N6 C105 3.6(10) no
C2S Ag3 N6 C109 -167.0(7) no
C1S Ag3 C2Q C1Q 109(2) no
C1S Ag3 C2Q C1S -0.0(5) no
C2Q Ag3 C1S S1Q -108.9(16) no
C2Q Ag3 C1S S1S -22.7(14) no
C2Q Ag3 C1S Si1S 104.9(16) no
C2Q Ag3 C1S Si3Q 123.4(16) no
C2Q Ag3 C1S C2Q 0.0(14) no
C2Q Ag3 C1S C2S -129.6(16) no
C1S Ag3 C2S C1S -0.0(6) no
C1S Ag3 C2S C3S -111.5(13) no
C2S Ag3 C1S S1Q 20.6(8) no
C2S Ag3 C1S S1S 106.9(11) no
C2S Ag3 C1S Si1S -125.6(12) no
C2S Ag3 C1S Si3Q -107.0(11) no
C2S Ag3 C1S C2Q 129.6(11) no
C2S Ag3 C1S C2S -0.0(8) no
C2Q Ag3 C2S C1S 30.0(12) no
C2Q Ag3 C2S C3S -81.4(13) no
C2S Ag3 C2Q C1Q 80.7(15) no
C2S Ag3 C2Q C1S -28.8(9) no
N7 Ag4 N8 C150 179.4(9) no
N7 Ag4 N8 C154 6.0(6) no
N8 Ag4 N7 C158 -5.6(6) no
N8 Ag4 N7 C161 176.6(8) no
N7 Ag4 C4Q C3Q -95(3) no
N7 Ag4 C4Q C5S 149(2) no
C4Q Ag4 N7 C158 162.2(14) no
C4Q Ag4 N7 C161 -15.7(16) no
N7 Ag4 C5S S2Q -153.8(5) no
N7 Ag4 C5S S2S -61.0(10) no
N7 Ag4 C5S Si2S 72.3(8) no
N7 Ag4 C5S Si4Q 92.1(8) no
N7 Ag4 C5S C4Q -45.9(11) no
N7 Ag4 C5S C6S -164.6(5) no
C5S Ag4 N7 C158 -176.1(6) no
C5S Ag4 N7 C161 6.0(11) no
N8 Ag4 C5S S2Q 41.8(9) no
N8 Ag4 C5S S2S 134.6(6) no
N8 Ag4 C5S Si2S -92.1(9) no
N8 Ag4 C5S Si4Q -72.2(10) no
N8 Ag4 C5S C4Q 149.7(6) no
N8 Ag4 C5S C6S 31.0(9) no
C5S Ag4 N8 C150 -10.7(12) no
C5S Ag4 N8 C154 176.0(6) no
N8 Ag4 C6S C5S -160.8(5) no
N8 Ag4 C6S C7S 87.5(9) no
C6S Ag4 N8 C150 7.4(9) no
C6S Ag4 N8 C154 -166.0(6) no
C4Q Ag4 C5S S2Q -108(3) no
C4Q Ag4 C5S S2S -15(3) no
C4Q Ag4 C5S Si2S 118(3) no
C4Q Ag4 C5S Si4Q 138(3) no
C4Q Ag4 C5S C4Q -0(3) no
C4Q Ag4 C5S C6S -119(3) no
C5S Ag4 C4Q C3Q 116(5) no
C5S Ag4 C4Q C5S -0.0(8) no
C4Q Ag4 C6S C5S 30.0(14) no
C4Q Ag4 C6S C7S -81.7(16) no
C6S Ag4 C4Q C3Q 77(3) no
C6S Ag4 C4Q C5S -39(2) no
C5S Ag4 C6S C5S 0.0(5) no
C5S Ag4 C6S C7S -111.7(13) no
C6S Ag4 C5S S2Q 10.8(7) no
C6S Ag4 C5S S2S 103.6(11) no
C6S Ag4 C5S Si2S -123.1(11) no
C6S Ag4 C5S Si4Q -103.3(10) no
C6S Ag4 C5S C4Q 118.7(12) no
C6S Ag4 C5S C6S 0.0(7) no
C1S S1Q C4S S1S 26.0(7) no
C1S S1Q C4S Si1Q 163.8(8) no
C1S S1Q C4S Si3S 156.6(13) no
C1S S1Q C4S C1Q -1.5(12) no
C1S S1Q C4S C3S -103.8(8) no
C4S S1Q C1S Ag3 76.8(8) no
C4S S1Q C1S S1S -26.4(8) no
C4S S1Q C1S Si1S -146.0(10) no
C4S S1Q C1S Si3Q -160.7(9) no
C4S S1Q C1S C2Q 1.7(11) no
C4S S1Q C1S C2S 107.4(10) no
C2R S1R C3R Si3R -158(2) no
C2R S1R C3R C4R -5(2) no
C3R S1R C2R Ag2 -72.9(13) no
C3R S1R C2R S1T 31.6(13) no
C3R S1R C2R Si1R 158.6(13) no
C3R S1R C2R C1R 2.9(14) no
C3R S1R C2R C1T -88.5(13) no
C1S S1S C4S S1Q -27.2(6) no
C1S S1S C4S Si1Q -137.9(12) no
C1S S1S C4S Si3S -168.7(9) no
C1S S1S C4S C1Q 110.6(6) no
C1S S1S C4S C3S 2.7(9) no
C4S S1S C1S Ag3 -76.8(6) no
C4S S1S C1S S1Q 26.6(7) no
C4S S1S C1S Si1S 158.8(7) no
C4S S1S C1S Si3Q 148.3(9) no
C4S S1S C1S C2Q -111.1(7) no
C4S S1S C1S C2S -3.5(10) no
C2R S1T C4R Si1T 151.3(12) no
C2R S1T C4R C1R -43.2(6) no
C2R S1T C4R C3R 52.7(18) no
C2R S1T C4R C4T 7.6(12) no
C4R S1T C2R Ag2 69.6(8) no
C4R S1T C2R S1R -39.8(9) no
C4R S1T C2R Si1R -171.3(9) no
C4R S1T C2R C1R 54.8(8) no
C4R S1T C2R C1T -2.5(11) no
C5S S2Q C8S S2S 25.0(7) no
C5S S2Q C8S Si2Q 173.2(8) no
C5S S2Q C8S Si4S 158.2(12) no
C5S S2Q C8S C3Q -2.1(11) no
C5S S2Q C8S C7S -106.1(11) no
C8S S2Q C5S Ag4 82.6(7) no
C8S S2Q C5S S2S -24.9(7) no
C8S S2Q C5S Si2S -151.0(11) no
C8S S2Q C5S Si4Q -158.7(8) no
C8S S2Q C5S C4Q 7.2(12) no
C8S S2Q C5S C6S 99.4(7) no
C5R S2R C7R S2T 26.8(6) no
C5R S2R C7R Si2R 160.3(9) no
C5R S2R C7R C8R -3.2(9) no
C5R S2R C7R C8T -106.8(7) no
C7R S2R C5R Ag1 76.6(8) no
C7R S2R C5R S2T -26.2(6) no
C7R S2R C5R Si2T -141.5(13) no
C7R S2R C5R Si4R -164.6(8) no
C7R S2R C5R C6R 9.5(10) no
C7R S2R C5R C6T 118.0(8) no
C5S S2S C8S S2Q -26.9(7) no
C5S S2S C8S Si2Q -137.5(12) no
C5S S2S C8S Si4S -167.8(9) no
C5S S2S C8S C3Q 99.6(10) no
C5S S2S C8S C7S 2.6(10) no
C8S S2S C5S Ag4 -76.1(7) no
C8S S2S C5S S2Q 28.2(6) no
C8S S2S C5S Si2S 156.4(9) no
C8S S2S C5S Si4Q 138.3(11) no
C8S S2S C5S C4Q -99.4(8) no
C8S S2S C5S C6S -3.7(10) no
C5R S2T C7R S2R -26.6(6) no
C5R S2T C7R Si2R -161.9(9) no
C5R S2T C7R C8R 106.4(6) no
C5R S2T C7R C8T -0.5(8) no
C7R S2T C5R Ag1 -73.8(6) no
C7R S2T C5R S2R 25.5(6) no
C7R S2T C5R Si2T 160.2(7) no
C7R S2T C5R Si4R 143.2(10) no
C7R S2T C5R C6R -106.2(7) no
C7R S2T C5R C6T 0.9(9) no
Si2Q Si1Q C4S S1Q -98.6(12) no
Si2Q Si1Q C4S S1S 2(2) no
Si2Q Si1Q C4S Si3S 70.6(17) no
Si2Q Si1Q C4S C1Q 62(2) no
Si2Q Si1Q C4S C3S -138.7(11) no
C4S Si1Q Si2Q C8S 59.4(11) no
C4S Si1Q Si2Q C9Q -65.9(11) no
C4S Si1Q Si2Q C15S 173.4(12) no
C11Q Si1Q Si2Q C8S -65(2) no
C11Q Si1Q Si2Q C9Q 169(2) no
C11Q Si1Q Si2Q C15S 49(3) no
C12Q Si1Q Si2Q C8S 167(2) no
C12Q Si1Q Si2Q C9Q 41(2) no
C12Q Si1Q Si2Q C15S -79(3) no
C11Q Si1Q C4S S1Q 15(3) no
C11Q Si1Q C4S S1S 116(3) no
C11Q Si1Q C4S Si3S -176(4) no
C11Q Si1Q C4S C1Q 175(3) no
C11Q Si1Q C4S C3S -25(3) no
C12Q Si1Q C4S S1Q 143(3) no
C12Q Si1Q C4S S1S -116(3) no
C12Q Si1Q C4S Si3S -48(3) no
C12Q Si1Q C4S C1Q -57(4) no
C12Q Si1Q C4S C3S 103(3) no
Si2R Si1R C2R Ag2 177.7(4) no
Si2R Si1R C2R S1R -55.3(10) no
Si2R Si1R C2R S1T 64.0(7) no
Si2R Si1R C2R C1R 91.5(11) no
Si2R Si1R C2R C1T -103.1(11) no
C2R Si1R Si2R C7R -2.8(5) no
C2R Si1R Si2R C15R -120.6(5) no
C2R Si1R Si2R C16R 118.1(5) no
C13R Si1R Si2R C7R 115.1(8) no
C13R Si1R Si2R C15R -2.6(8) no
C13R Si1R Si2R C16R -124.0(8) no
C14R Si1R Si2R C7R -119.0(5) no
C14R Si1R Si2R C15R 123.2(5) no
C14R Si1R Si2R C16R 1.9(5) no
C13R Si1R C2R Ag2 61.0(10) no
C13R Si1R C2R S1R -171.9(10) no
C13R Si1R C2R S1T -52.7(10) no
C13R Si1R C2R C1R -25.2(15) no
C13R Si1R C2R C1T 140.2(12) no
C14R Si1R C2R Ag2 -63.6(8) no
C14R Si1R C2R S1R 63.4(10) no
C14R Si1R C2R S1T -177.3(7) no
C14R Si1R C2R C1R -149.9(12) no
C14R Si1R C2R C1T 15.5(13) no
Si2S Si1S C1S Ag3 162.6(5) no
Si2S Si1S C1S S1Q 27.7(12) no
Si2S Si1S C1S S1S -76.9(8) no
Si2S Si1S C1S C2Q -120.5(7) no
Si2S Si1S C1S C2S 81.5(11) no
C1S Si1S Si2S C5S 27.1(7) no
C1S Si1S Si2S C11S 141.7(6) no
C1S Si1S Si2S C12S -96.0(7) no
C9S Si1S Si2S C5S -92.3(9) no
C9S Si1S Si2S C11S 22.4(10) no
C9S Si1S Si2S C12S 144.7(8) no
C10S Si1S Si2S C5S 150.4(8) no
C10S Si1S Si2S C11S -94.9(9) no
C10S Si1S Si2S C12S 27.4(10) no
C9S Si1S C1S Ag3 -81.4(10) no
C9S Si1S C1S S1Q 143.8(11) no
C9S Si1S C1S S1S 39.1(11) no
C9S Si1S C1S C2Q -4.5(12) no
C9S Si1S C1S C2S -162.5(11) no
C10S Si1S C1S Ag3 40.2(10) no
C10S Si1S C1S S1Q -94.7(12) no
C10S Si1S C1S S1S 160.7(9) no
C10S Si1S C1S C2Q 117.1(10) no
C10S Si1S C1S C2S -40.9(14) no
Si2T Si1T C4R S1T -80.5(13) no
Si2T Si1T C4R C1R -97(3) no
Si2T Si1T C4R C3R 44.6(9) no
Si2T Si1T C4R C4T 61.6(12) no
C4R Si1T Si2T C5R 42.0(8) no
C4R Si1T Si2T C10T -76.6(7) no
C4R Si1T Si2T C11R 156.2(7) no
C11T Si1T Si2T C5R 156.2(14) no
C11T Si1T Si2T C10T 37.6(14) no
C11T Si1T Si2T C11R -89.6(14) no
C12T Si1T Si2T C5R -71.4(9) no
C12T Si1T Si2T C10T 170.0(9) no
C12T Si1T Si2T C11R 42.8(10) no
C11T Si1T C4R S1T 157.3(15) no
C11T Si1T C4R C1R 140(3) no
C11T Si1T C4R C3R -77.6(13) no
C11T Si1T C4R C4T -60.6(16) no
C12T Si1T C4R S1T 35.3(16) no
C12T Si1T C4R C1R 18(3) no
C12T Si1T C4R C3R 160.5(11) no
C12T Si1T C4R C4T 177.4(13) no
Si1Q Si2Q C8S S2Q -105.8(9) no
Si1Q Si2Q C8S S2S -0.6(17) no
Si1Q Si2Q C8S Si4S 53.2(10) no
Si1Q Si2Q C8S C3Q 65(3) no
Si1Q Si2Q C8S C7S -143.3(9) no
Si1Q Si2Q C15S Si4S -43.6(12) no
C9Q Si2Q C8S S2Q -2(2) no
C9Q Si2Q C8S S2S 103(3) no
C9Q Si2Q C8S Si4S 157(3) no
C9Q Si2Q C8S C3Q 169(3) no
C9Q Si2Q C8S C7S -39(2) no
C8S Si2Q C15S Si4S 61.5(11) no
C15S Si2Q C8S S2Q 129.5(12) no
C15S Si2Q C8S S2S -125.3(15) no
C15S Si2Q C8S Si4S -71.6(11) no
C15S Si2Q C8S C3Q -60(3) no
C15S Si2Q C8S C7S 92.0(13) no
C9Q Si2Q C15S Si4S -160(3) no
Si1R Si2R C7R S2R -57.9(10) no
Si1R Si2R C7R S2T 56.8(10) no
Si1R Si2R C7R C8R 104.3(8) no
Si1R Si2R C7R C8T -101.8(9) no
C15R Si2R C7R S2R 62.0(12) no
C15R Si2R C7R S2T 176.7(10) no
C15R Si2R C7R C8R -135.8(10) no
C15R Si2R C7R C8T 18.1(12) no
C16R Si2R C7R S2R 179.0(10) no
C16R Si2R C7R S2T -66.2(12) no
C16R Si2R C7R C8R -18.8(12) no
C16R Si2R C7R C8T 135.2(11) no
Si1S Si2S C5S Ag4 160.5(5) no
Si1S Si2S C5S S2Q 37.0(12) no
Si1S Si2S C5S S2S -73.3(10) no
Si1S Si2S C5S C4Q -118.9(13) no
Si1S Si2S C5S C6S 82.7(14) no
C11S Si2S C5S Ag4 44.6(11) no
C11S Si2S C5S S2Q -79.0(13) no
C11S Si2S C5S S2S 170.7(10) no
C11S Si2S C5S C4Q 125.1(15) no
C11S Si2S C5S C6S -33.2(17) no
C12S Si2S C5S Ag4 -77.0(12) no
C12S Si2S C5S S2Q 159.5(11) no
C12S Si2S C5S S2S 49.2(15) no
C12S Si2S C5S C4Q 3.6(19) no
C12S Si2S C5S C6S -154.8(14) no
Si1T Si2T C5R Ag1 149.4(6) no
Si1T Si2T C5R S2R 10.5(15) no
Si1T Si2T C5R S2T -89.1(7) no
Si1T Si2T C5R Si4R 64.1(5) no
Si1T Si2T C5R C6R -140.4(8) no
Si1T Si2T C5R C6T 66.3(11) no
Si1T Si2T C11R Si4R -47.3(6) no
C10T Si2T C5R Ag1 -96.2(14) no
C10T Si2T C5R S2R 124.8(17) no
C10T Si2T C5R S2T 25.3(15) no
C10T Si2T C5R Si4R 178.5(15) no
C10T Si2T C5R C6R -26.0(16) no
C10T Si2T C5R C6T -179.4(14) no
C5R Si2T C11R Si4R 64.6(7) no
C11R Si2T C5R Ag1 24.3(11) no
C11R Si2T C5R S2R -114.6(13) no
C11R Si2T C5R S2T 145.8(9) no
C11R Si2T C5R Si4R -61.0(9) no
C11R Si2T C5R C6R 94.5(11) no
C11R Si2T C5R C6T -58.9(12) no
C10T Si2T C11R Si4R -173.1(15) no
Si4Q Si3Q C1S Ag3 -167.0(7) no
Si4Q Si3Q C1S S1Q 73.2(11) no
Si4Q Si3Q C1S S1S -33.7(13) no
Si4Q Si3Q C1S C2Q -86.4(12) no
Si4Q Si3Q C1S C2S 117.7(10) no
C1S Si3Q Si4Q C5S -31.2(12) no
C1S Si3Q Si4Q C17Q 89.6(10) no
C1S Si3Q Si4Q C18Q -147.6(8) no
C13Q Si3Q Si4Q C5S 94.2(16) no
C13Q Si3Q Si4Q C17Q -145.1(15) no
C13Q Si3Q Si4Q C18Q -22.3(17) no
C14Q Si3Q Si4Q C5S -145.8(17) no
C14Q Si3Q Si4Q C17Q -25(2) no
C14Q Si3Q Si4Q C18Q 97.8(18) no
C13Q Si3Q C1S Ag3 71.0(17) no
C13Q Si3Q C1S S1Q -48.8(19) no
C13Q Si3Q C1S S1S -155.7(16) no
C13Q Si3Q C1S C2Q 151.6(17) no
C13Q Si3Q C1S C2S -4.3(19) no
C14Q Si3Q C1S Ag3 -49.2(16) no
C14Q Si3Q C1S S1Q -169.0(15) no
C14Q Si3Q C1S S1S 84.0(18) no
C14Q Si3Q C1S C2Q 31(2) no
C14Q Si3Q C1S C2S -124.6(16) no
Si4R Si3R C3R S1R 88(2) no
Si4R Si3R C3R C4R -60(2) no
C3R Si3R Si4R C5R -43.6(11) no
C3R Si3R Si4R C11R -163.5(11) no
C3R Si3R Si4R C12R 73.8(11) no
C9R Si3R Si4R C5R -161.0(10) no
C9R Si3R Si4R C11R 79.1(12) no
C9R Si3R Si4R C12R -43.6(11) no
C10R Si3R Si4R C5R 72.3(11) no
C10R Si3R Si4R C11R -47.6(12) no
C10R Si3R Si4R C12R -170.3(10) no
C9R Si3R C3R S1R -147(2) no
C9R Si3R C3R C4R 64(3) no
C10R Si3R C3R S1R -25(3) no
C10R Si3R C3R C4R -173(2) no
Si4S Si3S C4S S1Q -34.8(13) no
Si4S Si3S C4S S1S 82.3(9) no
Si4S Si3S C4S Si1Q -49.5(4) no
Si4S Si3S C4S C1Q 123.8(8) no
Si4S Si3S C4S C3S -87.1(13) no
C4S Si3S Si4S C8S -26.4(6) no
C4S Si3S Si4S C15S -146.2(5) no
C4S Si3S Si4S C16S 92.1(6) no
C13S Si3S Si4S C8S 94.8(8) no
C13S Si3S Si4S C15S -24.9(9) no
C13S Si3S Si4S C16S -146.6(8) no
C14S Si3S Si4S C8S -138.9(8) no
C14S Si3S Si4S C15S 101.4(9) no
C14S Si3S Si4S C16S -20.4(9) no
C13S Si3S C4S S1Q -159.3(13) no
C13S Si3S C4S S1S -42.2(14) no
C13S Si3S C4S Si1Q -174.0(12) no
C13S Si3S C4S C1Q -0.6(14) no
C13S Si3S C4S C3S 148.4(13) no
C14S Si3S C4S S1Q 80.1(15) no
C14S Si3S C4S S1S -162.8(10) no
C14S Si3S C4S Si1Q 65.4(9) no
C14S Si3S C4S C1Q -121.3(11) no
C14S Si3S C4S C3S 27.8(16) no
Si3Q Si4Q C5S Ag4 -169.2(8) no
Si3Q Si4Q C5S S2Q 77.7(11) no
Si3Q Si4Q C5S S2S -25.0(18) no
Si3Q Si4Q C5S C4Q -81(2) no
Si3Q Si4Q C5S C6S 116.8(11) no
C17Q Si4Q C5S Ag4 70(2) no
C17Q Si4Q C5S S2Q -43(2) no
C17Q Si4Q C5S S2S -145(2) no
C17Q Si4Q C5S C4Q 158(3) no
C17Q Si4Q C5S C6S -4(3) no
C18Q Si4Q C5S Ag4 -50(2) no
C18Q Si4Q C5S S2Q -163(2) no
C18Q Si4Q C5S S2S 95(2) no
C18Q Si4Q C5S C4Q 38(3) no
C18Q Si4Q C5S C6S -124(2) no
Si3R Si4R C5R Ag1 -145.5(5) no
Si3R Si4R C5R S2R 99.5(8) no
Si3R Si4R C5R S2T -3.4(11) no
Si3R Si4R C5R Si2T -40.8(5) no
Si3R Si4R C5R C6R -72.8(13) no
Si3R Si4R C5R C6T 140.9(6) no
Si3R Si4R C11R Si2T 33.0(6) no
C5R Si4R C11R Si2T -78.1(10) no
C11R Si4R C5R Ag1 -24.1(12) no
C11R Si4R C5R S2R -139.1(10) no
C11R Si4R C5R S2T 117.9(12) no
C11R Si4R C5R Si2T 80.6(10) no
C11R Si4R C5R C6R 48.6(18) no
C11R Si4R C5R C6T -97.7(11) no
C12R Si4R C5R Ag1 96.2(13) no
C12R Si4R C5R S2R -18.8(16) no
C12R Si4R C5R S2T -121.7(16) no
C12R Si4R C5R Si2T -159.1(16) no
C12R Si4R C5R C6R 168.9(16) no
C12R Si4R C5R C6T 22.6(15) no
C12R Si4R C11R Si2T 158.9(14) no
Si3S Si4S C8S S2Q -38.4(12) no
Si3S Si4S C8S S2S 81.4(8) no
Si3S Si4S C8S Si2Q -67.0(4) no
Si3S Si4S C8S C3Q 119.9(11) no
Si3S Si4S C8S C7S -87.4(11) no
Si3S Si4S C15S Si2Q 47.1(6) no
C8S Si4S C15S Si2Q -70.8(6) no
C15S Si4S C8S S2Q 87.0(11) no
C15S Si4S C8S S2S -153.1(8) no
C15S Si4S C8S Si2Q 58.5(6) no
C15S Si4S C8S C3Q -114.7(12) no
C15S Si4S C8S C7S 38.1(12) no
C16S Si4S C8S S2Q -155.4(11) no
C16S Si4S C8S S2S -35.6(12) no
C16S Si4S C8S Si2Q 176.0(10) no
C16S Si4S C8S C3Q 2.9(15) no
C16S Si4S C8S C7S 155.6(11) no
C16S Si4S C15S Si2Q 169.5(11) no
C1H O1 C7H C8H -5(5) no
C7H O1 C1H C2H 6(5) no
C1H O1 C41 C40 156(2) no
C1H O1 C41 C42 -16(3) no
C41 O1 C1H C2H -173.2(19) no
C7H O1 C41 C40 -23(5) no
C7H O1 C41 C42 165(5) no
C41 O1 C7H C8H 174(2) no
C1E O1E C3E C4E -174.8(13) no
C3E O1E C1E C2E -177.7(14) no
C1F O1F C3F C4F -176.8(17) no
C3F O1F C1F C2F 171.8(19) no
C87 O2 C182 C183 -178.7(13) no
C182 O2 C87 C86 173.2(16) no
C182 O2 C87 C88 -6(2) no
C1G O4 C7G C2G 19(2) no
C7G O4 C1G C2G -24(3) no
C1G O4 C180 C179 156(4) no
C1G O4 C180 C181 -23(5) no
C180 O4 C1G C2G -167(3) no
C7G O4 C180 C179 22(3) no
C7G O4 C180 C181 -157(2) no
C180 O4 C7G C2G 175.6(15) no
C133 O6 C196 C197 -166.3(18) no
C196 O6 C133 C132 168.5(19) no
C196 O6 C133 C217 -6(3) no
Ag2 N1 C15 C8 12.9(15) no
Ag2 N1 C15 C16 -165.2(7) no
Ag2 N1 C18 C19 166.4(7) no
Ag2 N1 C18 C23 -13.1(12) no
C15 N1 C18 C19 -2.1(16) no
C15 N1 C18 C23 178.4(9) no
C18 N1 C15 C8 179.7(9) no
C18 N1 C15 C16 1.6(16) no
Ag2 N2 C23 C18 11.8(12) no
Ag2 N2 C23 C22 -168.4(7) no
Ag2 N2 C26 C25 169.0(7) no
Ag2 N2 C26 C27 -7.2(17) no
C23 N2 C26 C25 -3.5(18) no
C23 N2 C26 C27 -179.7(10) no
C26 N2 C23 C18 -174.6(10) no
C26 N2 C23 C22 5.2(17) no
Ag1 N3 C59 C52 2.4(15) no
Ag1 N3 C59 C60 -178.5(6) no
Ag1 N3 C63 C62 178.4(7) no
Ag1 N3 C63 C66 -3.1(12) no
C59 N3 C63 C62 -1.2(16) no
C59 N3 C63 C66 177.3(9) no
C63 N3 C59 C52 -178.0(9) no
C63 N3 C59 C60 1.1(16) no
Ag1 N4 C66 C63 -1.5(13) no
Ag1 N4 C66 C67 -179.8(8) no
Ag1 N4 C70 C69 -178.6(7) no
Ag1 N4 C70 C71 0.3(16) no
C66 N4 C70 C69 1.3(17) no
C66 N4 C70 C71 -179.9(9) no
C70 N4 C66 C63 178.6(10) no
C70 N4 C66 C67 0.3(17) no
Ag3 N5 C112 C109 2.9(12) no
Ag3 N5 C112 C113 -174.0(7) no
Ag3 N5 C116 C115 178.3(6) no
Ag3 N5 C116 C117 -3.9(16) no
C112 N5 C116 C115 6.1(16) no
C112 N5 C116 C117 -176.0(9) no
C116 N5 C112 C109 176.2(9) no
C116 N5 C112 C113 -0.8(16) no
Ag3 N6 C105 C98 13.5(16) no
Ag3 N6 C105 C106 -171.2(7) no
Ag3 N6 C109 C108 173.4(7) no
Ag3 N6 C109 C112 -7.3(12) no
C105 N6 C109 C108 2.2(17) no
C105 N6 C109 C112 -178.5(10) no
C109 N6 C105 C98 -176.3(9) no
C109 N6 C105 C106 -1.0(17) no
Ag4 N7 C158 C154 4.5(13) no
Ag4 N7 C158 C157 -178.1(7) no
Ag4 N7 C161 C160 179.3(7) no
Ag4 N7 C161 C162 -0.4(17) no
C158 N7 C161 C160 1.6(17) no
C158 N7 C161 C162 -178.1(10) no
C161 N7 C158 C154 -177.6(10) no
C161 N7 C158 C157 -0.1(18) no
Ag4 N8 C150 C143 4.6(15) no
Ag4 N8 C150 C151 -176.4(6) no
Ag4 N8 C154 C153 176.4(7) no
Ag4 N8 C154 C158 -6.4(13) no
C150 N8 C154 C153 2.8(18) no
C150 N8 C154 C158 180.0(10) no
C154 N8 C150 C143 177.2(10) no
C154 N8 C150 C151 -3.8(18) no
O4 C1G C2G C3G 72(4) no
O4 C1G C2G C7G 20(2) no
O1 C1H C2H C3H -75(4) no
C2Q C1Q C4S S1Q 1(3) no
C2Q C1Q C4S S1S -45(3) no
C2Q C1Q C4S Si1Q -159(2) no
C2Q C1Q C4S Si3S -163(2) no
C2Q C1Q C4S C3S 43(3) no
C4S C1Q C2Q Ag3 -79(3) no
C4S C1Q C2Q C1S 0(4) no
Ag2 C1R C2R Ag2 0.00(2) no
Ag2 C1R C2R S1R -105.0(7) no
Ag2 C1R C2R S1T 165(2) no
Ag2 C1R C2R Si1R 103.1(17) no
Ag2 C1R C2R C1T -65.3(8) no
Ag2 C1R C4R S1T -178(3) no
Ag2 C1R C4R Si1T -150(3) no
Ag2 C1R C4R C3R 76(2) no
Ag2 C1R C4R C4T 48.9(16) no
C2R C1R C4R S1T 102(3) no
C2R C1R C4R Si1T 130(3) no
C2R C1R C4R C3R -5(4) no
C2R C1R C4R C4T -32(3) no
C4R C1R C2R Ag2 105(2) no
C4R C1R C2R S1R 0(3) no
C4R C1R C2R S1T -90(3) no
C4R C1R C2R Si1R -151.8(15) no
C4R C1R C2R C1T 40(3) no
Ag3 C1S C2Q Ag3 -0.00(3) no
Ag3 C1S C2Q C1Q -100(3) no
Ag3 C1S C2S Ag3 -0.00(3) no
Ag3 C1S C2S C3S 101.7(13) no
S1Q C1S C2Q Ag3 98.5(11) no
S1Q C1S C2Q C1Q -2(3) no
S1Q C1S C2S Ag3 -148.3(14) no
S1Q C1S C2S C3S -46.6(10) no
S1S C1S C2Q Ag3 145(2) no
S1S C1S C2Q C1Q 44.8(14) no
S1S C1S C2S Ag3 -98.4(8) no
S1S C1S C2S C3S 3.3(17) no
Si1S C1S C2Q Ag3 -107.1(10) no
Si1S C1S C2Q C1Q 153(2) no
Si1S C1S C2S Ag3 102.1(12) no
Si1S C1S C2S C3S -156.1(10) no
Si3Q C1S C2Q Ag3 -100.9(17) no
Si3Q C1S C2Q C1Q 159.1(17) no
Si3Q C1S C2S Ag3 103.9(9) no
Si3Q C1S C2S C3S -154.4(11) no
C2Q C1S C2S Ag3 -54.7(17) no
C2Q C1S C2S C3S 47(2) no
C2S C1S C2Q Ag3 54.0(14) no
C2S C1S C2Q C1Q -46(3) no
Ag2 C1T C2R Ag2 0.00(3) no
Ag2 C1T C2R S1R 164.0(19) no
Ag2 C1T C2R S1T 92.7(10) no
Ag2 C1T C2R Si1R -100.2(13) no
Ag2 C1T C2R C1R 68.9(8) no
Ag2 C1T C4T C4R -74.0(17) no
C2R C1T C4T C4R 10(3) no
C4T C1T C2R Ag2 -96.5(18) no
C4T C1T C2R S1R 67.5(19) no
C4T C1T C2R S1T -4(2) no
C4T C1T C2R Si1R 163.3(15) no
C4T C1T C2R C1R -28(2) no
C2 C1 C14 C9 0.6(18) no
C2 C1 C14 C13 -180.0(11) no
C14 C1 C2 C3 179.0(10) no
C14 C1 C2 C7 -3.2(18) no
C2 C1 C89 C88 -79.0(14) no
C2 C1 C89 C90 100.2(15) no
C89 C1 C2 C3 3.2(19) no
C89 C1 C2 C7 -179.0(10) no
C14 C1 C89 C88 105.2(14) no
C14 C1 C89 C90 -75.6(14) no
C89 C1 C14 C9 176.5(10) no
C89 C1 C14 C13 -4.1(17) no
C1 C2 C3 C4 178.5(12) no
C1 C2 C7 C6 -176.0(11) no
C1 C2 C7 C8 2.1(19) no
C3 C2 C7 C6 1.9(17) no
C3 C2 C7 C8 180.0(11) no
C7 C2 C3 C4 1(2) no
C1G C2G C3G C4G 155(2) no
C1G C2G C7G O4 -19(2) no
C3G C2G C7G O4 -170(2) no
C7G C2G C3G C4G -158.7(19) no
C1H C2H C3H C4H -163(3) no
C1H C2H C3H C8H 98(3) no
Ag3 C2S C3S C4S 82.0(14) no
C1S C2S C3S C4S -1(2) no
C2G C3G C4G C5G -43(3) no
C2G C3G C4G C8G -69(2) no
C2H C3H C4H C5H 171(3) no
C2H C3H C8H C7H -113(7) no
C4H C3H C8H C7H 145(4) no
C8H C3H C4H C5H -140(4) no
C4Q C3Q C8S S2Q -2(6) no
C4Q C3Q C8S S2S -58(4) no
C4Q C3Q C8S Si2Q -173(3) no
C4Q C3Q C8S Si4S -166(4) no
C4Q C3Q C8S C7S 37(6) no
C8S C3Q C4Q Ag4 -82(5) no
C8S C3Q C4Q C5S 9(8) no
S1R C3R C4R S1T -32(3) no
S1R C3R C4R Si1T -154.2(17) no
S1R C3R C4R C1R 6(3) no
S1R C3R C4R C4T 48.9(12) no
Si3R C3R C4R S1T 124.7(19) no
Si3R C3R C4R Si1T 2.9(18) no
Si3R C3R C4R C1R 163.4(15) no
Si3R C3R C4R C4T -154(3) no
C2 C3 C4 C5 -2(2) no
C2S C3S C4S S1Q 51.8(14) no
C2S C3S C4S S1S -1.4(18) no
C2S C3S C4S Si1Q 151.9(13) no
C2S C3S C4S Si3S 169.2(13) no
C2S C3S C4S C1Q -43(2) no
C3G C4G C5G C6G -81(4) no
C3G C4G C8G C6G -153(3) no
C5G C4G C8G C6G 53(3) no
C8G C4G C5G C6G -42(3) no
C3H C4H C5H C6H 154(3) no
Ag4 C4Q C5S Ag4 -0.00(3) no
Ag4 C4Q C5S S2Q 98.5(17) no
Ag4 C4Q C5S S2S 157(4) no
Ag4 C4Q C5S Si2S -103(2) no
Ag4 C4Q C5S Si4Q -103(4) no
Ag4 C4Q C5S C6S 59(2) no
C3Q C4Q C5S Ag4 -109(5) no
C3Q C4Q C5S S2Q -10(6) no
C3Q C4Q C5S S2S 48(4) no
C3Q C4Q C5S Si2S 148(3) no
C3Q C4Q C5S Si4Q 148(3) no
C3Q C4Q C5S C6S -50(5) no
S1T C4R C4T C1T -11(2) no
Si1T C4R C4T C1T -157.9(12) no
C1R C4R C4T C1T 13(2) no
C3R C4R C4T C1T -133(3) no
C3 C4 C5 C6 1(2) no
C4 C5 C6 C7 1(2) no
C4G C5G C6G C8G 50(3) no
Ag1 C5R C6R Ag1 -0.00(2) no
Ag1 C5R C6R C8R -107(2) no
Ag1 C5R C6T Ag1 0.00(3) no
Ag1 C5R C6T C8T 97.7(15) no
S2R C5R C6R Ag1 94.1(11) no
S2R C5R C6R C8R -13(3) no
S2R C5R C6T Ag1 -136.7(17) no
S2R C5R C6T C8T -39.0(10) no
S2T C5R C6R Ag1 145.0(16) no
S2T C5R C6R C8R 38.0(13) no
S2T C5R C6T Ag1 -98.7(9) no
S2T C5R C6T C8T -1.0(19) no
Si2T C5R C6R Ag1 -107.2(10) no
Si2T C5R C6R C8R 145.8(16) no
Si2T C5R C6T Ag1 105.1(12) no
Si2T C5R C6T C8T -157.3(11) no
Si4R C5R C6R Ag1 -93.1(18) no
Si4R C5R C6R C8R 159.9(13) no
Si4R C5R C6T Ag1 106.0(7) no
Si4R C5R C6T C8T -156.3(13) no
C6R C5R C6T Ag1 -46.8(19) no
C6R C5R C6T C8T 51(2) no
C6T C5R C6R Ag1 49.5(18) no
C6T C5R C6R C8R -57(3) no
Ag4 C5S C6S Ag4 0.00(3) no
Ag4 C5S C6S C7S 105.9(11) no
S2Q C5S C6S Ag4 -162.5(11) no
S2Q C5S C6S C7S -56.7(13) no
S2S C5S C6S Ag4 -101.9(8) no
S2S C5S C6S C7S 4.0(17) no
Si2S C5S C6S Ag4 99.8(14) no
Si2S C5S C6S C7S -154.4(11) no
Si4Q C5S C6S Ag4 107.0(11) no
Si4Q C5S C6S C7S -147.1(12) no
C4Q C5S C6S Ag4 -61(3) no
C4Q C5S C6S C7S 45(4) no
C5G C6G C8G C4G -47(3) no
Ag1 C6R C8R C7R -82(2) no
C5R C6R C8R C7R 11(3) no
Ag4 C6S C7S C8S 83.2(15) no
C5S C6S C7S C8S -2(2) no
Ag1 C6T C8T C7R 82.1(18) no
C5R C6T C8T C7R 1(3) no
C5 C6 C7 C2 -3.0(18) no
C5 C6 C7 C8 179.0(12) no
C2 C7 C8 C9 1.7(18) no
C2 C7 C8 C15 -176.7(10) no
C6 C7 C8 C9 179.7(10) no
C6 C7 C8 C15 1.3(18) no
O1 C7H C8H C3H 82(6) no
S2R C7R C8R C6R -3(2) no
S2R C7R C8T C6T 48.5(13) no
S2T C7R C8R C6R -52.9(16) no
S2T C7R C8T C6T 0(2) no
Si2R C7R C8R C6R -168.3(12) no
Si2R C7R C8T C6T 162.5(11) no
C8R C7R C8T C6T -42(2) no
C8T C7R C8R C6R 35(2) no
C6S C7S C8S S2Q 52.4(11) no
C6S C7S C8S S2S -0.7(19) no
C6S C7S C8S Si2Q 158.7(13) no
C6S C7S C8S Si4S 169.3(12) no
C6S C7S C8S C3Q -36.2(19) no
C7 C8 C9 C10 179.0(11) no
C7 C8 C9 C14 -4.3(18) no
C7 C8 C15 N1 -105.8(14) no
C7 C8 C15 C16 72.3(14) no
C9 C8 C15 N1 75.7(13) no
C9 C8 C15 C16 -106.1(14) no
C15 C8 C9 C10 -2.6(18) no
C15 C8 C9 C14 174.1(10) no
C8 C9 C10 C11 178.9(11) no
C8 C9 C14 C1 3.1(17) no
C8 C9 C14 C13 -176.3(10) no
C10 C9 C14 C1 180.0(10) no
C10 C9 C14 C13 0.5(17) no
C14 C9 C10 C11 2.2(19) no
C9 C10 C11 C12 -5(2) no
C10 C11 C12 C13 5(2) no
C11 C12 C13 C14 -3(2) no
C12 C13 C14 C1 -179.5(13) no
C12 C13 C14 C9 -0(2) no
N1 C15 C16 C17 -1.1(17) no
C8 C15 C16 C17 -179.2(9) no
C15 C16 C17 C19 1.0(18) no
C16 C17 C19 C18 -1.5(17) no
C16 C17 C19 C20 179.1(10) no
N1 C18 C19 C17 2.0(17) no
N1 C18 C19 C20 -178.5(10) no
N1 C18 C23 N2 0.8(16) no
N1 C18 C23 C22 -179.0(9) no
C19 C18 C23 N2 -178.7(10) no
C19 C18 C23 C22 1.5(16) no
C23 C18 C19 C17 -178.5(9) no
C23 C18 C19 C20 0.9(17) no
C17 C19 C20 C21 178.0(11) no
C18 C19 C20 C21 -1.4(18) no
C19 C20 C21 C22 -0.6(19) no
C20 C21 C22 C23 3(2) no
C20 C21 C22 C24 -177.9(12) no
C21 C22 C23 N2 176.8(11) no
C21 C22 C23 C18 -3.5(18) no
C21 C22 C24 C25 178.5(13) no
C23 C22 C24 C25 -2(2) no
C24 C22 C23 N2 -2.3(19) no
C24 C22 C23 C18 177.5(12) no
C22 C24 C25 C26 4(2) no
C24 C25 C26 N2 -1(2) no
C24 C25 C26 C27 175.2(13) no
N2 C26 C27 C28 -87.6(17) no
N2 C26 C27 C216 97.1(14) no
C25 C26 C27 C28 96.0(14) no
C25 C26 C27 C216 -79.3(18) no
C26 C27 C28 C29 4(2) no
C26 C27 C28 C33 -174.5(11) no
C26 C27 C216 C35 174.8(11) no
C26 C27 C216 C218 -4(2) no
C28 C27 C216 C35 -0(2) no
C28 C27 C216 C218 -179.6(12) no
C216 C27 C28 C29 179.6(12) no
C216 C27 C28 C33 1(2) no
C27 C28 C29 C30 -174.7(14) no
C27 C28 C33 C32 176.2(12) no
C27 C28 C33 C34 -1(2) no
C29 C28 C33 C32 -3(2) no
C29 C28 C33 C34 179.8(15) no
C33 C28 C29 C30 4(3) no
C28 C29 C30 C31 -5(3) no
C29 C30 C31 C32 5(4) no
C30 C31 C32 C33 -4(4) no
C31 C32 C33 C28 3(3) no
C31 C32 C33 C34 -180(2) no
C28 C33 C34 C35 2(2) no
C28 C33 C34 C39 -178.3(13) no
C32 C33 C34 C35 -175.8(17) no
C32 C33 C34 C39 4(3) no
C33 C34 C35 C36 -179.7(13) no
C33 C34 C35 C216 -1(2) no
C33 C34 C39 C40 -88.5(17) no
C33 C34 C39 C44 88.2(19) no
C35 C34 C39 C40 91.7(18) no
C35 C34 C39 C44 -91.7(15) no
C39 C34 C35 C36 0(2) no
C39 C34 C35 C216 178.8(11) no
C34 C35 C36 C37 179.9(13) no
C34 C35 C216 C27 0.4(19) no
C34 C35 C216 C218 179.7(11) no
C36 C35 C216 C27 179.2(12) no
C36 C35 C216 C218 -1.5(19) no
C216 C35 C36 C37 1(2) no
C35 C36 C37 C38 1(2) no
C36 C37 C38 C218 -4(2) no
C37 C38 C218 C216 3(2) no
C34 C39 C40 C41 177.3(12) no
C34 C39 C44 C43 -175.6(11) no
C40 C39 C44 C43 1(2) no
C44 C39 C40 C41 1(2) no
C39 C40 C41 O1 -176.2(14) no
C39 C40 C41 C42 -4(2) no
O1 C41 C42 C43 177.1(15) no
C40 C41 C42 C43 5(3) no
C41 C42 C43 C44 -3(2) no
C41 C42 C43 C45 178.3(14) no
C42 C43 C44 C39 -0(2) no
C42 C43 C45 C46 74.8(17) no
C42 C43 C45 C58 -109.6(17) no
C44 C43 C45 C46 -104.3(17) no
C44 C43 C45 C58 71.4(16) no
C45 C43 C44 C39 178.9(11) no
C43 C45 C46 C47 -0(2) no
C43 C45 C46 C51 177.5(12) no
C43 C45 C58 C53 -177.5(11) no
C43 C45 C58 C57 5(2) no
C46 C45 C58 C53 -2(2) no
C46 C45 C58 C57 -179.3(12) no
C58 C45 C46 C47 -175.8(12) no
C58 C45 C46 C51 2(2) no
C45 C46 C47 C48 -178.9(13) no
C45 C46 C51 C50 177.4(11) no
C45 C46 C51 C52 -2(2) no
C47 C46 C51 C50 -5(2) no
C47 C46 C51 C52 175.7(12) no
C51 C46 C47 C48 3(2) no
C46 C47 C48 C49 -2(3) no
C47 C48 C49 C50 2(3) no
C48 C49 C50 C51 -4(2) no
C49 C50 C51 C46 5(2) no
C49 C50 C51 C52 -175.1(14) no
C46 C51 C52 C53 2.2(19) no
C46 C51 C52 C59 177.0(11) no
C50 C51 C52 C53 -177.3(11) no
C50 C51 C52 C59 -2.5(19) no
C51 C52 C53 C54 176.1(11) no
C51 C52 C53 C58 -2.1(19) no
C51 C52 C59 N3 96.0(15) no
C51 C52 C59 C60 -83.0(13) no
C53 C52 C59 N3 -89.4(14) no
C53 C52 C59 C60 91.5(16) no
C59 C52 C53 C54 1(2) no
C59 C52 C53 C58 -176.7(12) no
C52 C53 C54 C55 -178.4(12) no
C52 C53 C58 C45 2(2) no
C52 C53 C58 C57 179.6(11) no
C54 C53 C58 C45 -176.2(12) no
C54 C53 C58 C57 1.5(19) no
C58 C53 C54 C55 -0(2) no
C53 C54 C55 C56 -0(2) no
C54 C55 C56 C57 -1(2) no
C55 C56 C57 C58 2(2) no
C56 C57 C58 C45 175.1(13) no
C56 C57 C58 C53 -2(2) no
N3 C59 C60 C61 1.2(18) no
C52 C59 C60 C61 -179.8(10) no
C59 C60 C61 C62 -3.3(19) no
C60 C61 C62 C63 3.1(19) no
C60 C61 C62 C64 -177.7(11) no
C61 C62 C63 N3 -0.8(18) no
C61 C62 C63 C66 -179.2(10) no
C61 C62 C64 C65 178.5(13) no
C63 C62 C64 C65 -2(2) no
C64 C62 C63 N3 180.0(12) no
C64 C62 C63 C66 1.5(19) no
N3 C63 C66 N4 3.2(17) no
N3 C63 C66 C67 -178.3(9) no
C62 C63 C66 N4 -178.2(11) no
C62 C63 C66 C67 0.2(17) no
C62 C64 C65 C67 1(3) no
C64 C65 C67 C66 1(2) no
C64 C65 C67 C68 177.7(14) no
N4 C66 C67 C65 177.1(11) no
N4 C66 C67 C68 -0.1(18) no
C63 C66 C67 C65 -1.3(18) no
C63 C66 C67 C68 -178.6(10) no
C65 C67 C68 C69 -178.9(13) no
C66 C67 C68 C69 -2(2) no
C67 C68 C69 C70 3(2) no
C68 C69 C70 N4 -3(2) no
C68 C69 C70 C71 178.0(12) no
N4 C70 C71 C72 88.3(15) no
N4 C70 C71 C84 -99.5(12) no
C69 C70 C71 C72 -92.8(13) no
C69 C70 C71 C84 79.4(16) no
C70 C71 C72 C73 -4.9(18) no
C70 C71 C72 C77 175.1(10) no
C70 C71 C84 C79 -174.6(10) no
C70 C71 C84 C83 6.8(18) no
C72 C71 C84 C79 -2.5(18) no
C72 C71 C84 C83 178.9(10) no
C84 C71 C72 C73 -177.0(10) no
C84 C71 C72 C77 2.9(18) no
C71 C72 C73 C74 179.0(11) no
C71 C72 C77 C76 -179.2(11) no
C71 C72 C77 C78 -0.5(17) no
C73 C72 C77 C76 0.8(17) no
C73 C72 C77 C78 179.5(10) no
C77 C72 C73 C74 -0.9(18) no
C72 C73 C74 C75 -2(2) no
C73 C74 C75 C76 6(2) no
C74 C75 C76 C77 -6(2) no
C75 C76 C77 C72 3(2) no
C75 C76 C77 C78 -176.0(11) no
C72 C77 C78 C79 -2.3(17) no
C72 C77 C78 C85 173.6(10) no
C76 C77 C78 C79 176.4(11) no
C76 C77 C78 C85 -7.6(18) no
C77 C78 C79 C80 -178.3(10) no
C77 C78 C79 C84 2.7(17) no
C77 C78 C85 C86 95.5(13) no
C77 C78 C85 C90 -77.6(16) no
C79 C78 C85 C86 -88.6(16) no
C79 C78 C85 C90 98.3(12) no
C85 C78 C79 C80 5.8(17) no
C85 C78 C79 C84 -173.2(10) no
C78 C79 C80 C81 -179.6(11) no
C78 C79 C84 C71 -0.3(17) no
C78 C79 C84 C83 178.4(10) no
C80 C79 C84 C71 -179.4(10) no
C80 C79 C84 C83 -0.7(16) no
C84 C79 C80 C81 -0.6(19) no
C79 C80 C81 C82 1(2) no
C80 C81 C82 C83 -0(2) no
C81 C82 C83 C84 -1(2) no
C82 C83 C84 C71 -179.9(11) no
C82 C83 C84 C79 1.5(18) no
C78 C85 C86 C87 -174.7(10) no
C78 C85 C90 C89 175.9(10) no
C86 C85 C90 C89 2.6(18) no
C90 C85 C86 C87 -1.6(18) no
C85 C86 C87 O2 179.9(11) no
C85 C86 C87 C88 -0.8(19) no
O2 C87 C88 C89 -178.5(12) no
C86 C87 C88 C89 2.3(19) no
C87 C88 C89 C1 177.8(11) no
C87 C88 C89 C90 -1.3(19) no
C1 C89 C90 C85 179.7(10) no
C88 C89 C90 C85 -1.1(17) no
C92 C91 C104 C99 1(2) no
C92 C91 C104 C103 -176.9(14) no
C104 C91 C92 C93 178.4(13) no
C104 C91 C92 C97 -6(2) no
C92 C91 C178 C177 82(2) no
C92 C91 C178 C179 -94.1(19) no
C178 C91 C92 C93 4(2) no
C178 C91 C92 C97 -180.0(14) no
C104 C91 C178 C177 -93.1(18) no
C104 C91 C178 C179 91.3(18) no
C178 C91 C104 C99 176.3(13) no
C178 C91 C104 C103 -2(2) no
C91 C92 C93 C94 173.3(15) no
C91 C92 C97 C96 -175.9(14) no
C91 C92 C97 C98 6(2) no
C93 C92 C97 C96 0(2) no
C93 C92 C97 C98 -177.7(14) no
C97 C92 C93 C94 -3(2) no
C92 C93 C94 C95 5(3) no
C93 C94 C95 C96 -5(4) no
C94 C95 C96 C97 2(3) no
C95 C96 C97 C92 0(3) no
C95 C96 C97 C98 178.1(17) no
C92 C97 C98 C99 -3(2) no
C92 C97 C98 C105 -178.7(13) no
C96 C97 C98 C99 179.5(15) no
C96 C97 C98 C105 3(2) no
C97 C98 C99 C100 -179.0(13) no
C97 C98 C99 C104 -1(2) no
C97 C98 C105 N6 -97.5(16) no
C97 C98 C105 C106 87.2(16) no
C99 C98 C105 N6 86.3(17) no
C99 C98 C105 C106 -89.0(16) no
C105 C98 C99 C100 -3(2) no
C105 C98 C99 C104 174.8(12) no
C98 C99 C100 C101 179.2(14) no
C98 C99 C104 C91 2(2) no
C98 C99 C104 C103 -179.7(13) no
C100 C99 C104 C91 179.8(13) no
C100 C99 C104 C103 -2(2) no
C104 C99 C100 C101 1(2) no
C99 C100 C101 C102 -1(3) no
C100 C101 C102 C103 0(3) no
C101 C102 C103 C104 -1(3) no
C102 C103 C104 C91 179.9(16) no
C102 C103 C104 C99 2(3) no
N6 C105 C106 C107 -1(2) no
C98 C105 C106 C107 174.3(11) no
C105 C106 C107 C108 2(2) no
C106 C107 C108 C109 -1(2) no
C106 C107 C108 C110 175.9(12) no
C107 C108 C109 N6 -1.3(19) no
C107 C108 C109 C112 179.4(11) no
C107 C108 C110 C111 178.8(12) no
C109 C108 C110 C111 -5(2) no
C110 C108 C109 N6 -177.9(11) no
C110 C108 C109 C112 2.8(18) no
N6 C109 C112 N5 3.0(16) no
N6 C109 C112 C113 -179.9(9) no
C108 C109 C112 N5 -177.6(10) no
C108 C109 C112 C113 -0.6(16) no
C108 C110 C111 C113 4(2) no
C110 C111 C113 C112 -2(2) no
C110 C111 C113 C114 179.6(12) no
N5 C112 C113 C111 177.2(10) no
N5 C112 C113 C114 -4.5(17) no
C109 C112 C113 C111 0.2(18) no
C109 C112 C113 C114 178.6(10) no
C111 C113 C114 C115 -177.3(11) no
C112 C113 C114 C115 4.3(19) no
C113 C114 C115 C116 1(2) no
C114 C115 C116 N5 -6(2) no
C114 C115 C116 C117 175.8(11) no
N5 C116 C117 C118 -95.9(13) no
N5 C116 C117 C130 93.2(14) no
C115 C116 C117 C118 82.1(16) no
C115 C116 C117 C130 -88.9(13) no
C116 C117 C118 C119 7.0(19) no
C116 C117 C118 C123 -175.7(10) no
C116 C117 C130 C125 174.7(10) no
C116 C117 C130 C129 -4.7(18) no
C118 C117 C130 C125 3.9(18) no
C118 C117 C130 C129 -175.4(11) no
C130 C117 C118 C119 177.4(11) no
C130 C117 C118 C123 -5.3(18) no
C117 C118 C119 C120 179.4(11) no
C117 C118 C123 C122 178.5(10) no
C117 C118 C123 C124 3.4(17) no
C119 C118 C123 C122 -4.1(17) no
C119 C118 C123 C124 -179.1(10) no
C123 C118 C119 C120 2.1(17) no
C118 C119 C120 C121 0.3(19) no
C119 C120 C121 C122 -1(2) no
C120 C121 C122 C123 -1(2) no
C121 C122 C123 C118 3.7(18) no
C121 C122 C123 C124 178.7(11) no
C118 C123 C124 C125 -0.4(17) no
C118 C123 C124 C131 -174.4(10) no
C122 C123 C124 C125 -175.4(10) no
C122 C123 C124 C131 10.6(17) no
C123 C124 C125 C126 179.3(10) no
C123 C124 C125 C130 -1.0(18) no
C123 C124 C131 C132 -100.9(14) no
C123 C124 C131 C135 81.6(13) no
C125 C124 C131 C132 85.1(14) no
C125 C124 C131 C135 -92.4(15) no
C131 C124 C125 C126 -6.8(18) no
C131 C124 C125 C130 172.9(10) no
C124 C125 C126 C127 -178.1(11) no
C124 C125 C130 C117 -0.7(18) no
C124 C125 C130 C129 178.7(11) no
C126 C125 C130 C117 179.0(10) no
C126 C125 C130 C129 -1.6(17) no
C130 C125 C126 C127 2.2(18) no
C125 C126 C127 C128 -2(2) no
C126 C127 C128 C129 1(2) no
C127 C128 C129 C130 -1(2) no
C128 C129 C130 C117 -179.7(12) no
C128 C129 C130 C125 1(2) no
C124 C131 C132 C133 -177.9(10) no
C124 C131 C135 C134 -179.9(9) no
C132 C131 C135 C134 2.6(18) no
C135 C131 C132 C133 -0.4(19) no
C131 C132 C133 O6 -177.7(12) no
C131 C132 C133 C217 -3(2) no
O6 C133 C217 C134 178.4(15) no
C132 C133 C217 C134 4(2) no
C135 C134 C136 C137 -80.8(16) no
C135 C134 C136 C149 97.7(14) no
C136 C134 C135 C131 176.4(9) no
C135 C134 C217 C133 -1.7(19) no
C217 C134 C135 C131 -1.4(18) no
C136 C134 C217 C133 -179.5(10) no
C217 C134 C136 C137 97.0(15) no
C217 C134 C136 C149 -84.4(16) no
C134 C136 C137 C138 0(2) no
C134 C136 C137 C142 178.0(12) no
C134 C136 C149 C144 -176.0(12) no
C134 C136 C149 C148 -1(2) no
C137 C136 C149 C144 3(2) no
C137 C136 C149 C148 178.0(12) no
C149 C136 C137 C138 -178.4(13) no
C149 C136 C137 C142 -1(2) no
C136 C137 C138 C139 -176.0(13) no
C136 C137 C142 C141 179.3(12) no
C136 C137 C142 C143 0(2) no
C138 C137 C142 C141 -3(2) no
C138 C137 C142 C143 178.3(13) no
C142 C137 C138 C139 6(2) no
C137 C138 C139 C140 -8(3) no
C138 C139 C140 C141 6(3) no
C139 C140 C141 C142 -3(3) no
C140 C141 C142 C137 1(2) no
C140 C141 C142 C143 179.8(14) no
C137 C142 C143 C144 -2(2) no
C137 C142 C143 C150 176.5(12) no
C141 C142 C143 C144 178.9(13) no
C141 C142 C143 C150 -2(2) no
C142 C143 C144 C145 179.4(12) no
C142 C143 C144 C149 4(2) no
C142 C143 C150 N8 87.7(16) no
C142 C143 C150 C151 -91.3(14) no
C144 C143 C150 N8 -93.6(15) no
C144 C143 C150 C151 87.4(15) no
C150 C143 C144 C145 1(2) no
C150 C143 C144 C149 -174.5(12) no
C143 C144 C145 C146 -177.8(13) no
C143 C144 C149 C136 -4(2) no
C143 C144 C149 C148 -179.9(12) no
C145 C144 C149 C136 -179.8(13) no
C145 C144 C149 C148 5(2) no
C149 C144 C145 C146 -2(2) no
C144 C145 C146 C147 4(3) no
C145 C146 C147 C148 -9(3) no
C146 C147 C148 C149 12(3) no
C147 C148 C149 C136 175.5(14) no
C147 C148 C149 C144 -9(2) no
N8 C150 C151 C152 2.7(17) no
C143 C150 C151 C152 -178.3(9) no
C150 C151 C152 C153 -0.6(17) no
C151 C152 C153 C154 -0.3(18) no
C151 C152 C153 C155 -179.2(11) no
C152 C153 C154 N8 -0.6(18) no
C152 C153 C154 C158 -178.0(10) no
C152 C153 C155 C156 178.8(11) no
C154 C153 C155 C156 -0.0(19) no
C155 C153 C154 N8 178.2(11) no
C155 C153 C154 C158 0.9(18) no
N8 C154 C158 N7 1.6(18) no
N8 C154 C158 C157 -175.9(10) no
C153 C154 C158 N7 178.9(10) no
C153 C154 C158 C157 1.4(17) no
C153 C155 C156 C157 -3(2) no
C155 C156 C157 C158 5(2) no
C155 C156 C157 C159 -178.4(13) no
C156 C157 C158 N7 178.3(11) no
C156 C157 C158 C154 -4.3(19) no
C156 C157 C159 C160 178.6(13) no
C158 C157 C159 C160 -5(2) no
C159 C157 C158 N7 2(2) no
C159 C157 C158 C154 179.2(12) no
C157 C159 C160 C161 7(2) no
C159 C160 C161 N7 -5(2) no
C159 C160 C161 C162 174.7(13) no
N7 C161 C162 C163 -107.3(16) no
N7 C161 C162 C175 80.9(15) no
C160 C161 C162 C163 73.1(16) no
C160 C161 C162 C175 -98.7(17) no
C161 C162 C163 C164 7(2) no
C161 C162 C163 C168 -174.3(12) no
C161 C162 C175 C170 173.3(11) no
C161 C162 C175 C174 -8(2) no
C163 C162 C175 C170 2(2) no
C163 C162 C175 C174 -180.0(12) no
C175 C162 C163 C164 178.4(12) no
C175 C162 C163 C168 -3(2) no
C162 C163 C164 C165 179.1(14) no
C162 C163 C168 C167 -177.1(13) no
C162 C163 C168 C169 2(2) no
C164 C163 C168 C167 2(2) no
C164 C163 C168 C169 -179.3(14) no
C168 C163 C164 C165 0(2) no
C163 C164 C165 C166 -1(3) no
C164 C165 C166 C167 -1(4) no
C165 C166 C167 C168 3(4) no
C166 C167 C168 C163 -3(3) no
C166 C167 C168 C169 178(2) no
C163 C168 C169 C170 -0(2) no
C163 C168 C169 C219 -174.5(13) no
C167 C168 C169 C170 178.9(15) no
C167 C168 C169 C219 5(2) no
C168 C169 C170 C171 175.8(12) no
C168 C169 C170 C175 -1(2) no
C168 C169 C219 C177 95(2) no
C168 C169 C219 C181 -78.4(19) no
C170 C169 C219 C177 -78.8(16) no
C170 C169 C219 C181 107.3(19) no
C219 C169 C170 C171 -9.5(19) no
C219 C169 C170 C175 173.8(11) no
C169 C170 C171 C172 -178.0(12) no
C169 C170 C175 C162 -0(2) no
C169 C170 C175 C174 -178.3(11) no
C171 C170 C175 C162 -176.6(12) no
C171 C170 C175 C174 5.1(19) no
C175 C170 C171 C172 -1(2) no
C170 C171 C172 C173 -2(2) no
C171 C172 C173 C174 2(2) no
C172 C173 C174 C175 2(2) no
C173 C174 C175 C162 176.1(13) no
C173 C174 C175 C170 -6(2) no
C178 C177 C219 C169 -176.6(15) no
C178 C177 C219 C181 -2(2) no
C219 C177 C178 C91 -179.0(14) no
C219 C177 C178 C179 -4(3) no
C91 C178 C179 C180 -177.1(13) no
C177 C178 C179 C180 7(2) no
C178 C179 C180 O4 175.6(14) no
C178 C179 C180 C181 -5(2) no
O4 C180 C181 C219 178.6(14) no
C179 C180 C181 C219 -0(2) no
C180 C181 C219 C169 178.2(14) no
C180 C181 C219 C177 4(2) no
O2 C182 C183 C184 179(2) no
C182 C183 C184 C185 171(2) no
C183 C184 C185 C186 85(3) no
C184 C185 C186 C187 174.8(17) no
O6 C196 C197 C247 158(2) no
C196 C197 C247 C248 -171(2) no
C27 C216 C218 C38 178.6(12) no
C35 C216 C218 C38 -1(2) no
C197 C247 C248 C249 76(4) no
C247 C248 C249 C250 -180(2) no

loop_
_platon_squeeze_void_nr
_platon_squeeze_void_average_x
_platon_squeeze_void_average_y
_platon_squeeze_void_average_z
_platon_squeeze_void_volume
_platon_squeeze_void_count_electrons
_platon_squeeze_void_content
1 0.000 0.000 0.000 259 53 ' '
2 0.006 0.487 0.847 123 34 ' '
3 -0.006 0.513 0.153 123 35 ' '
4 0.032 0.955 0.445 12 1 ' '
5 0.067 0.567 0.458 7 2 ' '
6 0.236 0.681 0.549 36 6 ' '
7 0.764 0.319 0.451 36 7 ' '
8 0.933 0.433 0.542 7 1 ' '
9 0.968 0.045 0.555 12 2 ' '
